data_4032068
loop_
_publ_author_name
'Koyanagi, Kohei'
'Takashima, Yoshinori'
'Nakamura, Takashi'
'Yamaguchi, Hiroyasu'
'Harada, Akira'

_publ_section_title
;
 Radical polymerization by a supramolecular catalyst: cyclodextrin with a
 RAFT reagent
;
_journal_name_full 'Beilstein Journal of Organic Chemistry'
_journal_page_first 2495
_journal_paper_doi 10.3762/bjoc.12.244
_journal_volume 12
_journal_year 2016
_chemical_absolute_configuration rm
_chemical_formula_moiety 'C46 H90 N2 O38'
_chemical_formula_sum 'C46 H90 N2 O38'
_chemical_formula_weight 1279.21
_space_group_IT_number 18
_symmetry_cell_setting orthorhombic
_symmetry_Int_Tables_number 18
_symmetry_space_group_name_Hall 'P 2 2ab'
_symmetry_space_group_name_H-M 'P 21 21 2'
_atom_sites_solution_hydrogens geom
_atom_sites_solution_primary direct
_atom_sites_solution_secondary difmap
_cell_angle_alpha 90.0000
_cell_angle_beta 90.0000
_cell_angle_gamma 90.0000
_cell_formula_units_Z 2
_cell_length_a 16.7086(5)
_cell_length_b 21.6694(8)
_cell_length_c 8.2230(3)
_cell_measurement_reflns_used 22204
_cell_measurement_temperature 100
_cell_measurement_theta_max 27.47
_cell_measurement_theta_min 3.08
_cell_volume 2977.26(18)
_computing_cell_refinement 'RAPID AUTO'
_computing_data_collection 'RAPID AUTO (Rigaku, ????)'
_computing_data_reduction 'RAPID AUTO'
_computing_molecular_graphics 'CrystalStructure 4.0'
_computing_publication_material 'CrystalStructure 4.0 (Rigaku, 2010)'
_computing_structure_refinement 'SHELXL97 (Sheldrick, 2008)'
_computing_structure_solution 'SHELXS97 (Sheldrick, 2008)'
_diffrn_ambient_temperature 100
_diffrn_detector_area_resol_mean 10.000
_diffrn_measured_fraction_theta_full 0.997
_diffrn_measured_fraction_theta_max 0.997
_diffrn_measurement_device_type 'Rigaku R-AXIS RAPID'
_diffrn_measurement_method \w
_diffrn_radiation_type 'Mo K\a'
_diffrn_radiation_wavelength 0.71075
_diffrn_reflns_av_R_equivalents 0.0644
_diffrn_reflns_limit_h_max 21
_diffrn_reflns_limit_h_min -21
_diffrn_reflns_limit_k_max 28
_diffrn_reflns_limit_k_min -28
_diffrn_reflns_limit_l_max 10
_diffrn_reflns_limit_l_min -10
_diffrn_reflns_number 28996
_diffrn_reflns_theta_full 27.47
_diffrn_reflns_theta_max 27.47
_diffrn_standards_number 0
_exptl_absorpt_coefficient_mu 0.125
_exptl_absorpt_correction_T_max 0.988
_exptl_absorpt_correction_T_min 0.727
_exptl_absorpt_correction_type multi-scan
_exptl_absorpt_process_details 'ABSCOR (Rigaku, 1995)'
_exptl_crystal_colour colorless
_exptl_crystal_density_diffrn 1.427
_exptl_crystal_density_method 'not measured'
_exptl_crystal_description block
_exptl_crystal_F_000 1368.00
_exptl_crystal_size_max 0.300
_exptl_crystal_size_mid 0.300
_exptl_crystal_size_min 0.100
_refine_diff_density_max 0.930
_refine_diff_density_min -0.360
_refine_ls_extinction_method none
_refine_ls_goodness_of_fit_ref 1.099
_refine_ls_hydrogen_treatment constr
_refine_ls_number_parameters 436
_refine_ls_number_reflns 6804
_refine_ls_number_restraints 50
_refine_ls_R_factor_gt 0.0761
_refine_ls_shift/su_max 0.000
_refine_ls_structure_factor_coef Fsqd
_refine_ls_weighting_details 'w = 1/[\s^2^(Fo^2^)+(0.1603P)^2^+0.2209P] where P=(Fo^2^+2Fc^2^)/3'
_refine_ls_weighting_scheme calc
_refine_ls_wR_factor_ref 0.2300
_reflns_number_gt 5649
_reflns_number_total 6804
_reflns_threshold_expression F^2^>2.0\s(F^2^)
_cod_data_source_file 1860-5397-12-244-S2.cif
_cod_data_source_block ytaka1401
_cod_database_code 4032068

loop_
_symmetry_equiv_pos_site_id
_symmetry_equiv_pos_as_xyz
1 +X,+Y,+Z
2 1/2+X,1/2-Y,-Z
3 1/2-X,1/2+Y,-Z
4 -X,-Y,+Z

loop_
_atom_site_label
_atom_site_type_symbol
_atom_site_fract_x
_atom_site_fract_y
_atom_site_fract_z
_atom_site_U_iso_or_equiv
_atom_site_adp_type
_atom_site_occupancy
_atom_site_symmetry_multiplicity
_atom_site_calc_flag
_atom_site_refinement_flags
O1A O 0.2707(3) 0.05171(17) 0.4263(4) 0.0439(8) Uani 0.7000 4 d .
O1B O 0.1674(9) 0.0170(7) 0.5006(16) 0.101(6) Uani 0.3000 4 d .
O2 O 0.22710(15) 0.11170(10) 0.7051(3) 0.0380(6) Uani 1.0 4 d .
O3 O 0.19009(13) 0.02247(11) 1.1428(3) 0.0369(5) Uani 1.0 4 d .
O4 O 0.22070(14) 0.15495(10) 1.1337(3) 0.0381(5) Uani 1.0 4 d .
O5 O 0.32844(12) 0.14619(9) 0.8792(3) 0.0284(5) Uani 1.0 4 d .
O6A O 0.4348(3) 0.1972(3) 0.4270(5) 0.0687(14) Uani 0.7000 4 d .
O6B O 0.3588(7) 0.2449(9) 0.5012(15) 0.111(7) Uani 0.3000 4 d .
O7 O 0.48724(13) 0.24405(11) 0.7120(3) 0.0420(6) Uani 1.0 4 d .
O8 O 0.36492(13) 0.22372(11) 1.1424(3) 0.0377(5) Uani 1.0 4 d .
O9 O 0.53451(15) 0.26301(15) 1.1403(4) 0.0613(9) Uani 1.0 4 d .
O10 O 0.57403(12) 0.18992(9) 0.8815(3) 0.0289(5) Uani 1.0 4 d .
O11A O 0.6675(3) 0.13176(18) 0.4276(5) 0.0523(10) Uani 0.7000 4 d .
O11B O 0.6951(7) 0.2271(9) 0.513(2) 0.137(10) Uani 0.3000 4 d .
O12 O 0.75944(14) 0.12811(10) 0.7083(3) 0.0358(5) Uani 1.0 4 d .
O13 O 0.68219(13) 0.19959(9) 1.1462(3) 0.0319(5) Uani 1.0 4 d .
O14 O 0.80687(15) 0.10588(12) 1.1355(4) 0.0464(6) Uani 1.0 4 d .
O15 O 0.74280(11) 0.04259(9) 0.8768(3) 0.0274(4) Uani 1.0 4 d .
O16 O 0.64426(19) 0.33878(17) 0.5678(4) 0.0671(10) Uani 1.0 4 d .
O17 O 1.00048(19) 0.1666(2) 0.5986(5) 0.0755(11) Uani 1.0 4 d .
O18 O 0.8587(2) 0.1435(3) 1.4315(5) 0.0869(13) Uani 1.0 4 d .
O19 O 0.4983(4) 0.4221(3) 1.1134(9) 0.0622(15) Uiso 0.5000 4 d .
O20A O 0.4264(8) 0.0483(7) 0.4883(18) 0.079(4) Uiso 0.2679 4 d .
O20B O 0.4510(9) -0.0637(7) -0.499(2) 0.072(4) Uiso 0.2321 4 d .
N1 N 0.5020(6) 0.4846(4) 0.8903(9) 0.0625(19) Uiso 0.5000 4 d .
N2A N 0.5062(11) 0.0173(7) 0.2979(18) 0.050(4) Uiso 0.2679 4 d .
N2B N 0.4835(8) 0.0062(8) -0.7084(15) 0.033(3) Uiso 0.2321 4 d .
C1 C 0.2347(3) 0.02046(17) 0.5511(5) 0.0506(10) Uani 1.0 4 d .
C2 C 0.2568(2) 0.04917(14) 0.7115(4) 0.0337(7) Uani 1.0 4 d .
C3 C 0.21891(16) 0.01547(12) 0.8564(4) 0.0276(6) Uani 1.0 4 d .
C4 C 0.23171(16) 0.05174(14) 1.0129(4) 0.0298(6) Uani 1.0 4 d .
C5 C 0.20464(17) 0.11790(14) 0.9922(4) 0.0337(7) Uani 1.0 4 d .
C6 C 0.24514(18) 0.14654(13) 0.8479(4) 0.0325(7) Uani 1.0 4 d .
C7 C 0.3862(3) 0.1966(3) 0.5553(5) 0.0620(13) Uani 1.0 4 d .
C8 C 0.4298(2) 0.19462(16) 0.7149(4) 0.0372(7) Uani 1.0 4 d .
C9 C 0.37407(18) 0.20113(13) 0.8592(4) 0.0298(6) Uani 1.0 4 d .
C10 C 0.4202(2) 0.20989(14) 1.0173(4) 0.0335(7) Uani 1.0 4 d .
C11 C 0.48367(18) 0.26018(15) 0.9995(5) 0.0412(8) Uani 1.0 4 d .
C12 C 0.53530(19) 0.24709(13) 0.8545(5) 0.0364(7) Uani 1.0 4 d .
C13 C 0.6566(3) 0.17445(19) 0.5530(5) 0.0518(11) Uani 1.0 4 d .
C14 C 0.67604(19) 0.14369(14) 0.7138(4) 0.0316(6) Uani 1.0 4 d .
C15 C 0.65852(16) 0.18510(12) 0.8598(4) 0.0258(6) Uani 1.0 4 d .
C16 C 0.69065(16) 0.15686(12) 1.0153(4) 0.0259(6) Uani 1.0 4 d .
C17 C 0.77780(17) 0.13818(14) 0.9972(5) 0.0336(7) Uani 1.0 4 d .
C18 C 0.78745(17) 0.09703(13) 0.8483(4) 0.0298(6) Uani 1.0 4 d .
C19 C 0.5044(8) 0.5214(5) 1.3267(13) 0.080(3) Uiso 0.5000 4 d .
C20 C 0.5005(8) 0.5315(6) 1.1751(13) 0.074(3) Uiso 0.5000 4 d .
C21 C 0.5012(6) 0.4740(4) 1.0537(11) 0.060(2) Uiso 0.5000 4 d .
C22 C 0.5040(10) 0.4273(8) 0.7855(18) 0.085(4) Uiso 0.5000 4 d .
C23 C 0.5058(7) 0.5501(7) 0.8138(14) 0.065(3) Uiso 0.5000 4 d .
C24A C 0.5694(17) -0.0106(15) 0.210(4) 0.126(11) Uiso 0.2679 4 d .
C24B C 0.4984(19) 0.0660(10) -0.786(4) 0.097(9) Uiso 0.2321 4 d .
C25A C 0.450(3) 0.0577(16) 0.199(4) 0.21(2) Uiso 0.2679 4 d .
C25B C 0.4340(13) -0.0342(10) -0.808(3) 0.073(6) Uiso 0.2321 4 d .
C26A C 0.4859(8) 0.0133(6) 0.4468(14) 0.034(3) Uiso 0.2679 4 d .
C26B C 0.4798(10) -0.0127(8) -0.5382(17) 0.052(5) Uiso 0.2321 4 d .
C27B C 0.5226(10) 0.0266(8) -0.4189(19) 0.058(5) Uiso 0.2321 4 d .
C28B C 0.5258(12) 0.0080(11) -0.2682(19) 0.047(4) Uiso 0.2321 4 d .
C28A C 0.5040(14) -0.0212(9) 0.7302(18) 0.052(4) Uiso 0.2679 4 d .
C27A C 0.5359(10) -0.0145(9) 0.5789(18) 0.062(4) Uiso 0.2679 4 d .
H1A H 0.2515 -0.0233 0.5490 0.0594 Uiso 0.7000 4 d .
H1B H 0.1752 0.0214 0.5377 0.0594 Uiso 0.7000 4 d .
H1C H 0.2624 0.0435 0.4650 0.0594 Uiso 0.3000 4 d .
H1D H 0.2559 -0.0221 0.5508 0.0594 Uiso 0.3000 4 d .
H2 H 0.3163 0.0496 0.7238 0.0405 Uiso 1.0 4 calc R
H3 H 0.1604 0.0093 0.8369 0.0331 Uiso 1.0 4 calc R
H4 H 0.2902 0.0517 1.0389 0.0358 Uiso 1.0 4 calc R
H5 H 0.1456 0.1180 0.9723 0.0404 Uiso 1.0 4 calc R
H6 H 0.2262 0.1900 0.8340 0.0390 Uiso 1.0 4 calc R
H7A H 0.3495 0.1608 0.5495 0.0730 Uiso 0.7000 4 d .
H7B H 0.3519 0.2346 0.5540 0.0730 Uiso 0.7000 4 d .
H7C H 0.4229 0.1801 0.4744 0.0730 Uiso 0.3000 4 d .
H7D H 0.3419 0.1663 0.5670 0.0730 Uiso 0.3000 4 d .
H8 H 0.4589 0.1545 0.7237 0.0446 Uiso 1.0 4 calc R
H9 H 0.3373 0.2369 0.8417 0.0358 Uiso 1.0 4 calc R
H10 H 0.4476 0.1702 1.0447 0.0402 Uiso 1.0 4 calc R
H11 H 0.4567 0.3010 0.9845 0.0494 Uiso 1.0 4 calc R
H12 H 0.5762 0.2805 0.8423 0.0437 Uiso 1.0 4 calc R
H13A H 0.6013 0.1895 0.5531 0.0617 Uiso 0.7000 4 d .
H13B H 0.6930 0.2106 0.5371 0.0617 Uiso 0.7000 4 d .
H13C H 0.6690 0.1447 0.4650 0.0617 Uiso 0.3000 4 d .
H13D H 0.5990 0.1829 0.5498 0.0617 Uiso 0.3000 4 d .
H14 H 0.6439 0.1049 0.7237 0.0379 Uiso 1.0 4 calc R
H15 H 0.6823 0.2269 0.8426 0.0309 Uiso 1.0 4 calc R
H16 H 0.6585 0.1192 1.0410 0.0311 Uiso 1.0 4 calc R
H17 H 0.8108 0.1762 0.9815 0.0403 Uiso 1.0 4 calc R
H18 H 0.8452 0.0863 0.8339 0.0357 Uiso 1.0 4 calc R

loop_
_atom_site_aniso_label
_atom_site_aniso_U_11
_atom_site_aniso_U_22
_atom_site_aniso_U_33
_atom_site_aniso_U_12
_atom_site_aniso_U_13
_atom_site_aniso_U_23
O1A 0.067(3) 0.0440(19) 0.0203(14) -0.0113(17) 0.0048(15) 0.0032(13)
O1B 0.140(12) 0.094(10) 0.069(8) 0.060(10) -0.055(9) -0.028(7)
O2 0.0533(13) 0.0238(10) 0.0370(12) 0.0023(10) -0.0234(11) -0.0018(9)
O3 0.0401(12) 0.0394(12) 0.0313(11) 0.0024(9) 0.0045(10) -0.0049(10)
O4 0.0408(12) 0.0358(12) 0.0378(12) -0.0001(9) 0.0025(11) -0.0162(10)
O5 0.0313(9) 0.0242(9) 0.0296(10) 0.0050(8) -0.0047(9) -0.0004(8)
O6A 0.0419(19) 0.139(5) 0.0249(16) -0.006(3) 0.0002(16) 0.008(3)
O6B 0.046(6) 0.24(2) 0.049(6) 0.031(9) 0.017(5) 0.070(10)
O7 0.0404(12) 0.0388(13) 0.0468(13) -0.0043(10) -0.0131(11) 0.0134(11)
O8 0.0371(11) 0.0385(12) 0.0375(12) 0.0051(9) -0.0019(10) -0.0122(10)
O9 0.0378(12) 0.081(2) 0.0647(18) 0.0113(13) -0.0152(13) -0.0509(17)
O10 0.0321(10) 0.0234(10) 0.0311(10) 0.0029(8) -0.0007(9) -0.0008(8)
O11A 0.084(3) 0.049(2) 0.0240(16) 0.014(2) 0.0030(18) -0.0069(14)
O11B 0.053(6) 0.25(3) 0.112(12) 0.036(10) 0.031(7) 0.134(15)
O12 0.0422(12) 0.0310(11) 0.0341(11) 0.0092(9) 0.0099(10) 0.0092(9)
O13 0.0402(11) 0.0298(10) 0.0257(10) -0.0028(8) -0.0015(9) -0.0033(8)
O14 0.0501(14) 0.0477(14) 0.0414(13) 0.0112(11) -0.0230(12) -0.0060(11)
O15 0.0298(9) 0.0226(9) 0.0297(10) -0.0001(8) 0.0044(8) -0.0007(8)
O16 0.0627(18) 0.093(3) 0.0454(15) -0.0393(17) -0.0052(14) 0.0131(16)
O17 0.0507(15) 0.110(3) 0.0653(19) 0.0027(17) -0.0074(16) -0.044(2)
O18 0.0603(18) 0.138(4) 0.063(2) -0.030(3) 0.0083(17) -0.037(3)
C1 0.090(3) 0.0324(17) 0.0295(15) -0.0045(18) -0.0174(19) 0.0006(13)
C2 0.0534(17) 0.0219(13) 0.0260(14) -0.0018(13) -0.0081(13) -0.0003(11)
C3 0.0297(13) 0.0254(13) 0.0276(13) 0.0034(10) -0.0082(12) -0.0025(11)
C4 0.0314(14) 0.0298(15) 0.0283(14) 0.0023(11) -0.0060(11) -0.0039(11)
C5 0.0331(14) 0.0286(15) 0.0394(17) 0.0043(11) -0.0121(13) -0.0108(13)
C6 0.0355(14) 0.0259(13) 0.0361(15) 0.0042(11) -0.0123(13) -0.0060(12)
C7 0.057(3) 0.100(4) 0.0295(17) -0.033(3) -0.0103(18) 0.017(2)
C8 0.0445(17) 0.0390(17) 0.0281(15) -0.0101(14) -0.0107(14) 0.0026(13)
C9 0.0354(14) 0.0240(13) 0.0302(14) 0.0027(11) -0.0071(13) -0.0009(11)
C10 0.0380(15) 0.0308(15) 0.0316(15) 0.0069(12) -0.0090(13) -0.0089(12)
C11 0.0357(16) 0.0330(16) 0.0549(19) 0.0046(12) -0.0123(15) -0.0194(15)
C12 0.0393(14) 0.0236(14) 0.0463(17) 0.0019(11) -0.0103(15) -0.0056(13)
C13 0.074(3) 0.058(3) 0.0228(15) 0.036(2) -0.0003(17) 0.0025(15)
C14 0.0403(16) 0.0308(15) 0.0237(13) 0.0099(13) 0.0012(12) 0.0011(11)
C15 0.0285(13) 0.0234(12) 0.0255(13) 0.0028(10) -0.0002(11) 0.0025(11)
C16 0.0307(12) 0.0232(13) 0.0240(12) -0.0023(10) -0.0031(11) 0.0004(10)
C17 0.0298(13) 0.0297(15) 0.0413(17) -0.0004(11) -0.0065(13) -0.0012(13)
C18 0.0309(13) 0.0235(13) 0.0349(15) 0.0002(10) -0.0006(13) 0.0052(12)

loop_
_atom_type_symbol
_atom_type_description
_atom_type_scat_dispersion_real
_atom_type_scat_dispersion_imag
_atom_type_scat_source
C C 0.0033 0.0016
;
International Tables for Crystallography
(1992, Vol. C, Tables 4.2.6.8 and 6.1.1.4)
;
H H 0.0000 0.0000
;
International Tables for Crystallography
(1992, Vol. C, Table 6.1.1.4)
;
O O 0.0106 0.0060
;
International Tables for Crystallography
(1992, Vol. C, Tables 4.2.6.8 and 6.1.1.4)
;
N N 0.0061 0.0033
;
International Tables for Crystallography
(1992, Vol. C, Tables 4.2.6.8 and 6.1.1.4)
;

loop_
_geom_angle_atom_site_label_1
_geom_angle_atom_site_label_2
_geom_angle_atom_site_label_3
_geom_angle
_geom_angle_publ_flag
_geom_angle_site_symmetry_1
_geom_angle_site_symmetry_3
C2 O2 C6 113.2(3) yes . .
C6 O5 C9 120.1(3) yes . .
O6B O6A C7 44.4(6) yes . .
O6A O6B C7 49.4(6) yes . .
C8 O7 C12 113.4(3) yes . .
C12 O10 C15 119.8(3) yes . .
C14 O12 C18 114.1(3) yes . .
C3 O15 C18 118.7(2) yes 4_655 .
C20 O19 C21 50.4(8) yes 4_665 .
C26A O20A C26B 19.8(9) yes . 1_556
C26A O20A C26B 13.6(8) yes . 4_656
C26A O20A C27B 44.7(9) yes . 1_556
C26A O20A C27A 54.1(11) yes . 4_655
C26B O20A C26B 29.5(9) yes 1_556 4_656
C26B O20A C27B 50.4(9) yes 1_556 1_556
C26B O20A C27A 45.9(11) yes 1_556 4_655
C26B O20A C27B 33.0(8) yes 4_656 1_556
C26B O20A C27A 49.7(10) yes 4_656 4_655
C27B O20A C27A 31.0(10) yes 1_556 4_655
C26A O20B C26A 24.0(7) yes 1_554 4_654
C26A O20B C26B 4.2(9) yes 1_554 .
C26A O20B C27B 50.6(11) yes 1_554 4_655
C26A O20B C27A 47.6(8) yes 1_554 1_554
C26A O20B C27A 36.6(7) yes 1_554 4_654
C26A O20B C26B 19.8(10) yes 4_654 .
C26A O20B C27B 54.0(11) yes 4_654 4_655
C26A O20B C27A 37.3(7) yes 4_654 1_554
C26A O20B C27A 51.5(8) yes 4_654 4_654
C26B O20B C27B 50.9(12) yes . 4_655
C26B O20B C27A 45.3(10) yes . 1_554
C26B O20B C27A 38.9(10) yes . 4_654
C27B O20B C27A 26.6(11) yes 4_655 1_554
C27B O20B C27A 24.1(11) yes 4_655 4_654
C27A O20B C27A 42.8(8) yes 1_554 4_654
N1 N1 C21 99.6(11) yes 4_665 .
N1 N1 C21 56.2(9) yes 4_665 4_665
N1 N1 C22 145.0(13) yes 4_665 .
N1 N1 C23 25.2(9) yes 4_665 .
N1 N1 C23 138.0(14) yes 4_665 4_665
C21 N1 C21 43.5(6) yes . 4_665
C21 N1 C22 115.0(9) yes . .
C21 N1 C23 123.6(8) yes . .
C21 N1 C23 119.9(11) yes . 4_665
C21 N1 C22 158.5(9) yes 4_665 .
C21 N1 C23 80.3(7) yes 4_665 .
C21 N1 C23 161.2(11) yes 4_665 4_665
C22 N1 C23 121.2(9) yes . .
C22 N1 C23 10.2(10) yes . 4_665
C23 N1 C23 116.2(11) yes . 4_665
N2A N2A N2B 43(3) yes 4_655 1_556
N2A N2A N2B 35(3) yes 4_655 4_656
N2A N2A C24A 78(3) yes 4_655 .
N2A N2A C24A 71(3) yes 4_655 4_655
N2A N2A C24B 141(3) yes 4_655 1_556
N2A N2A C24B 24.4(16) yes 4_655 4_656
N2A N2A C25A 113(3) yes 4_655 .
N2A N2A C25A 45.6(19) yes 4_655 4_655
N2A N2A C25B 41.4(17) yes 4_655 1_556
N2A N2A C25B 117(3) yes 4_655 4_656
N2A N2A C26A 82.2(18) yes 4_655 .
N2A N2A C26A 64.4(16) yes 4_655 4_655
N2A N2A C26B 61.5(16) yes 4_655 1_556
N2A N2A C26B 88.6(18) yes 4_655 4_656
N2B N2A N2B 76(4) yes 1_556 4_656
N2B N2A C24A 110(3) yes 1_556 .
N2B N2A C24A 34(3) yes 1_556 4_655
N2B N2A C24B 107(4) yes 1_556 1_556
N2B N2A C24B 55(3) yes 1_556 4_656
N2B N2A C25A 74(3) yes 1_556 .
N2B N2A C25A 80(3) yes 1_556 4_655
N2B N2A C25B 23(3) yes 1_556 1_556
N2B N2A C25B 133(3) yes 1_556 4_656
N2B N2A C26A 81(3) yes 1_556 .
N2B N2A C26A 86(3) yes 1_556 4_655
N2B N2A C26B 69(3) yes 1_556 1_556
N2B N2A C26B 103(3) yes 1_556 4_656
N2B N2A C24A 46(3) yes 4_656 .
N2B N2A C24A 98(3) yes 4_656 4_655
N2B N2A C24B 140(3) yes 4_656 1_556
N2B N2A C24B 26(2) yes 4_656 4_656
N2B N2A C25A 134(3) yes 4_656 .
N2B N2A C25A 20(2) yes 4_656 4_655
N2B N2A C25B 66(3) yes 4_656 1_556
N2B N2A C25B 87(3) yes 4_656 4_656
N2B N2A C26A 97(3) yes 4_656 .
N2B N2A C26A 67(2) yes 4_656 4_655
N2B N2A C26B 77(3) yes 4_656 1_556
N2B N2A C26B 88(3) yes 4_656 4_656
C24A N2A C24A 110.3(19) yes . 4_655
C24A N2A C24B 99(2) yes . 1_556
C24A N2A C24B 56.5(17) yes . 4_656
C24A N2A C25A 115.7(19) yes . .
C24A N2A C25A 32.2(17) yes . 4_655
C24A N2A C25B 89.3(16) yes . 1_556
C24A N2A C25B 41.2(17) yes . 4_656
C24A N2A C26A 131.4(18) yes . .
C24A N2A C26A 100.1(17) yes . 4_655
C24A N2A C26B 118.4(17) yes . 1_556
C24A N2A C26B 110.2(18) yes . 4_656
C24A N2A C24B 74(2) yes 4_655 1_556
C24A N2A C24B 72.4(17) yes 4_655 4_656
C24A N2A C25A 42.1(19) yes 4_655 .
C24A N2A C25A 92.1(18) yes 4_655 4_655
C24A N2A C25B 31.7(15) yes 4_655 1_556
C24A N2A C25B 109.8(17) yes 4_655 4_656
C24A N2A C26A 103.9(17) yes 4_655 .
C24A N2A C26A 118.0(17) yes 4_655 4_655
C24A N2A C26B 98.3(16) yes 4_655 1_556
C24A N2A C26B 128.9(18) yes 4_655 4_656
C24B N2A C24B 125.5(17) yes 1_556 4_656
C24B N2A C25A 34(2) yes 1_556 .
C24B N2A C25A 120.3(18) yes 1_556 4_655
C24B N2A C25B 100.3(17) yes 1_556 1_556
C24B N2A C25B 60.6(18) yes 1_556 4_656
C24B N2A C26A 123.4(18) yes 1_556 .
C24B N2A C26A 151.7(18) yes 1_556 4_655
C24B N2A C26B 142.0(19) yes 1_556 1_556
C24B N2A C26B 127.7(18) yes 1_556 4_656
C24B N2A C25A 108.9(18) yes 4_656 .
C24B N2A C25A 24.9(15) yes 4_656 4_655
C24B N2A C25B 41.2(12) yes 4_656 1_556
C24B N2A C25B 93.0(15) yes 4_656 4_656
C24B N2A C26A 105.6(14) yes 4_656 .
C24B N2A C26A 82.6(12) yes 4_656 4_655
C24B N2A C26B 84.7(12) yes 4_656 1_556
C24B N2A C26B 106.8(14) yes 4_656 4_656
C25A N2A C25A 119.3(17) yes . 4_655
C25A N2A C25B 72.2(16) yes . 1_556
C25A N2A C25B 87.7(18) yes . 4_656
C25A N2A C26A 112.8(18) yes . .
C25A N2A C26A 143.0(19) yes . 4_655
C25A N2A C26B 121.7(18) yes . 1_556
C25A N2A C26B 132.2(18) yes . 4_656
C25A N2A C25B 63.4(14) yes 4_655 1_556
C25A N2A C25B 71.7(15) yes 4_655 4_656
C25A N2A C26A 116.3(15) yes 4_655 .
C25A N2A C26A 86.2(13) yes 4_655 4_655
C25A N2A C26B 96.8(14) yes 4_655 1_556
C25A N2A C26B 106.4(15) yes 4_655 4_656
C25B N2A C25B 109.6(14) yes 1_556 4_656
C25B N2A C26A 103.7(14) yes 1_556 .
C25B N2A C26A 100.7(12) yes 1_556 4_655
C25B N2A C26B 88.3(12) yes 1_556 1_556
C25B N2A C26B 121.8(14) yes 1_556 4_656
C25B N2A C26A 145.1(18) yes 4_656 .
C25B N2A C26A 127.7(17) yes 4_656 4_655
C25B N2A C26B 149.7(17) yes 4_656 1_556
C25B N2A C26B 121.1(17) yes 4_656 4_656
C26A N2A C26A 32.0(9) yes . 4_655
C26A N2A C26B 20.9(9) yes . 1_556
C26A N2A C26B 25.3(10) yes . 4_656
C26A N2A C26B 22.0(9) yes 4_655 1_556
C26A N2A C26B 24.4(10) yes 4_655 4_656
C26B N2A C26B 33.8(10) yes 1_556 4_656
N2A N2B N2A 103(4) yes 1_554 4_654
N2A N2B N2B 58(3) yes 1_554 4_655
N2A N2B C24A 55(3) yes 1_554 1_554
N2A N2B C24A 133(4) yes 1_554 4_654
N2A N2B C24B 56(3) yes 1_554 .
N2A N2B C24B 112(3) yes 1_554 4_655
N2A N2B C25A 89(4) yes 1_554 1_554
N2A N2B C25A 87(3) yes 1_554 4_654
N2A N2B C25B 149(3) yes 1_554 .
N2A N2B C25B 36(3) yes 1_554 4_655
N2A N2B C26A 78(3) yes 1_554 1_554
N2A N2B C26A 76(3) yes 1_554 4_654
N2A N2B C26B 94(3) yes 1_554 .
N2A N2B C26B 61(3) yes 1_554 4_655
N2A N2B N2B 46(3) yes 4_654 4_655
N2A N2B C24A 63(3) yes 4_654 1_554
N2A N2B C24A 113(3) yes 4_654 4_654
N2A N2B C24B 145(3) yes 4_654 .
N2A N2B C24B 28(2) yes 4_654 4_655
N2A N2B C25A 153(3) yes 4_654 1_554
N2A N2B C25A 35(3) yes 4_654 4_654
N2A N2B C25B 71(3) yes 4_654 .
N2A N2B C25B 97(3) yes 4_654 4_655
N2A N2B C26A 90(3) yes 4_654 1_554
N2A N2B C26A 62(2) yes 4_654 4_654
N2A N2B C26B 70(2) yes 4_654 .
N2A N2B C26B 83(3) yes 4_654 4_655
N2B N2B C24A 26.9(18) yes 4_655 1_554
N2B N2B C24A 139(3) yes 4_655 4_654
N2B N2B C24B 103(3) yes 4_655 .
N2B N2B C24B 56(3) yes 4_655 4_655
N2B N2B C25A 133(3) yes 4_655 1_554
N2B N2B C25A 34(2) yes 4_655 4_654
N2B N2B C25B 105(3) yes 4_655 .
N2B N2B C25B 55(2) yes 4_655 4_655
N2B N2B C26A 91.4(18) yes 4_655 1_554
N2B N2B C26A 63.4(17) yes 4_655 4_654
N2B N2B C26B 85.2(19) yes 4_655 .
N2B N2B C26B 71.3(17) yes 4_655 4_655
C24A N2B C24A 118(2) yes 1_554 4_654
C24A N2B C24B 82.4(18) yes 1_554 .
C24A N2B C24B 59.1(16) yes 1_554 4_655
C24A N2B C25A 107.2(19) yes 1_554 1_554
C24A N2B C25A 33.7(16) yes 1_554 4_654
C24A N2B C25B 97.7(16) yes 1_554 .
C24A N2B C25B 34.1(14) yes 1_554 4_655
C24A N2B C26A 114.2(14) yes 1_554 1_554
C24A N2B C26A 89.3(13) yes 1_554 4_654
C24A N2B C26B 111.8(15) yes 1_554 .
C24A N2B C26B 92.6(14) yes 1_554 4_655
C24A N2B C24B 78(3) yes 4_654 .
C24A N2B C24B 90(2) yes 4_654 4_655
C24A N2B C25A 47(3) yes 4_654 1_554
C24A N2B C25A 106(2) yes 4_654 4_654
C24A N2B C25B 42(2) yes 4_654 .
C24A N2B C25B 108.5(19) yes 4_654 4_655
C24A N2B C26A 127.9(19) yes 4_654 1_554
C24A N2B C26A 148(2) yes 4_654 4_654
C24A N2B C26B 124.8(19) yes 4_654 .
C24A N2B C26B 149(2) yes 4_654 4_655
C24B N2B C24B 128.0(16) yes . 4_655
C24B N2B C25A 33.4(19) yes . 1_554
C24B N2B C25A 111.4(17) yes . 4_654
C24B N2B C25B 112.6(16) yes . .
C24B N2B C25B 48.9(15) yes . 4_655
C24B N2B C26A 108.5(16) yes . 1_554
C24B N2B C26A 125.7(16) yes . 4_654
C24B N2B C26B 132.1(17) yes . .
C24B N2B C26B 104.2(16) yes . 4_655
C24B N2B C25A 124.9(17) yes 4_655 1_554
C24B N2B C25A 25.8(15) yes 4_655 4_654
C24B N2B C25B 49.0(15) yes 4_655 .
C24B N2B C25B 90.2(14) yes 4_655 4_655
C24B N2B C26A 118.2(15) yes 4_655 1_554
C24B N2B C26A 89.9(14) yes 4_655 4_654
C24B N2B C26B 96.2(15) yes 4_655 .
C24B N2B C26B 110.6(15) yes 4_655 4_655
C25A N2B C25A 124.4(17) yes 1_554 4_654
C25A N2B C25B 87.0(17) yes 1_554 .
C25A N2B C25B 78.0(18) yes 1_554 4_655
C25A N2B C26A 115.8(18) yes 1_554 1_554
C25A N2B C26A 145.2(18) yes 1_554 4_654
C25A N2B C26B 134.1(18) yes 1_554 .
C25A N2B C26B 123.8(18) yes 1_554 4_655
C25A N2B C25B 71.1(15) yes 4_654 .
C25A N2B C25B 66.5(14) yes 4_654 4_655
C25A N2B C26A 117.3(14) yes 4_654 1_554
C25A N2B C26A 86.2(13) yes 4_654 4_654
C25A N2B C26B 101.6(14) yes 4_654 .
C25A N2B C26B 101.2(14) yes 4_654 4_655
C25B N2B C25B 113.6(14) yes . 4_655
C25B N2B C26A 130.5(15) yes . 1_554
C25B N2B C26A 121.6(15) yes . 4_654
C25B N2B C26B 110.3(15) yes . .
C25B N2B C26B 142.7(16) yes . 4_655
C25B N2B C26A 113.9(13) yes 4_655 1_554
C25B N2B C26A 104.0(12) yes 4_655 4_654
C25B N2B C26B 126.2(13) yes 4_655 .
C25B N2B C26B 94.6(12) yes 4_655 4_655
C26A N2B C26A 31.1(8) yes 1_554 4_654
C26A N2B C26B 23.6(9) yes 1_554 .
C26A N2B C26B 21.8(9) yes 1_554 4_655
C26A N2B C26B 23.3(9) yes 4_654 .
C26A N2B C26B 22.5(9) yes 4_654 4_655
C26B N2B C26B 33.7(10) yes . 4_655
O1A C1 O1B 100.6(8) yes . .
O1A C1 C2 110.2(4) yes . .
O1B C1 C2 123.9(8) yes . .
O2 C2 C1 105.8(3) yes . .
O2 C2 C3 109.5(3) yes . .
C1 C2 C3 112.5(3) yes . .
O15 C3 C2 109.1(3) yes 4_655 .
O15 C3 C4 107.1(3) yes 4_655 .
C2 C3 C4 110.7(3) yes . .
O3 C4 C3 109.6(3) yes . .
O3 C4 C5 111.2(3) yes . .
C3 C4 C5 110.6(3) yes . .
O4 C5 C4 112.4(3) yes . .
O4 C5 C6 108.9(3) yes . .
C4 C5 C6 110.3(3) yes . .
O2 C6 O5 110.7(3) yes . .
O2 C6 C5 109.6(3) yes . .
O5 C6 C5 107.3(3) yes . .
O6A C7 O6B 86.2(7) yes . .
O6A C7 C8 113.4(4) yes . .
O6B C7 C8 121.5(8) yes . .
O7 C8 C7 106.7(3) yes . .
O7 C8 C9 110.7(3) yes . .
C7 C8 C9 112.6(3) yes . .
O5 C9 C8 110.0(3) yes . .
O5 C9 C10 106.1(3) yes . .
C8 C9 C10 111.7(3) yes . .
O8 C10 C9 108.5(3) yes . .
O8 C10 C11 111.8(3) yes . .
C9 C10 C11 111.0(3) yes . .
O9 C11 C10 111.3(3) yes . .
O9 C11 C12 108.0(3) yes . .
C10 C11 C12 109.9(3) yes . .
O7 C12 O10 110.3(3) yes . .
O7 C12 C11 109.8(3) yes . .
O10 C12 C11 107.7(3) yes . .
O11A C13 O11B 108.6(8) yes . .
O11A C13 C14 108.9(4) yes . .
O11B C13 C14 118.7(7) yes . .
O12 C14 C13 106.5(3) yes . .
O12 C14 C15 110.4(3) yes . .
C13 C14 C15 112.7(3) yes . .
O10 C15 C14 109.3(3) yes . .
O10 C15 C16 105.9(3) yes . .
C14 C15 C16 111.0(3) yes . .
O13 C16 C15 109.8(3) yes . .
O13 C16 C17 110.0(3) yes . .
C15 C16 C17 111.4(3) yes . .
O14 C17 C16 112.4(3) yes . .
O14 C17 C18 108.6(3) yes . .
C16 C17 C18 109.7(3) yes . .
O12 C18 O15 110.9(3) yes . .
O12 C18 C17 109.9(3) yes . .
O15 C18 C17 107.4(3) yes . .
C19 C19 C20 99.3(12) yes 4_665 .
C19 C19 C20 47.5(9) yes 4_665 4_665
C20 C19 C20 52.5(8) yes . 4_665
O19 C20 C19 126.6(12) yes 4_665 .
O19 C20 C19 159.4(11) yes 4_665 4_665
O19 C20 C20 153.2(11) yes 4_665 4_665
O19 C20 C21 114.5(9) yes 4_665 .
O19 C20 C21 70.0(9) yes 4_665 4_665
C19 C20 C19 33.2(7) yes . 4_665
C19 C20 C20 80.1(9) yes . 4_665
C19 C20 C21 118.7(10) yes . .
C19 C20 C21 163.3(14) yes . 4_665
C19 C20 C20 47.4(7) yes 4_665 4_665
C19 C20 C21 86.1(8) yes 4_665 .
C19 C20 C21 130.5(12) yes 4_665 4_665
C20 C20 C21 38.7(7) yes 4_665 .
C20 C20 C21 83.2(10) yes 4_665 4_665
C21 C20 C21 44.6(8) yes . 4_665
O19 C21 N1 123.3(9) yes . .
O19 C21 N1 147.1(9) yes . 4_665
O19 C21 C20 117.7(8) yes . .
O19 C21 C20 59.6(9) yes . 4_665
O19 C21 C21 156.0(11) yes . 4_665
N1 C21 N1 24.1(5) yes . 4_665
N1 C21 C20 119.0(8) yes . .
N1 C21 C20 176.9(12) yes . 4_665
N1 C21 C21 80.3(8) yes . 4_665
N1 C21 C20 94.9(7) yes 4_665 .
N1 C21 C20 152.8(11) yes 4_665 4_665
N1 C21 C21 56.2(7) yes 4_665 4_665
C20 C21 C20 58.1(9) yes . 4_665
C20 C21 C21 38.7(7) yes . 4_665
C20 C21 C21 96.7(11) yes 4_665 4_665
N1 C22 C23 18.0(16) yes . 4_665
N1 C23 N1 16.8(7) yes . 4_665
N1 C23 C22 161(3) yes . 4_665
N1 C23 C22 152(3) yes 4_665 4_665
N2A C24A N2A 31.3(11) yes . 4_655
N2A C24A N2B 15.2(9) yes . 1_556
N2A C24A N2B 20.5(12) yes . 4_656
N2A C24A C24B 77.7(18) yes . 4_656
N2A C24A C25A 103(3) yes . 4_655
N2A C24A C25B 67(3) yes . 4_656
N2A C24A N2B 19.2(9) yes 4_655 1_556
N2A C24A N2B 13.0(11) yes 4_655 4_656
N2A C24A C24B 47.5(14) yes 4_655 4_656
N2A C24A C25A 72(3) yes 4_655 4_655
N2A C24A C25B 97(3) yes 4_655 4_656
N2B C24A N2B 14.4(11) yes 1_556 4_656
N2B C24A C24B 63.1(15) yes 1_556 4_656
N2B C24A C25A 89(3) yes 1_556 4_655
N2B C24A C25B 78(3) yes 1_556 4_656
N2B C24A C24B 60.4(19) yes 4_656 4_656
N2B C24A C25A 84(3) yes 4_656 4_655
N2B C24A C25B 87(3) yes 4_656 4_656
C24B C24A C25A 27(3) yes 4_656 4_655
C24B C24A C25B 133(3) yes 4_656 4_656
C25A C24A C25B 156(4) yes 4_655 4_656
N2A C24B N2A 14.7(10) yes 1_554 4_654
N2A C24B N2B 17.1(10) yes 1_554 .
N2A C24B N2B 11.7(9) yes 1_554 4_655
N2A C24B C24A 58.5(16) yes 1_554 4_654
N2A C24B C25A 90(3) yes 1_554 1_554
N2A C24B C25B 63.7(17) yes 1_554 4_655
N2A C24B N2B 9.2(8) yes 4_654 .
N2A C24B N2B 12.5(7) yes 4_654 4_655
N2A C24B C24A 45.8(13) yes 4_654 4_654
N2A C24B C25A 79(3) yes 4_654 1_554
N2A C24B C25B 66.4(14) yes 4_654 4_655
N2B C24B N2B 20.4(8) yes . 4_655
N2B C24B C24A 41.4(13) yes . 4_654
N2B C24B C25A 73(3) yes . 1_554
N2B C24B C25B 75.3(16) yes . 4_655
N2B C24B C24A 57.8(14) yes 4_655 4_654
N2B C24B C25A 92(3) yes 4_655 1_554
N2B C24B C25B 55.2(14) yes 4_655 4_655
C24A C24B C25A 35(3) yes 4_654 1_554
C24A C24B C25B 101.6(19) yes 4_654 4_655
C25A C24B C25B 133(4) yes 1_554 4_655
N2A C25A N2A 21.4(10) yes . 4_655
N2A C25A N2B 17.3(10) yes . 1_556
N2A C25A N2B 11.6(8) yes . 4_656
N2A C25A C24A 66(3) yes . 4_655
N2A C25A C24B 56(3) yes . 1_556
N2A C25A C25B 61.7(15) yes . 1_556
N2A C25A C25B 43.1(13) yes . 4_656
N2A C25A N2B 7.1(8) yes 4_655 1_556
N2A C25A N2B 13.3(7) yes 4_655 4_656
N2A C25A C24A 45(2) yes 4_655 4_655
N2A C25A C24B 76(3) yes 4_655 1_556
N2A C25A C25B 40.5(11) yes 4_655 1_556
N2A C25A C25B 55.8(13) yes 4_655 4_656
N2B C25A N2B 13.5(8) yes 1_556 4_656
N2B C25A C24A 49(2) yes 1_556 4_655
N2B C25A C24B 73(3) yes 1_556 1_556
N2B C25A C25B 46.3(13) yes 1_556 1_556
N2B C25A C25B 56.6(15) yes 1_556 4_656
N2B C25A C24A 57(3) yes 4_656 4_655
N2B C25A C24B 62(3) yes 4_656 1_556
N2B C25A C25B 51.5(12) yes 4_656 1_556
N2B C25A C25B 43.2(11) yes 4_656 4_656
C24A C25A C24B 119(5) yes 4_655 1_556
C24A C25A C25B 11.7(19) yes 4_655 1_556
C24A C25A C25B 93(3) yes 4_655 4_656
C24B C25A C25B 110(4) yes 1_556 1_556
C24B C25A C25B 29(3) yes 1_556 4_656
C25B C25A C25B 82.7(16) yes 1_556 4_656
N2A C25B N2A 22.0(9) yes 1_554 4_654
N2A C25B N2B 7.1(8) yes 1_554 .
N2A C25B N2B 16.7(8) yes 1_554 4_655
N2A C25B C24A 51(2) yes 1_554 4_654
N2A C25B C24B 72.4(15) yes 1_554 4_655
N2A C25B C25A 46.1(12) yes 1_554 1_554
N2A C25B C25A 60.8(13) yes 1_554 4_654
N2A C25B N2B 21.8(10) yes 4_654 .
N2A C25B N2B 11.2(9) yes 4_654 4_655
N2A C25B C24A 72(3) yes 4_654 4_654
N2A C25B C24B 55.7(16) yes 4_654 4_655
N2A C25B C25A 67.9(15) yes 4_654 1_554
N2A C25B C25A 49.2(13) yes 4_654 4_654
N2B C25B N2B 20.3(9) yes . 4_655
N2B C25B C24A 50(2) yes . 4_654
N2B C25B C24B 75.8(17) yes . 4_655
N2B C25B C25A 46.7(13) yes . 1_554
N2B C25B C25A 65.6(14) yes . 4_654
N2B C25B C24A 68(2) yes 4_655 4_654
N2B C25B C24B 55.8(15) yes 4_655 4_655
N2B C25B C25A 62.0(14) yes 4_655 1_554
N2B C25B C25A 45.5(12) yes 4_655 4_654
C24A C25B C24B 123(3) yes 4_654 4_655
C24A C25B C25A 13(2) yes 4_654 1_554
C24A C25B C25A 108(3) yes 4_654 4_654
C24B C25B C25A 113(2) yes 4_655 1_554
C24B C25B C25A 17.8(15) yes 4_655 4_654
C25A C25B C25A 97.2(17) yes 1_554 4_654
O20A C26A O20B 103.0(11) yes . 1_556
O20A C26A O20B 92.0(11) yes . 4_656
O20A C26A N2A 114.7(14) yes . .
O20A C26A N2A 125.5(13) yes . 4_655
O20A C26A N2B 107.9(13) yes . 1_556
O20A C26A N2B 132.7(13) yes . 4_656
O20A C26A C26A 159.7(18) yes . 4_655
O20A C26A C26B 112(3) yes . 1_556
O20A C26A C26B 135(3) yes . 4_656
O20A C26A C27B 90.6(13) yes . 1_556
O20A C26A C27B 94.3(12) yes . 4_656
O20A C26A C27A 118.3(12) yes . .
O20A C26A C27A 59.6(13) yes . 4_655
O20B C26A O20B 141.0(11) yes 1_556 4_656
O20B C26A N2A 112.4(12) yes 1_556 .
O20B C26A N2A 79.0(10) yes 1_556 4_655
O20B C26A N2B 96.9(12) yes 1_556 1_556
O20B C26A N2B 93.5(11) yes 1_556 4_656
O20B C26A C26A 59.5(14) yes 1_556 4_655
O20B C26A C26B 9.0(19) yes 1_556 1_556
O20B C26A C26B 104(3) yes 1_556 4_656
O20B C26A C27B 98.5(12) yes 1_556 1_556
O20B C26A C27B 38.3(9) yes 1_556 4_656
O20B C26A C27A 68.5(10) yes 1_556 .
O20B C26A C27A 71.8(12) yes 1_556 4_655
O20B C26A N2A 92.6(12) yes 4_656 .
O20B C26A N2A 120.7(12) yes 4_656 4_655
O20B C26A N2B 112.5(12) yes 4_656 1_556
O20B C26A N2B 102.4(11) yes 4_656 4_656
O20B C26A C26A 96.6(16) yes 4_656 4_655
O20B C26A C26B 136(3) yes 4_656 1_556
O20B C26A C26B 46(2) yes 4_656 4_656
O20B C26A C27B 44.9(10) yes 4_656 1_556
O20B C26A C27B 105.8(12) yes 4_656 4_656
O20B C26A C27A 72.7(11) yes 4_656 .
O20B C26A C27A 86.0(13) yes 4_656 4_655
N2A C26A N2A 33.4(10) yes . 4_655
N2A C26A N2B 20.4(10) yes . 1_556
N2A C26A N2B 21.9(10) yes . 4_656
N2A C26A C26A 83.4(15) yes . 4_655
N2A C26A C26B 108(2) yes . 1_556
N2A C26A C26B 87(2) yes . 4_656
N2A C26A C27B 132.7(15) yes . 1_556
N2A C26A C27B 145.2(14) yes . 4_656
N2A C26A C27A 125.2(14) yes . .
N2A C26A C27A 174.0(17) yes . 4_655
N2A C26A N2B 22.7(10) yes 4_655 1_556
N2A C26A N2B 18.3(10) yes 4_655 4_656
N2A C26A C26A 64.7(14) yes 4_655 4_655
N2A C26A C26B 75.1(19) yes 4_655 1_556
N2A C26A C26B 95(2) yes 4_655 4_656
N2A C26A C27B 143.7(15) yes 4_655 1_556
N2A C26A C27B 113.8(13) yes 4_655 4_656
N2A C26A C27A 113.0(13) yes 4_655 .
N2A C26A C27A 150.5(16) yes 4_655 4_655
N2B C26A N2B 25.2(9) yes 1_556 4_656
N2B C26A C26A 85.8(15) yes 1_556 4_655
N2B C26A C26B 95(2) yes 1_556 1_556
N2B C26A C26B 104(2) yes 1_556 4_656
N2B C26A C27B 152.6(14) yes 1_556 1_556
N2B C26A C27B 134.4(15) yes 1_556 4_656
N2B C26A C27A 133.5(14) yes 1_556 .
N2B C26A C27A 158.9(16) yes 1_556 4_655
N2B C26A C26A 63.1(13) yes 4_656 4_655
N2B C26A C26B 88(2) yes 4_656 1_556
N2B C26A C26B 80.3(19) yes 4_656 4_656
N2B C26A C27B 130.7(13) yes 4_656 1_556
N2B C26A C27B 123.4(13) yes 4_656 4_656
N2B C26A C27A 109.0(12) yes 4_656 .
N2B C26A C27A 163.9(16) yes 4_656 4_655
C26A C26A C26B 51(3) yes 4_655 1_556
C26A C26A C26B 51(3) yes 4_655 4_656
C26A C26A C27B 82.7(16) yes 4_655 1_556
C26A C26A C27B 65.7(14) yes 4_655 4_656
C26A C26A C27A 48.3(13) yes 4_655 .
C26A C26A C27A 102.6(17) yes 4_655 4_655
C26B C26A C26B 96(3) yes 1_556 4_656
C26B C26A C27B 97(2) yes 1_556 1_556
C26B C26A C27B 39.4(18) yes 1_556 4_656
C26B C26A C27A 64(2) yes 1_556 .
C26B C26A C27A 77(2) yes 1_556 4_655
C26B C26A C27B 50.5(18) yes 4_656 1_556
C26B C26A C27B 85(2) yes 4_656 4_656
C26B C26A C27A 45.0(19) yes 4_656 .
C26B C26A C27A 96(2) yes 4_656 4_655
C27B C26A C27B 61.1(11) yes 1_556 4_656
C27B C26A C27A 37.5(11) yes 1_556 .
C27B C26A C27A 48.6(12) yes 1_556 4_655
C27B C26A C27A 40.6(10) yes 4_656 .
C27B C26A C27A 40.5(12) yes 4_656 4_655
C27A C26A C27A 60.0(12) yes . 4_655
O20A C26B O20A 146.8(13) yes 1_554 4_654
O20A C26B O20B 118.6(15) yes 1_554 .
O20A C26B N2A 86.1(12) yes 1_554 1_554
O20A C26B N2A 106.7(13) yes 1_554 4_654
O20A C26B N2B 85.6(12) yes 1_554 .
O20A C26B N2B 105.6(13) yes 1_554 4_655
O20A C26B C26A 48.3(19) yes 1_554 1_554
O20A C26B C26A 126(3) yes 1_554 4_654
O20A C26B C26B 84.9(18) yes 1_554 4_655
O20A C26B C27B 72.9(11) yes 1_554 .
O20A C26B C27B 95.1(16) yes 1_554 4_655
O20A C26B C27A 108.3(14) yes 1_554 1_554
O20A C26B C27A 49.0(12) yes 1_554 4_654
O20A C26B O20B 85.6(13) yes 4_654 .
O20A C26B N2A 92.2(12) yes 4_654 1_554
O20A C26B N2A 86.4(12) yes 4_654 4_654
O20A C26B N2B 101.8(12) yes 4_654 .
O20A C26B N2B 78.3(10) yes 4_654 4_655
O20A C26B C26A 107(3) yes 4_654 1_554
O20A C26B C26A 31.3(18) yes 4_654 4_654
O20A C26B C26B 65.6(16) yes 4_654 4_655
O20A C26B C27B 74.9(11) yes 4_654 .
O20A C26B C27B 77.8(14) yes 4_654 4_655
O20A C26B C27A 43.7(10) yes 4_654 1_554
O20A C26B C27A 108.8(14) yes 4_654 4_654
O20B C26B N2A 134.5(15) yes . 1_554
O20B C26B N2A 104.7(15) yes . 4_654
O20B C26B N2B 120.7(15) yes . .
O20B C26B N2B 118.1(15) yes . 4_655
O20B C26B C26A 167(3) yes . 1_554
O20B C26B C26A 114(3) yes . 4_654
O20B C26B C26B 149(3) yes . 4_655
O20B C26B C27B 121.7(15) yes . .
O20B C26B C27B 58.6(15) yes . 4_655
O20B C26B C27A 93.4(15) yes . 1_554
O20B C26B C27A 98.6(16) yes . 4_654
N2A C26B N2A 29.9(9) yes 1_554 4_654
N2A C26B N2B 16.8(9) yes 1_554 .
N2A C26B N2B 20.1(9) yes 1_554 4_655
N2A C26B C26A 50.8(17) yes 1_554 1_554
N2A C26B C26A 63.4(19) yes 1_554 4_654
N2A C26B C26B 61.2(15) yes 1_554 4_655
N2A C26B C27B 101.3(13) yes 1_554 .
N2A C26B C27B 163.4(19) yes 1_554 4_655
N2A C26B C27A 115.7(15) yes 1_554 1_554
N2A C26B C27A 124.7(17) yes 1_554 4_654
N2A C26B N2B 21.7(10) yes 4_654 .
N2A C26B N2B 16.7(9) yes 4_654 4_655
N2A C26B C26A 80.5(19) yes 4_654 1_554
N2A C26B C26A 68.0(19) yes 4_654 4_654
N2A C26B C26B 85.0(17) yes 4_654 4_655
N2A C26B C27B 127.5(16) yes 4_654 .
N2A C26B C27B 158(2) yes 4_654 4_655
N2A C26B C27A 125.6(16) yes 4_654 1_554
N2A C26B C27A 153.1(19) yes 4_654 4_654
N2B C26B N2B 23.5(8) yes . 4_655
N2B C26B C26A 61.5(18) yes . 1_554
N2B C26B C26A 76.4(19) yes . 4_654
N2B C26B C26B 77.9(15) yes . 4_655
N2B C26B C27B 116.9(15) yes . .
N2B C26B C27B 179(2) yes . 4_655
N2B C26B C27A 131.7(15) yes . 1_554
N2B C26B C27A 131.6(18) yes . 4_654
N2B C26B C26A 69.5(19) yes 4_655 1_554
N2B C26B C26A 54.5(17) yes 4_655 4_654
N2B C26B C26B 68.4(15) yes 4_655 4_655
N2B C26B C27B 110.9(14) yes 4_655 .
N2B C26B C27B 156.0(19) yes 4_655 4_655
N2B C26B C27A 112.1(14) yes 4_655 1_554
N2B C26B C27A 143.2(18) yes 4_655 4_654
C26A C26B C26A 79(3) yes 1_554 4_654
C26A C26B C26B 42(2) yes 1_554 4_655
C26A C26B C27B 60.1(19) yes 1_554 .
C26A C26B C27B 119(3) yes 1_554 4_655
C26A C26B C27A 93(3) yes 1_554 1_554
C26A C26B C27A 74(2) yes 1_554 4_654
C26A C26B C26B 42(2) yes 4_654 4_655
C26A C26B C27B 71(2) yes 4_654 .
C26A C26B C27B 103(3) yes 4_654 4_655
C26A C26B C27A 57.8(18) yes 4_654 1_554
C26A C26B C27A 114(3) yes 4_654 4_654
C26B C26B C27B 42.5(14) yes 4_655 .
C26B C26B C27B 102(2) yes 4_655 4_655
C26B C26B C27A 58.5(16) yes 4_655 1_554
C26B C26B C27A 81.6(18) yes 4_655 4_654
C27B C26B C27B 63.6(14) yes . 4_655
C27B C26B C27A 37.5(11) yes . 1_554
C27B C26B C27A 42.9(12) yes . 4_654
C27B C26B C27A 48.3(13) yes 4_655 1_554
C27B C26B C27A 49.2(15) yes 4_655 4_654
C27A C26B C27A 65.1(13) yes 1_554 4_654
O20A C27B O20B 85.2(13) yes 1_554 4_655
O20A C27B C26A 44.7(9) yes 1_554 1_554
O20A C27B C26A 75.2(10) yes 1_554 4_654
O20A C27B C26B 56.7(10) yes 1_554 .
O20A C27B C26B 69.2(14) yes 1_554 4_655
O20A C27B C27B 74.6(11) yes 1_554 4_655
O20A C27B C28B 120.5(14) yes 1_554 .
O20A C27B C28B 89.9(11) yes 1_554 4_655
O20A C27B C28A 107.8(13) yes 1_554 1_554
O20A C27B C28A 96.6(14) yes 1_554 4_654
O20A C27B C27A 116.8(18) yes 1_554 1_554
O20A C27B C27A 38.3(12) yes 1_554 4_654
O20B C27B C26A 81.1(14) yes 4_655 1_554
O20B C27B C26A 91.1(14) yes 4_655 4_654
O20B C27B C26B 102.2(15) yes 4_655 .
O20B C27B C26B 70.5(16) yes 4_655 4_655
O20B C27B C27B 144.0(17) yes 4_655 4_655
O20B C27B C28B 139.4(19) yes 4_655 .
O20B C27B C28B 161.4(18) yes 4_655 4_655
O20B C27B C28A 164.4(17) yes 4_655 1_554
O20B C27B C28A 138.0(19) yes 4_655 4_654
O20B C27B C27A 126(2) yes 4_655 1_554
O20B C27B C27A 123(2) yes 4_655 4_654
C26A C27B C26A 31.6(9) yes 1_554 4_654
C26A C27B C26B 23.1(9) yes 1_554 .
C26A C27B C26B 26.1(12) yes 1_554 4_655
C26A C27B C27B 63.6(12) yes 1_554 4_655
C26A C27B C28B 139.5(18) yes 1_554 .
C26A C27B C28B 107.8(14) yes 1_554 4_655
C26A C27B C28A 114.1(14) yes 1_554 1_554
C26A C27B C28A 128.2(17) yes 1_554 4_654
C26A C27B C27A 83.3(16) yes 1_554 1_554
C26A C27B C27A 58.0(13) yes 1_554 4_654
C26A C27B C26B 23.2(9) yes 4_654 .
C26A C27B C26B 21.3(12) yes 4_654 4_655
C26A C27B C27B 55.3(11) yes 4_654 4_655
C26A C27B C28B 123.9(17) yes 4_654 .
C26A C27B C28B 105.0(14) yes 4_654 4_655
C26A C27B C28A 100.3(13) yes 4_654 1_554
C26A C27B C28A 130.1(17) yes 4_654 4_654
C26A C27B C27A 54.1(14) yes 4_654 1_554
C26A C27B C27A 74.3(15) yes 4_654 4_654
C26B C27B C26B 35.0(13) yes . 4_655
C26B C27B C27B 41.9(10) yes . 4_655
C26B C27B C28B 118.0(17) yes . .
C26B C27B C28B 90.0(13) yes . 4_655
C26B C27B C28A 92.3(13) yes . 1_554
C26B C27B C28A 113.9(16) yes . 4_654
C26B C27B C27A 63.1(15) yes . 1_554
C26B C27B C27A 51.2(13) yes . 4_654
C26B C27B C27B 74.5(16) yes 4_655 4_655
C26B C27B C28B 145(3) yes 4_655 .
C26B C27B C28B 124.2(18) yes 4_655 4_655
C26B C27B C28A 121.6(18) yes 4_655 1_554
C26B C27B C28A 149(2) yes 4_655 4_654
C26B C27B C27A 72.9(18) yes 4_655 1_554
C26B C27B C27A 82.5(18) yes 4_655 4_654
C27B C27B C28B 76.3(15) yes 4_655 .
C27B C27B C28B 49.8(11) yes 4_655 4_655
C27B C27B C28A 50.6(11) yes 4_655 1_554
C27B C27B C28A 74.9(14) yes 4_655 4_654
C27B C27B C27A 47.3(15) yes 4_655 1_554
C27B C27B C27A 41.8(14) yes 4_655 4_654
C28B C27B C28B 33.9(12) yes . 4_655
C28B C27B C28A 25.7(12) yes . 1_554
C28B C27B C28A 25.4(13) yes . 4_654
C28B C27B C27A 73.0(17) yes . 1_554
C28B C27B C27A 88.6(17) yes . 4_654
C28B C27B C28A 20.1(11) yes 4_655 1_554
C28B C27B C28A 25.1(12) yes 4_655 4_654
C28B C27B C27A 72.2(16) yes 4_655 1_554
C28B C27B C27A 54.9(13) yes 4_655 4_654
C28A C27B C28A 34.5(12) yes 1_554 4_654
C28A C27B C27A 56.4(14) yes 1_554 1_554
C28A C27B C27A 70.4(15) yes 1_554 4_654
C28A C27B C27A 90.8(18) yes 4_654 1_554
C28A C27B C27A 70.5(16) yes 4_654 4_654
C27A C27B C27A 89(2) yes 1_554 4_654
C27B C28B C27B 53.8(11) yes . 4_655
C27B C28B C28B 94.4(18) yes . 4_655
C27B C28B C28A 103(2) yes . 1_554
C27B C28B C28A 78(3) yes . 4_654
C27B C28B C27A 40.3(12) yes . 1_554
C27B C28B C27A 38.3(10) yes . 4_654
C27B C28B C28B 51.7(14) yes 4_655 4_655
C27B C28B C28A 49.6(17) yes 4_655 1_554
C27B C28B C28A 78(3) yes 4_655 4_654
C27B C28B C27A 37.6(10) yes 4_655 1_554
C27B C28B C27A 32.4(10) yes 4_655 4_654
C28B C28B C28A 38(3) yes 4_655 1_554
C28B C28B C28A 52(3) yes 4_655 4_654
C28B C28B C27A 89.0(19) yes 4_655 1_554
C28B C28B C27A 56.3(15) yes 4_655 4_654
C28A C28B C28A 90(4) yes 1_554 4_654
C28A C28B C27A 75(2) yes 1_554 1_554
C28A C28B C27A 75(2) yes 1_554 4_654
C28A C28B C27A 105(3) yes 4_654 1_554
C28A C28B C27A 53(2) yes 4_654 4_654
C27A C28B C27A 52.9(11) yes 1_554 4_654
C27B C28A C27B 54.5(11) yes 1_556 4_656
C27B C28A C28B 50.9(17) yes 1_556 1_556
C27B C28A C28B 82(3) yes 1_556 4_656
C27B C28A C28A 53.1(14) yes 1_556 4_655
C27B C28A C27A 34.2(11) yes 1_556 .
C27B C28A C27A 36.4(9) yes 1_556 4_655
C27B C28A C28B 105(2) yes 4_656 1_556
C27B C28A C28B 77(3) yes 4_656 4_656
C27B C28A C28A 92.3(18) yes 4_656 4_655
C27B C28A C27A 44.5(11) yes 4_656 .
C27B C28A C27A 34.8(11) yes 4_656 4_655
C28B C28A C28B 90(4) yes 1_556 4_656
C28B C28A C28A 38(3) yes 1_556 4_655
C28B C28A C27A 74(2) yes 1_556 .
C28B C28A C27A 79(2) yes 1_556 4_655
C28B C28A C28A 52(3) yes 4_656 4_655
C28B C28A C27A 108(3) yes 4_656 .
C28B C28A C27A 54(2) yes 4_656 4_655
C28A C28A C27A 87.2(18) yes 4_655 .
C28A C28A C27A 57.7(15) yes 4_655 4_655
C27A C28A C27A 53.5(11) yes . 4_655
O20A C27A O20B 80.9(12) yes 4_655 1_556
O20A C27A O20B 106.3(13) yes 4_655 4_656
O20A C27A C26A 95.0(13) yes 4_655 .
O20A C27A C26A 66.3(13) yes 4_655 4_655
O20A C27A C26B 86.6(14) yes 4_655 1_556
O20A C27A C26B 85.1(15) yes 4_655 4_656
O20A C27A C27B 136(2) yes 4_655 1_556
O20A C27A C27B 110.8(19) yes 4_655 4_656
O20A C27A C28B 147.6(18) yes 4_655 1_556
O20A C27A C28B 148.1(18) yes 4_655 4_656
O20A C27A C28A 134.2(18) yes 4_655 .
O20A C27A C28A 167.0(17) yes 4_655 4_655
O20A C27A C27A 137.4(16) yes 4_655 4_655
O20B C27A O20B 119.7(11) yes 1_556 4_656
O20B C27A C26A 64.0(9) yes 1_556 .
O20B C27A C26A 56.7(11) yes 1_556 4_655
O20B C27A C26B 41.3(10) yes 1_556 1_556
O20B C27A C26B 80.5(13) yes 1_556 4_656
O20B C27A C27B 111.9(17) yes 1_556 1_556
O20B C27A C27B 30.0(12) yes 1_556 4_656
O20B C27A C28B 115.0(14) yes 1_556 1_556
O20B C27A C28B 80.6(11) yes 1_556 4_656
O20B C27A C28A 87.5(13) yes 1_556 .
O20B C27A C28A 102.9(13) yes 1_556 4_655
O20B C27A C27A 66.2(11) yes 1_556 4_655
O20B C27A C26A 55.8(9) yes 4_656 .
O20B C27A C26A 71.6(12) yes 4_656 4_655
O20B C27A C26B 78.7(12) yes 4_656 1_556
O20B C27A C26B 42.5(12) yes 4_656 4_656
O20B C27A C27B 30.1(13) yes 4_656 1_556
O20B C27A C27B 111.2(17) yes 4_656 4_656
O20B C27A C28B 90.4(15) yes 4_656 1_556
O20B C27A C28B 105.4(14) yes 4_656 4_656
O20B C27A C28A 117.8(15) yes 4_656 .
O20B C27A C28A 82.8(12) yes 4_656 4_655
O20B C27A C27A 71.0(12) yes 4_656 4_655
C26A C27A C26A 29.1(9) yes . 4_655
C26A C27A C26B 23.0(10) yes . 1_556
C26A C27A C26B 21.0(10) yes . 4_656
C26A C27A C27B 59.2(14) yes . 1_556
C26A C27A C27B 65.0(14) yes . 4_656
C26A C27A C28B 117.2(16) yes . 1_556
C26A C27A C28B 99.8(13) yes . 4_656
C26A C27A C28A 119.1(15) yes . .
C26A C27A C28A 97.8(13) yes . 4_655
C26A C27A C27A 47.0(10) yes . 4_655
C26A C27A C26B 25.7(10) yes 4_655 1_556
C26A C27A C26B 29.5(11) yes 4_655 4_656
C26A C27A C27B 85.4(17) yes 4_655 1_556
C26A C27A C27B 73.4(15) yes 4_655 4_656
C26A C27A C28B 146.0(19) yes 4_655 1_556
C26A C27A C28B 121.8(15) yes 4_655 4_656
C26A C27A C28A 138.0(18) yes 4_655 .
C26A C27A C28A 126.2(16) yes 4_655 4_655
C26A C27A C27A 73.0(13) yes 4_655 4_655
C26B C27A C26B 39.9(12) yes 1_556 4_656
C26B C27A C27B 79.4(17) yes 1_556 1_556
C26B C27A C27B 49.2(13) yes 1_556 4_656
C26B C27A C28B 124.4(17) yes 1_556 1_556
C26B C27A C28B 96.2(13) yes 1_556 4_656
C26B C27A C28A 112.6(16) yes 1_556 .
C26B C27A C28A 104.5(15) yes 1_556 4_655
C26B C27A C27A 50.8(11) yes 1_556 4_655
C26B C27A C27B 57.8(16) yes 4_656 1_556
C26B C27A C27B 85.8(17) yes 4_656 4_656
C26B C27A C28B 123.9(19) yes 4_656 1_556
C26B C27A C28B 116.9(17) yes 4_656 4_656
C26B C27A C28A 136.4(19) yes 4_656 .
C26B C27A C28A 107.7(16) yes 4_656 4_655
C26B C27A C27A 64.1(14) yes 4_656 4_655
C27B C27A C27B 91(2) yes 1_556 4_656
C27B C27A C28B 66.7(17) yes 1_556 1_556
C27B C27A C28B 75.4(17) yes 1_556 4_656
C27B C27A C28A 89.4(18) yes 1_556 .
C27B C27A C28A 54.4(14) yes 1_556 4_655
C27B C27A C27A 48.3(15) yes 1_556 4_655
C27B C27A C28B 87.5(16) yes 4_656 1_556
C27B C27A C28B 53.0(13) yes 4_656 4_656
C27B C27A C28A 65.0(15) yes 4_656 .
C27B C27A C28A 73.2(15) yes 4_656 4_655
C27B C27A C27A 42.6(14) yes 4_656 4_655
C28B C27A C28B 34.6(12) yes 1_556 4_656
C28B C27A C28A 31.1(13) yes 1_556 .
C28B C27A C28A 20.1(11) yes 1_556 4_655
C28B C27A C27A 73.9(14) yes 1_556 4_655
C28B C27A C28A 19.5(12) yes 4_656 .
C28B C27A C28A 26.0(11) yes 4_656 4_655
C28B C27A C27A 53.1(11) yes 4_656 4_655
C28A C27A C28A 35.2(11) yes . 4_655
C28A C27A C27A 72.6(14) yes . 4_655
C28A C27A C27A 53.9(11) yes 4_655 4_655
C1 O1A H1C 6.6(5) no . .
C1 O1B H1B 47(2) no . .
O6B O6A H7C 83.9(7) no . .
C7 O6A H7C 40.9(4) no . .
O6A O6B H7B 102(2) no . .
C7 O6B H7B 52.4(17) no . .
C13 O11A H13C 10.9(5) no . .
C13 O11B H13B 26.5(14) no . .
O1A C1 H1A 109.7(4) no . .
O1A C1 H1B 110.1(4) no . .
O1A C1 H1C 2.63(17) no . .
O1A C1 H1D 107.6(4) no . .
O1B C1 H1A 101.5(8) no . .
O1B C1 H1B 14.7(7) no . .
O1B C1 H1C 103.0(8) no . .
O1B C1 H1D 106.0(8) no . .
C2 C1 H1A 110.0(4) no . .
C2 C1 H1B 109.4(4) no . .
C2 C1 H1C 107.8(4) no . .
C2 C1 H1D 107.5(4) no . .
H1A C1 H1B 107.4(4) no . .
H1A C1 H1C 109.9(4) no . .
H1A C1 H1D 4.583(18) no . .
H1B C1 H1C 112.4(4) no . .
H1B C1 H1D 112.0(4) no . .
H1C C1 H1D 107.6(4) no . .
O2 C2 H2 109.670 no . .
C1 C2 H2 109.657 no . .
C3 C2 H2 109.655 no . .
O15 C3 H3 109.974 no 4_655 .
C2 C3 H3 109.980 no . .
C4 C3 H3 109.982 no . .
O3 C4 H4 108.473 no . .
C3 C4 H4 108.477 no . .
C5 C4 H4 108.480 no . .
O4 C5 H5 108.369 no . .
C4 C5 H5 108.362 no . .
C6 C5 H5 108.369 no . .
O2 C6 H6 109.705 no . .
O5 C6 H6 109.692 no . .
C5 C6 H6 109.704 no . .
O6A C7 H7A 110.3(5) no . .
O6A C7 H7B 109.5(5) no . .
O6A C7 H7C 22.7(3) no . .
O6A C7 H7D 122.5(5) no . .
O6B C7 H7A 114.8(8) no . .
O6B C7 H7B 23.4(6) no . .
O6B C7 H7C 107.6(7) no . .
O6B C7 H7D 108.7(7) no . .
C8 C7 H7A 108.6(4) no . .
C8 C7 H7B 108.1(4) no . .
C8 C7 H7C 106.4(4) no . .
C8 C7 H7D 104.9(4) no . .
H7A C7 H7B 106.7(5) no . .
H7A C7 H7C 94.0(5) no . .
H7A C7 H7D 13.05(7) no . .
H7B C7 H7C 131.0(5) no . .
H7B C7 H7D 96.7(4) no . .
H7C C7 H7D 107.0(5) no . .
O7 C8 H8 108.905 no . .
C7 C8 H8 108.924 no . .
C9 C8 H8 108.916 no . .
O5 C9 H9 109.689 no . .
C8 C9 H9 109.683 no . .
C10 C9 H9 109.683 no . .
O8 C10 H10 108.477 no . .
C9 C10 H10 108.481 no . .
C11 C10 H10 108.484 no . .
O9 C11 H11 109.187 no . .
C10 C11 H11 109.196 no . .
C12 C11 H11 109.193 no . .
O7 C12 H12 109.665 no . .
O10 C12 H12 109.657 no . .
C11 C12 H12 109.659 no . .
O11A C13 H13A 110.1(4) no . .
O11A C13 H13B 110.1(4) no . .
O11A C13 H13C 4.6(2) no . .
O11A C13 H13D 103.4(4) no . .
O11B C13 H13A 99.7(7) no . .
O11B C13 H13B 10.5(6) no . .
O11B C13 H13C 105.9(8) no . .
O11B C13 H13D 107.7(7) no . .
C14 C13 H13A 110.3(4) no . .
C14 C13 H13B 109.2(4) no . .
C14 C13 H13C 107.8(4) no . .
C14 C13 H13D 108.4(4) no . .
H13A C13 H13B 108.2(4) no . .
H13A C13 H13C 114.4(4) no . .
H13A C13 H13D 8.85(5) no . .
H13B C13 H13C 106.8(4) no . .
H13B C13 H13D 116.6(5) no . .
H13C C13 H13D 107.9(4) no . .
O12 C14 H14 109.031 no . .
C13 C14 H14 109.026 no . .
C15 C14 H14 109.031 no . .
O10 C15 H15 110.165 no . .
C14 C15 H15 110.167 no . .
C16 C15 H15 110.173 no . .
O13 C16 H16 108.520 no . .
C15 C16 H16 108.525 no . .
C17 C16 H16 108.524 no . .
O14 C17 H17 108.722 no . .
C16 C17 H17 108.729 no . .
C18 C17 H17 108.716 no . .
O12 C18 H18 109.511 no . .
O15 C18 H18 109.513 no . .
C17 C18 H18 109.509 no . .
O1B H1B C1 118(3) no . .
O1A H1C C1 170.7(6) no . .
O6B H7B C7 104.1(19) no . .
O6A H7C C7 116.4(7) no . .
O11B H13B C13 143.0(18) no . .
O11A H13C C13 164.6(7) no . .

loop_
_geom_bond_atom_site_label_1
_geom_bond_atom_site_label_2
_geom_bond_distance
_geom_bond_publ_flag
_geom_bond_site_symmetry_2
O1A C1 1.368(6) yes .
O1B C1 1.201(16) yes .
O2 C2 1.444(4) yes .
O2 C6 1.428(4) yes .
O3 C4 1.424(4) yes .
O4 C5 1.439(4) yes .
O5 C6 1.415(4) yes .
O5 C9 1.423(4) yes .
O6A O6B 1.749(16) yes .
O6A C7 1.331(6) yes .
O6B C7 1.226(19) yes .
O7 C8 1.439(5) yes .
O7 C12 1.422(5) yes .
O8 C10 1.415(4) yes .
O9 C11 1.437(5) yes .
O10 C12 1.415(4) yes .
O10 C15 1.427(4) yes .
O11A C13 1.397(6) yes .
O11B C13 1.349(18) yes .
O12 C14 1.435(4) yes .
O12 C18 1.414(4) yes .
O13 C16 1.427(4) yes .
O14 C17 1.421(5) yes .
O15 C3 1.421(4) yes 4_655
O15 C18 1.415(4) yes .
O19 C20 1.126(13) yes 4_665
O19 C21 1.227(11) yes .
O20A C26A 1.296(19) yes .
O20A C26B 1.61(3) yes 1_556
O20A C26B 1.76(3) yes 4_656
O20A C27B 1.84(2) yes 1_556
O20A C27A 1.22(3) yes 4_655
O20B C26A 1.82(2) yes 1_554
O20B C26A 1.58(2) yes 4_654
O20B C26B 1.25(3) yes .
O20B C27B 1.13(3) yes 4_655
O20B C27A 1.89(3) yes 1_554
O20B C27A 1.83(3) yes 4_654
N1 N1 0.671(11) yes 4_665
N1 C21 1.364(12) yes .
N1 C21 1.617(12) yes 4_665
N1 C22 1.512(18) yes .
N1 C23 1.553(16) yes .
N1 C23 0.988(15) yes 4_665
N2A N2A 0.78(3) yes 4_655
N2A N2B 0.45(3) yes 1_556
N2A N2B 0.54(3) yes 4_656
N2A C24A 1.42(4) yes .
N2A C24A 1.46(4) yes 4_655
N2A C24B 1.27(3) yes 1_556
N2A C24B 1.93(3) yes 4_656
N2A C25A 1.52(4) yes .
N2A C25A 1.96(4) yes 4_655
N2A C25B 1.86(3) yes 1_556
N2A C25B 1.37(3) yes 4_656
N2A C26A 1.273(19) yes .
N2A C26A 1.399(19) yes 4_655
N2A C26B 1.56(2) yes 1_556
N2A C26B 1.37(2) yes 4_656
N2B N2B 0.61(2) yes 4_655
N2B C24A 1.63(3) yes 1_554
N2B C24A 1.12(3) yes 4_654
N2B C24B 1.47(3) yes .
N2B C24B 1.72(3) yes 4_655
N2B C25A 1.46(4) yes 1_554
N2B C25A 1.93(4) yes 4_654
N2B C25B 1.45(3) yes .
N2B C25B 1.71(3) yes 4_655
N2B C26A 1.286(17) yes 1_554
N2B C26A 1.439(17) yes 4_654
N2B C26B 1.459(19) yes .
N2B C26B 1.535(19) yes 4_655
C1 C2 1.505(5) yes .
C2 C3 1.534(5) yes .
C3 C4 1.523(4) yes .
C4 C5 1.513(5) yes .
C5 C6 1.500(5) yes .
C7 C8 1.502(6) yes .
C8 C9 1.514(5) yes .
C9 C10 1.523(5) yes .
C10 C11 1.528(5) yes .
C11 C12 1.498(5) yes .
C13 C14 1.516(5) yes .
C14 C15 1.528(4) yes .
C15 C16 1.516(4) yes .
C16 C17 1.519(4) yes .
C17 C18 1.523(5) yes .
C19 C19 0.940(16) yes 4_665
C19 C20 1.267(15) yes .
C19 C20 1.696(16) yes 4_665
C20 C20 1.365(16) yes 4_665
C20 C21 1.597(14) yes .
C20 C21 1.006(14) yes 4_665
C21 C21 1.129(13) yes 4_665
C22 C23 0.57(2) yes 4_665
C24A C24B 1.65(4) yes 4_656
C24A C25A 1.07(5) yes 4_655
C24A C25B 0.98(4) yes 4_656
C24B C25A 0.84(5) yes 1_554
C24B C25B 1.34(4) yes 4_655
C25A C25B 2.01(4) yes 1_556
C25A C25B 2.01(5) yes 4_656
C26A C26A 0.746(18) yes 4_655
C26A C26B 0.59(3) yes 1_556
C26A C26B 0.59(2) yes 4_656
C26A C27B 1.30(2) yes 1_556
C26A C27B 1.41(2) yes 4_656
C26A C27A 1.50(2) yes .
C26A C27A 1.146(19) yes 4_655
C26B C26B 0.87(3) yes 4_655
C26B C27B 1.48(3) yes .
C26B C27B 1.03(3) yes 4_655
C26B C27A 1.35(3) yes 1_554
C26B C27A 1.16(3) yes 4_654
C27B C27B 1.38(3) yes 4_655
C27B C28B 1.30(3) yes .
C27B C28B 1.66(3) yes 4_655
C27B C28A 1.64(3) yes 1_554
C27B C28A 1.31(3) yes 4_654
C27B C27A 0.92(3) yes 1_554
C27B C27A 1.01(3) yes 4_654
C28B C28B 0.93(3) yes 4_655
C28B C28A 0.73(3) yes 1_554
C28B C28A 0.57(3) yes 4_654
C28B C27A 1.36(3) yes 1_554
C28B C27A 1.63(3) yes 4_654
C28A C28A 0.93(3) yes 4_655
C28A C27A 1.36(3) yes .
C28A C27A 1.61(3) yes 4_655
C27A C27A 1.36(3) yes 4_655
O1A H1C 0.390(4) no .
O1B H1B 0.345(14) no .
O6A H7C 0.573(5) no .
O6B H7B 0.503(14) no .
O11A H13C 0.417(4) no .
O11B H13B 0.408(18) no .
C1 H1A 0.990(4) no .
C1 H1B 1.001(5) no .
C1 H1C 0.982(4) no .
C1 H1D 0.989(4) no .
C2 H2 1.000 no .
C3 H3 1.000 no .
C4 H4 1.000 no .
C5 H5 1.000 no .
C6 H6 1.000 no .
C7 H7A 0.991(6) no .
C7 H7B 1.003(6) no .
C7 H7C 0.973(5) no .
C7 H7D 0.995(5) no .
C8 H8 1.000 no .
C9 H9 1.000 no .
C10 H10 1.000 no .
C11 H11 1.000 no .
C12 H12 1.000 no .
C13 H13A 0.981(5) no .
C13 H13B 1.000(5) no .
C13 H13C 0.991(4) no .
C13 H13D 0.980(5) no .
C14 H14 1.000 no .
C15 H15 1.000 no .
C16 H16 1.000 no .
C17 H17 1.000 no .
C18 H18 1.000 no .

loop_
_geom_contact_atom_site_label_1
_geom_contact_atom_site_label_2
_geom_contact_distance
_geom_contact_publ_flag
_geom_contact_site_symmetry_2
O1A O2 2.734(4) no .
O1B O2 2.835(15) no .
O1B C3 3.050(14) no .
O2 C4 2.846(4) no .
O2 C7 3.460(6) no .
O2 C9 3.375(4) no .
O3 O4 2.917(4) no .
O3 O14 2.782(4) no 4_655
O3 O15 2.834(3) no 4_655
O3 C18 3.565(4) no 4_655
O4 O5 2.767(4) no .
O4 O8 2.834(4) no .
O4 C9 3.558(4) no .
O5 O8 2.807(4) no .
O5 C2 2.785(4) no .
O5 C3 3.378(4) no .
O5 C4 2.830(4) no .
O5 C7 3.036(5) no .
O6A O7 2.700(5) no .
O6B O7 2.760(12) no .
O6B C9 3.104(14) no .
O7 C10 2.847(4) no .
O7 C13 3.463(5) no .
O7 C15 3.361(4) no .
O8 O9 2.959(4) no .
O8 C6 3.559(4) no .
O9 O10 2.734(4) no .
O9 O13 2.825(4) no .
O9 C15 3.530(4) no .
O10 O13 2.837(3) no .
O10 C8 2.774(4) no .
O10 C9 3.355(4) no .
O10 C10 2.836(4) no .
O10 C13 3.052(5) no .
O11A O12 2.774(5) no .
O11B O12 2.885(17) no .
O11B C15 3.053(17) no .
O12 C1 3.471(5) no 4_655
O12 C3 3.361(4) no 4_655
O12 C16 2.843(4) no .
O13 O14 2.911(4) no .
O13 C12 3.583(4) no .
O14 O15 2.748(4) no .
O14 C3 3.517(4) no 4_655
O15 C1 3.030(5) no 4_655
O15 C14 2.800(4) no .
O15 C15 3.397(4) no .
O15 C16 2.861(4) no .
O19 O19 3.375(10) no 4_665
O19 C22 2.701(17) no .
O19 C23 2.537(14) no 4_665
O20A C24A 3.55(4) no .
O20A C24A 2.43(4) no 4_655
O20A C24B 2.58(4) no 1_556
O20A C24B 3.58(3) no 4_656
O20A C25A 2.42(4) no .
O20A C25B 3.02(3) no 1_556
O20A C25B 3.39(3) no 4_656
O20B C24A 3.31(4) no 1_554
O20B C24A 2.91(4) no 4_654
O20B C24B 2.50(4) no 4_655
O20B C25A 2.99(4) no 4_654
O20B C25B 2.63(3) no .
N1 C19 3.593(13) no 4_665
N2A C28B 3.59(2) no 1_556
N2A C28A 3.56(2) no 4_655
C1 C18 3.549(5) no 4_655
C2 C5 2.882(5) no .
C2 C18 3.442(5) no 4_655
C3 C6 2.875(4) no .
C3 C17 3.525(4) no 4_655
C4 C18 3.511(5) no 4_655
C5 C9 3.530(5) no .
C6 C7 3.539(6) no .
C6 C8 3.435(5) no .
C6 C10 3.518(5) no .
C8 C11 2.882(5) no .
C9 C12 2.872(5) no .
C11 C15 3.536(5) no .
C12 C13 3.569(6) no .
C12 C14 3.448(5) no .
C12 C16 3.508(5) no .
C14 C17 2.887(5) no .
C15 C18 2.880(4) no .
C20 C22 3.327(19) no 4_665
C20 C23 3.000(16) no .
C20 C23 3.459(16) no 4_665
C22 C22 3.15(3) no 4_665
C24A C27B 3.25(4) no 1_556
C24A C27B 3.44(4) no 4_656
C24A C27A 3.09(3) no .
C24A C27A 3.55(3) no 4_655
C24B C27B 3.16(4) no .
C24B C27A 3.53(3) no 1_554
C24B C27A 3.25(3) no 4_654
C25A C27B 3.44(4) no 1_556
C25A C27A 3.27(4) no 4_655
C25B C27B 3.28(3) no 4_655
C25B C27A 3.39(3) no 4_654
O1A O3 2.765(4) no 1_554
O1A O4 3.390(5) no 1_554
O1A O16 3.177(6) no 2_456
O1A O20A 2.652(14) no .
O1A C4 3.461(5) no 1_554
O1A C24A 3.33(3) no 4_655
O1A C25A 3.53(4) no .
O1A C27A 3.559(17) no 4_655
O1B O3 2.969(14) no 1_554
O1B O16 3.199(15) no 2_456
O1B O18 3.551(16) no 4_654
O1B C19 3.18(2) no 2_457
O1B C19 3.20(2) no 3_547
O2 O16 2.847(4) no 2_456
O3 O1A 2.765(4) no 1_556
O3 O1B 2.969(14) no 1_556
O3 N1 3.159(10) no 2_457
O3 N1 3.323(10) no 3_547
O3 C1 3.439(5) no 1_556
O3 C21 3.547(10) no 2_457
O3 C22 3.347(16) no 2_457
O3 C23 3.476(13) no 2_457
O3 C23 3.346(12) no 3_547
O4 O1A 3.390(5) no 1_556
O4 O16 2.770(4) no 2_457
O6A O8 2.678(5) no 1_554
O6A O9 3.220(6) no 1_554
O6A O17 3.157(8) no 2_456
O6A O20A 3.269(17) no .
O6A O20B 3.517(16) no 4_656
O6A C10 3.389(5) no 1_554
O6A C24B 3.50(3) no 1_556
O6A C25A 3.56(4) no .
O6B O8 2.988(13) no 1_554
O6B O11B 2.804(17) no 2_456
O6B O17 3.155(15) no 2_456
O6B O18 2.48(2) no 2_457
O7 O16 3.536(4) no .
O7 O17 3.213(5) no 2_456
O7 O18 3.456(5) no 2_457
O8 O6A 2.678(5) no 1_556
O8 O6B 2.988(13) no 1_556
O8 C7 3.464(5) no 1_556
O8 C17 3.520(4) no 2_457
O9 O6A 3.220(6) no 1_556
O9 O17 2.695(5) no 2_457
O9 O19 3.508(8) no .
O11A O13 2.752(5) no 1_554
O11A O14 3.392(5) no 1_554
O11A O18 3.205(6) no 1_554
O11A O20B 2.541(16) no 4_656
O11A C16 3.455(5) no 1_554
O11A C25B 3.33(3) no 4_656
O11A C26B 3.576(18) no 4_656
O11A C27B 3.556(17) no 1_556
O11B O6B 2.804(17) no 2_556
O11B O13 3.084(16) no 1_554
O11B O16 2.604(18) no .
O11B O18 3.347(15) no 1_554
O12 O18 2.835(5) no 1_554
O13 O11A 2.752(5) no 1_556
O13 O11B 3.084(16) no 1_556
O13 C6 3.497(4) no 2_557
O13 C13 3.415(4) no 1_556
O14 O11A 3.392(5) no 1_556
O14 O18 2.709(5) no .
O14 C22 3.433(16) no 2_557
O14 C23 3.382(12) no 3_647
O16 O1A 3.177(6) no 2_556
O16 O1B 3.199(15) no 2_556
O16 O2 2.847(4) no 2_556
O16 O4 2.770(4) no 2_557
O16 O7 3.536(4) no .
O16 O11B 2.604(18) no .
O16 O17 2.767(5) no 2_456
O16 C1 3.541(6) no 2_556
O16 C12 3.581(5) no .
O16 C13 3.569(6) no .
O16 C22 3.517(16) no .
O17 O6A 3.157(8) no 2_556
O17 O6B 3.155(15) no 2_556
O17 O7 3.213(5) no 2_556
O17 O9 2.695(5) no 2_557
O17 O16 2.767(5) no 2_556
O17 O18 2.784(5) no 1_554
O17 O19 3.050(8) no 2_557
O17 C19 3.205(12) no 3_647
O17 C20 3.468(12) no 3_647
O18 O1B 3.551(16) no 4_656
O18 O6B 2.48(2) no 2_557
O18 O7 3.456(5) no 2_557
O18 O11A 3.205(6) no 1_556
O18 O11B 3.347(15) no 1_556
O18 O12 2.835(5) no 1_556
O18 O14 2.709(5) no .
O18 O17 2.784(5) no 1_556
O18 C7 3.496(8) no 2_557
O18 C13 3.584(6) no 1_556
O18 C22 3.382(16) no 2_557
O19 O9 3.508(8) no .
O19 O17 3.050(8) no 2_457
O19 C18 3.561(8) no 2_457
O20A O1A 2.652(14) no .
O20A O6A 3.269(17) no .
O20A C1 3.299(14) no .
O20A C2 3.376(14) no .
O20A C7 3.330(16) no .
O20B O6A 3.517(16) no 4_654
O20B O11A 2.541(16) no 4_654
O20B C13 3.029(15) no 4_654
O20B C14 3.252(16) no 4_654
N1 O3 3.159(10) no 2_557
N1 O3 3.323(10) no 3_557
C1 O3 3.439(5) no 1_554
C1 O16 3.541(6) no 2_456
C1 O20A 3.299(14) no .
C2 O20A 3.376(14) no .
C4 O1A 3.461(5) no 1_556
C6 O13 3.497(4) no 2_457
C7 O8 3.464(5) no 1_554
C7 O18 3.496(8) no 2_457
C7 O20A 3.330(16) no .
C10 O6A 3.389(5) no 1_556
C12 O16 3.581(5) no .
C13 O13 3.415(4) no 1_554
C13 O16 3.569(6) no .
C13 O18 3.584(6) no 1_554
C13 O20B 3.029(15) no 4_656
C14 O20B 3.252(16) no 4_656
C16 O11A 3.455(5) no 1_556
C17 O8 3.520(4) no 2_557
C18 O19 3.561(8) no 2_557
C19 O1B 3.18(2) no 2_557
C19 O1B 3.20(2) no 3_557
C19 O17 3.205(12) no 3_657
C20 O17 3.468(12) no 3_657
C21 O3 3.547(10) no 2_557
C22 O3 3.347(16) no 2_557
C22 O14 3.433(16) no 2_457
C22 O16 3.517(16) no .
C22 O18 3.382(16) no 2_457
C23 O3 3.476(13) no 2_557
C23 O3 3.346(12) no 3_557
C23 O14 3.382(12) no 3_657
C24A O1A 3.33(3) no 4_655
C24B O6A 3.50(3) no 1_554
C25A O1A 3.53(4) no .
C25A O6A 3.56(4) no .
C25B O11A 3.33(3) no 4_654
C26B O11A 3.576(18) no 4_654
C27B O11A 3.556(17) no 1_554
C27A O1A 3.559(17) no 4_655
O1A H2 2.5625 no .
O1A H7A 2.889(4) no .
O1A H7D 2.987(4) no .
O1B H2 3.1720 no .
O1B H3 2.7724 no .
O1B H18 3.5441 no 4_655
O2 H1A 3.221(3) no .
O2 H1B 2.546(3) no .
O2 H1C 2.537(3) no .
O2 H1D 3.202(3) no .
O2 H3 2.7085 no .
O2 H4 3.2144 no .
O2 H5 2.5883 no .
O2 H7A 2.636(3) no .
O2 H7D 2.523(3) no .
O2 H9 3.4668 no .
O3 H3 2.5802 no .
O3 H5 2.6082 no .
O3 H18 3.5147 no 4_655
O4 H4 2.6384 no .
O4 H6 2.5801 no .
O4 H9 3.5664 no .
O5 H2 2.4606 no .
O5 H4 2.5151 no .
O5 H5 3.2085 no .
O5 H7A 2.751(2) no .
O5 H7B 3.312(2) no .
O5 H7D 2.613(2) no .
O5 H8 2.5340 no .
O5 H10 2.4671 no .
O6A H8 2.6402 no .
O6A H13A 2.973(4) no .
O6A H13D 2.940(4) no .
O6B H8 3.1613 no .
O6B H9 2.8281 no .
O7 H7A 3.216(3) no .
O7 H7B 2.616(3) no .
O7 H7C 2.626(3) no .
O7 H7D 3.187(3) no .
O7 H9 2.7267 no .
O7 H10 3.2377 no .
O7 H11 2.6077 no .
O7 H13A 2.595(3) no .
O7 H13D 2.650(3) no .
O7 H15 3.4516 no .
O8 H6 3.5124 no .
O8 H9 2.5318 no .
O8 H11 2.6150 no .
O9 H10 2.6022 no .
O9 H12 2.5752 no .
O9 H15 3.5642 no .
O10 H8 2.4439 no .
O10 H10 2.5391 no .
O10 H11 3.2174 no .
O10 H13A 2.739(2) no .
O10 H13B 3.489(2) no .
O10 H13D 2.763(2) no .
O10 H14 2.5376 no .
O10 H16 2.4624 no .
O11A H1A 2.890(4) no 4_655
O11A H1D 2.883(4) no 4_655
O11A H14 2.5343 no .
O11B H12 3.5501 no .
O11B H14 3.2753 no .
O11B H15 2.7160 no .
O12 H1A 2.627(3) no 4_655
O12 H1D 2.649(3) no 4_655
O12 H3 3.4329 no 4_655
O12 H13A 3.223(3) no .
O12 H13B 2.532(3) no .
O12 H13C 2.533(3) no .
O12 H13D 3.208(3) no .
O12 H15 2.7325 no .
O12 H16 3.2198 no .
O12 H17 2.6215 no .
O13 H12 3.5289 no .
O13 H15 2.5663 no .
O13 H17 2.5897 no .
O14 H3 3.5444 no 4_655
O14 H16 2.6136 no .
O14 H18 2.5962 no .
O15 H1A 2.729(2) no 4_655
O15 H1B 3.402(2) no 4_655
O15 H1D 2.717(2) no 4_655
O15 H2 2.5594 no 4_655
O15 H4 2.5008 no 4_655
O15 H14 2.4777 no .
O15 H16 2.5610 no .
O15 H17 3.2276 no .
C1 H3 2.6689 no .
C1 H7A 3.595(4) no .
C1 H18 3.5414 no 4_655
C2 H4 2.7498 no .
C2 H5 3.2054 no .
C2 H6 3.2541 no .
C2 H7A 3.166(4) no .
C2 H7D 3.142(4) no .
C2 H18 3.5399 no 4_655
C3 H1A 2.719(3) no .
C3 H1B 2.724(3) no .
C3 H1C 3.355(3) no .
C3 H1D 2.713(3) no .
C3 H5 2.7098 no .
C3 H18 2.4581 no 4_655
C4 H2 2.7668 no .
C4 H6 3.3390 no .
C4 H18 3.5725 no 4_655
C5 H2 3.2471 no .
C5 H3 2.7770 no .
C6 H2 2.6209 no .
C6 H3 3.2944 no .
C6 H4 2.6936 no .
C6 H7A 3.025(4) no .
C6 H7B 3.558(3) no .
C6 H7D 2.851(4) no .
C6 H9 2.4926 no .
C7 H6 3.5246 no .
C7 H9 2.6415 no .
C7 H13A 3.597(5) no .
C7 H13D 3.568(5) no .
C8 H6 3.5411 no .
C8 H10 2.7787 no .
C8 H11 3.2285 no .
C8 H12 3.2468 no .
C8 H13A 3.161(4) no .
C8 H13D 3.147(4) no .
C9 H2 3.5991 no .
C9 H6 2.4911 no .
C9 H7A 2.723(3) no .
C9 H7B 2.638(3) no .
C9 H7C 3.300(4) no .
C9 H7D 2.575(3) no .
C9 H11 2.7649 no .
C10 H8 2.7731 no .
C10 H12 3.3471 no .
C11 H8 3.2500 no .
C11 H9 2.8137 no .
C12 H8 2.6105 no .
C12 H9 3.3169 no .
C12 H10 2.7145 no .
C12 H13A 2.986(4) no .
C12 H13D 3.057(4) no .
C12 H15 2.4968 no .
C13 H12 3.5700 no .
C13 H15 2.6738 no .
C14 H1A 3.179(3) no 4_655
C14 H1D 3.167(3) no 4_655
C14 H12 3.5616 no .
C14 H16 2.7585 no .
C14 H17 3.2269 no .
C14 H18 3.2426 no .
C15 H8 3.5797 no .
C15 H12 2.4866 no .
C15 H13A 2.700(3) no .
C15 H13B 2.771(3) no .
C15 H13C 3.367(3) no .
C15 H13D 2.737(3) no .
C15 H17 2.7404 no .
C16 H12 3.5854 no .
C16 H14 2.7614 no .
C16 H18 3.3517 no .
C17 H14 3.2526 no .
C17 H15 2.8037 no .
C18 H1A 3.005(3) no 4_655
C18 H1D 3.024(3) no 4_655
C18 H3 2.4661 no 4_655
C18 H14 2.6134 no .
C18 H15 3.3184 no .
C18 H16 2.7167 no .
H1A H2 2.3945 no .
H1A H3 2.9019 no .
H1A H13C 3.02661(9) no 4_655
H1A H14 2.8710 no 4_655
H1A H18 3.1559 no 4_655
H1B H2 2.8774 no .
H1B H3 2.4863 no .
H1B H18 3.3896 no 4_655
H1C H2 2.3139 no .
H1C H3 3.5781 no .
H1C H7A 3.01032(9) no .
H1C H7D 3.09058(9) no .
H1D H2 2.3362 no .
H1D H3 2.9233 no .
H1D H13C 3.02116(9) no 4_655
H1D H14 2.8359 no 4_655
H1D H18 3.1946 no 4_655
H2 H3 2.9009 no .
H2 H4 2.6281 no .
H2 H6 3.5136 no .
H2 H7A 2.8574 no .
H2 H7D 2.8703 no .
H2 H8 3.2927 no .
H2 H14 3.4138 no 4_655
H3 H4 2.8819 no .
H3 H5 2.6160 no .
H3 H18 2.0741 no 4_655
H4 H5 2.8634 no .
H5 H6 2.3543 no .
H6 H7A 3.1804 no .
H6 H7B 3.2623 no .
H6 H7D 2.9699 no .
H6 H9 2.1181 no .
H7A H8 2.3272 no .
H7A H9 2.9217 no .
H7B H8 2.8566 no .
H7B H9 2.3783 no .
H7C H8 2.2076 no .
H7C H9 3.5617 no .
H7C H13A 3.05642(9) no .
H7C H13D 3.00786(9) no .
H7D H8 2.3561 no .
H7D H9 2.7296 no .
H8 H9 2.8751 no .
H8 H10 2.6684 no .
H8 H12 3.4992 no .
H8 H13A 2.8638 no .
H8 H13D 2.8108 no .
H8 H14 3.2720 no .
H9 H10 2.8762 no .
H9 H11 2.6978 no .
H10 H11 2.8803 no .
H11 H12 2.3563 no .
H12 H13A 3.1170 no .
H12 H13B 3.5210 no .
H12 H13D 3.2251 no .
H12 H15 2.1188 no .
H13A H14 2.4163 no .
H13A H15 2.8564 no .
H13B H14 2.8756 no .
H13B H15 2.5428 no .
H13C H14 2.3331 no .
H13C H15 3.5869 no .
H13D H14 2.3369 no .
H13D H15 2.9400 no .
H14 H15 2.8906 no .
H14 H16 2.6384 no .
H14 H18 3.5064 no .
H15 H16 2.8764 no .
H15 H17 2.6682 no .
H16 H17 2.8705 no .
H17 H18 2.3673 no .
O1A H4 3.2028 no 1_554
O3 H1B 3.256(3) no 1_556
O3 H1C 2.947(3) no 1_556
O4 H12 2.7979 no 2_457
O4 H15 2.6460 no 2_457
O6A H10 3.2047 no 1_554
O6B H13B 2.950(12) no 2_456
O8 H7B 3.400(3) no 1_556
O8 H7C 3.047(3) no 1_556
O8 H15 3.2355 no 2_457
O8 H17 2.5608 no 2_457
O9 H5 3.3095 no 2_557
O9 H6 3.3675 no 2_557
O11A H16 3.1942 no 1_554
O11B H6 3.4144 no 2_556
O11B H7A 3.582(16) no 2_556
O11B H7B 2.804(13) no 2_556
O11B H7D 3.434(16) no 2_556
O13 H6 2.5082 no 2_557
O13 H9 2.9359 no 2_557
O13 H13B 3.228(2) no 1_556
O13 H13C 2.887(2) no 1_556
O14 H9 3.4487 no 2_557
O14 H11 3.3633 no 2_557
O16 H1B 3.194(4) no 2_556
O16 H1C 3.238(4) no 2_556
O16 H7A 3.562(4) no 2_556
O16 H7D 3.485(4) no 2_556
O16 H12 2.8259 no .
O16 H13A 3.315(4) no .
O16 H13B 2.905(4) no .
O16 H13D 3.465(4) no .
O16 H15 3.3739 no .
O17 H7B 3.511(4) no 2_556
O17 H11 3.5759 no 2_557
O18 H1A 3.333(5) no 4_656
O18 H1D 3.398(5) no 4_656
O18 H7B 2.647(5) no 2_557
O18 H9 3.4468 no 2_557
O18 H13B 3.245(4) no 1_556
O18 H13C 3.182(4) no 1_556
O18 H18 3.5413 no 1_556
O19 H3 3.1154 no 2_557
O19 H3 3.2816 no 3_557
O19 H5 2.7033 no 2_557
O19 H11 2.9160 no .
O19 H18 2.6009 no 2_457
O20A H1A 3.345(14) no .
O20A H1C 2.748(13) no .
O20A H1D 3.272(14) no .
O20A H2 2.6703 no .
O20A H7A 2.802(15) no .
O20A H7C 2.859(15) no .
O20A H7D 2.992(15) no .
O20A H8 3.0560 no .
O20B H1A 3.469(15) no 1_554
O20B H1D 3.407(15) no 1_554
O20B H7C 3.293(15) no 4_654
O20B H8 3.0802 no 4_654
O20B H13A 2.895(15) no 4_654
O20B H13C 2.680(15) no 4_654
O20B H13D 2.744(15) no 4_654
O20B H14 2.5833 no 4_654
N1 H3 3.4723 no 2_557
N1 H3 3.5606 no 3_557
N1 H5 3.4608 no 2_557
C5 H12 3.3630 no 2_457
C9 H17 3.1459 no 2_457
C10 H17 3.0711 no 2_457
C11 H17 3.2045 no 2_457
C16 H6 3.5916 no 2_557
C16 H9 3.5614 no 2_557
C17 H9 3.1727 no 2_557
C17 H11 3.2700 no 2_557
C19 H1B 3.201(13) no 2_557
C19 H1B 3.200(13) no 3_557
C19 H3 3.0082 no 2_557
C19 H3 3.0751 no 3_557
C19 H18 3.1680 no 3_657
C20 H3 2.8157 no 2_557
C20 H3 2.7325 no 3_557
C20 H5 3.3078 no 3_557
C20 H18 2.8390 no 3_657
C21 H3 2.8314 no 2_557
C21 H3 2.9467 no 3_557
C21 H5 3.1367 no 2_557
C21 H18 3.0575 no 2_457
C22 H5 3.2443 no 2_557
C22 H11 3.2857 no .
C22 H12 3.4344 no .
C23 H5 3.4142 no 3_557
C23 H11 3.5757 no 4_665
C24A H1C 3.58(3) no 4_655
C24A H4 2.8752 no 4_654
C24A H16 3.4712 no 1_554
C24B H7C 3.50(3) no 1_554
C24B H10 2.7857 no 1_553
C24B H16 3.2428 no 1_553
C25A H4 2.9768 no 1_554
C25A H7C 3.51(4) no .
C25A H10 2.7487 no 1_554
C25B H4 3.2908 no 1_553
C25B H16 2.7070 no 4_653
C26B H14 3.5925 no 4_654
C27B H2 3.3683 no 4_654
C27B H8 3.1912 no 1_554
C27B H14 2.8923 no 1_554
C28B H2 2.9188 no 4_654
C28B H8 3.3662 no 1_554
C28B H8 3.5292 no 4_654
C28B H14 2.8840 no 1_554
C28A H2 3.4907 no .
C28A H2 3.0659 no 4_655
C28A H8 2.9540 no 4_655
C28A H14 3.5977 no .
C28A H14 3.0659 no 4_655
C27A H1C 3.552(17) no 4_655
C27A H1D 3.575(17) no 4_655
C27A H2 2.8444 no 4_655
C27A H8 3.2591 no 4_655
C27A H14 3.3723 no .
H1A O18 3.333(5) no 4_654
H1A O20A 3.345(14) no .
H1A O20B 3.469(15) no 1_556
H1B O3 3.256(3) no 1_554
H1B O16 3.194(4) no 2_456
H1B C19 3.201(13) no 2_457
H1B C19 3.200(13) no 3_547
H1C O3 2.947(3) no 1_554
H1C O16 3.238(4) no 2_456
H1C O20A 2.748(13) no .
H1C C24A 3.58(3) no 4_655
H1C C27A 3.552(17) no 4_655
H1C H4 3.5394 no 1_554
H1D O18 3.398(5) no 4_654
H1D O20A 3.272(14) no .
H1D O20B 3.407(15) no 1_556
H1D C27A 3.575(17) no 4_655
H2 O20A 2.6703 no .
H2 C27B 3.3683 no 4_656
H2 C28B 2.9188 no 4_656
H2 C28A 3.4907 no .
H2 C28A 3.0659 no 4_655
H2 C27A 2.8444 no 4_655
H3 O19 3.1154 no 2_457
H3 O19 3.2816 no 3_547
H3 N1 3.4723 no 2_457
H3 N1 3.5606 no 3_547
H3 C19 3.0082 no 2_457
H3 C19 3.0751 no 3_547
H3 C20 2.8157 no 2_457
H3 C20 2.7325 no 3_547
H3 C21 2.8314 no 2_457
H3 C21 2.9467 no 3_547
H4 O1A 3.2028 no 1_556
H4 C24A 2.8752 no 4_656
H4 C25A 2.9768 no 1_556
H4 C25B 3.2908 no 1_557
H4 H1C 3.5394 no 1_556
H5 O9 3.3095 no 2_457
H5 O19 2.7033 no 2_457
H5 N1 3.4608 no 2_457
H5 C20 3.3078 no 3_547
H5 C21 3.1367 no 2_457
H5 C22 3.2443 no 2_457
H5 C23 3.4142 no 3_547
H5 H12 2.9175 no 2_457
H6 O9 3.3675 no 2_457
H6 O11B 3.4144 no 2_456
H6 O13 2.5082 no 2_457
H6 C16 3.5916 no 2_457
H6 H15 3.2939 no 2_457
H6 H17 3.5637 no 2_457
H7A O11B 3.582(16) no 2_456
H7A O16 3.562(4) no 2_456
H7A O20A 2.802(15) no .
H7B O8 3.400(3) no 1_554
H7B O11B 2.804(13) no 2_456
H7B O17 3.511(4) no 2_456
H7B O18 2.647(5) no 2_457
H7B H13B 3.00376(8) no 2_456
H7C O8 3.047(3) no 1_554
H7C O20A 2.859(15) no .
H7C O20B 3.293(15) no 4_656
H7C C24B 3.50(3) no 1_556
H7C C25A 3.51(4) no .
H7C H10 3.5637 no 1_554
H7D O11B 3.434(16) no 2_456
H7D O16 3.485(4) no 2_456
H7D O20A 2.992(15) no .
H8 O20A 3.0560 no .
H8 O20B 3.0802 no 4_656
H8 C27B 3.1912 no 1_556
H8 C28B 3.3662 no 1_556
H8 C28B 3.5292 no 4_656
H8 C28A 2.9540 no 4_655
H8 C27A 3.2591 no 4_655
H9 O13 2.9359 no 2_457
H9 O14 3.4487 no 2_457
H9 O18 3.4468 no 2_457
H9 C16 3.5614 no 2_457
H9 C17 3.1727 no 2_457
H9 H17 2.4186 no 2_457
H10 O6A 3.2047 no 1_556
H10 C24B 2.7857 no 1_557
H10 C25A 2.7487 no 1_556
H10 H7C 3.5637 no 1_556
H11 O14 3.3633 no 2_457
H11 O17 3.5759 no 2_457
H11 O19 2.9160 no .
H11 C17 3.2700 no 2_457
H11 C22 3.2857 no .
H11 C23 3.5757 no 4_665
H11 H17 2.5029 no 2_457
H11 H18 3.4161 no 2_457
H12 O4 2.7979 no 2_557
H12 O16 2.8259 no .
H12 C5 3.3630 no 2_557
H12 C22 3.4344 no .
H12 H5 2.9175 no 2_557
H13A O16 3.315(4) no .
H13A O20B 2.895(15) no 4_656
H13B O6B 2.950(12) no 2_556
H13B O13 3.228(2) no 1_554
H13B O16 2.905(4) no .
H13B O18 3.245(4) no 1_554
H13B H7B 3.00376(8) no 2_556
H13C O13 2.887(2) no 1_554
H13C O18 3.182(4) no 1_554
H13C O20B 2.680(15) no 4_656
H13C H16 3.5346 no 1_554
H13D O16 3.465(4) no .
H13D O20B 2.744(15) no 4_656
H14 O20B 2.5833 no 4_656
H14 C26B 3.5925 no 4_656
H14 C27B 2.8923 no 1_556
H14 C28B 2.8840 no 1_556
H14 C28A 3.5977 no .
H14 C28A 3.0659 no 4_655
H14 C27A 3.3723 no .
H15 O4 2.6460 no 2_557
H15 O8 3.2355 no 2_557
H15 O16 3.3739 no .
H15 H6 3.2939 no 2_557
H16 O11A 3.1942 no 1_556
H16 C24A 3.4712 no 1_556
H16 C24B 3.2428 no 1_557
H16 C25B 2.7070 no 4_657
H16 H13C 3.5346 no 1_556
H17 O8 2.5608 no 2_557
H17 C9 3.1459 no 2_557
H17 C10 3.0711 no 2_557
H17 C11 3.2045 no 2_557
H17 H6 3.5637 no 2_557
H17 H9 2.4186 no 2_557
H17 H11 2.5029 no 2_557
H18 O18 3.5413 no 1_554
H18 O19 2.6009 no 2_557
H18 C19 3.1680 no 3_647
H18 C20 2.8390 no 3_647
H18 C21 3.0575 no 2_557
H18 H11 3.4161 no 2_557

loop_
_geom_hbond_atom_site_label_D
_geom_hbond_atom_site_label_H
_geom_hbond_atom_site_label_A
_geom_hbond_distance_DA
_geom_hbond_distance_DH
_geom_hbond_distance_HA
_geom_hbond_angle_DHA
_geom_hbond_publ_flag
O1A H1C O2 2.734(4) 0.390 2.537(4) 116.7(6) no
O1B H1B O2 2.835(15) 0.345 2.546(14) 145(3) no
O11A H13C O12 2.774(5) 0.417 2.533(4) 121.5(6) no
O11B H13B O12 2.885(17) 0.408 2.532(18) 147.7(17) no

loop_
_geom_torsion_atom_site_label_1
_geom_torsion_atom_site_label_2
_geom_torsion_atom_site_label_3
_geom_torsion_atom_site_label_4
_geom_torsion
_geom_torsion_publ_flag
_geom_torsion_site_symmetry_1
_geom_torsion_site_symmetry_3
_geom_torsion_site_symmetry_4
C2 O2 C6 O5 55.3(3) no . . .
C2 O2 C6 C5 -62.9(3) no . . .
C6 O2 C2 C1 -178.4(3) no . . .
C6 O2 C2 C3 60.2(3) no . . .
C6 O5 C9 C8 -111.0(3) no . . .
C6 O5 C9 C10 128.1(3) no . . .
C9 O5 C6 O2 110.5(3) no . . .
C9 O5 C6 C5 -129.9(3) no . . .
O6B O6A C7 O6B 0.0(7) no . . .
O6B O6A C7 C8 -122.8(9) no . . .
C7 O6A O6B C7 0.0(3) no . . .
O6A O6B C7 O6A 0.0(2) no . . .
O6A O6B C7 C8 115.2(6) no . . .
C8 O7 C12 O10 55.5(4) no . . .
C8 O7 C12 C11 -63.0(3) no . . .
C12 O7 C8 C7 -178.3(3) no . . .
C12 O7 C8 C9 58.9(3) no . . .
C12 O10 C15 C14 -112.6(3) no . . .
C12 O10 C15 C16 127.8(3) no . . .
C15 O10 C12 O7 110.1(3) no . . .
C15 O10 C12 C11 -130.0(3) no . . .
C14 O12 C18 O15 56.8(3) no . . .
C14 O12 C18 C17 -61.8(3) no . . .
C18 O12 C14 C13 -178.2(2) no . . .
C18 O12 C14 C15 59.1(3) no . . .
C3 O15 C18 O12 111.7(3) no 4_655 . .
C3 O15 C18 C17 -128.2(3) no 4_655 . .
C18 O15 C3 C2 -113.3(3) no . 4_655 4_655
C18 O15 C3 C4 126.9(3) no . 4_655 4_655
C20 O19 C21 N1 -178.7(15) no 4_665 . .
C20 O19 C21 N1 -173(2) no 4_665 . 4_665
C20 O19 C21 C20 -1.1(10) no 4_665 . .
C20 O19 C21 C20 0.0(8) no 4_665 . 4_665
C20 O19 C21 C21 -9(3) no 4_665 . 4_665
C21 O19 C20 C19 177.7(18) no . 4_665 4_665
C21 O19 C20 C19 -173(4) no . 4_665 .
C21 O19 C20 C20 2(2) no . 4_665 .
C21 O19 C20 C21 3.0(8) no . 4_665 4_665
C21 O19 C20 C21 0.0(6) no . 4_665 .
C26A O20A C27B O20B 82.1(13) no . 1_556 4_656
C26A O20A C27B C26A 0.0(8) no . 1_556 .
C26A O20A C27B C26A -10.3(9) no . 1_556 4_655
C26A O20A C27B C26B -25.8(9) no . 1_556 1_556
C26A O20A C27B C26B 11.2(9) no . 1_556 4_656
C26A O20A C27B C27B -67.8(11) no . 1_556 4_656
C26A O20A C27B C28B -131.2(18) no . 1_556 1_556
C26A O20A C27B C28B -115.8(14) no . 1_556 4_656
C26A O20A C27B C28A -106.6(14) no . 1_556 .
C26A O20A C27B C28A -140.1(16) no . 1_556 4_655
C26A O20A C27B C27A -45.9(15) no . 1_556 .
C26A O20A C27B C27A -93.7(16) no . 1_556 4_655
C27B O20A C26A O20B 98.8(11) no 1_556 . 1_556
C27B O20A C26A O20B -44.9(9) no 1_556 . 4_656
C27B O20A C26A N2A -138.7(16) no 1_556 . .
C27B O20A C26A N2A -175.5(18) no 1_556 . 4_655
C27B O20A C26A N2B -159.4(16) no 1_556 . 1_556
C27B O20A C26A N2B -154(2) no 1_556 . 4_656
C27B O20A C26A C26A 70(5) no 1_556 . 4_655
C27B O20A C26A C26B 97.5(17) no 1_556 . 1_556
C27B O20A C26A C26B -27(2) no 1_556 . 4_656
C27B O20A C26A C27B 0.0(8) no 1_556 . 1_556
C27B O20A C26A C27B 61.1(9) no 1_556 . 4_656
C27B O20A C26A C27A 26.5(9) no 1_556 . .
C27B O20A C26A C27A 39.3(9) no 1_556 . 4_655
C26A O20A C27A O20B 57.5(9) no . 4_655 4_656
C26A O20A C27A O20B -60.8(11) no . 4_655 1_556
C26A O20A C27A C26A -5.1(8) no . 4_655 4_655
C26A O20A C27A C26A 0.0(7) no . 4_655 .
C26A O20A C27A C26B 16.4(8) no . 4_655 4_656
C26A O20A C27A C26B -23.6(8) no . 4_655 1_556
C26A O20A C27A C27B -55(3) no . 4_655 4_656
C26A O20A C27A C27B 60.1(14) no . 4_655 1_556
C26A O20A C27A C28B -179(4) no . 4_655 4_656
C26A O20A C27A C28B 113(3) no . 4_655 1_556
C26A O20A C27A C28A 135(3) no . 4_655 4_655
C26A O20A C27A C27A 18.6(19) no . 4_655 .
C27A O20A C26A O20B 59.5(12) no 4_655 . 1_556
C27A O20A C26A O20B -84.2(12) no 4_655 . 4_656
C27A O20A C26A N2A -178.1(17) no 4_655 . .
C27A O20A C26A N2A 145.1(18) no 4_655 . 4_655
C27A O20A C26A N2B 161.3(16) no 4_655 . 1_556
C27A O20A C26A N2B 166.9(19) no 4_655 . 4_656
C27A O20A C26A C26A 31(5) no 4_655 . 4_655
C27A O20A C26A C26B 58.2(17) no 4_655 . 1_556
C27A O20A C26A C26B -66(3) no 4_655 . 4_656
C27A O20A C26A C27B -39.3(12) no 4_655 . 1_556
C27A O20A C26A C27B 21.7(11) no 4_655 . 4_656
C27A O20A C26A C27A -12.8(13) no 4_655 . .
C27A O20A C26A C27A -0.0(10) no 4_655 . 4_655
C26B O20A C26B O20A -29.3(18) no 1_556 4_656 4_655
C26B O20A C26B O20B -168.7(18) no 1_556 4_656 4_656
C26B O20A C26B N2A 56.8(13) no 1_556 4_656 4_655
C26B O20A C26B N2A 86.2(15) no 1_556 4_656 .
C26B O20A C26B N2B 70.7(15) no 1_556 4_656 4_656
C26B O20A C26B N2B 71.4(14) no 1_556 4_656 1_556
C26B O20A C26B C26A 7.3(14) no 1_556 4_656 4_655
C26B O20A C26B C26A 35(2) no 1_556 4_656 .
C26B O20A C26B C26B -0.0(11) no 1_556 4_656 1_556
C26B O20A C26B C27B -44.3(12) no 1_556 4_656 4_656
C26B O20A C26B C27B -109.9(17) no 1_556 4_656 1_556
C26B O20A C26B C27A -69.2(14) no 1_556 4_656 4_655
C26B O20A C26B C27A -71.1(16) no 1_556 4_656 .
C26B O20A C26B O20A 26.6(17) no 4_656 1_556 4_655
C26B O20A C26B O20B 159(3) no 4_656 1_556 1_556
C26B O20A C26B N2A -61.4(13) no 4_656 1_556 .
C26B O20A C26B N2A -83.2(16) no 4_656 1_556 4_655
C26B O20A C26B N2B -78.2(14) no 4_656 1_556 1_556
C26B O20A C26B N2B -65.8(14) no 4_656 1_556 4_656
C26B O20A C26B C26A -23.2(13) no 4_656 1_556 .
C26B O20A C26B C26A -8.6(16) no 4_656 1_556 4_655
C26B O20A C26B C26B -0.0(10) no 4_656 1_556 4_656
C26B O20A C26B C27B 41.7(12) no 4_656 1_556 1_556
C26B O20A C26B C27B 102.1(18) no 4_656 1_556 4_656
C26B O20A C26B C27A 54.4(13) no 4_656 1_556 .
C26B O20A C26B C27A 83.3(15) no 4_656 1_556 4_655
C26B O20A C27B O20B 107.9(13) no 1_556 1_556 4_656
C26B O20A C27B C26A 25.8(8) no 1_556 1_556 .
C26B O20A C27B C26A 15.5(8) no 1_556 1_556 4_655
C26B O20A C27B C26B -0.0(8) no 1_556 1_556 1_556
C26B O20A C27B C26B 37.0(9) no 1_556 1_556 4_656
C26B O20A C27B C27B -42.0(9) no 1_556 1_556 4_656
C26B O20A C27B C28B -105.4(16) no 1_556 1_556 1_556
C26B O20A C27B C28B -90.0(11) no 1_556 1_556 4_656
C26B O20A C27B C28A -80.8(12) no 1_556 1_556 .
C26B O20A C27B C28A -114.3(13) no 1_556 1_556 4_655
C26B O20A C27B C27A -20.1(13) no 1_556 1_556 .
C26B O20A C27B C27A -67.9(13) no 1_556 1_556 4_655
C27B O20A C26B O20A -15.1(17) no 1_556 1_556 4_655
C27B O20A C26B O20B 117.2(15) no 1_556 1_556 1_556
C27B O20A C26B N2A -103.1(11) no 1_556 1_556 .
C27B O20A C26B N2A -124.9(15) no 1_556 1_556 4_655
C27B O20A C26B N2B -119.9(12) no 1_556 1_556 1_556
C27B O20A C26B N2B -107.6(13) no 1_556 1_556 4_656
C27B O20A C26B C26A -64.9(16) no 1_556 1_556 .
C27B O20A C26B C26A -50(2) no 1_556 1_556 4_655
C27B O20A C26B C26B -41.7(10) no 1_556 1_556 4_656
C27B O20A C26B C27B 0.0(7) no 1_556 1_556 1_556
C27B O20A C26B C27B 60.4(11) no 1_556 1_556 4_656
C27B O20A C26B C27A 12.7(9) no 1_556 1_556 .
C27B O20A C26B C27A 41.6(8) no 1_556 1_556 4_655
C26B O20A C27A O20B 81.1(12) no 1_556 4_655 4_656
C26B O20A C27A O20B -37.3(10) no 1_556 4_655 1_556
C26B O20A C27A C26A 18.5(9) no 1_556 4_655 4_655
C26B O20A C27A C26A 23.6(10) no 1_556 4_655 .
C26B O20A C27A C26B 40.0(10) no 1_556 4_655 4_656
C26B O20A C27A C26B -0.0(9) no 1_556 4_655 1_556
C26B O20A C27A C27B -31(2) no 1_556 4_655 4_656
C26B O20A C27A C27B 83.7(16) no 1_556 4_655 1_556
C26B O20A C27A C28B -156(4) no 1_556 4_655 4_656
C26B O20A C27A C28B 136(3) no 1_556 4_655 1_556
C26B O20A C27A C28A 158(3) no 1_556 4_655 4_655
C26B O20A C27A C27A 42.2(19) no 1_556 4_655 .
C27A O20A C26B O20A -57(2) no 4_655 1_556 4_655
C27A O20A C26B O20B 75.6(16) no 4_655 1_556 1_556
C27A O20A C26B N2A -144.7(17) no 4_655 1_556 .
C27A O20A C26B N2A -166.5(19) no 4_655 1_556 4_655
C27A O20A C26B N2B -161.5(17) no 4_655 1_556 1_556
C27A O20A C26B N2B -149.2(18) no 4_655 1_556 4_656
C27A O20A C26B C26A -107(3) no 4_655 1_556 .
C27A O20A C26B C26A -92(3) no 4_655 1_556 4_655
C27A O20A C26B C26B -83.3(16) no 4_655 1_556 4_656
C27A O20A C26B C27B -41.6(12) no 4_655 1_556 1_556
C27A O20A C26B C27B 18.8(13) no 4_655 1_556 4_656
C27A O20A C26B C27A -28.9(14) no 4_655 1_556 .
C27A O20A C26B C27A 0.0(11) no 4_655 1_556 4_655
C26B O20A C27B O20B 70.9(14) no 4_656 1_556 4_656
C26B O20A C27B C26A -11.2(11) no 4_656 1_556 .
C26B O20A C27B C26A -21.5(11) no 4_656 1_556 4_655
C26B O20A C27B C26B -37.0(12) no 4_656 1_556 1_556
C26B O20A C27B C26B -0.0(10) no 4_656 1_556 4_656
C26B O20A C27B C27B -79.0(14) no 4_656 1_556 4_656
C26B O20A C27B C28B -142(3) no 4_656 1_556 1_556
C26B O20A C27B C28B -127.0(17) no 4_656 1_556 4_656
C26B O20A C27B C28A -117.8(18) no 4_656 1_556 .
C26B O20A C27B C28A -151.3(19) no 4_656 1_556 4_655
C26B O20A C27B C27A -57.1(16) no 4_656 1_556 .
C26B O20A C27B C27A -104.9(18) no 4_656 1_556 4_655
C27B O20A C26B O20A 81(2) no 1_556 4_656 4_655
C27B O20A C26B O20B -58.8(13) no 1_556 4_656 4_656
C27B O20A C26B N2A 166.7(18) no 1_556 4_656 4_655
C27B O20A C26B N2A -163.9(18) no 1_556 4_656 .
C27B O20A C26B N2B -179.3(19) no 1_556 4_656 4_656
C27B O20A C26B N2B -178.7(17) no 1_556 4_656 1_556
C27B O20A C26B C26A 117(3) no 1_556 4_656 4_655
C27B O20A C26B C26A 144(3) no 1_556 4_656 .
C27B O20A C26B C26B 109.9(17) no 1_556 4_656 1_556
C27B O20A C26B C27B 65.6(12) no 1_556 4_656 4_656
C27B O20A C26B C27B 0.0(10) no 1_556 4_656 1_556
C27B O20A C26B C27A 40.7(12) no 1_556 4_656 4_655
C27B O20A C26B C27A 38.8(12) no 1_556 4_656 .
C26B O20A C27A O20B 41.2(9) no 4_656 4_655 4_656
C26B O20A C27A O20B -77.2(12) no 4_656 4_655 1_556
C26B O20A C27A C26A -21.5(8) no 4_656 4_655 4_655
C26B O20A C27A C26A -16.4(8) no 4_656 4_655 .
C26B O20A C27A C26B 0.0(7) no 4_656 4_655 4_656
C26B O20A C27A C26B -40.0(9) no 4_656 4_655 1_556
C26B O20A C27A C27B -71(3) no 4_656 4_655 4_656
C26B O20A C27A C27B 43.7(12) no 4_656 4_655 1_556
C26B O20A C27A C28B 164(4) no 4_656 4_655 4_656
C26B O20A C27A C28B 96(3) no 4_656 4_655 1_556
C26B O20A C27A C28A 119(3) no 4_656 4_655 4_655
C26B O20A C27A C27A 2.3(17) no 4_656 4_655 .
C27A O20A C26B O20A 40(2) no 4_655 4_656 4_655
C27A O20A C26B O20B -99.5(15) no 4_655 4_656 4_656
C27A O20A C26B N2A 126.0(16) no 4_655 4_656 4_655
C27A O20A C26B N2A 155.4(17) no 4_655 4_656 .
C27A O20A C26B N2B 140.0(17) no 4_655 4_656 4_656
C27A O20A C26B N2B 140.6(16) no 4_655 4_656 1_556
C27A O20A C26B C26A 76(2) no 4_655 4_656 4_655
C27A O20A C26B C26A 104(3) no 4_655 4_656 .
C27A O20A C26B C26B 69.2(15) no 4_655 4_656 1_556
C27A O20A C26B C27B 24.9(12) no 4_655 4_656 4_656
C27A O20A C26B C27B -40.7(13) no 4_655 4_656 1_556
C27A O20A C26B C27A 0.0(11) no 4_655 4_656 4_655
C27A O20A C26B C27A -1.9(14) no 4_655 4_656 .
C27B O20A C27A O20B -2.5(14) no 1_556 4_655 4_656
C27B O20A C27A O20B -121(2) no 1_556 4_655 1_556
C27B O20A C27A C26A -65.2(15) no 1_556 4_655 4_655
C27B O20A C27A C26A -60.1(16) no 1_556 4_655 .
C27B O20A C27A C26B -43.7(14) no 1_556 4_655 4_656
C27B O20A C27A C26B -83.7(17) no 1_556 4_655 1_556
C27B O20A C27A C27B -115(4) no 1_556 4_655 4_656
C27B O20A C27A C27B 0.0(10) no 1_556 4_655 1_556
C27B O20A C27A C28B 121(4) no 1_556 4_655 4_656
C27B O20A C27A C28B 53(3) no 1_556 4_655 1_556
C27B O20A C27A C28A 75(3) no 1_556 4_655 4_655
C27B O20A C27A C27A -41.4(17) no 1_556 4_655 .
C27A O20A C27B O20B 176(3) no 4_655 1_556 4_656
C27A O20A C27B C26A 94(2) no 4_655 1_556 .
C27A O20A C27B C26A 83.4(19) no 4_655 1_556 4_655
C27A O20A C27B C26B 67.9(18) no 4_655 1_556 1_556
C27A O20A C27B C26B 105(2) no 4_655 1_556 4_656
C27A O20A C27B C27B 25.9(16) no 4_655 1_556 4_656
C27A O20A C27B C28B -37.5(19) no 4_655 1_556 1_556
C27A O20A C27B C28B -22.2(17) no 4_655 1_556 4_656
C27A O20A C27B C28A -12.9(17) no 4_655 1_556 .
C27A O20A C27B C28A -46.4(18) no 4_655 1_556 4_655
C27A O20A C27B C27A 48(2) no 4_655 1_556 .
C27A O20A C27B C27A 0.0(15) no 4_655 1_556 4_655
C26A O20B C26A O20A 161.5(17) no 1_554 4_654 4_654
C26A O20B C26A O20B 47.9(14) no 1_554 4_654 4_655
C26A O20B C26A N2A -83.6(14) no 1_554 4_654 4_654
C26A O20B C26A N2A -64.4(14) no 1_554 4_654 1_554
C26A O20B C26A N2B -88.1(15) no 1_554 4_654 4_655
C26A O20B C26A N2B -63.8(13) no 1_554 4_654 .
C26A O20B C26A C26A 0.0(9) no 1_554 4_654 1_554
C26A O20B C26A C26B 36.4(19) no 1_554 4_654 4_655
C26A O20B C26A C26B -0.7(11) no 1_554 4_654 .
C26A O20B C26A C27B 72.7(14) no 1_554 4_654 4_655
C26A O20B C26A C27B 66.5(13) no 1_554 4_654 .
C26A O20B C26A C27A 42.5(12) no 1_554 4_654 4_654
C26A O20B C26A C27A 102.3(15) no 1_554 4_654 1_554
C26A O20B C26A O20A -168.8(17) no 4_654 1_554 1_554
C26A O20B C26A O20B -58.8(17) no 4_654 1_554 4_655
C26A O20B C26A N2A 67.2(14) no 4_654 1_554 1_554
C26A O20B C26A N2A 67.0(13) no 4_654 1_554 4_654
C26A O20B C26A N2B 80.9(14) no 4_654 1_554 .
C26A O20B C26A N2B 55.8(13) no 4_654 1_554 4_655
C26A O20B C26A C26A -0.0(10) no 4_654 1_554 4_654
C26A O20B C26A C26B -25.1(13) no 4_654 1_554 4_655
C26A O20B C26A C27B -76.3(14) no 4_654 1_554 .
C26A O20B C26A C27B -88.6(15) no 4_654 1_554 4_655
C26A O20B C26A C27A -53.3(13) no 4_654 1_554 1_554
C26A O20B C26A C27A -117.4(16) no 4_654 1_554 4_654
C26A O20B C27B O20A -75.0(9) no 1_554 4_655 4_654
C26A O20B C27B C26A -30.1(7) no 1_554 4_655 4_654
C26A O20B C27B C26A -0.0(5) no 1_554 4_655 1_554
C26A O20B C27B C26B -20.6(6) no 1_554 4_655 4_655
C26A O20B C27B C26B -5.4(6) no 1_554 4_655 .
C26A O20B C27B C27B -20(2) no 1_554 4_655 .
C26A O20B C27B C28B 152(3) no 1_554 4_655 4_655
C26A O20B C27B C28A -170(3) no 1_554 4_655 1_554
C26A O20B C27B C27A 44.8(16) no 1_554 4_655 4_654
C26A O20B C27B C27A -71.9(17) no 1_554 4_655 1_554
C27B O20B C26A O20A -80.3(14) no 4_655 1_554 1_554
C27B O20B C26A O20B 29.7(18) no 4_655 1_554 4_655
C27B O20B C26A N2A 155.7(16) no 4_655 1_554 1_554
C27B O20B C26A N2A 155.6(15) no 4_655 1_554 4_654
C27B O20B C26A N2B 169.5(15) no 4_655 1_554 .
C27B O20B C26A N2B 144.4(15) no 4_655 1_554 4_655
C27B O20B C26A C26A 88.6(15) no 4_655 1_554 4_654
C27B O20B C26A C26B 63.5(17) no 4_655 1_554 4_655
C27B O20B C26A C27B 12.3(13) no 4_655 1_554 .
C27B O20B C26A C27B -0.0(11) no 4_655 1_554 4_655
C27B O20B C26A C27A 35.3(12) no 4_655 1_554 1_554
C27B O20B C26A C27A -28.9(12) no 4_655 1_554 4_654
C26A O20B C27A O20A -100.2(10) no 1_554 1_554 4_654
C26A O20B C27A O20B 3.5(8) no 1_554 1_554 4_655
C26A O20B C27A C26A -0.0(5) no 1_554 1_554 1_554
C26A O20B C27A C26A -32.5(7) no 1_554 1_554 4_654
C26A O20B C27A C26B -4.9(6) no 1_554 1_554 .
C26A O20B C27A C26B -13.6(7) no 1_554 1_554 4_655
C26A O20B C27A C27B 35.9(11) no 1_554 1_554 .
C26A O20B C27A C27B 84.6(15) no 1_554 1_554 4_655
C26A O20B C27A C28B 109.5(15) no 1_554 1_554 .
C26A O20B C27A C28B 105.9(10) no 1_554 1_554 4_655
C26A O20B C27A C28A 124.3(12) no 1_554 1_554 1_554
C26A O20B C27A C28A 92.5(11) no 1_554 1_554 4_654
C26A O20B C27A C27A 52.2(8) no 1_554 1_554 4_654
C27A O20B C26A O20A -115.5(11) no 1_554 1_554 1_554
C27A O20B C26A O20B -5.5(13) no 1_554 1_554 4_655
C27A O20B C26A N2A 120.5(13) no 1_554 1_554 1_554
C27A O20B C26A N2A 120.3(10) no 1_554 1_554 4_654
C27A O20B C26A N2B 134.2(12) no 1_554 1_554 .
C27A O20B C26A N2B 109.1(10) no 1_554 1_554 4_655
C27A O20B C26A C26A 53.3(10) no 1_554 1_554 4_654
C27A O20B C26A C26B 28.3(12) no 1_554 1_554 4_655
C27A O20B C26A C27B -23.0(8) no 1_554 1_554 .
C27A O20B C26A C27B -35.3(8) no 1_554 1_554 4_655
C27A O20B C26A C27A -0.0(7) no 1_554 1_554 1_554
C27A O20B C26A C27A -64.1(9) no 1_554 1_554 4_654
C26A O20B C27A O20A 57.5(11) no 1_554 4_654 1_554
C26A O20B C27A O20B -31.2(9) no 1_554 4_654 4_655
C26A O20B C27A C26A -27.4(8) no 1_554 4_654 4_654
C26A O20B C27A C26A -0.0(7) no 1_554 4_654 1_554
C26A O20B C27A C26B -25.5(8) no 1_554 4_654 4_655
C26A O20B C27A C26B -5.8(8) no 1_554 4_654 .
C26A O20B C27A C27B -113.9(19) no 1_554 4_654 4_655
C26A O20B C27A C27B -63.2(13) no 1_554 4_654 .
C26A O20B C27A C28B -150.6(15) no 1_554 4_654 4_655
C26A O20B C27A C28B -119.0(14) no 1_554 4_654 .
C26A O20B C27A C28A -135.2(18) no 1_554 4_654 4_654
C26A O20B C27A C28A -132.0(13) no 1_554 4_654 1_554
C26A O20B C27A C27A -77.8(11) no 1_554 4_654 1_554
C27A O20B C26A O20A -51.4(10) no 4_654 1_554 1_554
C27A O20B C26A O20B 58.6(15) no 4_654 1_554 4_655
C27A O20B C26A N2A -175.4(16) no 4_654 1_554 1_554
C27A O20B C26A N2A -175.6(14) no 4_654 1_554 4_654
C27A O20B C26A N2B -161.7(15) no 4_654 1_554 .
C27A O20B C26A N2B 173.2(14) no 4_654 1_554 4_655
C27A O20B C26A C26A 117.4(15) no 4_654 1_554 4_654
C27A O20B C26A C26B 92.4(16) no 4_654 1_554 4_655
C27A O20B C26A C27B 41.1(10) no 4_654 1_554 .
C27A O20B C26A C27B 28.9(10) no 4_654 1_554 4_655
C27A O20B C26A C27A 64.1(10) no 4_654 1_554 1_554
C27A O20B C26A C27A -0.0(9) no 4_654 1_554 4_654
C26A O20B C27B O20A -44.9(7) no 4_654 4_655 4_654
C26A O20B C27B C26A 0.0(6) no 4_654 4_655 4_654
C26A O20B C27B C26A 30.1(7) no 4_654 4_655 1_554
C26A O20B C27B C26B 9.6(7) no 4_654 4_655 4_655
C26A O20B C27B C26B 24.7(7) no 4_654 4_655 .
C26A O20B C27B C27B 10(3) no 4_654 4_655 .
C26A O20B C27B C28B -178(3) no 4_654 4_655 4_655
C26A O20B C27B C28A -139(3) no 4_654 4_655 1_554
C26A O20B C27B C27A 75(2) no 4_654 4_655 4_654
C26A O20B C27B C27A -41.8(15) no 4_654 4_655 1_554
C27B O20B C26A O20A 88.8(13) no 4_655 4_654 4_654
C27B O20B C26A O20B -24.8(18) no 4_655 4_654 4_655
C27B O20B C26A N2A -156.3(15) no 4_655 4_654 4_654
C27B O20B C26A N2A -137.1(16) no 4_655 4_654 1_554
C27B O20B C26A N2B -160.9(16) no 4_655 4_654 4_655
C27B O20B C26A N2B -136.6(15) no 4_655 4_654 .
C27B O20B C26A C26A -72.7(15) no 4_655 4_654 1_554
C27B O20B C26A C26B -36(3) no 4_655 4_654 4_655
C27B O20B C26A C26B -73.4(17) no 4_655 4_654 .
C27B O20B C26A C27B 0.0(11) no 4_655 4_654 4_655
C27B O20B C26A C27B -6.2(13) no 4_655 4_654 .
C27B O20B C26A C27A -30.2(11) no 4_655 4_654 4_654
C27B O20B C26A C27A 29.5(12) no 4_655 4_654 1_554
C26A O20B C27A O20A -67.6(11) no 4_654 1_554 4_654
C26A O20B C27A O20B 36.0(11) no 4_654 1_554 4_655
C26A O20B C27A C26A 32.5(9) no 4_654 1_554 1_554
C26A O20B C27A C26A -0.0(8) no 4_654 1_554 4_654
C26A O20B C27A C26B 27.6(9) no 4_654 1_554 .
C26A O20B C27A C26B 18.9(9) no 4_654 1_554 4_655
C26A O20B C27A C27B 68.5(15) no 4_654 1_554 .
C26A O20B C27A C27B 117(2) no 4_654 1_554 4_655
C26A O20B C27A C28B 142.0(19) no 4_654 1_554 .
C26A O20B C27A C28B 138.4(15) no 4_654 1_554 4_655
C26A O20B C27A C28A 156.8(16) no 4_654 1_554 1_554
C26A O20B C27A C28A 125.0(16) no 4_654 1_554 4_654
C26A O20B C27A C27A 84.7(12) no 4_654 1_554 4_654
C27A O20B C26A O20A 59.3(11) no 1_554 4_654 4_654
C27A O20B C26A O20B -54.4(14) no 1_554 4_654 4_655
C27A O20B C26A N2A 174.1(15) no 1_554 4_654 4_654
C27A O20B C26A N2A -166.6(17) no 1_554 4_654 1_554
C27A O20B C26A N2B 169.6(17) no 1_554 4_654 4_655
C27A O20B C26A N2B -166.1(15) no 1_554 4_654 .
C27A O20B C26A C26A -102.3(15) no 1_554 4_654 1_554
C27A O20B C26A C26B -66(3) no 1_554 4_654 4_655
C27A O20B C26A C26B -103.0(18) no 1_554 4_654 .
C27A O20B C26A C27B -29.5(11) no 1_554 4_654 4_655
C27A O20B C26A C27B -35.7(10) no 1_554 4_654 .
C27A O20B C26A C27A -59.7(10) no 1_554 4_654 4_654
C27A O20B C26A C27A -0.0(9) no 1_554 4_654 1_554
C26A O20B C27A O20A 84.9(12) no 4_654 4_654 1_554
C26A O20B C27A O20B -3.8(10) no 4_654 4_654 4_655
C26A O20B C27A C26A -0.0(6) no 4_654 4_654 4_654
C26A O20B C27A C26A 27.4(7) no 4_654 4_654 1_554
C26A O20B C27A C26B 1.9(7) no 4_654 4_654 4_655
C26A O20B C27A C26B 21.7(7) no 4_654 4_654 .
C26A O20B C27A C27B -86.5(16) no 4_654 4_654 4_655
C26A O20B C27A C27B -35.7(11) no 4_654 4_654 .
C26A O20B C27A C28B -123.2(12) no 4_654 4_654 4_655
C26A O20B C27A C28B -91.5(11) no 4_654 4_654 .
C26A O20B C27A C28A -107.8(14) no 4_654 4_654 4_654
C26A O20B C27A C28A -104.5(10) no 4_654 4_654 1_554
C26A O20B C27A C27A -50.4(8) no 4_654 4_654 1_554
C27A O20B C26A O20A 119.0(10) no 4_654 4_654 4_654
C27A O20B C26A O20B 5.4(14) no 4_654 4_654 4_655
C27A O20B C26A N2A -126.1(11) no 4_654 4_654 4_654
C27A O20B C26A N2A -106.9(13) no 4_654 4_654 1_554
C27A O20B C26A N2B -130.6(13) no 4_654 4_654 4_655
C27A O20B C26A N2B -106.4(11) no 4_654 4_654 .
C27A O20B C26A C26A -42.5(10) no 4_654 4_654 1_554
C27A O20B C26A C26B -6(2) no 4_654 4_654 4_655
C27A O20B C26A C26B -43.2(12) no 4_654 4_654 .
C27A O20B C26A C27B 30.2(8) no 4_654 4_654 4_655
C27A O20B C26A C27B 24.0(8) no 4_654 4_654 .
C27A O20B C26A C27A -0.0(7) no 4_654 4_654 4_654
C27A O20B C26A C27A 59.7(9) no 4_654 4_654 1_554
C26B O20B C27B O20A -69.6(13) no . 4_655 4_654
C26B O20B C27B C26A -24.7(11) no . 4_655 4_654
C26B O20B C27B C26A 5.4(11) no . 4_655 1_554
C26B O20B C27B C26B -15.2(11) no . 4_655 4_655
C26B O20B C27B C26B 0.0(10) no . 4_655 .
C26B O20B C27B C27B -14(3) no . 4_655 .
C26B O20B C27B C28B 157(3) no . 4_655 4_655
C26B O20B C27B C28A -164(3) no . 4_655 1_554
C26B O20B C27B C27A 50(2) no . 4_655 4_654
C26B O20B C27B C27A -66.5(19) no . 4_655 1_554
C27B O20B C26B O20A -77.7(16) no 4_655 . 1_554
C27B O20B C26B O20A 78.4(14) no 4_655 . 4_654
C27B O20B C26B N2A 167(3) no 4_655 . 1_554
C27B O20B C26B N2A 163.5(19) no 4_655 . 4_654
C27B O20B C26B N2B 179(3) no 4_655 . .
C27B O20B C26B N2B 153(2) no 4_655 . 4_655
C27B O20B C26B C26A 91(3) no 4_655 . 4_654
C27B O20B C26B C26B 58(4) no 4_655 . 4_655
C27B O20B C26B C27B 9.1(15) no 4_655 . .
C27B O20B C26B C27B 0.0(11) no 4_655 . 4_655
C27B O20B C26B C27A 35.3(12) no 4_655 . 1_554
C27B O20B C26B C27A -30.0(13) no 4_655 . 4_654
C26B O20B C27A O20A -95.2(15) no . 1_554 4_654
C26B O20B C27A O20B 8.4(14) no . 1_554 4_655
C26B O20B C27A C26A 4.9(11) no . 1_554 1_554
C26B O20B C27A C26A -27.6(12) no . 1_554 4_654
C26B O20B C27A C26B 0.0(11) no . 1_554 .
C26B O20B C27A C26B -8.7(12) no . 1_554 4_655
C26B O20B C27A C27B 40.8(16) no . 1_554 .
C26B O20B C27A C27B 89.5(18) no . 1_554 4_655
C26B O20B C27A C28B 114.4(18) no . 1_554 .
C26B O20B C27A C28B 110.8(15) no . 1_554 4_655
C26B O20B C27A C28A 129.2(16) no . 1_554 1_554
C26B O20B C27A C28A 97.4(16) no . 1_554 4_654
C26B O20B C27A C27A 57.1(13) no . 1_554 4_654
C27A O20B C26B O20A -113.0(16) no 1_554 . 1_554
C27A O20B C26B O20A 43.1(9) no 1_554 . 4_654
C27A O20B C26B N2A 132(3) no 1_554 . 1_554
C27A O20B C26B N2A 128.2(17) no 1_554 . 4_654
C27A O20B C26B N2B 144(2) no 1_554 . .
C27A O20B C26B N2B 117.3(18) no 1_554 . 4_655
C27A O20B C26B C26A 56.1(18) no 1_554 . 4_654
C27A O20B C26B C26B 23(3) no 1_554 . 4_655
C27A O20B C26B C27B -26.2(11) no 1_554 . .
C27A O20B C26B C27B -35.3(9) no 1_554 . 4_655
C27A O20B C26B C27A 0.0(7) no 1_554 . 1_554
C27A O20B C26B C27A -65.3(11) no 1_554 . 4_654
C26B O20B C27A O20A 63.2(16) no . 4_654 1_554
C26B O20B C27A O20B -25.4(15) no . 4_654 4_655
C26B O20B C27A C26A -21.7(13) no . 4_654 4_654
C26B O20B C27A C26A 5.8(13) no . 4_654 1_554
C26B O20B C27A C26B -19.8(13) no . 4_654 4_655
C26B O20B C27A C26B -0.0(12) no . 4_654 .
C26B O20B C27A C27B -108(3) no . 4_654 4_655
C26B O20B C27A C27B -57.4(17) no . 4_654 .
C26B O20B C27A C28B -144.9(19) no . 4_654 4_655
C26B O20B C27A C28B -113.2(18) no . 4_654 .
C26B O20B C27A C28A -129(2) no . 4_654 4_654
C26B O20B C27A C28A -126.2(17) no . 4_654 1_554
C26B O20B C27A C27A -72.0(15) no . 4_654 1_554
C27A O20B C26B O20A -47.7(12) no 4_654 . 1_554
C27A O20B C26B O20A 108.3(14) no 4_654 . 4_654
C27A O20B C26B N2A -163(3) no 4_654 . 1_554
C27A O20B C26B N2A -167(2) no 4_654 . 4_654
C27A O20B C26B N2B -151(3) no 4_654 . .
C27A O20B C26B N2B -177(3) no 4_654 . 4_655
C27A O20B C26B C26A 121(3) no 4_654 . 4_654
C27A O20B C26B C26B 88(4) no 4_654 . 4_655
C27A O20B C26B C27B 39.1(12) no 4_654 . .
C27A O20B C26B C27B 30.0(11) no 4_654 . 4_655
C27A O20B C26B C27A 65.3(12) no 4_654 . 1_554
C27A O20B C26B C27A -0.0(8) no 4_654 . 4_654
C27B O20B C27A O20A 175(3) no 4_655 1_554 4_654
C27B O20B C27A O20B -81(3) no 4_655 1_554 4_655
C27B O20B C27A C26A -85(3) no 4_655 1_554 1_554
C27B O20B C27A C26A -117(3) no 4_655 1_554 4_654
C27B O20B C27A C26B -90(3) no 4_655 1_554 .
C27B O20B C27A C26B -98(3) no 4_655 1_554 4_655
C27B O20B C27A C27B -49(3) no 4_655 1_554 .
C27B O20B C27A C27B -0.0(19) no 4_655 1_554 4_655
C27B O20B C27A C28B 25(3) no 4_655 1_554 .
C27B O20B C27A C28B 21(2) no 4_655 1_554 4_655
C27B O20B C27A C28A 40(2) no 4_655 1_554 1_554
C27B O20B C27A C28A 8(2) no 4_655 1_554 4_654
C27B O20B C27A C27A -32(2) no 4_655 1_554 4_654
C27A O20B C27B O20A -3.1(18) no 1_554 4_655 4_654
C27A O20B C27B C26A 41.8(18) no 1_554 4_655 4_654
C27A O20B C27B C26A 72(2) no 1_554 4_655 1_554
C27A O20B C27B C26B 51.3(18) no 1_554 4_655 4_655
C27A O20B C27B C26B 66(2) no 1_554 4_655 .
C27A O20B C27B C27B 52(3) no 1_554 4_655 .
C27A O20B C27B C28B -136(4) no 1_554 4_655 4_655
C27A O20B C27B C28A -98(4) no 1_554 4_655 1_554
C27A O20B C27B C27A 117(4) no 1_554 4_655 4_654
C27A O20B C27B C27A -0.0(12) no 1_554 4_655 1_554
C27B O20B C27A O20A 171(3) no 4_655 4_654 1_554
C27B O20B C27A O20B 83(3) no 4_655 4_654 4_655
C27B O20B C27A C26A 86(3) no 4_655 4_654 4_654
C27B O20B C27A C26A 114(3) no 4_655 4_654 1_554
C27B O20B C27A C26B 88(3) no 4_655 4_654 4_655
C27B O20B C27A C26B 108(3) no 4_655 4_654 .
C27B O20B C27A C27B -0(2) no 4_655 4_654 4_655
C27B O20B C27A C27B 51(3) no 4_655 4_654 .
C27B O20B C27A C28B -37(3) no 4_655 4_654 4_655
C27B O20B C27A C28B -5(3) no 4_655 4_654 .
C27B O20B C27A C28A -21(3) no 4_655 4_654 4_654
C27B O20B C27A C28A -18(3) no 4_655 4_654 1_554
C27B O20B C27A C27A 36(3) no 4_655 4_654 1_554
C27A O20B C27B O20A -120(3) no 4_654 4_655 4_654
C27A O20B C27B C26A -75(3) no 4_654 4_655 4_654
C27A O20B C27B C26A -45(2) no 4_654 4_655 1_554
C27A O20B C27B C26B -65(2) no 4_654 4_655 4_655
C27A O20B C27B C26B -50(2) no 4_654 4_655 .
C27A O20B C27B C27B -65(3) no 4_654 4_655 .
C27A O20B C27B C28B 107(4) no 4_654 4_655 4_655
C27A O20B C27B C28A 146(4) no 4_654 4_655 1_554
C27A O20B C27B C27A -0.0(12) no 4_654 4_655 4_654
C27A O20B C27B C27A -117(4) no 4_654 4_655 1_554
C27A O20B C27A O20A 135.3(15) no 1_554 4_654 1_554
C27A O20B C27A O20B 46.6(10) no 1_554 4_654 4_655
C27A O20B C27A C26A 50.4(9) no 1_554 4_654 4_654
C27A O20B C27A C26A 77.8(11) no 1_554 4_654 1_554
C27A O20B C27A C26B 52.2(9) no 1_554 4_654 4_655
C27A O20B C27A C26B 72.0(11) no 1_554 4_654 .
C27A O20B C27A C27B -36.1(13) no 1_554 4_654 4_655
C27A O20B C27A C27B 14.6(10) no 1_554 4_654 .
C27A O20B C27A C28B -72.8(10) no 1_554 4_654 4_655
C27A O20B C27A C28B -41.2(9) no 1_554 4_654 .
C27A O20B C27A C28A -57.4(12) no 1_554 4_654 4_654
C27A O20B C27A C28A -54.2(9) no 1_554 4_654 1_554
C27A O20B C27A C27A -0.0(7) no 1_554 4_654 1_554
C27A O20B C27A O20A -152.3(14) no 4_654 1_554 4_654
C27A O20B C27A O20B -48.7(11) no 4_654 1_554 4_655
C27A O20B C27A C26A -52.2(9) no 4_654 1_554 1_554
C27A O20B C27A C26A -84.7(12) no 4_654 1_554 4_654
C27A O20B C27A C26B -57.1(10) no 4_654 1_554 .
C27A O20B C27A C26B -65.8(11) no 4_654 1_554 4_655
C27A O20B C27A C27B -16.2(11) no 4_654 1_554 .
C27A O20B C27A C27B 32.4(12) no 4_654 1_554 4_655
C27A O20B C27A C28B 57.3(12) no 4_654 1_554 .
C27A O20B C27A C28B 53.7(9) no 4_654 1_554 4_655
C27A O20B C27A C28A 72.1(11) no 4_654 1_554 1_554
C27A O20B C27A C28A 40.3(9) no 4_654 1_554 4_654
C27A O20B C27A C27A -0.0(7) no 4_654 1_554 4_654
N1 N1 C21 O19 171.9(14) no 4_665 . .
N1 N1 C21 N1 0.0(9) no 4_665 . 4_665
N1 N1 C21 C20 -5.6(16) no 4_665 . .
N1 N1 C21 C21 -3.7(13) no 4_665 . 4_665
C21 N1 N1 C21 3.0(11) no . 4_665 4_665
C21 N1 N1 C21 0.0(5) no . 4_665 .
C21 N1 N1 C22 175.7(19) no . 4_665 4_665
C21 N1 N1 C23 -161(3) no . 4_665 4_665
C21 N1 N1 C23 163.7(17) no . 4_665 .
N1 N1 C21 O19 -12(2) no 4_665 4_665 4_665
N1 N1 C21 N1 0.0(10) no 4_665 4_665 4_665
N1 N1 C21 C20 175.1(14) no 4_665 4_665 4_665
N1 N1 C21 C20 -178(3) no 4_665 4_665 .
N1 N1 C21 C21 175.6(16) no 4_665 4_665 .
C21 N1 N1 C21 0.0(5) no 4_665 4_665 4_665
C21 N1 N1 C21 -3.0(11) no 4_665 4_665 .
C21 N1 N1 C22 173(3) no 4_665 4_665 4_665
C21 N1 N1 C23 -163.7(17) no 4_665 4_665 4_665
C21 N1 N1 C23 161(3) no 4_665 4_665 .
C22 N1 N1 C21 176(2) no . 4_665 4_665
C22 N1 N1 C21 173(3) no . 4_665 .
C22 N1 N1 C22 -12(5) no . 4_665 4_665
C22 N1 N1 C23 12.0(12) no . 4_665 4_665
C22 N1 N1 C23 -24(5) no . 4_665 .
C23 N1 N1 C21 -161(3) no . 4_665 4_665
C23 N1 N1 C21 -164(2) no . 4_665 .
C23 N1 N1 C22 12.0(11) no . 4_665 4_665
C23 N1 N1 C23 36(4) no . 4_665 4_665
C23 N1 N1 C23 0.0(10) no . 4_665 .
N1 N1 C23 C22 138(4) no 4_665 4_665 .
C23 N1 N1 C21 164(2) no 4_665 4_665 4_665
C23 N1 N1 C21 161(3) no 4_665 4_665 .
C23 N1 N1 C22 -24(5) no 4_665 4_665 4_665
C23 N1 N1 C23 0.0(10) no 4_665 4_665 4_665
C23 N1 N1 C23 -36(4) no 4_665 4_665 .
C21 N1 C21 O19 171.9(19) no . 4_665 4_665
C21 N1 C21 N1 -175.6(14) no . 4_665 4_665
C21 N1 C21 C20 -0.6(7) no . 4_665 4_665
C21 N1 C21 C20 6.0(19) no . 4_665 .
C21 N1 C21 C21 0.0(7) no . 4_665 .
C21 N1 C21 O19 175.6(14) no 4_665 . .
C21 N1 C21 N1 3.7(12) no 4_665 . 4_665
C21 N1 C21 C20 -2.0(7) no 4_665 . .
C21 N1 C21 C21 0.0(6) no 4_665 . 4_665
C22 N1 C21 O19 -3.5(15) no . . .
C22 N1 C21 N1 -175.4(17) no . . 4_665
C22 N1 C21 C20 179.0(9) no . . .
C22 N1 C21 C21 -179.1(10) no . . 4_665
C23 N1 C21 O19 -179.9(9) no . . .
C23 N1 C21 N1 8.2(6) no . . 4_665
C23 N1 C21 C20 2.6(15) no . . .
C23 N1 C21 C21 4.6(11) no . . 4_665
C21 N1 C23 C22 -64(5) no . 4_665 .
C23 N1 C21 O19 6.7(18) no 4_665 . .
C23 N1 C21 N1 -165(2) no 4_665 . 4_665
C23 N1 C21 C20 -170.9(11) no 4_665 . .
C23 N1 C21 C21 -168.9(13) no 4_665 . 4_665
C22 N1 C21 O19 174(3) no . 4_665 4_665
C22 N1 C21 N1 -173(4) no . 4_665 4_665
C22 N1 C21 C20 2(3) no . 4_665 4_665
C22 N1 C21 C20 8(5) no . 4_665 .
C22 N1 C21 C21 2(3) no . 4_665 .
C23 N1 C21 O19 -4.3(17) no . 4_665 4_665
C23 N1 C21 N1 8.2(7) no . 4_665 4_665
C23 N1 C21 C20 -176.7(7) no . 4_665 4_665
C23 N1 C21 C20 -170(2) no . 4_665 .
C23 N1 C21 C21 -176.1(9) no . 4_665 .
C23 N1 C23 C22 122(4) no . 4_665 .
N2A N2A N2B N2A 0.0(16) no 4_655 1_556 4_655
N2A N2A N2B N2B -11(3) no 4_655 1_556 4_656
N2A N2A N2B C24A -43(3) no 4_655 1_556 .
N2A N2A N2B C24A -141(5) no 4_655 1_556 4_655
N2A N2A N2B C24B -150(3) no 4_655 1_556 1_556
N2A N2A N2B C24B -28(2) no 4_655 1_556 4_656
N2A N2A N2B C25A -156(3) no 4_655 1_556 .
N2A N2A N2B C25A -31(3) no 4_655 1_556 4_655
N2A N2A N2B C25B -74(6) no 4_655 1_556 1_556
N2A N2A N2B C25B -84(4) no 4_655 1_556 4_656
N2A N2A N2B C26A 88(3) no 4_655 1_556 .
N2A N2A N2B C26A 56(3) no 4_655 1_556 4_655
N2A N2A N2B C26B 70(3) no 4_655 1_556 1_556
N2A N2A N2B C26B 74(3) no 4_655 1_556 4_656
N2B N2A N2A N2B 160(5) no 1_556 4_655 4_656
N2B N2A N2A N2B 0(3) no 1_556 4_655 1_556
N2B N2A N2A C24A 22(3) no 1_556 4_655 4_655
N2B N2A N2A C24A 139(4) no 1_556 4_655 .
N2B N2A N2A C24B 111(5) no 1_556 4_655 4_656
N2B N2A N2A C24B 50(4) no 1_556 4_655 1_556
N2B N2A N2A C25A 135(4) no 1_556 4_655 4_655
N2B N2A N2A C25A 26(3) no 1_556 4_655 .
N2B N2A N2A C25B 125(4) no 1_556 4_655 4_656
N2B N2A N2A C25B 35(4) no 1_556 4_655 1_556
N2B N2A N2A C26A -114(4) no 1_556 4_655 4_655
N2B N2A N2A C26A -86(3) no 1_556 4_655 .
N2B N2A N2A C26B -110(4) no 1_556 4_655 4_656
N2B N2A N2A C26B -89(3) no 1_556 4_655 1_556
N2A N2A N2B N2A -0.0(19) no 4_655 4_656 4_655
N2A N2A N2B N2B 13(3) no 4_655 4_656 1_556
N2A N2A N2B C24A 39(3) no 4_655 4_656 4_655
N2A N2A N2B C24A 150(4) no 4_655 4_656 .
N2A N2A N2B C24B 47(4) no 4_655 4_656 4_656
N2A N2A N2B C24B 114(5) no 4_655 4_656 1_556
N2A N2A N2B C25A 113(7) no 4_655 4_656 4_655
N2A N2A N2B C25A 64(5) no 4_655 4_656 .
N2A N2A N2B C25B 149(3) no 4_655 4_656 4_656
N2A N2A N2B C25B 36(3) no 4_655 4_656 1_556
N2A N2A N2B C26A -78(3) no 4_655 4_656 4_655
N2A N2A N2B C26A -66(3) no 4_655 4_656 .
N2A N2A N2B C26B -90(3) no 4_655 4_656 4_656
N2A N2A N2B C26B -58(3) no 4_655 4_656 1_556
N2B N2A N2A N2B 0(3) no 4_656 4_655 4_656
N2B N2A N2A N2B -160(5) no 4_656 4_655 1_556
N2B N2A N2A C24A -139(4) no 4_656 4_655 4_655
N2B N2A N2A C24A -22(3) no 4_656 4_655 .
N2B N2A N2A C24B -50(4) no 4_656 4_655 4_656
N2B N2A N2A C24B -111(5) no 4_656 4_655 1_556
N2B N2A N2A C25A -26(3) no 4_656 4_655 4_655
N2B N2A N2A C25A -135(4) no 4_656 4_655 .
N2B N2A N2A C25B -35(4) no 4_656 4_655 4_656
N2B N2A N2A C25B -125(4) no 4_656 4_655 1_556
N2B N2A N2A C26A 86(3) no 4_656 4_655 4_655
N2B N2A N2A C26A 114(4) no 4_656 4_655 .
N2B N2A N2A C26B 89(3) no 4_656 4_655 4_656
N2B N2A N2A C26B 110(4) no 4_656 4_655 1_556
N2A N2A C24A N2A -0.0(12) no 4_655 . 4_655
N2A N2A C24A N2B -17.0(17) no 4_655 . 4_656
N2A N2A C24A C24B 13.4(16) no 4_655 . 4_656
N2A N2A C24A C25A 5(3) no 4_655 . 4_655
N2A N2A C24A C25B 162(3) no 4_655 . 4_656
C24A N2A N2A N2B 22(2) no . 4_655 4_656
C24A N2A N2A N2B -139(3) no . 4_655 1_556
C24A N2A N2A C24A -116.8(14) no . 4_655 4_655
C24A N2A N2A C24A 0.0(12) no . 4_655 .
C24A N2A N2A C24B -28(4) no . 4_655 4_656
C24A N2A N2A C24B -89(4) no . 4_655 1_556
C24A N2A N2A C25A -3.8(17) no . 4_655 4_655
C24A N2A N2A C25A -112.9(18) no . 4_655 .
C24A N2A N2A C25B -13.5(17) no . 4_655 4_656
C24A N2A N2A C25B -103(2) no . 4_655 1_556
C24A N2A N2A C26A 107.7(15) no . 4_655 4_655
C24A N2A N2A C26A 135.6(16) no . 4_655 .
C24A N2A N2A C26B 111.0(15) no . 4_655 4_656
C24A N2A N2A C26B 132.2(15) no . 4_655 1_556
N2A N2A C24A N2A -0.0(12) no 4_655 4_655 4_655
N2A N2A C24A C24B -162(2) no 4_655 4_655 1_556
N2A N2A C24A C25A -175(3) no 4_655 4_655 .
N2A N2A C24A C25B -17(3) no 4_655 4_655 1_556
C24A N2A N2A N2B 139(3) no 4_655 4_655 4_656
C24A N2A N2A N2B -22(2) no 4_655 4_655 1_556
C24A N2A N2A C24A 0.0(12) no 4_655 4_655 4_655
C24A N2A N2A C24A 116.8(14) no 4_655 4_655 .
C24A N2A N2A C24B 89(4) no 4_655 4_655 4_656
C24A N2A N2A C24B 28(4) no 4_655 4_655 1_556
C24A N2A N2A C25A 112.9(18) no 4_655 4_655 4_655
C24A N2A N2A C25A 3.8(17) no 4_655 4_655 .
C24A N2A N2A C25B 103(2) no 4_655 4_655 4_656
C24A N2A N2A C25B 13.5(17) no 4_655 4_655 1_556
C24A N2A N2A C26A -135.6(16) no 4_655 4_655 4_655
C24A N2A N2A C26A -107.7(15) no 4_655 4_655 .
C24A N2A N2A C26B -132.2(15) no 4_655 4_655 4_656
C24A N2A N2A C26B -111.0(15) no 4_655 4_655 1_556
N2A N2A C24B C24A 27(4) no 4_655 1_556 4_655
N2A N2A C24B C25A 43(5) no 4_655 1_556 .
N2A N2A C24B C25B -97(4) no 4_655 1_556 4_656
C24B N2A N2A N2B 111(5) no 1_556 4_655 4_656
C24B N2A N2A N2B -50(4) no 1_556 4_655 1_556
C24B N2A N2A C24A -28(4) no 1_556 4_655 4_655
C24B N2A N2A C24A 89(4) no 1_556 4_655 .
C24B N2A N2A C24B 61(6) no 1_556 4_655 4_656
C24B N2A N2A C24B 0(3) no 1_556 4_655 1_556
C24B N2A N2A C25A 85(5) no 1_556 4_655 4_655
C24B N2A N2A C25A -24(3) no 1_556 4_655 .
C24B N2A N2A C25B 75(4) no 1_556 4_655 4_656
C24B N2A N2A C25B -14(5) no 1_556 4_655 1_556
C24B N2A N2A C26A -163(4) no 1_556 4_655 4_655
C24B N2A N2A C26A -136(5) no 1_556 4_655 .
C24B N2A N2A C26B -160(5) no 1_556 4_655 4_656
C24B N2A N2A C26B -139(4) no 1_556 4_655 1_556
N2A N2A C24B C24A -147(5) no 4_655 4_656 .
N2A N2A C24B C25A -136(5) no 4_655 4_656 4_655
N2A N2A C24B C25B 76(5) no 4_655 4_656 1_556
C24B N2A N2A N2B 50(4) no 4_656 4_655 4_656
C24B N2A N2A N2B -111(5) no 4_656 4_655 1_556
C24B N2A N2A C24A -89(4) no 4_656 4_655 4_655
C24B N2A N2A C24A 28(4) no 4_656 4_655 .
C24B N2A N2A C24B 0(3) no 4_656 4_655 4_656
C24B N2A N2A C24B -61(6) no 4_656 4_655 1_556
C24B N2A N2A C25A 24(3) no 4_656 4_655 4_655
C24B N2A N2A C25A -85(5) no 4_656 4_655 .
C24B N2A N2A C25B 14(5) no 4_656 4_655 4_656
C24B N2A N2A C25B -75(4) no 4_656 4_655 1_556
C24B N2A N2A C26A 136(5) no 4_656 4_655 4_655
C24B N2A N2A C26A 163(4) no 4_656 4_655 .
C24B N2A N2A C26B 139(4) no 4_656 4_655 4_656
C24B N2A N2A C26B 160(5) no 4_656 4_655 1_556
N2A N2A C25A N2A 0.0(13) no 4_655 . 4_655
N2A N2A C25A C24A 5(3) no 4_655 . 4_655
N2A N2A C25A C24B -152(3) no 4_655 . 1_556
N2A N2A C25A C25B -7(2) no 4_655 . 1_556
N2A N2A C25A C25B -118(3) no 4_655 . 4_656
C25A N2A N2A N2B 135(3) no . 4_655 4_656
C25A N2A N2A N2B -26(3) no . 4_655 1_556
C25A N2A N2A C24A -3.8(18) no . 4_655 4_655
C25A N2A N2A C24A 112.9(19) no . 4_655 .
C25A N2A N2A C24B 85(4) no . 4_655 4_656
C25A N2A N2A C24B 24(3) no . 4_655 1_556
C25A N2A N2A C25A 109(2) no . 4_655 4_655
C25A N2A N2A C25A 0.0(13) no . 4_655 .
C25A N2A N2A C25B 99(3) no . 4_655 4_656
C25A N2A N2A C25B 10(3) no . 4_655 1_556
C25A N2A N2A C26A -139.4(19) no . 4_655 4_655
C25A N2A N2A C26A -112(2) no . 4_655 .
C25A N2A N2A C26B -136(3) no . 4_655 4_656
C25A N2A N2A C26B -114.8(19) no . 4_655 1_556
N2A N2A C25A N2A 0.0(16) no 4_655 4_655 4_655
N2A N2A C25A C24A -173(4) no 4_655 4_655 .
N2A N2A C25A C24B 24(3) no 4_655 4_655 4_656
N2A N2A C25A C25B 171(3) no 4_655 4_655 4_656
N2A N2A C25A C25B 47(2) no 4_655 4_655 1_556
C25A N2A N2A N2B 26(3) no 4_655 4_655 4_656
C25A N2A N2A N2B -135(3) no 4_655 4_655 1_556
C25A N2A N2A C24A -112.9(19) no 4_655 4_655 4_655
C25A N2A N2A C24A 3.8(18) no 4_655 4_655 .
C25A N2A N2A C24B -24(3) no 4_655 4_655 4_656
C25A N2A N2A C24B -85(4) no 4_655 4_655 1_556
C25A N2A N2A C25A 0.0(13) no 4_655 4_655 4_655
C25A N2A N2A C25A -109(2) no 4_655 4_655 .
C25A N2A N2A C25B -10(3) no 4_655 4_655 4_656
C25A N2A N2A C25B -99(3) no 4_655 4_655 1_556
C25A N2A N2A C26A 112(2) no 4_655 4_655 4_655
C25A N2A N2A C26A 139.4(19) no 4_655 4_655 .
C25A N2A N2A C26B 114.8(19) no 4_655 4_655 4_656
C25A N2A N2A C26B 136(3) no 4_655 4_655 1_556
N2A N2A C25B N2A -0.0(18) no 4_655 1_556 4_655
N2A N2A C25B C24A 155(3) no 4_655 1_556 4_655
N2A N2A C25B C24B -37(3) no 4_655 1_556 4_656
N2A N2A C25B C25A 171(3) no 4_655 1_556 .
N2A N2A C25B C25A -52(3) no 4_655 1_556 4_655
C25B N2A N2A N2B 125(3) no 1_556 4_655 4_656
C25B N2A N2A N2B -35(3) no 1_556 4_655 1_556
C25B N2A N2A C24A -13.5(17) no 1_556 4_655 4_655
C25B N2A N2A C24A 103.3(19) no 1_556 4_655 .
C25B N2A N2A C24B 75(3) no 1_556 4_655 4_656
C25B N2A N2A C24B 14(5) no 1_556 4_655 1_556
C25B N2A N2A C25A 99(3) no 1_556 4_655 4_655
C25B N2A N2A C25A -10(3) no 1_556 4_655 .
C25B N2A N2A C25B 90(3) no 1_556 4_655 4_656
C25B N2A N2A C25B 0.0(10) no 1_556 4_655 1_556
C25B N2A N2A C26A -149(3) no 1_556 4_655 4_655
C25B N2A N2A C26A -121.2(19) no 1_556 4_655 .
C25B N2A N2A C26B -145.7(18) no 1_556 4_655 4_656
C25B N2A N2A C26B -124(3) no 1_556 4_655 1_556
N2A N2A C25B N2A -0.0(14) no 4_655 4_656 4_655
N2A N2A C25B N2B -19.2(15) no 4_655 4_656 4_656
N2A N2A C25B C24A -20(3) no 4_655 4_656 .
N2A N2A C25B C24B 136(3) no 4_655 4_656 1_556
N2A N2A C25B C25A -7(2) no 4_655 4_656 4_655
N2A N2A C25B C25A 115(3) no 4_655 4_656 .
C25B N2A N2A N2B 35(3) no 4_656 4_655 4_656
C25B N2A N2A N2B -125(3) no 4_656 4_655 1_556
C25B N2A N2A C24A -103.3(19) no 4_656 4_655 4_655
C25B N2A N2A C24A 13.5(17) no 4_656 4_655 .
C25B N2A N2A C24B -14(5) no 4_656 4_655 4_656
C25B N2A N2A C24B -75(3) no 4_656 4_655 1_556
C25B N2A N2A C25A 10(3) no 4_656 4_655 4_655
C25B N2A N2A C25A -99(3) no 4_656 4_655 .
C25B N2A N2A C25B 0.0(10) no 4_656 4_655 4_656
C25B N2A N2A C25B -90(3) no 4_656 4_655 1_556
C25B N2A N2A C26A 121.2(19) no 4_656 4_655 4_655
C25B N2A N2A C26A 149(3) no 4_656 4_655 .
C25B N2A N2A C26B 124(3) no 4_656 4_655 4_656
C25B N2A N2A C26B 145.7(18) no 4_656 4_655 1_556
N2A N2A C26A O20A -117.6(19) no 4_655 . .
N2A N2A C26A O20B -0(2) no 4_655 . 1_556
N2A N2A C26A O20B 149.0(19) no 4_655 . 4_656
N2A N2A C26A N2A 0.0(13) no 4_655 . 4_655
N2A N2A C26A N2B -43.0(19) no 4_655 . 1_556
N2A N2A C26A N2B 31.5(17) no 4_655 . 4_656
N2A N2A C26A C26A 53(2) no 4_655 . 4_655
N2A N2A C26A C26B 8(3) no 4_655 . 1_556
N2A N2A C26A C26B 103(3) no 4_655 . 4_656
N2A N2A C26A C27B 126(2) no 4_655 . 1_556
N2A N2A C26A C27B 26(3) no 4_655 . 4_656
N2A N2A C26A C27A 78(3) no 4_655 . .
C26A N2A N2A N2B -114(3) no . 4_655 4_656
C26A N2A N2A N2B 86(3) no . 4_655 1_556
C26A N2A N2A C24A 107.7(11) no . 4_655 4_655
C26A N2A N2A C24A -135.6(12) no . 4_655 .
C26A N2A N2A C24B -163(4) no . 4_655 4_656
C26A N2A N2A C24B 136(4) no . 4_655 1_556
C26A N2A N2A C25A -139.4(15) no . 4_655 4_655
C26A N2A N2A C25A 111.5(17) no . 4_655 .
C26A N2A N2A C25B -149(2) no . 4_655 4_656
C26A N2A N2A C25B 121.2(17) no . 4_655 1_556
C26A N2A N2A C26A -27.9(9) no . 4_655 4_655
C26A N2A N2A C26A 0.0(6) no . 4_655 .
C26A N2A N2A C26B -24.6(7) no . 4_655 4_656
C26A N2A N2A C26B -3.3(10) no . 4_655 1_556
N2A N2A C26A O20A 81(3) no 4_655 4_655 4_655
N2A N2A C26A O20B 180(2) no 4_655 4_655 4_656
N2A N2A C26A O20B -37(3) no 4_655 4_655 1_556
N2A N2A C26A N2A 0.0(15) no 4_655 4_655 4_655
N2A N2A C26A N2B 38.0(18) no 4_655 4_655 4_656
N2A N2A C26A C26A -119(3) no 4_655 4_655 .
N2A N2A C26A C26B -172(3) no 4_655 4_655 4_656
N2A N2A C26A C26B -77(3) no 4_655 4_655 1_556
N2A N2A C26A C27B -91(3) no 4_655 4_655 4_656
N2A N2A C26A C27B -164(2) no 4_655 4_655 1_556
N2A N2A C26A C27A -120(2) no 4_655 4_655 4_655
N2A N2A C26A C27A 171(3) no 4_655 4_655 .
C26A N2A N2A N2B -86(3) no 4_655 4_655 4_656
C26A N2A N2A N2B 114(3) no 4_655 4_655 1_556
C26A N2A N2A C24A 135.6(12) no 4_655 4_655 4_655
C26A N2A N2A C24A -107.7(11) no 4_655 4_655 .
C26A N2A N2A C24B -136(4) no 4_655 4_655 4_656
C26A N2A N2A C24B 163(4) no 4_655 4_655 1_556
C26A N2A N2A C25A -111.5(17) no 4_655 4_655 4_655
C26A N2A N2A C25A 139.4(15) no 4_655 4_655 .
C26A N2A N2A C25B -121.2(17) no 4_655 4_655 4_656
C26A N2A N2A C25B 149(2) no 4_655 4_655 1_556
C26A N2A N2A C26A 0.0(6) no 4_655 4_655 4_655
C26A N2A N2A C26A 27.9(9) no 4_655 4_655 .
C26A N2A N2A C26B 3.3(10) no 4_655 4_655 4_656
C26A N2A N2A C26B 24.6(7) no 4_655 4_655 1_556
N2A N2A C26B O20A -134(2) no 4_655 1_556 .
N2A N2A C26B O20A 79(2) no 4_655 1_556 4_655
N2A N2A C26B O20B -7(3) no 4_655 1_556 1_556
N2A N2A C26B N2A 0.0(15) no 4_655 1_556 4_655
N2A N2A C26B N2B 33.0(18) no 4_655 1_556 4_656
N2A N2A C26B C26A -171(3) no 4_655 1_556 .
N2A N2A C26B C26A 92(3) no 4_655 1_556 4_655
N2A N2A C26B C26B 139(3) no 4_655 1_556 4_656
N2A N2A C26B C27B 154(2) no 4_655 1_556 1_556
N2A N2A C26B C27A 117(3) no 4_655 1_556 .
N2A N2A C26B C27A -166(3) no 4_655 1_556 4_655
C26B N2A N2A N2B -110(3) no 1_556 4_655 4_656
C26B N2A N2A N2B 89(3) no 1_556 4_655 1_556
C26B N2A N2A C24A 111.0(13) no 1_556 4_655 4_655
C26B N2A N2A C24A -132.2(13) no 1_556 4_655 .
C26B N2A N2A C24B -160(4) no 1_556 4_655 4_656
C26B N2A N2A C24B 139(3) no 1_556 4_655 1_556
C26B N2A N2A C25A -136(2) no 1_556 4_655 4_655
C26B N2A N2A C25A 114.8(15) no 1_556 4_655 .
C26B N2A N2A C25B -145.7(16) no 1_556 4_655 4_656
C26B N2A N2A C25B 124(2) no 1_556 4_655 1_556
C26B N2A N2A C26A -24.6(8) no 1_556 4_655 4_655
C26B N2A N2A C26A 3.3(11) no 1_556 4_655 .
C26B N2A N2A C26B -21.2(12) no 1_556 4_655 4_656
C26B N2A N2A C26B 0.0(7) no 1_556 4_655 1_556
N2A N2A C26B O20A 48(3) no 4_655 4_656 4_655
N2A N2A C26B O20A -100.7(19) no 4_655 4_656 .
N2A N2A C26B O20B 175(2) no 4_655 4_656 4_656
N2A N2A C26B N2A 0.0(13) no 4_655 4_656 4_655
N2A N2A C26B N2B 34.6(17) no 4_655 4_656 4_656
N2A N2A C26B C26A 7(3) no 4_655 4_656 4_655
N2A N2A C26B C26A -75(3) no 4_655 4_656 .
N2A N2A C26B C26B -35(2) no 4_655 4_656 1_556
N2A N2A C26B C27B -33(3) no 4_655 4_656 4_656
N2A N2A C26B C27B -146(5) no 4_655 4_656 1_556
N2A N2A C26B C27A -80(3) no 4_655 4_656 4_655
N2A N2A C26B C27A 25(5) no 4_655 4_656 .
C26B N2A N2A N2B -89(3) no 4_656 4_655 4_656
C26B N2A N2A N2B 110(3) no 4_656 4_655 1_556
C26B N2A N2A C24A 132.2(13) no 4_656 4_655 4_655
C26B N2A N2A C24A -111.0(13) no 4_656 4_655 .
C26B N2A N2A C24B -139(3) no 4_656 4_655 4_656
C26B N2A N2A C24B 160(4) no 4_656 4_655 1_556
C26B N2A N2A C25A -114.8(15) no 4_656 4_655 4_655
C26B N2A N2A C25A 136(2) no 4_656 4_655 .
C26B N2A N2A C25B -124(2) no 4_656 4_655 4_656
C26B N2A N2A C25B 145.7(16) no 4_656 4_655 1_556
C26B N2A N2A C26A -3.3(11) no 4_656 4_655 4_655
C26B N2A N2A C26A 24.6(8) no 4_656 4_655 .
C26B N2A N2A C26B 0.0(7) no 4_656 4_655 4_656
C26B N2A N2A C26B 21.2(12) no 4_656 4_655 1_556
N2B N2A N2B N2A -13(3) no 1_556 4_656 4_655
N2B N2A N2B N2B 0.0(16) no 1_556 4_656 1_556
N2B N2A N2B C24A 25.7(19) no 1_556 4_656 4_655
N2B N2A N2B C24A 136(3) no 1_556 4_656 .
N2B N2A N2B C24B 33(5) no 1_556 4_656 4_656
N2B N2A N2B C24B 100(5) no 1_556 4_656 1_556
N2B N2A N2B C25A 100(6) no 1_556 4_656 4_655
N2B N2A N2B C25A 51(3) no 1_556 4_656 .
N2B N2A N2B C25B 135(3) no 1_556 4_656 4_656
N2B N2A N2B C25B 23(3) no 1_556 4_656 1_556
N2B N2A N2B C26A -91(3) no 1_556 4_656 4_655
N2B N2A N2B C26A -79(3) no 1_556 4_656 .
N2B N2A N2B C26B -103(3) no 1_556 4_656 4_656
N2B N2A N2B C26B -71(3) no 1_556 4_656 1_556
N2B N2A N2B N2A 11(3) no 4_656 1_556 4_655
N2B N2A N2B N2B 0.0(14) no 4_656 1_556 4_656
N2B N2A N2B C24A -32.0(18) no 4_656 1_556 .
N2B N2A N2B C24A -129(4) no 4_656 1_556 4_655
N2B N2A N2B C24B -138(3) no 4_656 1_556 1_556
N2B N2A N2B C24B -17(3) no 4_656 1_556 4_656
N2B N2A N2B C25A -144(2) no 4_656 1_556 .
N2B N2A N2B C25A -19.7(17) no 4_656 1_556 4_655
N2B N2A N2B C25B -63(6) no 4_656 1_556 1_556
N2B N2A N2B C25B -73(4) no 4_656 1_556 4_656
N2B N2A N2B C26A 99.1(19) no 4_656 1_556 .
N2B N2A N2B C26A 67.2(18) no 4_656 1_556 4_655
N2B N2A N2B C26B 82(2) no 4_656 1_556 1_556
N2B N2A N2B C26B 85(2) no 4_656 1_556 4_656
N2B N2A C24A N2A -28(3) no 1_556 . 4_655
N2B N2A C24A N2B -45(3) no 1_556 . 4_656
N2B N2A C24A C24B -15(3) no 1_556 . 4_656
N2B N2A C24A C25A -23(4) no 1_556 . 4_655
N2B N2A C24A C25B 133(4) no 1_556 . 4_656
C24A N2A N2B N2A 43(3) no . 1_556 4_655
C24A N2A N2B N2B 32.0(18) no . 1_556 4_656
C24A N2A N2B C24A 0.0(13) no . 1_556 .
C24A N2A N2B C24A -97(4) no . 1_556 4_655
C24A N2A N2B C24B -106(3) no . 1_556 1_556
C24A N2A N2B C24B 15(3) no . 1_556 4_656
C24A N2A N2B C25A -112(2) no . 1_556 .
C24A N2A N2B C25A 12(2) no . 1_556 4_655
C24A N2A N2B C25B -31(7) no . 1_556 1_556
C24A N2A N2B C25B -41(3) no . 1_556 4_656
C24A N2A N2B C26A 131(2) no . 1_556 .
C24A N2A N2B C26A 99(2) no . 1_556 4_655
C24A N2A N2B C26B 113.7(19) no . 1_556 1_556
C24A N2A N2B C26B 117(3) no . 1_556 4_656
N2B N2A C24A N2A -27(4) no 1_556 4_655 4_655
N2B N2A C24A C24B 171(5) no 1_556 4_655 1_556
N2B N2A C24A C25A 158(5) no 1_556 4_655 .
N2B N2A C24A C25B -44(5) no 1_556 4_655 1_556
C24A N2A N2B N2A 141(5) no 4_655 1_556 4_655
C24A N2A N2B N2B 129(4) no 4_655 1_556 4_656
C24A N2A N2B C24A 97(5) no 4_655 1_556 .
C24A N2A N2B C24A -0(2) no 4_655 1_556 4_655
C24A N2A N2B C24B -9(5) no 4_655 1_556 1_556
C24A N2A N2B C24B 112(5) no 4_655 1_556 4_656
C24A N2A N2B C25A -15(4) no 4_655 1_556 .
C24A N2A N2B C25A 110(4) no 4_655 1_556 4_655
C24A N2A N2B C25B 67(6) no 4_655 1_556 1_556
C24A N2A N2B C25B 56(7) no 4_655 1_556 4_656
C24A N2A N2B C26A -132(4) no 4_655 1_556 .
C24A N2A N2B C26A -164(4) no 4_655 1_556 4_655
C24A N2A N2B C26B -149(5) no 4_655 1_556 1_556
C24A N2A N2B C26B -146(4) no 4_655 1_556 4_656
N2B N2A C24B C24A -5(3) no 1_556 1_556 4_655
N2B N2A C24B C25A 10(4) no 1_556 1_556 .
N2B N2A C24B C25B -130(3) no 1_556 1_556 4_656
C24B N2A N2B N2A 150(2) no 1_556 1_556 4_655
C24B N2A N2B N2B 138(3) no 1_556 1_556 4_656
C24B N2A N2B C24A 106(3) no 1_556 1_556 .
C24B N2A N2B C24A 9(5) no 1_556 1_556 4_655
C24B N2A N2B C24B 0.0(13) no 1_556 1_556 1_556
C24B N2A N2B C24B 122(2) no 1_556 1_556 4_656
C24B N2A N2B C25A -6(2) no 1_556 1_556 .
C24B N2A N2B C25A 119(2) no 1_556 1_556 4_655
C24B N2A N2B C25B 76(7) no 1_556 1_556 1_556
C24B N2A N2B C25B 66(4) no 1_556 1_556 4_656
C24B N2A N2B C26A -122(2) no 1_556 1_556 .
C24B N2A N2B C26A -154(3) no 1_556 1_556 4_655
C24B N2A N2B C26B -139.8(18) no 1_556 1_556 1_556
C24B N2A N2B C26B -136(3) no 1_556 1_556 4_656
N2B N2A C24B C24A 163(4) no 1_556 4_656 .
N2B N2A C24B C25A 173(4) no 1_556 4_656 4_655
N2B N2A C24B C25B 26(3) no 1_556 4_656 1_556
C24B N2A N2B N2A 28.1(15) no 4_656 1_556 4_655
C24B N2A N2B N2B 17(3) no 4_656 1_556 4_656
C24B N2A N2B C24A -15(3) no 4_656 1_556 .
C24B N2A N2B C24A -112(4) no 4_656 1_556 4_655
C24B N2A N2B C24B -121.7(19) no 4_656 1_556 1_556
C24B N2A N2B C24B 0.0(10) no 4_656 1_556 4_656
C24B N2A N2B C25A -127.4(19) no 4_656 1_556 .
C24B N2A N2B C25A -2.9(16) no 4_656 1_556 4_655
C24B N2A N2B C25B -46(5) no 4_656 1_556 1_556
C24B N2A N2B C25B -56(5) no 4_656 1_556 4_656
C24B N2A N2B C26A 115.8(18) no 4_656 1_556 .
C24B N2A N2B C26A 84.0(18) no 4_656 1_556 4_655
C24B N2A N2B C26B 98(2) no 4_656 1_556 1_556
C24B N2A N2B C26B 101.8(19) no 4_656 1_556 4_656
N2B N2A C25A N2A -18(2) no 1_556 . 4_655
N2B N2A C25A C24A -12(3) no 1_556 . 4_655
N2B N2A C25A C24B -170(4) no 1_556 . 1_556
N2B N2A C25A C25B -24(3) no 1_556 . 1_556
N2B N2A C25A C25B -136(3) no 1_556 . 4_656
C25A N2A N2B N2A 156(3) no . 1_556 4_655
C25A N2A N2B N2B 144.2(19) no . 1_556 4_656
C25A N2A N2B C24A 112(2) no . 1_556 .
C25A N2A N2B C24A 15(4) no . 1_556 4_655
C25A N2A N2B C24B 6(2) no . 1_556 1_556
C25A N2A N2B C24B 127(2) no . 1_556 4_656
C25A N2A N2B C25A 0.0(12) no . 1_556 .
C25A N2A N2B C25A 124.5(14) no . 1_556 4_655
C25A N2A N2B C25B 82(6) no . 1_556 1_556
C25A N2A N2B C25B 71(4) no . 1_556 4_656
C25A N2A N2B C26A -116.7(15) no . 1_556 .
C25A N2A N2B C26A -148.6(15) no . 1_556 4_655
C25A N2A N2B C26B -134.1(17) no . 1_556 1_556
C25A N2A N2B C26B -130.7(18) no . 1_556 4_656
N2B N2A C25A N2A -29(3) no 1_556 4_655 4_655
N2B N2A C25A C24A 158(4) no 1_556 4_655 .
N2B N2A C25A C24B -6(3) no 1_556 4_655 4_656
N2B N2A C25A C25B 142(3) no 1_556 4_655 4_656
N2B N2A C25A C25B 18(3) no 1_556 4_655 1_556
C25A N2A N2B N2A 31.0(18) no 4_655 1_556 4_655
C25A N2A N2B N2B 19.7(14) no 4_655 1_556 4_656
C25A N2A N2B C24A -12.3(18) no 4_655 1_556 .
C25A N2A N2B C24A -110(4) no 4_655 1_556 4_655
C25A N2A N2B C24B -118.8(17) no 4_655 1_556 1_556
C25A N2A N2B C24B 2.9(15) no 4_655 1_556 4_656
C25A N2A N2B C25A -124.5(11) no 4_655 1_556 .
C25A N2A N2B C25A -0.0(9) no 4_655 1_556 4_655
C25A N2A N2B C25B -43(6) no 4_655 1_556 1_556
C25A N2A N2B C25B -53(4) no 4_655 1_556 4_656
C25A N2A N2B C26A 118.7(12) no 4_655 1_556 .
C25A N2A N2B C26A 86.9(11) no 4_655 1_556 4_655
C25A N2A N2B C26B 101.4(13) no 4_655 1_556 1_556
C25A N2A N2B C26B 104.7(16) no 4_655 1_556 4_656
N2B N2A C25B N2A -79(7) no 1_556 1_556 4_655
N2B N2A C25B C24A 76(7) no 1_556 1_556 4_655
N2B N2A C25B C24B -117(7) no 1_556 1_556 4_656
N2B N2A C25B C25A 91(7) no 1_556 1_556 .
N2B N2A C25B C25A -131(7) no 1_556 1_556 4_655
C25B N2A N2B N2A 74(6) no 1_556 1_556 4_655
C25B N2A N2B N2B 63(6) no 1_556 1_556 4_656
C25B N2A N2B C24A 31(7) no 1_556 1_556 .
C25B N2A N2B C24A -67(5) no 1_556 1_556 4_655
C25B N2A N2B C24B -76(7) no 1_556 1_556 1_556
C25B N2A N2B C24B 46(5) no 1_556 1_556 4_656
C25B N2A N2B C25A -82(6) no 1_556 1_556 .
C25B N2A N2B C25A 43(6) no 1_556 1_556 4_655
C25B N2A N2B C25B 0.0(17) no 1_556 1_556 1_556
C25B N2A N2B C25B -10(9) no 1_556 1_556 4_656
C25B N2A N2B C26A 162(6) no 1_556 1_556 .
C25B N2A N2B C26A 130(6) no 1_556 1_556 4_655
C25B N2A N2B C26B 144(7) no 1_556 1_556 1_556
C25B N2A N2B C26B 148(5) no 1_556 1_556 4_656
N2B N2A C25B N2A -49(4) no 1_556 4_656 4_655
N2B N2A C25B N2B -68(5) no 1_556 4_656 4_656
N2B N2A C25B C24A -69(5) no 1_556 4_656 .
N2B N2A C25B C24B 87(5) no 1_556 4_656 1_556
N2B N2A C25B C25A -56(5) no 1_556 4_656 4_655
N2B N2A C25B C25A 66(5) no 1_556 4_656 .
C25B N2A N2B N2A 84(4) no 4_656 1_556 4_655
C25B N2A N2B N2B 73(4) no 4_656 1_556 4_656
C25B N2A N2B C24A 41(3) no 4_656 1_556 .
C25B N2A N2B C24A -56(6) no 4_656 1_556 4_655
C25B N2A N2B C24B -66(4) no 4_656 1_556 1_556
C25B N2A N2B C24B 56(5) no 4_656 1_556 4_656
C25B N2A N2B C25A -71(4) no 4_656 1_556 .
C25B N2A N2B C25A 53(4) no 4_656 1_556 4_655
C25B N2A N2B C25B 10(9) no 4_656 1_556 1_556
C25B N2A N2B C25B 0.0(12) no 4_656 1_556 4_656
C25B N2A N2B C26A 172(4) no 4_656 1_556 .
C25B N2A N2B C26A 140(4) no 4_656 1_556 4_655
C25B N2A N2B C26B 155(3) no 4_656 1_556 1_556
C25B N2A N2B C26B 158(5) no 4_656 1_556 4_656
N2B N2A C26A O20A -75(3) no 1_556 . .
N2B N2A C26A O20B 43(3) no 1_556 . 1_556
N2B N2A C26A O20B -168(3) no 1_556 . 4_656
N2B N2A C26A N2A 43(3) no 1_556 . 4_655
N2B N2A C26A N2B -0(2) no 1_556 . 1_556
N2B N2A C26A N2B 75(3) no 1_556 . 4_656
N2B N2A C26A C26A 96(3) no 1_556 . 4_655
N2B N2A C26A C26B 51(4) no 1_556 . 1_556
N2B N2A C26A C26B 146(3) no 1_556 . 4_656
N2B N2A C26A C27B 169(3) no 1_556 . 1_556
N2B N2A C26A C27B 69(4) no 1_556 . 4_656
N2B N2A C26A C27A 121(3) no 1_556 . .
C26A N2A N2B N2A -87.8(19) no . 1_556 4_655
C26A N2A N2B N2B -99.1(15) no . 1_556 4_656
C26A N2A N2B C24A -131.1(18) no . 1_556 .
C26A N2A N2B C24A 132(4) no . 1_556 4_655
C26A N2A N2B C24B 122.5(18) no . 1_556 1_556
C26A N2A N2B C24B -115.8(16) no . 1_556 4_656
C26A N2A N2B C25A 116.7(10) no . 1_556 .
C26A N2A N2B C25A -118.7(10) no . 1_556 4_655
C26A N2A N2B C25B -162(6) no . 1_556 1_556
C26A N2A N2B C25B -172(4) no . 1_556 4_656
C26A N2A N2B C26A 0.0(6) no . 1_556 .
C26A N2A N2B C26A -31.9(7) no . 1_556 4_655
C26A N2A N2B C26B -17.4(10) no . 1_556 1_556
C26A N2A N2B C26B -14.0(12) no . 1_556 4_656
N2B N2A C26A O20A 120(3) no 1_556 4_655 4_655
N2B N2A C26A O20B -142(3) no 1_556 4_655 4_656
N2B N2A C26A O20B 2(3) no 1_556 4_655 1_556
N2B N2A C26A N2A 38(3) no 1_556 4_655 4_655
N2B N2A C26A N2B 76(3) no 1_556 4_655 4_656
N2B N2A C26A C26A -81(3) no 1_556 4_655 .
N2B N2A C26A C26B -134(3) no 1_556 4_655 4_656
N2B N2A C26A C26B -39(3) no 1_556 4_655 1_556
N2B N2A C26A C27B -53(4) no 1_556 4_655 4_656
N2B N2A C26A C27B -126(3) no 1_556 4_655 1_556
N2B N2A C26A C27A -81(3) no 1_556 4_655 4_655
N2B N2A C26A C27A -150(3) no 1_556 4_655 .
C26A N2A N2B N2A -55.9(19) no 4_655 1_556 4_655
C26A N2A N2B N2B -67.2(13) no 4_655 1_556 4_656
C26A N2A N2B C24A -99.2(17) no 4_655 1_556 .
C26A N2A N2B C24A 164(4) no 4_655 1_556 4_655
C26A N2A N2B C24B 154.4(19) no 4_655 1_556 1_556
C26A N2A N2B C24B -84.0(16) no 4_655 1_556 4_656
C26A N2A N2B C25A 148.6(10) no 4_655 1_556 .
C26A N2A N2B C25A -86.9(8) no 4_655 1_556 4_655
C26A N2A N2B C25B -130(6) no 4_655 1_556 1_556
C26A N2A N2B C25B -140(4) no 4_655 1_556 4_656
C26A N2A N2B C26A 31.9(6) no 4_655 1_556 .
C26A N2A N2B C26A 0.0(5) no 4_655 1_556 4_655
C26A N2A N2B C26B 14.5(11) no 4_655 1_556 1_556
C26A N2A N2B C26B 17.9(11) no 4_655 1_556 4_656
N2B N2A C26B O20A -88(3) no 1_556 1_556 .
N2B N2A C26B O20A 125(3) no 1_556 1_556 4_655
N2B N2A C26B O20B 39(4) no 1_556 1_556 1_556
N2B N2A C26B N2A 46(3) no 1_556 1_556 4_655
N2B N2A C26B N2B 80(3) no 1_556 1_556 4_656
N2B N2A C26B C26A -124(4) no 1_556 1_556 .
N2B N2A C26B C26A 138(4) no 1_556 1_556 4_655
N2B N2A C26B C26B -174(4) no 1_556 1_556 4_656
N2B N2A C26B C27B -160(3) no 1_556 1_556 1_556
N2B N2A C26B C27A 164(3) no 1_556 1_556 .
N2B N2A C26B C27A -120(4) no 1_556 1_556 4_655
C26B N2A N2B N2A -70.4(18) no 1_556 1_556 4_655
C26B N2A N2B N2B -81.7(16) no 1_556 1_556 4_656
C26B N2A N2B C24A -113.7(16) no 1_556 1_556 .
C26B N2A N2B C24A 149(4) no 1_556 1_556 4_655
C26B N2A N2B C24B 139.8(15) no 1_556 1_556 1_556
C26B N2A N2B C24B -98.5(19) no 1_556 1_556 4_656
C26B N2A N2B C25A 134.1(14) no 1_556 1_556 .
C26B N2A N2B C25A -101.4(12) no 1_556 1_556 4_655
C26B N2A N2B C25B -144(7) no 1_556 1_556 1_556
C26B N2A N2B C25B -155(3) no 1_556 1_556 4_656
C26B N2A N2B C26A 17.4(10) no 1_556 1_556 .
C26B N2A N2B C26A -14.5(12) no 1_556 1_556 4_655
C26B N2A N2B C26B 0.0(7) no 1_556 1_556 1_556
C26B N2A N2B C26B 3.3(19) no 1_556 1_556 4_656
N2B N2A C26B O20A 89(4) no 1_556 4_656 4_655
N2B N2A C26B O20A -60(3) no 1_556 4_656 .
N2B N2A C26B O20B -145(3) no 1_556 4_656 4_656
N2B N2A C26B N2A 41(3) no 1_556 4_656 4_655
N2B N2A C26B N2B 75(3) no 1_556 4_656 4_656
N2B N2A C26B C26A 48(4) no 1_556 4_656 4_655
N2B N2A C26B C26A -34(4) no 1_556 4_656 .
N2B N2A C26B C26B 6(4) no 1_556 4_656 1_556
N2B N2A C26B C27B 8(4) no 1_556 4_656 4_656
N2B N2A C26B C27B -105(6) no 1_556 4_656 1_556
N2B N2A C26B C27A -39(4) no 1_556 4_656 4_655
N2B N2A C26B C27A 66(5) no 1_556 4_656 .
C26B N2A N2B N2A -74(3) no 4_656 1_556 4_655
C26B N2A N2B N2B -85.0(18) no 4_656 1_556 4_656
C26B N2A N2B C24A -117(3) no 4_656 1_556 .
C26B N2A N2B C24A 146(3) no 4_656 1_556 4_655
C26B N2A N2B C24B 136(3) no 4_656 1_556 1_556
C26B N2A N2B C24B -101.8(18) no 4_656 1_556 4_656
C26B N2A N2B C25A 130.7(15) no 4_656 1_556 .
C26B N2A N2B C25A -104.7(15) no 4_656 1_556 4_655
C26B N2A N2B C25B -148(5) no 4_656 1_556 1_556
C26B N2A N2B C25B -158(5) no 4_656 1_556 4_656
C26B N2A N2B C26A 14.0(13) no 4_656 1_556 .
C26B N2A N2B C26A -17.9(12) no 4_656 1_556 4_655
C26B N2A N2B C26B -3.3(19) no 4_656 1_556 1_556
C26B N2A N2B C26B -0.0(8) no 4_656 1_556 4_656
N2B N2A C24A N2A 17(3) no 4_656 . 4_655
N2B N2A C24A N2B -0.0(19) no 4_656 . 4_656
N2B N2A C24A C24B 30(3) no 4_656 . 4_656
N2B N2A C24A C25A 22(3) no 4_656 . 4_655
N2B N2A C24A C25B 179(4) no 4_656 . 4_656
C24A N2A N2B N2A -150(4) no . 4_656 4_655
C24A N2A N2B N2B -136(3) no . 4_656 1_556
C24A N2A N2B C24A -111(3) no . 4_656 4_655
C24A N2A N2B C24A -0.0(16) no . 4_656 .
C24A N2A N2B C24B -103(5) no . 4_656 4_656
C24A N2A N2B C24B -36(6) no . 4_656 1_556
C24A N2A N2B C25A -37(5) no . 4_656 4_655
C24A N2A N2B C25A -85(4) no . 4_656 .
C24A N2A N2B C25B -1(3) no . 4_656 4_656
C24A N2A N2B C25B -114(3) no . 4_656 1_556
C24A N2A N2B C26A 132(3) no . 4_656 4_655
C24A N2A N2B C26A 144(2) no . 4_656 .
C24A N2A N2B C26B 120(2) no . 4_656 4_656
C24A N2A N2B C26B 153(3) no . 4_656 1_556
N2B N2A C24A N2A 22.3(17) no 4_656 4_655 4_655
N2B N2A C24A C24B -140(3) no 4_656 4_655 1_556
N2B N2A C24A C25A -152(3) no 4_656 4_655 .
N2B N2A C24A C25B 5(3) no 4_656 4_655 1_556
C24A N2A N2B N2A -39(3) no 4_655 4_656 4_655
C24A N2A N2B N2B -25.7(15) no 4_655 4_656 1_556
C24A N2A N2B C24A 0.0(11) no 4_655 4_656 4_655
C24A N2A N2B C24A 111(2) no 4_655 4_656 .
C24A N2A N2B C24B 7(5) no 4_655 4_656 4_656
C24A N2A N2B C24B 74(4) no 4_655 4_656 1_556
C24A N2A N2B C25A 74(6) no 4_655 4_656 4_655
C24A N2A N2B C25A 25(3) no 4_655 4_656 .
C24A N2A N2B C25B 109.7(16) no 4_655 4_656 4_656
C24A N2A N2B C25B -3.0(17) no 4_655 4_656 1_556
C24A N2A N2B C26A -117.1(15) no 4_655 4_656 4_655
C24A N2A N2B C26A -105.1(19) no 4_655 4_656 .
C24A N2A N2B C26B -129.1(18) no 4_655 4_656 4_656
C24A N2A N2B C26B -96.8(15) no 4_655 4_656 1_556
N2B N2A C24B C24A 83(5) no 4_656 1_556 4_655
N2B N2A C24B C25A 98(5) no 4_656 1_556 .
N2B N2A C24B C25B -41(5) no 4_656 1_556 4_656
C24B N2A N2B N2A -114(5) no 1_556 4_656 4_655
C24B N2A N2B N2B -100(5) no 1_556 4_656 1_556
C24B N2A N2B C24A -74(5) no 1_556 4_656 4_655
C24B N2A N2B C24A 36(6) no 1_556 4_656 .
C24B N2A N2B C24B -67(7) no 1_556 4_656 4_656
C24B N2A N2B C24B 0(3) no 1_556 4_656 1_556
C24B N2A N2B C25A -0(10) no 1_556 4_656 4_655
C24B N2A N2B C25A -49(4) no 1_556 4_656 .
C24B N2A N2B C25B 35(4) no 1_556 4_656 4_656
C24B N2A N2B C25B -77(5) no 1_556 4_656 1_556
C24B N2A N2B C26A 168(5) no 1_556 4_656 4_655
C24B N2A N2B C26A -180(6) no 1_556 4_656 .
C24B N2A N2B C26B 157(5) no 1_556 4_656 4_656
C24B N2A N2B C26B -171(5) no 1_556 4_656 1_556
N2B N2A C24B C24A -58(5) no 4_656 4_656 .
N2B N2A C24B C25A -47(5) no 4_656 4_656 4_655
N2B N2A C24B C25B 165(5) no 4_656 4_656 1_556
C24B N2A N2B N2A -47(4) no 4_656 4_656 4_655
C24B N2A N2B N2B -33(5) no 4_656 4_656 1_556
C24B N2A N2B C24A -7(5) no 4_656 4_656 4_655
C24B N2A N2B C24A 103(5) no 4_656 4_656 .
C24B N2A N2B C24B 0(2) no 4_656 4_656 4_656
C24B N2A N2B C24B 67(7) no 4_656 4_656 1_556
C24B N2A N2B C25A 67(6) no 4_656 4_656 4_655
C24B N2A N2B C25A 18(7) no 4_656 4_656 .
C24B N2A N2B C25B 102(5) no 4_656 4_656 4_656
C24B N2A N2B C25B -10(4) no 4_656 4_656 1_556
C24B N2A N2B C26A -125(5) no 4_656 4_656 4_655
C24B N2A N2B C26A -113(4) no 4_656 4_656 .
C24B N2A N2B C26B -137(4) no 4_656 4_656 4_656
C24B N2A N2B C26B -104(5) no 4_656 4_656 1_556
N2B N2A C25A N2A 34(3) no 4_656 . 4_655
N2B N2A C25A C24A 39(5) no 4_656 . 4_655
N2B N2A C25A C24B -118(4) no 4_656 . 1_556
N2B N2A C25A C25B 27(4) no 4_656 . 1_556
N2B N2A C25A C25B -84(4) no 4_656 . 4_656
C25A N2A N2B N2A -64(5) no . 4_656 4_655
C25A N2A N2B N2B -51(4) no . 4_656 1_556
C25A N2A N2B C24A -25(3) no . 4_656 4_655
C25A N2A N2B C24A 85(4) no . 4_656 .
C25A N2A N2B C24B -18(7) no . 4_656 4_656
C25A N2A N2B C24B 49(4) no . 4_656 1_556
C25A N2A N2B C25A 49(8) no . 4_656 4_655
C25A N2A N2B C25A -0.0(18) no . 4_656 .
C25A N2A N2B C25B 84(4) no . 4_656 4_656
C25A N2A N2B C25B -28(4) no . 4_656 1_556
C25A N2A N2B C26A -142(4) no . 4_656 4_655
C25A N2A N2B C26A -130(4) no . 4_656 .
C25A N2A N2B C26B -154(4) no . 4_656 4_656
C25A N2A N2B C26B -122(4) no . 4_656 1_556
N2B N2A C25B N2A 30.5(18) no 4_656 1_556 4_655
N2B N2A C25B C24A -174(3) no 4_656 1_556 4_655
N2B N2A C25B C24B -7(2) no 4_656 1_556 4_656
N2B N2A C25B C25A -159(3) no 4_656 1_556 .
N2B N2A C25B C25A -22(2) no 4_656 1_556 4_655
C25B N2A N2B N2A -36.2(17) no 1_556 4_656 4_655
C25B N2A N2B N2B -22.7(19) no 1_556 4_656 1_556
C25B N2A N2B C24A 3.0(15) no 1_556 4_656 4_655
C25B N2A N2B C24A 113.6(19) no 1_556 4_656 .
C25B N2A N2B C24B 10(4) no 1_556 4_656 4_656
C25B N2A N2B C24B 77(4) no 1_556 4_656 1_556
C25B N2A N2B C25A 77(6) no 1_556 4_656 4_655
C25B N2A N2B C25A 28(4) no 1_556 4_656 .
C25B N2A N2B C25B 112.7(11) no 1_556 4_656 4_656
C25B N2A N2B C25B -0.0(7) no 1_556 4_656 1_556
C25B N2A N2B C26A -114.1(13) no 1_556 4_656 4_655
C25B N2A N2B C26A -102.1(14) no 1_556 4_656 .
C25B N2A N2B C26B -126.1(11) no 1_556 4_656 4_656
C25B N2A N2B C26B -93.8(11) no 1_556 4_656 1_556
N2B N2A C25B N2A 19.2(15) no 4_656 4_656 4_655
N2B N2A C25B N2B 0.0(14) no 4_656 4_656 4_656
N2B N2A C25B C24A -1(3) no 4_656 4_656 .
N2B N2A C25B C24B 155(3) no 4_656 4_656 1_556
N2B N2A C25B C25A 12(2) no 4_656 4_656 4_655
N2B N2A C25B C25A 134(3) no 4_656 4_656 .
C25B N2A N2B N2A -149(3) no 4_656 4_656 4_655
C25B N2A N2B N2B -135(3) no 4_656 4_656 1_556
C25B N2A N2B C24A -109.7(14) no 4_656 4_656 4_655
C25B N2A N2B C24A 1(2) no 4_656 4_656 .
C25B N2A N2B C24B -102(4) no 4_656 4_656 4_656
C25B N2A N2B C24B -35(4) no 4_656 4_656 1_556
C25B N2A N2B C25A -36(6) no 4_656 4_656 4_655
C25B N2A N2B C25A -84(3) no 4_656 4_656 .
C25B N2A N2B C25B 0.0(9) no 4_656 4_656 4_656
C25B N2A N2B C25B -112.7(13) no 4_656 4_656 1_556
C25B N2A N2B C26A 133.2(13) no 4_656 4_656 4_655
C25B N2A N2B C26A 145.2(18) no 4_656 4_656 .
C25B N2A N2B C26B 121.3(15) no 4_656 4_656 4_656
C25B N2A N2B C26B 153.6(13) no 4_656 4_656 1_556
N2B N2A C26A O20A -149(3) no 4_656 . .
N2B N2A C26A O20B -32(3) no 4_656 . 1_556
N2B N2A C26A O20B 117(3) no 4_656 . 4_656
N2B N2A C26A N2A -31.5(18) no 4_656 . 4_655
N2B N2A C26A N2B -75(3) no 4_656 . 1_556
N2B N2A C26A N2B 0.0(14) no 4_656 . 4_656
N2B N2A C26A C26A 21(3) no 4_656 . 4_655
N2B N2A C26A C26B -23(3) no 4_656 . 1_556
N2B N2A C26A C26B 72(3) no 4_656 . 4_656
N2B N2A C26A C27B 95(3) no 4_656 . 1_556
N2B N2A C26A C27B -5(4) no 4_656 . 4_656
N2B N2A C26A C27A 47(3) no 4_656 . .
C26A N2A N2B N2A 66(3) no . 4_656 4_655
C26A N2A N2B N2B 79.5(19) no . 4_656 1_556
C26A N2A N2B C24A 105.1(17) no . 4_656 4_655
C26A N2A N2B C24A -144.2(14) no . 4_656 .
C26A N2A N2B C24B 113(4) no . 4_656 4_656
C26A N2A N2B C24B 180(5) no . 4_656 1_556
C26A N2A N2B C25A 179(5) no . 4_656 4_655
C26A N2A N2B C25A 130(4) no . 4_656 .
C26A N2A N2B C25B -145.2(17) no . 4_656 4_656
C26A N2A N2B C25B 102.1(13) no . 4_656 1_556
C26A N2A N2B C26A -12.0(14) no . 4_656 4_655
C26A N2A N2B C26A 0.0(6) no . 4_656 .
C26A N2A N2B C26B -23.9(8) no . 4_656 4_656
C26A N2A N2B C26B 8.4(11) no . 4_656 1_556
N2B N2A C26A O20A 43(3) no 4_656 4_655 4_655
N2B N2A C26A O20B 142(3) no 4_656 4_655 4_656
N2B N2A C26A O20B -75(3) no 4_656 4_655 1_556
N2B N2A C26A N2A -38.0(19) no 4_656 4_655 4_655
N2B N2A C26A N2B -0.0(16) no 4_656 4_655 4_656
N2B N2A C26A C26A -157(3) no 4_656 4_655 .
N2B N2A C26A C26B 150(3) no 4_656 4_655 4_656
N2B N2A C26A C26B -115(3) no 4_656 4_655 1_556
N2B N2A C26A C27B -129(3) no 4_656 4_655 4_656
N2B N2A C26A C27B 158(3) no 4_656 4_655 1_556
N2B N2A C26A C27A -158(3) no 4_656 4_655 4_655
N2B N2A C26A C27A 133(3) no 4_656 4_655 .
C26A N2A N2B N2A 78(2) no 4_655 4_656 4_655
C26A N2A N2B N2B 91.5(18) no 4_655 4_656 1_556
C26A N2A N2B C24A 117.1(12) no 4_655 4_656 4_655
C26A N2A N2B C24A -132(2) no 4_655 4_656 .
C26A N2A N2B C24B 125(4) no 4_655 4_656 4_656
C26A N2A N2B C24B -168(4) no 4_655 4_656 1_556
C26A N2A N2B C25A -169(6) no 4_655 4_656 4_655
C26A N2A N2B C25A 142(3) no 4_655 4_656 .
C26A N2A N2B C25B -133.2(11) no 4_655 4_656 4_656
C26A N2A N2B C25B 114.1(12) no 4_655 4_656 1_556
C26A N2A N2B C26A -0.0(6) no 4_655 4_656 4_655
C26A N2A N2B C26A 12.0(14) no 4_655 4_656 .
C26A N2A N2B C26B -11.9(11) no 4_655 4_656 4_656
C26A N2A N2B C26B 20.4(7) no 4_655 4_656 1_556
N2B N2A C26B O20A -167(3) no 4_656 1_556 .
N2B N2A C26B O20A 46(3) no 4_656 1_556 4_655
N2B N2A C26B O20B -40(4) no 4_656 1_556 1_556
N2B N2A C26B N2A -33.0(17) no 4_656 1_556 4_655
N2B N2A C26B N2B 0.0(15) no 4_656 1_556 4_656
N2B N2A C26B C26A 156(4) no 4_656 1_556 .
N2B N2A C26B C26A 59(3) no 4_656 1_556 4_655
N2B N2A C26B C26B 106(3) no 4_656 1_556 4_656
N2B N2A C26B C27B 121(3) no 4_656 1_556 1_556
N2B N2A C26B C27A 84(3) no 4_656 1_556 .
N2B N2A C26B C27A 161(3) no 4_656 1_556 4_655
C26B N2A N2B N2A 57.6(19) no 1_556 4_656 4_655
C26B N2A N2B N2B 71.1(17) no 1_556 4_656 1_556
C26B N2A N2B C24A 96.8(12) no 1_556 4_656 4_655
C26B N2A N2B C24A -152.6(18) no 1_556 4_656 .
C26B N2A N2B C24B 104(4) no 1_556 4_656 4_656
C26B N2A N2B C24B 171(4) no 1_556 4_656 1_556
C26B N2A N2B C25A 171(6) no 1_556 4_656 4_655
C26B N2A N2B C25A 122(3) no 1_556 4_656 .
C26B N2A N2B C25B -153.6(11) no 1_556 4_656 4_656
C26B N2A N2B C25B 93.8(10) no 1_556 4_656 1_556
C26B N2A N2B C26A -20.4(8) no 1_556 4_656 4_655
C26B N2A N2B C26A -8.4(11) no 1_556 4_656 .
C26B N2A N2B C26B -32.3(9) no 1_556 4_656 4_656
C26B N2A N2B C26B 0.0(7) no 1_556 4_656 1_556
N2B N2A C26B O20A 14(3) no 4_656 4_656 4_655
N2B N2A C26B O20A -135(3) no 4_656 4_656 .
N2B N2A C26B O20B 140(3) no 4_656 4_656 4_656
N2B N2A C26B N2A -34.6(18) no 4_656 4_656 4_655
N2B N2A C26B N2B -0.0(15) no 4_656 4_656 4_656
N2B N2A C26B C26A -27(3) no 4_656 4_656 4_655
N2B N2A C26B C26A -109(3) no 4_656 4_656 .
N2B N2A C26B C26B -70(3) no 4_656 4_656 1_556
N2B N2A C26B C27B -67(3) no 4_656 4_656 4_656
N2B N2A C26B C27B 180(5) no 4_656 4_656 1_556
N2B N2A C26B C27A -115(3) no 4_656 4_656 4_655
N2B N2A C26B C27A -9(5) no 4_656 4_656 .
C26B N2A N2B N2A 90(3) no 4_656 4_656 4_655
C26B N2A N2B N2B 103(2) no 4_656 4_656 1_556
C26B N2A N2B C24A 129.1(16) no 4_656 4_656 4_655
C26B N2A N2B C24A -120.3(16) no 4_656 4_656 .
C26B N2A N2B C24B 137(4) no 4_656 4_656 4_656
C26B N2A N2B C24B -157(5) no 4_656 4_656 1_556
C26B N2A N2B C25A -157(5) no 4_656 4_656 4_655
C26B N2A N2B C25A 154(4) no 4_656 4_656 .
C26B N2A N2B C25B -121.3(14) no 4_656 4_656 4_656
C26B N2A N2B C25B 126.1(11) no 4_656 4_656 1_556
C26B N2A N2B C26A 11.9(12) no 4_656 4_656 4_655
C26B N2A N2B C26A 23.9(9) no 4_656 4_656 .
C26B N2A N2B C26B 0.0(7) no 4_656 4_656 4_656
C26B N2A N2B C26B 32.3(9) no 4_656 4_656 1_556
C24A N2A C24A N2A 68.4(19) no . 4_655 4_655
C24A N2A C24A C24B -93.7(18) no . 4_655 1_556
C24A N2A C24A C25A -106(2) no . 4_655 .
C24A N2A C24A C25B 51(3) no . 4_655 1_556
C24A N2A C24A N2A -64.3(18) no 4_655 . 4_655
C24A N2A C24A N2B -81(3) no 4_655 . 4_656
C24A N2A C24A C24B -50.9(19) no 4_655 . 4_656
C24A N2A C24A C25A -59(3) no 4_655 . 4_655
C24A N2A C24A C25B 97(2) no 4_655 . 4_656
C24A N2A C24B C24A 108.7(16) no . 1_556 4_655
C24A N2A C24B C25A 124(3) no . 1_556 .
C24A N2A C24B C25B -15.8(16) no . 1_556 4_656
C24B N2A C24A N2A -140(3) no 1_556 . 4_655
C24B N2A C24A N2B -157(3) no 1_556 . 4_656
C24B N2A C24A C24B -127.0(18) no 1_556 . 4_656
C24B N2A C24A C25A -135(3) no 1_556 . 4_655
C24B N2A C24A C25B 21(2) no 1_556 . 4_656
C24A N2A C24B C24A -0.0(14) no . 4_656 .
C24A N2A C24B C25A 10.5(19) no . 4_656 4_655
C24A N2A C24B C25B -137(2) no . 4_656 1_556
C24B N2A C24A N2A -13.4(15) no 4_656 . 4_655
C24B N2A C24A N2B -30(2) no 4_656 . 4_656
C24B N2A C24A C24B 0.0(10) no 4_656 . 4_656
C24B N2A C24A C25A -8.3(15) no 4_656 . 4_655
C24B N2A C24A C25B 148(3) no 4_656 . 4_656
C24A N2A C25A N2A 87(3) no . . 4_655
C24A N2A C25A C24A 92(3) no . . 4_655
C24A N2A C25A C24B -65(3) no . . 1_556
C24A N2A C25A C25B 80.2(19) no . . 1_556
C24A N2A C25A C25B -31.2(17) no . . 4_656
C25A N2A C24A N2A -110(3) no . . 4_655
C25A N2A C24A N2B -127(3) no . . 4_656
C25A N2A C24A C24B -96(2) no . . 4_656
C25A N2A C24A C25A -105(3) no . . 4_655
C25A N2A C24A C25B 52(3) no . . 4_656
C24A N2A C25A N2A 173(4) no . 4_655 4_655
C24A N2A C25A C24A 0(2) no . 4_655 .
C24A N2A C25A C24B -163(4) no . 4_655 4_656
C24A N2A C25A C25B -16(3) no . 4_655 4_656
C24A N2A C25A C25B -140(3) no . 4_655 1_556
C25A N2A C24A N2A -5(3) no 4_655 . 4_655
C25A N2A C24A N2B -22(3) no 4_655 . 4_656
C25A N2A C24A C24B 8(2) no 4_655 . 4_656
C25A N2A C24A C25A 0.0(17) no 4_655 . 4_655
C25A N2A C24A C25B 156(4) no 4_655 . 4_656
C24A N2A C25B N2A 71.9(19) no . 1_556 4_655
C24A N2A C25B C24A -132.9(19) no . 1_556 4_655
C24A N2A C25B C24B 34.6(15) no . 1_556 4_656
C24A N2A C25B C25A -117.4(15) no . 1_556 .
C24A N2A C25B C25A 20.0(13) no . 1_556 4_655
C25B N2A C24A N2A -40.0(11) no 1_556 . 4_655
C25B N2A C24A N2B -57(2) no 1_556 . 4_656
C25B N2A C24A C24B -26.6(11) no 1_556 . 4_656
C25B N2A C24A C25A -35(2) no 1_556 . 4_655
C25B N2A C24A C25B 121.5(16) no 1_556 . 4_656
C24A N2A C25B N2A 20(3) no . 4_656 4_655
C24A N2A C25B N2B 1(3) no . 4_656 4_656
C24A N2A C25B C24A -0.0(17) no . 4_656 .
C24A N2A C25B C24B 156(3) no . 4_656 1_556
C24A N2A C25B C25A 13.0(19) no . 4_656 4_655
C24A N2A C25B C25A 135(2) no . 4_656 .
C25B N2A C24A N2A -162(3) no 4_656 . 4_655
C25B N2A C24A N2B -179(4) no 4_656 . 4_656
C25B N2A C24A C24B -148(3) no 4_656 . 4_656
C25B N2A C24A C25A -156(4) no 4_656 . 4_655
C25B N2A C24A C25B -0.0(14) no 4_656 . 4_656
C24A N2A C26A O20A 177(2) no . . .
C24A N2A C26A O20B -66(3) no . . 1_556
C24A N2A C26A O20B 83(3) no . . 4_656
C24A N2A C26A N2A -66(3) no . . 4_655
C24A N2A C26A N2B -109(4) no . . 1_556
C24A N2A C26A N2B -34(2) no . . 4_656
C24A N2A C26A C26A -13(3) no . . 4_655
C24A N2A C26A C26B -58(3) no . . 1_556
C24A N2A C26A C26B 38(3) no . . 4_656
C24A N2A C26A C27B 60(3) no . . 1_556
C24A N2A C26A C27B -40(4) no . . 4_656
C24A N2A C26A C27A 13(3) no . . .
C26A N2A C24A N2A 68(2) no . . 4_655
C26A N2A C24A N2B 51(3) no . . 4_656
C26A N2A C24A C24B 81(3) no . . 4_656
C26A N2A C24A C25A 73(3) no . . 4_655
C26A N2A C24A C25B -131(3) no . . 4_656
C24A N2A C26A O20A 11(2) no . 4_655 4_655
C24A N2A C26A O20B 108.8(16) no . 4_655 4_656
C24A N2A C26A O20B -107.6(17) no . 4_655 1_556
C24A N2A C26A N2A -70.9(17) no . 4_655 4_655
C24A N2A C26A N2B -32.9(17) no . 4_655 4_656
C24A N2A C26A C26A 170.0(18) no . 4_655 .
C24A N2A C26A C26B 117.1(19) no . 4_655 4_656
C24A N2A C26A C26B -148.0(19) no . 4_655 1_556
C24A N2A C26A C27B -162(2) no . 4_655 4_656
C24A N2A C26A C27B 125.0(16) no . 4_655 1_556
C24A N2A C26A C27A 169.5(15) no . 4_655 4_655
C24A N2A C26A C27A 100(3) no . 4_655 .
C26A N2A C24A N2A 60.7(11) no 4_655 . 4_655
C26A N2A C24A N2B 43.8(18) no 4_655 . 4_656
C26A N2A C24A C24B 74.1(13) no 4_655 . 4_656
C26A N2A C24A C25A 66(2) no 4_655 . 4_655
C26A N2A C24A C25B -137.7(16) no 4_655 . 4_656
C24A N2A C26B O20A 170.5(18) no . 1_556 .
C24A N2A C26B O20A 24(2) no . 1_556 4_655
C24A N2A C26B O20B -62(3) no . 1_556 1_556
C24A N2A C26B N2A -55.3(18) no . 1_556 4_655
C24A N2A C26B N2B -22.2(17) no . 1_556 4_656
C24A N2A C26B C26A 134(3) no . 1_556 .
C24A N2A C26B C26A 36(3) no . 1_556 4_655
C24A N2A C26B C26B 84(2) no . 1_556 4_656
C24A N2A C26B C27B 98.7(19) no . 1_556 1_556
C24A N2A C26B C27A 62(3) no . 1_556 .
C24A N2A C26B C27A 138(2) no . 1_556 4_655
C26B N2A C24A N2A 47.7(14) no 1_556 . 4_655
C26B N2A C24A N2B 31(2) no 1_556 . 4_656
C26B N2A C24A C24B 61.1(17) no 1_556 . 4_656
C26B N2A C24A C25A 53(3) no 1_556 . 4_655
C26B N2A C24A C25B -150.8(17) no 1_556 . 4_656
C24A N2A C26B O20A -28(2) no . 4_656 4_655
C24A N2A C26B O20A -176.9(17) no . 4_656 .
C24A N2A C26B O20B 98.6(19) no . 4_656 4_656
C24A N2A C26B N2A -76.3(19) no . 4_656 4_655
C24A N2A C26B N2B -41.7(19) no . 4_656 4_656
C24A N2A C26B C26A -69(3) no . 4_656 4_655
C24A N2A C26B C26A -151(3) no . 4_656 .
C24A N2A C26B C26B -111.2(19) no . 4_656 1_556
C24A N2A C26B C27B -109(2) no . 4_656 4_656
C24A N2A C26B C27B 138(5) no . 4_656 1_556
C24A N2A C26B C27A -156.2(19) no . 4_656 4_655
C24A N2A C26B C27A -51(5) no . 4_656 .
C26B N2A C24A N2A 83.8(16) no 4_656 . 4_655
C26B N2A C24A N2B 67(3) no 4_656 . 4_656
C26B N2A C24A C24B 97.2(15) no 4_656 . 4_656
C26B N2A C24A C25A 89(3) no 4_656 . 4_655
C26B N2A C24A C25B -114.6(18) no 4_656 . 4_656
C24A N2A C24B C24A 0.0(12) no 4_655 1_556 4_655
C24A N2A C24B C25A 15.3(19) no 4_655 1_556 .
C24A N2A C24B C25B -124.5(16) no 4_655 1_556 4_656
C24B N2A C24A N2A 162(2) no 1_556 4_655 4_655
C24B N2A C24A C24B 0.0(13) no 1_556 4_655 1_556
C24B N2A C24A C25A -12.6(16) no 1_556 4_655 .
C24B N2A C24A C25B 145(3) no 1_556 4_655 1_556
C24A N2A C24B C24A 130.2(16) no 4_655 4_656 .
C24A N2A C24B C25A 141(3) no 4_655 4_656 4_655
C24A N2A C24B C25B -6.8(14) no 4_655 4_656 1_556
C24B N2A C24A N2A 25.7(12) no 4_656 4_655 4_655
C24B N2A C24A C24B -136.5(13) no 4_656 4_655 1_556
C24B N2A C24A C25A -149.1(18) no 4_656 4_655 .
C24B N2A C24A C25B 8.6(17) no 4_656 4_655 1_556
C24A N2A C25A N2A -5(3) no 4_655 . 4_655
C24A N2A C25A C24A -0.0(16) no 4_655 . 4_655
C24A N2A C25A C24B -158(4) no 4_655 . 1_556
C24A N2A C25A C25B -12.1(19) no 4_655 . 1_556
C24A N2A C25A C25B -124(3) no 4_655 . 4_656
C25A N2A C24A N2A 175(3) no . 4_655 4_655
C25A N2A C24A C24B 13(2) no . 4_655 1_556
C25A N2A C24A C25A 0.0(18) no . 4_655 .
C25A N2A C24A C25B 158(4) no . 4_655 1_556
C24A N2A C25A N2A -60.7(19) no 4_655 4_655 4_655
C24A N2A C25A C24A 126(2) no 4_655 4_655 .
C24A N2A C25A C24B -37(3) no 4_655 4_655 4_656
C24A N2A C25A C25B 110.2(15) no 4_655 4_655 4_656
C24A N2A C25A C25B -13.9(13) no 4_655 4_655 1_556
C25A N2A C24A N2A 41.2(13) no 4_655 4_655 4_655
C25A N2A C24A C24B -121.0(14) no 4_655 4_655 1_556
C25A N2A C24A C25A -133.6(16) no 4_655 4_655 .
C25A N2A C24A C25B 24(2) no 4_655 4_655 1_556
C24A N2A C25B N2A -155(4) no 4_655 1_556 4_655
C24A N2A C25B C24A -0(2) no 4_655 1_556 4_655
C24A N2A C25B C24B 168(3) no 4_655 1_556 4_656
C24A N2A C25B C25A 16(3) no 4_655 1_556 .
C24A N2A C25B C25A 153(3) no 4_655 1_556 4_655
C25B N2A C24A N2A 17(3) no 1_556 4_655 4_655
C25B N2A C24A C24B -145(3) no 1_556 4_655 1_556
C25B N2A C24A C25A -158(3) no 1_556 4_655 .
C25B N2A C24A C25B -0.0(13) no 1_556 4_655 1_556
C24A N2A C25B N2A -78(3) no 4_655 4_656 4_655
C24A N2A C25B N2B -97(3) no 4_655 4_656 4_656
C24A N2A C25B C24A -98.5(19) no 4_655 4_656 .
C24A N2A C25B C24B 57.3(17) no 4_655 4_656 1_556
C24A N2A C25B C25A -85.5(17) no 4_655 4_656 4_655
C24A N2A C25B C25A 36.4(15) no 4_655 4_656 .
C25B N2A C24A N2A 112.4(19) no 4_656 4_655 4_655
C25B N2A C24A C24B -49.7(14) no 4_656 4_655 1_556
C25B N2A C24A C25A -62.3(19) no 4_656 4_655 .
C25B N2A C24A C25B 95(3) no 4_656 4_655 1_556
C24A N2A C26A O20A -49.3(19) no 4_655 . .
C24A N2A C26A O20B 67.9(18) no 4_655 . 1_556
C24A N2A C26A O20B -142.7(16) no 4_655 . 4_656
C24A N2A C26A N2A 68.3(18) no 4_655 . 4_655
C24A N2A C26A N2B 25.2(19) no 4_655 . 1_556
C24A N2A C26A N2B 100(3) no 4_655 . 4_656
C24A N2A C26A C26A 121.0(18) no 4_655 . 4_655
C24A N2A C26A C26B 76(3) no 4_655 . 1_556
C24A N2A C26A C26B 171.6(19) no 4_655 . 4_656
C24A N2A C26A C27B -165.4(18) no 4_655 . 1_556
C24A N2A C26A C27B 94(3) no 4_655 . 4_656
C24A N2A C26A C27A 146.7(17) no 4_655 . .
C26A N2A C24A N2A -76.6(14) no . 4_655 4_655
C26A N2A C24A C24B 121.3(14) no . 4_655 1_556
C26A N2A C24A C25A 108.7(16) no . 4_655 .
C26A N2A C24A C25B -94(2) no . 4_655 1_556
C24A N2A C26A O20A 130.1(19) no 4_655 4_655 4_655
C24A N2A C26A O20B -131.7(18) no 4_655 4_655 4_656
C24A N2A C26A O20B 12(3) no 4_655 4_655 1_556
C24A N2A C26A N2A 48.6(17) no 4_655 4_655 4_655
C24A N2A C26A N2B 87(3) no 4_655 4_655 4_656
C24A N2A C26A C26A -70(2) no 4_655 4_655 .
C24A N2A C26A C26B -123(2) no 4_655 4_655 4_656
C24A N2A C26A C26B -28(3) no 4_655 4_655 1_556
C24A N2A C26A C27B -42(3) no 4_655 4_655 4_656
C24A N2A C26A C27B -115.4(18) no 4_655 4_655 1_556
C24A N2A C26A C27A -71(2) no 4_655 4_655 4_655
C24A N2A C26A C27A -140(3) no 4_655 4_655 .
C26A N2A C24A N2A -45.6(14) no 4_655 4_655 4_655
C26A N2A C24A C24B 152.2(17) no 4_655 4_655 1_556
C26A N2A C24A C25A 139.6(16) no 4_655 4_655 .
C26A N2A C24A C25B -63(3) no 4_655 4_655 1_556
C24A N2A C26B O20A -71.1(16) no 4_655 1_556 .
C24A N2A C26B O20A 142.2(15) no 4_655 1_556 4_655
C24A N2A C26B O20B 56(3) no 4_655 1_556 1_556
C24A N2A C26B N2A 63.2(17) no 4_655 1_556 4_655
C24A N2A C26B N2B 96(3) no 4_655 1_556 4_656
C24A N2A C26B C26A -108(3) no 4_655 1_556 .
C24A N2A C26B C26A 155(2) no 4_655 1_556 4_655
C24A N2A C26B C26B -157.4(18) no 4_655 1_556 4_656
C24A N2A C26B C27B -142.8(16) no 4_655 1_556 1_556
C24A N2A C26B C27A -179.5(17) no 4_655 1_556 .
C24A N2A C26B C27A -103(2) no 4_655 1_556 4_655
C26B N2A C24A N2A -56.0(12) no 1_556 4_655 4_655
C26B N2A C24A C24B 141.8(14) no 1_556 4_655 1_556
C26B N2A C24A C25A 129.2(15) no 1_556 4_655 .
C26B N2A C24A C25B -73(2) no 1_556 4_655 1_556
C24A N2A C26B O20A 112(3) no 4_655 4_656 4_655
C24A N2A C26B O20A -36(3) no 4_655 4_656 .
C24A N2A C26B O20B -121(3) no 4_655 4_656 4_656
C24A N2A C26B N2A 64(3) no 4_655 4_656 4_655
C24A N2A C26B N2B 99(3) no 4_655 4_656 4_656
C24A N2A C26B C26A 71(3) no 4_655 4_656 4_655
C24A N2A C26B C26A -10(3) no 4_655 4_656 .
C24A N2A C26B C26B 29(3) no 4_655 4_656 1_556
C24A N2A C26B C27B 31(3) no 4_655 4_656 4_656
C24A N2A C26B C27B -82(5) no 4_655 4_656 1_556
C24A N2A C26B C27A -16(3) no 4_655 4_656 4_655
C24A N2A C26B C27A 90(5) no 4_655 4_656 .
C26B N2A C24A N2A -72(2) no 4_656 4_655 4_655
C26B N2A C24A C24B 126(2) no 4_656 4_655 1_556
C26B N2A C24A C25A 113(2) no 4_656 4_655 .
C26B N2A C24A C25B -89(3) no 4_656 4_655 1_556
C24B N2A C24B C24A 76(3) no 1_556 4_656 .
C24B N2A C24B C25A 86(3) no 1_556 4_656 4_655
C24B N2A C24B C25B -61(3) no 1_556 4_656 1_556
C24B N2A C24B C24A 54(2) no 4_656 1_556 4_655
C24B N2A C24B C25A 69(3) no 4_656 1_556 .
C24B N2A C24B C25B -71(3) no 4_656 1_556 4_656
C24B N2A C25A N2A 152(3) no 1_556 . 4_655
C24B N2A C25A C24A 158(4) no 1_556 . 4_655
C24B N2A C25A C24B 0(3) no 1_556 . 1_556
C24B N2A C25A C25B 146(3) no 1_556 . 1_556
C24B N2A C25A C25B 34(3) no 1_556 . 4_656
C25A N2A C24B C24A -15(3) no . 1_556 4_655
C25A N2A C24B C25A 0(2) no . 1_556 .
C25A N2A C24B C25B -140(3) no . 1_556 4_656
C24B N2A C25A N2A -133(3) no 1_556 4_655 4_655
C24B N2A C25A C24A 54(3) no 1_556 4_655 .
C24B N2A C25A C24B -110(3) no 1_556 4_655 4_656
C24B N2A C25A C25B 38(2) no 1_556 4_655 4_656
C24B N2A C25A C25B -87(3) no 1_556 4_655 1_556
C25A N2A C24B C24A 82.9(19) no 4_655 1_556 4_655
C25A N2A C24B C25A 98(3) no 4_655 1_556 .
C25A N2A C24B C25B -42(2) no 4_655 1_556 4_656
C24B N2A C25B N2A 171(3) no 1_556 1_556 4_655
C24B N2A C25B C24A -34.0(19) no 1_556 1_556 4_655
C24B N2A C25B C24B 133.5(18) no 1_556 1_556 4_656
C24B N2A C25B C25A -18.5(15) no 1_556 1_556 .
C24B N2A C25B C25A 118.8(17) no 1_556 1_556 4_655
C25B N2A C24B C24A 17.8(10) no 1_556 1_556 4_655
C25B N2A C24B C25A 33(3) no 1_556 1_556 .
C25B N2A C24B C25B -106.7(13) no 1_556 1_556 4_656
C24B N2A C25B N2A -136(3) no 1_556 4_656 4_655
C24B N2A C25B N2B -155(3) no 1_556 4_656 4_656
C24B N2A C25B C24A -156(3) no 1_556 4_656 .
C24B N2A C25B C24B -0.0(14) no 1_556 4_656 1_556
C24B N2A C25B C25A -142.9(17) no 1_556 4_656 4_655
C24B N2A C25B C25A -20.9(15) no 1_556 4_656 .
C25B N2A C24B C24A 124.5(15) no 4_656 1_556 4_655
C25B N2A C24B C25A 140(3) no 4_656 1_556 .
C25B N2A C24B C25B 0.0(11) no 4_656 1_556 4_656
C24B N2A C26A O20A 31(3) no 1_556 . .
C24B N2A C26A O20B 148(2) no 1_556 . 1_556
C24B N2A C26A O20B -63(3) no 1_556 . 4_656
C24B N2A C26A N2A 148(3) no 1_556 . 4_655
C24B N2A C26A N2B 105(4) no 1_556 . 1_556
C24B N2A C26A N2B 180(4) no 1_556 . 4_656
C24B N2A C26A C26A -159(3) no 1_556 . 4_655
C24B N2A C26A C26B 156(3) no 1_556 . 1_556
C24B N2A C26A C26B -109(3) no 1_556 . 4_656
C24B N2A C26A C27B -86(3) no 1_556 . 1_556
C24B N2A C26A C27B 174(3) no 1_556 . 4_656
C24B N2A C26A C27A -134(3) no 1_556 . .
C26A N2A C24B C24A -96(2) no . 1_556 4_655
C26A N2A C24B C25A -81(3) no . 1_556 .
C26A N2A C24B C25B 139(2) no . 1_556 4_656
C24B N2A C26A O20A -121(5) no 1_556 4_655 4_655
C24B N2A C26A O20B -23(5) no 1_556 4_655 4_656
C24B N2A C26A O20B 121(5) no 1_556 4_655 1_556
C24B N2A C26A N2A 158(6) no 1_556 4_655 4_655
C24B N2A C26A N2B -164(6) no 1_556 4_655 4_656
C24B N2A C26A C26A 39(5) no 1_556 4_655 .
C24B N2A C26A C26B -14(5) no 1_556 4_655 4_656
C24B N2A C26A C26B 81(5) no 1_556 4_655 1_556
C24B N2A C26A C27B 67(6) no 1_556 4_655 4_656
C24B N2A C26A C27B -6(5) no 1_556 4_655 1_556
C24B N2A C26A C27A 38(5) no 1_556 4_655 4_655
C24B N2A C26A C27A -31(6) no 1_556 4_655 .
C26A N2A C24B C24A -120(5) no 4_655 1_556 4_655
C26A N2A C24B C25A -104(5) no 4_655 1_556 .
C26A N2A C24B C25B 116(5) no 4_655 1_556 4_656
C24B N2A C26B O20A 3(4) no 1_556 1_556 .
C24B N2A C26B O20A -143(3) no 1_556 1_556 4_655
C24B N2A C26B O20B 131(3) no 1_556 1_556 1_556
C24B N2A C26B N2A 138(4) no 1_556 1_556 4_655
C24B N2A C26B N2B 171(5) no 1_556 1_556 4_656
C24B N2A C26B C26A -33(4) no 1_556 1_556 .
C24B N2A C26B C26A -131(4) no 1_556 1_556 4_655
C24B N2A C26B C26B -83(4) no 1_556 1_556 4_656
C24B N2A C26B C27B -68(4) no 1_556 1_556 1_556
C24B N2A C26B C27A -105(4) no 1_556 1_556 .
C24B N2A C26B C27A -29(4) no 1_556 1_556 4_655
C26B N2A C24B C24A -83(3) no 1_556 1_556 4_655
C26B N2A C24B C25A -68(4) no 1_556 1_556 .
C26B N2A C24B C25B 153(3) no 1_556 1_556 4_656
C24B N2A C26B O20A -147(3) no 1_556 4_656 4_655
C24B N2A C26B O20A 64(3) no 1_556 4_656 .
C24B N2A C26B O20B -21(3) no 1_556 4_656 4_656
C24B N2A C26B N2A 164(4) no 1_556 4_656 4_655
C24B N2A C26B N2B -161(4) no 1_556 4_656 4_656
C24B N2A C26B C26A 172(3) no 1_556 4_656 4_655
C24B N2A C26B C26A 90(3) no 1_556 4_656 .
C24B N2A C26B C26B 129(3) no 1_556 4_656 1_556
C24B N2A C26B C27B 131(3) no 1_556 4_656 4_656
C24B N2A C26B C27B 19(6) no 1_556 4_656 1_556
C24B N2A C26B C27A 84(3) no 1_556 4_656 4_655
C24B N2A C26B C27A -170(4) no 1_556 4_656 .
C26B N2A C24B C24A -127(3) no 4_656 1_556 4_655
C26B N2A C24B C25A -112(3) no 4_656 1_556 .
C26B N2A C24B C25B 108(3) no 4_656 1_556 4_656
C24B N2A C25A N2A 25.8(13) no 4_656 . 4_655
C24B N2A C25A C24A 31(2) no 4_656 . 4_655
C24B N2A C25A C24B -127(2) no 4_656 . 1_556
C24B N2A C25A C25B 19.1(13) no 4_656 . 1_556
C24B N2A C25A C25B -92.3(14) no 4_656 . 4_656
C25A N2A C24B C24A 108.9(18) no . 4_656 .
C25A N2A C24B C25A 119(3) no . 4_656 4_655
C25A N2A C24B C25B -28(2) no . 4_656 1_556
C24B N2A C25A N2A -24(3) no 4_656 4_655 4_655
C24B N2A C25A C24A 163(4) no 4_656 4_655 .
C24B N2A C25A C24B -0.0(19) no 4_656 4_655 4_656
C24B N2A C25A C25B 147(3) no 4_656 4_655 4_656
C24B N2A C25A C25B 23(3) no 4_656 4_655 1_556
C25A N2A C24B C24A -10(3) no 4_655 4_656 .
C25A N2A C24B C25A -0(2) no 4_655 4_656 4_655
C25A N2A C24B C25B -148(4) no 4_655 4_656 1_556
C24B N2A C25B N2A 37.3(18) no 4_656 1_556 4_655
C24B N2A C25B C24A -168(3) no 4_656 1_556 4_655
C24B N2A C25B C24B 0.0(13) no 4_656 1_556 4_656
C24B N2A C25B C25A -152.0(17) no 4_656 1_556 .
C24B N2A C25B C25A -14.7(13) no 4_656 1_556 4_655
C25B N2A C24B C24A 137.1(18) no 1_556 4_656 .
C25B N2A C24B C25A 148(3) no 1_556 4_656 4_655
C25B N2A C24B C25B 0.0(10) no 1_556 4_656 1_556
C24B N2A C25B N2A -5.9(15) no 4_656 4_656 4_655
C24B N2A C25B N2B -25.1(15) no 4_656 4_656 4_656
C24B N2A C25B C24A -26.1(14) no 4_656 4_656 .
C24B N2A C25B C24B 129.7(13) no 4_656 4_656 1_556
C24B N2A C25B C25A -13.2(10) no 4_656 4_656 4_655
C24B N2A C25B C25A 108.8(13) no 4_656 4_656 .
C25B N2A C24B C24A 20.4(11) no 4_656 4_656 .
C25B N2A C24B C25A 31(2) no 4_656 4_656 4_655
C25B N2A C24B C25B -116.7(15) no 4_656 4_656 1_556
C24B N2A C26A O20A -124.6(14) no 4_656 . .
C24B N2A C26A O20B -7.3(17) no 4_656 . 1_556
C24B N2A C26A O20B 142.0(13) no 4_656 . 4_656
C24B N2A C26A N2A -7.0(11) no 4_656 . 4_655
C24B N2A C26A N2B -50.0(18) no 4_656 . 1_556
C24B N2A C26A N2B 24.5(16) no 4_656 . 4_656
C24B N2A C26A C26A 45.7(16) no 4_656 . 4_655
C24B N2A C26A C26B 1(3) no 4_656 . 1_556
C24B N2A C26A C26B 96.3(18) no 4_656 . 4_656
C24B N2A C26A C27B 119.3(17) no 4_656 . 1_556
C24B N2A C26A C27B 19(3) no 4_656 . 4_656
C24B N2A C26A C27A 71.4(18) no 4_656 . .
C26A N2A C24B C24A -129.7(15) no . 4_656 .
C26A N2A C24B C25A -119(2) no . 4_656 4_655
C26A N2A C24B C25B 93.2(15) no . 4_656 1_556
C24B N2A C26A O20A 64.5(16) no 4_656 4_655 4_655
C24B N2A C26A O20B 162.8(12) no 4_656 4_655 4_656
C24B N2A C26A O20B -53.6(15) no 4_656 4_655 1_556
C24B N2A C26A N2A -16.9(12) no 4_656 4_655 4_655
C24B N2A C26A N2B 21.1(17) no 4_656 4_655 4_656
C24B N2A C26A C26A -135.9(15) no 4_656 4_655 .
C24B N2A C26A C26B 171.1(17) no 4_656 4_655 4_656
C24B N2A C26A C26B -94.0(17) no 4_656 4_655 1_556
C24B N2A C26A C27B -108(2) no 4_656 4_655 4_656
C24B N2A C26A C27B 179.0(13) no 4_656 4_655 1_556
C24B N2A C26A C27A -136.5(13) no 4_656 4_655 4_655
C24B N2A C26A C27A 154(3) no 4_656 4_655 .
C26A N2A C24B C24A -107.3(13) no 4_655 4_656 .
C26A N2A C24B C25A -97(2) no 4_655 4_656 4_655
C26A N2A C24B C25B 115.6(14) no 4_655 4_656 1_556
C24B N2A C26B O20A -142.4(12) no 4_656 1_556 .
C24B N2A C26B O20A 70.9(12) no 4_656 1_556 4_655
C24B N2A C26B O20B -15(3) no 4_656 1_556 1_556
C24B N2A C26B N2A -8.1(12) no 4_656 1_556 4_655
C24B N2A C26B N2B 24.9(16) no 4_656 1_556 4_656
C24B N2A C26B C26A -179(3) no 4_656 1_556 .
C24B N2A C26B C26A 83.6(19) no 4_656 1_556 4_655
C24B N2A C26B C26B 131.3(16) no 4_656 1_556 4_656
C24B N2A C26B C27B 145.9(13) no 4_656 1_556 1_556
C24B N2A C26B C27A 109.2(15) no 4_656 1_556 .
C24B N2A C26B C27A -174.4(18) no 4_656 1_556 4_655
C26B N2A C24B C24A -129.3(13) no 1_556 4_656 .
C26B N2A C24B C25A -119(2) no 1_556 4_656 4_655
C26B N2A C24B C25B 93.6(13) no 1_556 4_656 1_556
C24B N2A C26B O20A 31.8(18) no 4_656 4_656 4_655
C24B N2A C26B O20A -117.1(14) no 4_656 4_656 .
C24B N2A C26B O20B 158.4(14) no 4_656 4_656 4_656
C24B N2A C26B N2A -16.5(12) no 4_656 4_656 4_655
C24B N2A C26B N2B 18.1(15) no 4_656 4_656 4_656
C24B N2A C26B C26A -9(2) no 4_656 4_656 4_655
C24B N2A C26B C26A -91(2) no 4_656 4_656 .
C24B N2A C26B C26B -51.4(17) no 4_656 4_656 1_556
C24B N2A C26B C27B -49(3) no 4_656 4_656 4_656
C24B N2A C26B C27B -162(5) no 4_656 4_656 1_556
C24B N2A C26B C27A -96.4(19) no 4_656 4_656 4_655
C24B N2A C26B C27A 9(5) no 4_656 4_656 .
C26B N2A C24B C24A -103.4(15) no 4_656 4_656 .
C26B N2A C24B C25A -93(2) no 4_656 4_656 4_655
C26B N2A C24B C25B 119.5(16) no 4_656 4_656 1_556
C25A N2A C25A N2A -94(3) no . 4_655 4_655
C25A N2A C25A C24A 93(3) no . 4_655 .
C25A N2A C25A C24B -71(3) no . 4_655 4_656
C25A N2A C25A C25B 76(2) no . 4_655 4_656
C25A N2A C25A C25B -48(2) no . 4_655 1_556
C25A N2A C25A N2A 50.7(17) no 4_655 . 4_655
C25A N2A C25A C24A 56(3) no 4_655 . 4_655
C25A N2A C25A C24B -102(3) no 4_655 . 1_556
C25A N2A C25A C25B 44.0(18) no 4_655 . 1_556
C25A N2A C25A C25B -67.4(17) no 4_655 . 4_656
C25A N2A C25B N2A -171(3) no . 1_556 4_655
C25A N2A C25B C24A -15.5(16) no . 1_556 4_655
C25A N2A C25B C24B 152.0(17) no . 1_556 4_656
C25A N2A C25B C25A -0.0(13) no . 1_556 .
C25A N2A C25B C25A 137.4(16) no . 1_556 4_655
C25B N2A C25A N2A 6.7(17) no 1_556 . 4_655
C25B N2A C25A C24A 12.1(12) no 1_556 . 4_655
C25B N2A C25A C24B -146(3) no 1_556 . 1_556
C25B N2A C25A C25B 0.0(7) no 1_556 . 1_556
C25B N2A C25A C25B -111.4(11) no 1_556 . 4_656
C25A N2A C25B N2A -115(3) no . 4_656 4_655
C25A N2A C25B N2B -134(3) no . 4_656 4_656
C25A N2A C25B C24A -134.9(18) no . 4_656 .
C25A N2A C25B C24B 20.9(14) no . 4_656 1_556
C25A N2A C25B C25A -121.9(15) no . 4_656 4_655
C25A N2A C25B C25A 0.0(13) no . 4_656 .
C25B N2A C25A N2A 118(2) no 4_656 . 4_655
C25B N2A C25A C24A 123.5(18) no 4_656 . 4_655
C25B N2A C25A C24B -34(2) no 4_656 . 1_556
C25B N2A C25A C25B 111.4(13) no 4_656 . 1_556
C25B N2A C25A C25B 0.0(9) no 4_656 . 4_656
C25A N2A C26A O20A -6(3) no . . .
C25A N2A C26A O20B 111.4(18) no . . 1_556
C25A N2A C26A O20B -99.2(18) no . . 4_656
C25A N2A C26A N2A 112(3) no . . 4_655
C25A N2A C26A N2B 69(3) no . . 1_556
C25A N2A C26A N2B 143(4) no . . 4_656
C25A N2A C26A C26A 164.5(19) no . . 4_655
C25A N2A C26A C26B 120(3) no . . 1_556
C25A N2A C26A C26B -145(2) no . . 4_656
C25A N2A C26A C27B -122(2) no . . 1_556
C25A N2A C26A C27B 138(3) no . . 4_656
C25A N2A C26A C27A -169.8(17) no . . .
C26A N2A C25A N2A -91(3) no . . 4_655
C26A N2A C25A C24A -85.7(19) no . . 4_655
C26A N2A C25A C24B 117(2) no . . 1_556
C26A N2A C25A C25B -97.8(15) no . . 1_556
C26A N2A C25A C25B 150.8(18) no . . 4_656
C25A N2A C26A O20A 176(3) no . 4_655 4_655
C25A N2A C26A O20B -85(3) no . 4_655 4_656
C25A N2A C26A O20B 58(4) no . 4_655 1_556
C25A N2A C26A N2A 95(4) no . 4_655 4_655
C25A N2A C26A N2B 133(4) no . 4_655 4_656
C25A N2A C26A C26A -24(3) no . 4_655 .
C25A N2A C26A C26B -77(3) no . 4_655 4_656
C25A N2A C26A C26B 18(4) no . 4_655 1_556
C25A N2A C26A C27B 4(4) no . 4_655 4_656
C25A N2A C26A C27B -69(4) no . 4_655 1_556
C25A N2A C26A C27A -25(4) no . 4_655 4_655
C25A N2A C26A C27A -94(4) no . 4_655 .
C26A N2A C25A N2A -77(3) no 4_655 . 4_655
C26A N2A C25A C24A -72(3) no 4_655 . 4_655
C26A N2A C25A C24B 130(3) no 4_655 . 1_556
C26A N2A C25A C25B -84(3) no 4_655 . 1_556
C26A N2A C25A C25B 164(3) no 4_655 . 4_656
C25A N2A C26B O20A -33(2) no . 1_556 .
C25A N2A C26B O20A 179.8(18) no . 1_556 4_655
C25A N2A C26B O20B 94(3) no . 1_556 1_556
C25A N2A C26B N2A 101(3) no . 1_556 4_655
C25A N2A C26B N2B 134(3) no . 1_556 4_656
C25A N2A C26B C26A -70(3) no . 1_556 .
C25A N2A C26B C26A -168(3) no . 1_556 4_655
C25A N2A C26B C26B -120(2) no . 1_556 4_656
C25A N2A C26B C27B -105(2) no . 1_556 1_556
C25A N2A C26B C27A -141.9(19) no . 1_556 .
C25A N2A C26B C27A -66(3) no . 1_556 4_655
C26B N2A C25A N2A -70(2) no 1_556 . 4_655
C26B N2A C25A C24A -64(2) no 1_556 . 4_655
C26B N2A C25A C24B 138(2) no 1_556 . 1_556
C26B N2A C25A C25B -76.4(16) no 1_556 . 1_556
C26B N2A C25A C25B 172.2(19) no 1_556 . 4_656
C25A N2A C26B O20A 169(3) no . 4_656 4_655
C25A N2A C26B O20A 20(3) no . 4_656 .
C25A N2A C26B O20B -65(3) no . 4_656 4_656
C25A N2A C26B N2A 120(4) no . 4_656 4_655
C25A N2A C26B N2B 155(4) no . 4_656 4_656
C25A N2A C26B C26A 128(3) no . 4_656 4_655
C25A N2A C26B C26A 46(3) no . 4_656 .
C25A N2A C26B C26B 85(3) no . 4_656 1_556
C25A N2A C26B C27B 88(3) no . 4_656 4_656
C25A N2A C26B C27B -25(6) no . 4_656 1_556
C25A N2A C26B C27A 40(4) no . 4_656 4_655
C25A N2A C26B C27A 146(4) no . 4_656 .
C26B N2A C25A N2A -110(3) no 4_656 . 4_655
C26B N2A C25A C24A -105(3) no 4_656 . 4_655
C26B N2A C25A C24B 97(3) no 4_656 . 1_556
C26B N2A C25A C25B -117(3) no 4_656 . 1_556
C26B N2A C25A C25B 131(3) no 4_656 . 4_656
C25A N2A C25B N2A 52.0(16) no 4_655 1_556 4_655
C25A N2A C25B C24A -152.9(18) no 4_655 1_556 4_655
C25A N2A C25B C24B 14.7(11) no 4_655 1_556 4_656
C25A N2A C25B C25A -137.4(13) no 4_655 1_556 .
C25A N2A C25B C25A 0.0(10) no 4_655 1_556 4_655
C25B N2A C25A N2A -46.8(15) no 1_556 4_655 4_655
C25B N2A C25A C24A 140(2) no 1_556 4_655 .
C25B N2A C25A C24B -23.3(17) no 1_556 4_655 4_656
C25B N2A C25A C25B 124.1(13) no 1_556 4_655 4_656
C25B N2A C25A C25B -0.0(8) no 1_556 4_655 1_556
C25A N2A C25B N2A 7.3(19) no 4_655 4_656 4_655
C25A N2A C25B N2B -11.9(18) no 4_655 4_656 4_656
C25A N2A C25B C24A -13.0(13) no 4_655 4_656 .
C25A N2A C25B C24B 142.9(15) no 4_655 4_656 1_556
C25A N2A C25B C25A -0.0(11) no 4_655 4_656 4_655
C25A N2A C25B C25A 121.9(13) no 4_655 4_656 .
C25B N2A C25A N2A -171(3) no 4_656 4_655 4_655
C25B N2A C25A C24A 16.1(15) no 4_656 4_655 .
C25B N2A C25A C24B -147(3) no 4_656 4_655 4_656
C25B N2A C25A C25B 0.0(10) no 4_656 4_655 4_656
C25B N2A C25A C25B -124.1(14) no 4_656 4_655 1_556
C25A N2A C26A O20A -148.8(16) no 4_655 . .
C25A N2A C26A O20B -32(2) no 4_655 . 1_556
C25A N2A C26A O20B 117.8(16) no 4_655 . 4_656
C25A N2A C26A N2A -31.2(14) no 4_655 . 4_655
C25A N2A C26A N2B -74(3) no 4_655 . 1_556
C25A N2A C26A N2B 0.3(16) no 4_655 . 4_656
C25A N2A C26A C26A 21.5(19) no 4_655 . 4_655
C25A N2A C26A C26B -23(3) no 4_655 . 1_556
C25A N2A C26A C26B 72(2) no 4_655 . 4_656
C25A N2A C26A C27B 95(2) no 4_655 . 1_556
C25A N2A C26A C27B -5(3) no 4_655 . 4_656
C25A N2A C26A C27A 47(3) no 4_655 . .
C26A N2A C25A N2A 46.0(17) no . 4_655 4_655
C26A N2A C25A C24A -127(2) no . 4_655 .
C26A N2A C25A C24B 70(3) no . 4_655 4_656
C26A N2A C25A C25B -143.1(18) no . 4_655 4_656
C26A N2A C25A C25B 92.8(15) no . 4_655 1_556
C25A N2A C26A O20A 39.7(18) no 4_655 4_655 4_655
C25A N2A C26A O20B 137.9(13) no 4_655 4_655 4_656
C25A N2A C26A O20B -78.5(16) no 4_655 4_655 1_556
C25A N2A C26A N2A -41.8(14) no 4_655 4_655 4_655
C25A N2A C26A N2B -3.7(17) no 4_655 4_655 4_656
C25A N2A C26A C26A -160.8(16) no 4_655 4_655 .
C25A N2A C26A C26B 146.3(17) no 4_655 4_655 4_656
C25A N2A C26A C26B -118.8(18) no 4_655 4_655 1_556
C25A N2A C26A C27B -133(2) no 4_655 4_655 4_656
C25A N2A C26A C27B 154.2(14) no 4_655 4_655 1_556
C25A N2A C26A C27A -161.3(14) no 4_655 4_655 4_655
C25A N2A C26A C27A 129(3) no 4_655 4_655 .
C26A N2A C25A N2A 57.2(14) no 4_655 4_655 4_655
C26A N2A C25A C24A -115.8(19) no 4_655 4_655 .
C26A N2A C25A C24B 81(2) no 4_655 4_655 4_656
C26A N2A C25A C25B -131.9(14) no 4_655 4_655 4_656
C26A N2A C25A C25B 104.0(11) no 4_655 4_655 1_556
C25A N2A C26B O20A -164.2(14) no 4_655 1_556 .
C25A N2A C26B O20A 49.0(14) no 4_655 1_556 4_655
C25A N2A C26B O20B -37(3) no 4_655 1_556 1_556
C25A N2A C26B N2A -29.9(13) no 4_655 1_556 4_655
C25A N2A C26B N2B 3.1(16) no 4_655 1_556 4_656
C25A N2A C26B C26A 159(3) no 4_655 1_556 .
C25A N2A C26B C26A 62(2) no 4_655 1_556 4_655
C25A N2A C26B C26B 109.5(16) no 4_655 1_556 4_656
C25A N2A C26B C27B 124.1(14) no 4_655 1_556 1_556
C25A N2A C26B C27A 87.4(17) no 4_655 1_556 .
C25A N2A C26B C27A 163.7(18) no 4_655 1_556 4_655
C26B N2A C25A N2A 37.9(14) no 1_556 4_655 4_655
C26B N2A C25A C24A -135.1(19) no 1_556 4_655 .
C26B N2A C25A C24B 61(3) no 1_556 4_655 4_656
C26B N2A C25A C25B -151.2(14) no 1_556 4_655 4_656
C26B N2A C25A C25B 84.7(11) no 1_556 4_655 1_556
C25A N2A C26B O20A 5.7(18) no 4_655 4_656 4_655
C25A N2A C26B O20A -143.2(14) no 4_655 4_656 .
C25A N2A C26B O20B 132.3(16) no 4_655 4_656 4_656
C25A N2A C26B N2A -42.5(14) no 4_655 4_656 4_655
C25A N2A C26B N2B -7.9(16) no 4_655 4_656 4_656
C25A N2A C26B C26A -35(3) no 4_655 4_656 4_655
C25A N2A C26B C26A -117(2) no 4_655 4_656 .
C25A N2A C26B C26B -77.4(18) no 4_655 4_656 1_556
C25A N2A C26B C27B -75(2) no 4_655 4_656 4_656
C25A N2A C26B C27B 172(5) no 4_655 4_656 1_556
C25A N2A C26B C27A -122.4(19) no 4_655 4_656 4_655
C25A N2A C26B C27A -17(5) no 4_655 4_656 .
C26B N2A C25A N2A 71.1(18) no 4_656 4_655 4_655
C26B N2A C25A C24A -102(2) no 4_656 4_655 .
C26B N2A C25A C24B 95(3) no 4_656 4_655 4_656
C26B N2A C25A C25B -118.0(16) no 4_656 4_655 4_656
C26B N2A C25A C25B 117.9(14) no 4_656 4_655 1_556
C25B N2A C25B N2A -44.5(15) no 1_556 4_656 4_655
C25B N2A C25B N2B -63.7(17) no 1_556 4_656 4_656
C25B N2A C25B C24A -64.8(16) no 1_556 4_656 .
C25B N2A C25B C24B 91.1(13) no 1_556 4_656 1_556
C25B N2A C25B C25A -51.8(11) no 1_556 4_656 4_655
C25B N2A C25B C25A 70.2(11) no 1_556 4_656 .
C25B N2A C25B N2A 109(3) no 4_656 1_556 4_655
C25B N2A C25B C24A -96.3(17) no 4_656 1_556 4_655
C25B N2A C25B C24B 71.2(16) no 4_656 1_556 4_656
C25B N2A C25B C25A -80.8(14) no 4_656 1_556 .
C25B N2A C25B C25A 56.5(14) no 4_656 1_556 4_655
C25B N2A C26A O20A -82.0(14) no 1_556 . .
C25B N2A C26A O20B 35.3(15) no 1_556 . 1_556
C25B N2A C26A O20B -175.4(10) no 1_556 . 4_656
C25B N2A C26A N2A 35.6(10) no 1_556 . 4_655
C25B N2A C26A N2B -7.4(15) no 1_556 . 1_556
C25B N2A C26A N2B 67.1(19) no 1_556 . 4_656
C25B N2A C26A C26A 88.3(14) no 1_556 . 4_655
C25B N2A C26A C26B 44(2) no 1_556 . 1_556
C25B N2A C26A C26B 139.0(15) no 1_556 . 4_656
C25B N2A C26A C27B 161.9(14) no 1_556 . 1_556
C25B N2A C26A C27B 62(3) no 1_556 . 4_656
C25B N2A C26A C27A 114.0(14) no 1_556 . .
C26A N2A C25B N2A -60.8(15) no . 1_556 4_655
C26A N2A C25B C24A 94.4(16) no . 1_556 4_655
C26A N2A C25B C24B -98.1(13) no . 1_556 4_656
C26A N2A C25B C25A 109.9(14) no . 1_556 .
C26A N2A C25B C25A -112.8(12) no . 1_556 4_655
C25B N2A C26A O20A 101.7(15) no 1_556 4_655 4_655
C25B N2A C26A O20B -160.1(11) no 1_556 4_655 4_656
C25B N2A C26A O20B -16.5(16) no 1_556 4_655 1_556
C25B N2A C26A N2A 20.2(9) no 1_556 4_655 4_655
C25B N2A C26A N2B 58.3(16) no 1_556 4_655 4_656
C25B N2A C26A C26A -98.8(14) no 1_556 4_655 .
C25B N2A C26A C26B -151.7(15) no 1_556 4_655 4_656
C25B N2A C26A C26B -56.8(17) no 1_556 4_655 1_556
C25B N2A C26A C27B -71(3) no 1_556 4_655 4_656
C25B N2A C26A C27B -143.8(11) no 1_556 4_655 1_556
C25B N2A C26A C27A -99.3(12) no 1_556 4_655 4_655
C25B N2A C26A C27A -169(3) no 1_556 4_655 .
C26A N2A C25B N2A -28.2(12) no 4_655 1_556 4_655
C26A N2A C25B C24A 127.0(16) no 4_655 1_556 4_655
C26A N2A C25B C24B -65.5(12) no 4_655 1_556 4_656
C26A N2A C25B C25A 142.5(14) no 4_655 1_556 .
C26A N2A C25B C25A -80.2(10) no 4_655 1_556 4_655
C25B N2A C26B O20A -101.2(10) no 1_556 1_556 .
C25B N2A C26B O20A 112.0(10) no 1_556 1_556 4_655
C25B N2A C26B O20B 26(3) no 1_556 1_556 1_556
C25B N2A C26B N2A 33.0(11) no 1_556 1_556 4_655
C25B N2A C26B N2B 66.1(17) no 1_556 1_556 4_656
C25B N2A C26B C26A -138(2) no 1_556 1_556 .
C25B N2A C26B C26A 124.7(18) no 1_556 1_556 4_655
C25B N2A C26B C26B 172.4(15) no 1_556 1_556 4_656
C25B N2A C26B C27B -173.0(11) no 1_556 1_556 1_556
C25B N2A C26B C27A 150.3(14) no 1_556 1_556 .
C25B N2A C26B C27A -133.3(17) no 1_556 1_556 4_655
C26B N2A C25B N2A -46.5(13) no 1_556 1_556 4_655
C26B N2A C25B C24A 108.7(15) no 1_556 1_556 4_655
C26B N2A C25B C24B -83.8(12) no 1_556 1_556 4_656
C26B N2A C25B C25A 124.2(12) no 1_556 1_556 .
C26B N2A C25B C25A -98.4(10) no 1_556 1_556 4_655
C25B N2A C26B O20A 74.2(18) no 1_556 4_656 4_655
C25B N2A C26B O20A -74.7(15) no 1_556 4_656 .
C25B N2A C26B O20B -159.2(13) no 1_556 4_656 4_656
C25B N2A C26B N2A 26.0(11) no 1_556 4_656 4_655
C25B N2A C26B N2B 60.6(18) no 1_556 4_656 4_656
C25B N2A C26B C26A 33(3) no 1_556 4_656 4_655
C25B N2A C26B C26A -49(3) no 1_556 4_656 .
C25B N2A C26B C26B -9(2) no 1_556 4_656 1_556
C25B N2A C26B C27B -7(3) no 1_556 4_656 4_656
C25B N2A C26B C27B -120(5) no 1_556 4_656 1_556
C25B N2A C26B C27A -54(3) no 1_556 4_656 4_655
C25B N2A C26B C27A 51(5) no 1_556 4_656 .
C26B N2A C25B N2A -41.5(16) no 4_656 1_556 4_655
C26B N2A C25B C24A 113.7(19) no 4_656 1_556 4_655
C26B N2A C25B C24B -78.8(17) no 4_656 1_556 4_656
C26B N2A C25B C25A 129.2(18) no 4_656 1_556 .
C26B N2A C25B C25A -93.5(16) no 4_656 1_556 4_655
C25B N2A C26A O20A 116(3) no 4_656 . .
C25B N2A C26A O20B -127(3) no 4_656 . 1_556
C25B N2A C26A O20B 22(3) no 4_656 . 4_656
C25B N2A C26A N2A -127(4) no 4_656 . 4_655
C25B N2A C26A N2B -170(5) no 4_656 . 1_556
C25B N2A C26A N2B -95(4) no 4_656 . 4_656
C25B N2A C26A C26A -74(3) no 4_656 . 4_655
C25B N2A C26A C26B -118(3) no 4_656 . 1_556
C25B N2A C26A C26B -23(4) no 4_656 . 4_656
C25B N2A C26A C27B -0(4) no 4_656 . 1_556
C25B N2A C26A C27B -100(4) no 4_656 . 4_656
C25B N2A C26A C27A -48(4) no 4_656 . .
C26A N2A C25B N2A 117(4) no . 4_656 4_655
C26A N2A C25B N2B 98(4) no . 4_656 4_656
C26A N2A C25B C24A 97(3) no . 4_656 .
C26A N2A C25B C24B -107(3) no . 4_656 1_556
C26A N2A C25B C25A 110(3) no . 4_656 4_655
C26A N2A C25B C25A -128(3) no . 4_656 .
C25B N2A C26A O20A -24(3) no 4_656 4_655 4_655
C25B N2A C26A O20B 74.7(18) no 4_656 4_655 4_656
C25B N2A C26A O20B -141.7(17) no 4_656 4_655 1_556
C25B N2A C26A N2A -105(3) no 4_656 4_655 4_655
C25B N2A C26A N2B -67(3) no 4_656 4_655 4_656
C25B N2A C26A C26A 136(2) no 4_656 4_655 .
C25B N2A C26A C26B 83(2) no 4_656 4_655 4_656
C25B N2A C26A C26B 178.0(19) no 4_656 4_655 1_556
C25B N2A C26A C27B 164.0(18) no 4_656 4_655 4_656
C25B N2A C26A C27B 91.0(19) no 4_656 4_655 1_556
C25B N2A C26A C27A 135.4(17) no 4_656 4_655 4_655
C25B N2A C26A C27A 66(4) no 4_656 4_655 .
C26A N2A C25B N2A 77(2) no 4_655 4_656 4_655
C26A N2A C25B N2B 57.9(18) no 4_655 4_656 4_656
C26A N2A C25B C24A 57(2) no 4_655 4_656 .
C26A N2A C25B C24B -147.3(18) no 4_655 4_656 1_556
C26A N2A C25B C25A 69.8(16) no 4_655 4_656 4_655
C26A N2A C25B C25A -168(2) no 4_655 4_656 .
C25B N2A C26B O20A 131(3) no 4_656 1_556 .
C25B N2A C26B O20A -16(4) no 4_656 1_556 4_655
C25B N2A C26B O20B -102(4) no 4_656 1_556 1_556
C25B N2A C26B N2A -95(4) no 4_656 1_556 4_655
C25B N2A C26B N2B -62(3) no 4_656 1_556 4_656
C25B N2A C26B C26A 94(4) no 4_656 1_556 .
C25B N2A C26B C26A -3(4) no 4_656 1_556 4_655
C25B N2A C26B C26B 45(4) no 4_656 1_556 4_656
C25B N2A C26B C27B 59(4) no 4_656 1_556 1_556
C25B N2A C26B C27A 22(4) no 4_656 1_556 .
C25B N2A C26B C27A 99(4) no 4_656 1_556 4_655
C26B N2A C25B N2A 79(4) no 1_556 4_656 4_655
C26B N2A C25B N2B 59(3) no 1_556 4_656 4_656
C26B N2A C25B C24A 58(4) no 1_556 4_656 .
C26B N2A C25B C24B -146(3) no 1_556 4_656 1_556
C26B N2A C25B C25A 71(3) no 1_556 4_656 4_655
C26B N2A C25B C25A -167(4) no 1_556 4_656 .
C25B N2A C26B O20A -72.4(19) no 4_656 4_656 4_655
C25B N2A C26B O20A 138.7(16) no 4_656 4_656 .
C25B N2A C26B O20B 54(2) no 4_656 4_656 4_656
C25B N2A C26B N2A -121(3) no 4_656 4_656 4_655
C25B N2A C26B N2B -86(3) no 4_656 4_656 4_656
C25B N2A C26B C26A -113(3) no 4_656 4_656 4_655
C25B N2A C26B C26A 165(2) no 4_656 4_656 .
C25B N2A C26B C26B -155.6(17) no 4_656 4_656 1_556
C25B N2A C26B C27B -153.5(16) no 4_656 4_656 4_656
C25B N2A C26B C27B 94(5) no 4_656 4_656 1_556
C25B N2A C26B C27A 159.4(17) no 4_656 4_656 4_655
C25B N2A C26B C27A -95(4) no 4_656 4_656 .
C26B N2A C25B N2A 106(3) no 4_656 4_656 4_655
C26B N2A C25B N2B 87(3) no 4_656 4_656 4_656
C26B N2A C25B C24A 85.5(19) no 4_656 4_656 .
C26B N2A C25B C24B -118.7(17) no 4_656 4_656 1_556
C26B N2A C25B C25A 98.5(16) no 4_656 4_656 4_655
C26B N2A C25B C25A -139.6(19) no 4_656 4_656 .
C26A N2A C26A O20A -160(3) no . 4_655 4_655
C26A N2A C26A O20B -61.3(14) no . 4_655 4_656
C26A N2A C26A O20B 82.3(16) no . 4_655 1_556
C26A N2A C26A N2A 119(2) no . 4_655 4_655
C26A N2A C26A N2B 157(3) no . 4_655 4_656
C26A N2A C26A C26A 0.0(11) no . 4_655 .
C26A N2A C26A C26B -53.0(15) no . 4_655 4_656
C26A N2A C26A C26B 42.0(14) no . 4_655 1_556
C26A N2A C26A C27B 28.0(19) no . 4_655 4_656
C26A N2A C26A C27B -45.0(14) no . 4_655 1_556
C26A N2A C26A C27A -0.6(13) no . 4_655 4_655
C26A N2A C26A C27A -70(3) no . 4_655 .
C26A N2A C26A O20A -170(2) no 4_655 . .
C26A N2A C26A O20B -53.1(13) no 4_655 . 1_556
C26A N2A C26A O20B 96.3(15) no 4_655 . 4_656
C26A N2A C26A N2A -52.7(18) no 4_655 . 4_655
C26A N2A C26A N2B -96(3) no 4_655 . 1_556
C26A N2A C26A N2B -21(3) no 4_655 . 4_656
C26A N2A C26A C26A 0.0(10) no 4_655 . 4_655
C26A N2A C26A C26B -44.6(15) no 4_655 . 1_556
C26A N2A C26A C26B 50.6(14) no 4_655 . 4_656
C26A N2A C26A C27B 73.6(18) no 4_655 . 1_556
C26A N2A C26A C27B -26.6(19) no 4_655 . 4_656
C26A N2A C26A C27A 25.7(12) no 4_655 . .
C26A N2A C26B O20A 37(2) no . 1_556 .
C26A N2A C26B O20A -110(3) no . 1_556 4_655
C26A N2A C26B O20B 164(4) no . 1_556 1_556
C26A N2A C26B N2A 171(3) no . 1_556 4_655
C26A N2A C26B N2B -156(4) no . 1_556 4_656
C26A N2A C26B C26A 0.0(16) no . 1_556 .
C26A N2A C26B C26A -98(3) no . 1_556 4_655
C26A N2A C26B C26B -50(2) no . 1_556 4_656
C26A N2A C26B C27B -35(2) no . 1_556 1_556
C26A N2A C26B C27A -72(3) no . 1_556 .
C26A N2A C26B C27A 4.5(19) no . 1_556 4_655
C26B N2A C26A O20A -126(3) no 1_556 . .
C26B N2A C26A O20B -8.5(19) no 1_556 . 1_556
C26B N2A C26A O20B 141(3) no 1_556 . 4_656
C26B N2A C26A N2A -8(3) no 1_556 . 4_655
C26B N2A C26A N2B -51(3) no 1_556 . 1_556
C26B N2A C26A N2B 23(4) no 1_556 . 4_656
C26B N2A C26A C26A 45(2) no 1_556 . 4_655
C26B N2A C26A C26B 0.0(18) no 1_556 . 1_556
C26B N2A C26A C26B 95(3) no 1_556 . 4_656
C26B N2A C26A C27B 118(3) no 1_556 . 1_556
C26B N2A C26A C27B 18(2) no 1_556 . 4_656
C26B N2A C26A C27A 70(3) no 1_556 . .
C26A N2A C26B O20A 123(3) no . 4_656 4_655
C26A N2A C26B O20A -26.0(18) no . 4_656 .
C26A N2A C26B O20B -111(3) no . 4_656 4_656
C26A N2A C26B N2A 75(3) no . 4_656 4_655
C26A N2A C26B N2B 109(3) no . 4_656 4_656
C26A N2A C26B C26A 82(3) no . 4_656 4_655
C26A N2A C26B C26A -0.0(14) no . 4_656 .
C26A N2A C26B C26B 39.7(17) no . 4_656 1_556
C26A N2A C26B C27B 41.8(19) no . 4_656 4_656
C26A N2A C26B C27B -71(5) no . 4_656 1_556
C26A N2A C26B C27A -5.3(16) no . 4_656 4_655
C26A N2A C26B C27A 100(5) no . 4_656 .
C26B N2A C26A O20A 139(3) no 4_656 . .
C26B N2A C26A O20B -104(3) no 4_656 . 1_556
C26B N2A C26A O20B 46(2) no 4_656 . 4_656
C26B N2A C26A N2A -103(3) no 4_656 . 4_655
C26B N2A C26A N2B -146(3) no 4_656 . 1_556
C26B N2A C26A N2B -72(3) no 4_656 . 4_656
C26B N2A C26A C26A -51(2) no 4_656 . 4_655
C26B N2A C26A C26B -95(3) no 4_656 . 1_556
C26B N2A C26A C26B -0.0(17) no 4_656 . 4_656
C26B N2A C26A C27B 23.0(19) no 4_656 . 1_556
C26B N2A C26A C27B -77(3) no 4_656 . 4_656
C26B N2A C26A C27A -25.0(19) no 4_656 . .
C26A N2A C26B O20A 134(3) no 4_655 1_556 .
C26A N2A C26B O20A -12.7(17) no 4_655 1_556 4_655
C26A N2A C26B O20B -99(3) no 4_655 1_556 1_556
C26A N2A C26B N2A -92(3) no 4_655 1_556 4_655
C26A N2A C26B N2B -59(3) no 4_655 1_556 4_656
C26A N2A C26B C26A 98(3) no 4_655 1_556 .
C26A N2A C26B C26A 0.0(14) no 4_655 1_556 4_655
C26A N2A C26B C26B 47.7(18) no 4_655 1_556 4_656
C26A N2A C26B C27B 62(2) no 4_655 1_556 1_556
C26A N2A C26B C27A 25.6(17) no 4_655 1_556 .
C26A N2A C26B C27A 102(3) no 4_655 1_556 4_655
C26B N2A C26A O20A 158(3) no 1_556 4_655 4_655
C26B N2A C26A O20B -103(3) no 1_556 4_655 4_656
C26B N2A C26A O20B 40.3(19) no 1_556 4_655 1_556
C26B N2A C26A N2A 77(3) no 1_556 4_655 4_655
C26B N2A C26A N2B 115(3) no 1_556 4_655 4_656
C26B N2A C26A C26A -42.0(19) no 1_556 4_655 .
C26B N2A C26A C26B -95(3) no 1_556 4_655 4_656
C26B N2A C26A C26B 0.0(17) no 1_556 4_655 1_556
C26B N2A C26A C27B -14.0(19) no 1_556 4_655 4_656
C26B N2A C26A C27B -87(3) no 1_556 4_655 1_556
C26B N2A C26A C27A -42.6(19) no 1_556 4_655 4_655
C26B N2A C26A C27A -112(4) no 1_556 4_655 .
C26A N2A C26B O20A 41.0(17) no 4_655 4_656 4_655
C26A N2A C26B O20A -108(3) no 4_655 4_656 .
C26A N2A C26B O20B 168(3) no 4_655 4_656 4_656
C26A N2A C26B N2A -7(3) no 4_655 4_656 4_655
C26A N2A C26B N2B 27(3) no 4_655 4_656 4_656
C26A N2A C26B C26A -0.0(13) no 4_655 4_656 4_655
C26A N2A C26B C26A -82(3) no 4_655 4_656 .
C26A N2A C26B C26B -42.1(17) no 4_655 4_656 1_556
C26A N2A C26B C27B -40.0(18) no 4_655 4_656 4_656
C26A N2A C26B C27B -153(6) no 4_655 4_656 1_556
C26A N2A C26B C27A -87(3) no 4_655 4_656 4_655
C26A N2A C26B C27A 18(3) no 4_655 4_656 .
C26B N2A C26A O20A -107(3) no 4_656 4_655 4_655
C26B N2A C26A O20B -8.3(19) no 4_656 4_655 4_656
C26B N2A C26A O20B 135(3) no 4_656 4_655 1_556
C26B N2A C26A N2A 172(3) no 4_656 4_655 4_655
C26B N2A C26A N2B -150(3) no 4_656 4_655 4_656
C26B N2A C26A C26A 53(2) no 4_656 4_655 .
C26B N2A C26A C26B -0.0(17) no 4_656 4_655 4_656
C26B N2A C26A C26B 95(3) no 4_656 4_655 1_556
C26B N2A C26A C27B 81(3) no 4_656 4_655 4_656
C26B N2A C26A C27B 7.9(19) no 4_656 4_655 1_556
C26B N2A C26A C27A 52(2) no 4_656 4_655 4_655
C26B N2A C26A C27A -17(3) no 4_656 4_655 .
C26B N2A C26B O20A 83.1(18) no 1_556 4_656 4_655
C26B N2A C26B O20A -65.8(15) no 1_556 4_656 .
C26B N2A C26B O20B -150(3) no 1_556 4_656 4_656
C26B N2A C26B N2A 35(2) no 1_556 4_656 4_655
C26B N2A C26B N2B 70(3) no 1_556 4_656 4_656
C26B N2A C26B C26A 42.1(16) no 1_556 4_656 4_655
C26B N2A C26B C26A -39.7(15) no 1_556 4_656 .
C26B N2A C26B C26B -0.0(12) no 1_556 4_656 1_556
C26B N2A C26B C27B 2.1(13) no 1_556 4_656 4_656
C26B N2A C26B C27B -111(5) no 1_556 4_656 1_556
C26B N2A C26B C27A -45.0(16) no 1_556 4_656 4_655
C26B N2A C26B C27A 60(4) no 1_556 4_656 .
C26B N2A C26B O20A 86.3(17) no 4_656 1_556 .
C26B N2A C26B O20A -60.4(16) no 4_656 1_556 4_655
C26B N2A C26B O20B -146(3) no 4_656 1_556 1_556
C26B N2A C26B N2A -139(3) no 4_656 1_556 4_655
C26B N2A C26B N2B -106(3) no 4_656 1_556 4_656
C26B N2A C26B C26A 49.8(18) no 4_656 1_556 .
C26B N2A C26B C26A -47.7(17) no 4_656 1_556 4_655
C26B N2A C26B C26B -0.0(13) no 4_656 1_556 4_656
C26B N2A C26B C27B 14.6(14) no 4_656 1_556 1_556
C26B N2A C26B C27A -22.1(15) no 4_656 1_556 .
C26B N2A C26B C27A 54.3(19) no 4_656 1_556 4_655
N2A N2B N2B N2A 165(4) no 1_554 4_655 4_654
N2A N2B N2B N2A 0(3) no 1_554 4_655 1_554
N2A N2B N2B C24A -121(5) no 1_554 4_655 4_654
N2A N2B N2B C24A -74(5) no 1_554 4_655 1_554
N2A N2B N2B C24B -161(3) no 1_554 4_655 4_655
N2A N2B N2B C24B -34(3) no 1_554 4_655 .
N2A N2B N2B C25A -143(4) no 1_554 4_655 4_654
N2A N2B N2B C25A -53(4) no 1_554 4_655 1_554
N2A N2B N2B C25B -43(3) no 1_554 4_655 4_655
N2A N2B N2B C25B -152(3) no 1_554 4_655 .
N2A N2B N2B C26A 89(3) no 1_554 4_655 4_654
N2A N2B N2B C26A 75(3) no 1_554 4_655 1_554
N2A N2B N2B C26B 67(3) no 1_554 4_655 4_655
N2A N2B N2B C26B 98(3) no 1_554 4_655 .
N2A N2B C24A C24B 164(4) no 1_554 1_554 4_655
N2A N2B C24A C25A 157(4) no 1_554 1_554 4_654
N2A N2B C24A C25B -43(3) no 1_554 1_554 4_655
N2A N2B C24A N2A 138(6) no 1_554 4_654 4_654
N2A N2B C24A C24B -8(5) no 1_554 4_654 .
N2A N2B C24A C25A -21(5) no 1_554 4_654 1_554
N2A N2B C24A C25B 136(5) no 1_554 4_654 .
N2A N2B C24B N2B 36(3) no 1_554 . 4_655
N2A N2B C24B C24A 173(4) no 1_554 . 4_654
N2A N2B C24B C25A -170(4) no 1_554 . 1_554
N2A N2B C24B C25B 45(3) no 1_554 . 4_655
N2A N2B C24B N2B 17(3) no 1_554 4_655 4_655
N2A N2B C24B C24A -15(3) no 1_554 4_655 1_554
N2A N2B C24B C25A -7(4) no 1_554 4_655 4_654
N2A N2B C24B C25B -151(3) no 1_554 4_655 .
N2A N2B C25A C24A 165(3) no 1_554 1_554 4_654
N2A N2B C25A C24B 9(3) no 1_554 1_554 .
N2A N2B C25A C25B 150(3) no 1_554 1_554 .
N2A N2B C25A C25B 35(3) no 1_554 1_554 4_655
N2A N2B C25A C24A -18(3) no 1_554 4_654 1_554
N2A N2B C25A C24B 174(4) no 1_554 4_654 4_655
N2A N2B C25A C25B -31(3) no 1_554 4_654 4_655
N2A N2B C25A C25B -159(3) no 1_554 4_654 .
N2A N2B C25B N2A 83(7) no 1_554 . 4_654
N2A N2B C25B N2B 51(6) no 1_554 . 4_655
N2A N2B C25B C24A -99(7) no 1_554 . 4_654
N2A N2B C25B C24B 61(7) no 1_554 . 4_655
N2A N2B C25B C25A -82(7) no 1_554 . 1_554
N2A N2B C25B C25A 46(7) no 1_554 . 4_654
N2A N2B C25B N2B 83(5) no 1_554 4_655 4_655
N2A N2B C25B C24A 107(5) no 1_554 4_655 1_554
N2A N2B C25B C24B -86(5) no 1_554 4_655 .
N2A N2B C25B C25A 119(5) no 1_554 4_655 4_654
N2A N2B C25B C25A -104(5) no 1_554 4_655 1_554
N2A N2B C26A O20A 113(3) no 1_554 1_554 1_554
N2A N2B C26A O20B -141(3) no 1_554 1_554 .
N2A N2B C26A O20B 13(3) no 1_554 1_554 4_655
N2A N2B C26A N2A -0(2) no 1_554 1_554 1_554
N2A N2B C26A N2A -103(4) no 1_554 1_554 4_654
N2A N2B C26A N2B -57(3) no 1_554 1_554 4_655
N2A N2B C26A C26A -82(3) no 1_554 1_554 4_654
N2A N2B C26A C26B -132(3) no 1_554 1_554 .
N2A N2B C26A C26B -35(4) no 1_554 1_554 4_655
N2A N2B C26A C27B -17(5) no 1_554 1_554 .
N2A N2B C26A C27B -132(3) no 1_554 1_554 4_655
N2A N2B C26A C27A -74(4) no 1_554 1_554 1_554
N2A N2B C26A C27A 163(4) no 1_554 1_554 4_654
N2A N2B C26A O20A -74(4) no 1_554 4_654 4_654
N2A N2B C26A O20B 37(3) no 1_554 4_654 4_655
N2A N2B C26A O20B -179(3) no 1_554 4_654 .
N2A N2B C26A N2A -113(4) no 1_554 4_654 4_654
N2A N2B C26A N2B -61(3) no 1_554 4_654 4_655
N2A N2B C26A C26A 90(3) no 1_554 4_654 1_554
N2A N2B C26A C26B 44(3) no 1_554 4_654 4_655
N2A N2B C26A C26B 141(3) no 1_554 4_654 .
N2A N2B C26A C27B 142(3) no 1_554 4_654 4_655
N2A N2B C26A C27B 63(3) no 1_554 4_654 .
N2A N2B C26A C27A 106(3) no 1_554 4_654 4_654
N2A N2B C26B O20A 91(3) no 1_554 . 1_554
N2A N2B C26B O20A -56(3) no 1_554 . 4_654
N2A N2B C26B O20B -148(3) no 1_554 . .
N2A N2B C26B N2A -102(4) no 1_554 . 4_654
N2A N2B C26B N2B -58(3) no 1_554 . 4_655
N2A N2B C26B C26A 47(4) no 1_554 . 1_554
N2A N2B C26B C26A -38(4) no 1_554 . 4_654
N2A N2B C26B C26B 5(3) no 1_554 . 4_655
N2A N2B C26B C27B 23(4) no 1_554 . .
N2A N2B C26B C27A -20(4) no 1_554 . 1_554
N2A N2B C26B C27A 72(4) no 1_554 . 4_654
N2A N2B C26B O20A -96(4) no 1_554 4_655 4_654
N2A N2B C26B O20A 118(4) no 1_554 4_655 1_554
N2A N2B C26B O20B 39(4) no 1_554 4_655 4_655
N2A N2B C26B N2A -109(4) no 1_554 4_655 4_654
N2A N2B C26B N2B -64(3) no 1_554 4_655 4_655
N2A N2B C26B C26A -129(4) no 1_554 4_655 4_654
N2A N2B C26B C26A 140(4) no 1_554 4_655 1_554
N2A N2B C26B C26B -174(4) no 1_554 4_655 .
N2A N2B C26B C27B -173(4) no 1_554 4_655 4_655
N2A N2B C26B C27B 115(5) no 1_554 4_655 .
N2A N2B C26B C27A 146(4) no 1_554 4_655 4_654
N2A N2B C26B C27A -136(4) no 1_554 4_655 1_554
N2A N2B N2B N2A 0(3) no 4_654 4_655 4_654
N2A N2B N2B N2A -165(4) no 4_654 4_655 1_554
N2A N2B N2B C24A 74(5) no 4_654 4_655 4_654
N2A N2B N2B C24A 121(5) no 4_654 4_655 1_554
N2A N2B N2B C24B 34(3) no 4_654 4_655 4_655
N2A N2B N2B C24B 161(3) no 4_654 4_655 .
N2A N2B N2B C25A 53(4) no 4_654 4_655 4_654
N2A N2B N2B C25A 143(4) no 4_654 4_655 1_554
N2A N2B N2B C25B 152(3) no 4_654 4_655 4_655
N2A N2B N2B C25B 43(3) no 4_654 4_655 .
N2A N2B N2B C26A -75(3) no 4_654 4_655 4_654
N2A N2B N2B C26A -89(3) no 4_654 4_655 1_554
N2A N2B N2B C26B -98(3) no 4_654 4_655 4_655
N2A N2B N2B C26B -67(3) no 4_654 4_655 .
N2A N2B C24A C24B 32(3) no 4_654 1_554 4_655
N2A N2B C24A C25A 26(3) no 4_654 1_554 4_654
N2A N2B C24A C25B -175(3) no 4_654 1_554 4_655
N2A N2B C24A N2A 0.0(19) no 4_654 4_654 4_654
N2A N2B C24A C24B -145(3) no 4_654 4_654 .
N2A N2B C24A C25A -158(3) no 4_654 4_654 1_554
N2A N2B C24A C25B -1(4) no 4_654 4_654 .
N2A N2B C24B N2B -24(4) no 4_654 . 4_655
N2A N2B C24B C24A 114(5) no 4_654 . 4_654
N2A N2B C24B C25A 131(5) no 4_654 . 1_554
N2A N2B C24B C25B -14(5) no 4_654 . 4_655
N2A N2B C24B N2B -58(5) no 4_654 4_655 4_655
N2A N2B C24B C24A -90(5) no 4_654 4_655 1_554
N2A N2B C24B C25A -82(6) no 4_654 4_655 4_654
N2A N2B C24B C25B 134(6) no 4_654 4_655 .
N2A N2B C25A C24A 49(7) no 4_654 1_554 4_654
N2A N2B C25A C24B -108(7) no 4_654 1_554 .
N2A N2B C25A C25B 33(7) no 4_654 1_554 .
N2A N2B C25A C25B -82(7) no 4_654 1_554 4_655
N2A N2B C25A C24A -137(5) no 4_654 4_654 1_554
N2A N2B C25A C24B 56(4) no 4_654 4_654 4_655
N2A N2B C25A C25B -149(5) no 4_654 4_654 4_655
N2A N2B C25A C25B 83(4) no 4_654 4_654 .
N2A N2B C25B N2A 0.0(18) no 4_654 . 4_654
N2A N2B C25B N2B -31(2) no 4_654 . 4_655
N2A N2B C25B C24A 179(3) no 4_654 . 4_654
N2A N2B C25B C24B -21(3) no 4_654 . 4_655
N2A N2B C25B C25A -165(3) no 4_654 . 1_554
N2A N2B C25B C25A -37(2) no 4_654 . 4_654
N2A N2B C25B N2B -19.6(18) no 4_654 4_655 4_655
N2A N2B C25B C24A 5(3) no 4_654 4_655 1_554
N2A N2B C25B C24B 172(3) no 4_654 4_655 .
N2A N2B C25B C25A 17(2) no 4_654 4_655 4_654
N2A N2B C25B C25A 153(3) no 4_654 4_655 1_554
N2A N2B C26A O20A -144(3) no 4_654 1_554 1_554
N2A N2B C26A O20B -38(3) no 4_654 1_554 .
N2A N2B C26A O20B 116(3) no 4_654 1_554 4_655
N2A N2B C26A N2A 103(3) no 4_654 1_554 1_554
N2A N2B C26A N2A -0.0(19) no 4_654 1_554 4_654
N2A N2B C26A N2B 46(3) no 4_654 1_554 4_655
N2A N2B C26A C26A 21(3) no 4_654 1_554 4_654
N2A N2B C26A C26B -29(3) no 4_654 1_554 .
N2A N2B C26A C26B 68(3) no 4_654 1_554 4_655
N2A N2B C26A C27B 86(4) no 4_654 1_554 .
N2A N2B C26A C27B -29(3) no 4_654 1_554 4_655
N2A N2B C26A C27A 29(3) no 4_654 1_554 1_554
N2A N2B C26A C27A -94(5) no 4_654 1_554 4_654
N2A N2B C26A O20A 39(3) no 4_654 4_654 4_654
N2A N2B C26A O20B 151(3) no 4_654 4_654 4_655
N2A N2B C26A O20B -65(3) no 4_654 4_654 .
N2A N2B C26A N2A 0(2) no 4_654 4_654 4_654
N2A N2B C26A N2B 52(3) no 4_654 4_654 4_655
N2A N2B C26A C26A -156(3) no 4_654 4_654 1_554
N2A N2B C26A C26B 158(3) no 4_654 4_654 4_655
N2A N2B C26A C26B -106(3) no 4_654 4_654 .
N2A N2B C26A C27B -105(3) no 4_654 4_654 4_655
N2A N2B C26A C27B 176(3) no 4_654 4_654 .
N2A N2B C26A C27A -141(3) no 4_654 4_654 4_654
N2A N2B C26B O20A -167(3) no 4_654 . 1_554
N2A N2B C26B O20A 46(3) no 4_654 . 4_654
N2A N2B C26B O20B -46(3) no 4_654 . .
N2A N2B C26B N2A 0(2) no 4_654 . 4_654
N2A N2B C26B N2B 44(3) no 4_654 . 4_655
N2A N2B C26B C26A 149(3) no 4_654 . 1_554
N2A N2B C26B C26A 64(3) no 4_654 . 4_654
N2A N2B C26B C26B 107(3) no 4_654 . 4_655
N2A N2B C26B C27B 125(3) no 4_654 . .
N2A N2B C26B C27A 82(3) no 4_654 . 1_554
N2A N2B C26B C27A 174(3) no 4_654 . 4_654
N2A N2B C26B O20A 13(3) no 4_654 4_655 4_654
N2A N2B C26B O20A -133(3) no 4_654 4_655 1_554
N2A N2B C26B O20B 149(3) no 4_654 4_655 4_655
N2A N2B C26B N2A 0.0(19) no 4_654 4_655 4_654
N2A N2B C26B N2B 46(3) no 4_654 4_655 4_655
N2A N2B C26B C26A -20(3) no 4_654 4_655 4_654
N2A N2B C26B C26A -110(3) no 4_654 4_655 1_554
N2A N2B C26B C26B -65(3) no 4_654 4_655 .
N2A N2B C26B C27B -64(3) no 4_654 4_655 4_655
N2A N2B C26B C27B -136(5) no 4_654 4_655 .
N2A N2B C26B C27A -105(3) no 4_654 4_655 4_654
N2A N2B C26B C27A -27(4) no 4_654 4_655 1_554
N2B N2B C24A C24B 75(5) no 4_655 1_554 4_655
N2B N2B C24A C25A 69(5) no 4_655 1_554 4_654
N2B N2B C24A C25B -131(5) no 4_655 1_554 4_655
C24A N2B N2B N2A -121(5) no 1_554 4_655 4_654
C24A N2B N2B N2A 74(5) no 1_554 4_655 1_554
C24A N2B N2B C24A -47(7) no 1_554 4_655 4_654
C24A N2B N2B C24A -0(3) no 1_554 4_655 1_554
C24A N2B N2B C24B -87(4) no 1_554 4_655 4_655
C24A N2B N2B C24B 40(5) no 1_554 4_655 .
C24A N2B N2B C25A -69(4) no 1_554 4_655 4_654
C24A N2B N2B C25A 21(6) no 1_554 4_655 1_554
C24A N2B N2B C25B 31(4) no 1_554 4_655 4_655
C24A N2B N2B C25B -78(5) no 1_554 4_655 .
C24A N2B N2B C26A 163(5) no 1_554 4_655 4_654
C24A N2B N2B C26A 149(4) no 1_554 4_655 1_554
C24A N2B N2B C26B 141(5) no 1_554 4_655 4_655
C24A N2B N2B C26B 172(4) no 1_554 4_655 .
N2B N2B C24A N2A 48(4) no 4_655 4_654 4_654
N2B N2B C24A C24B -97(5) no 4_655 4_654 .
N2B N2B C24A C25A -110(5) no 4_655 4_654 1_554
N2B N2B C24A C25B 47(5) no 4_655 4_654 .
C24A N2B N2B N2A -74(5) no 4_654 4_655 4_654
C24A N2B N2B N2A 121(5) no 4_654 4_655 1_554
C24A N2B N2B C24A -0(3) no 4_654 4_655 4_654
C24A N2B N2B C24A 47(7) no 4_654 4_655 1_554
C24A N2B N2B C24B -40(5) no 4_654 4_655 4_655
C24A N2B N2B C24B 87(4) no 4_654 4_655 .
C24A N2B N2B C25A -21(6) no 4_654 4_655 4_654
C24A N2B N2B C25A 69(4) no 4_654 4_655 1_554
C24A N2B N2B C25B 78(5) no 4_654 4_655 4_655
C24A N2B N2B C25B -31(4) no 4_654 4_655 .
C24A N2B N2B C26A -149(4) no 4_654 4_655 4_654
C24A N2B N2B C26A -163(5) no 4_654 4_655 1_554
C24A N2B N2B C26B -172(4) no 4_654 4_655 4_655
C24A N2B N2B C26B -141(5) no 4_654 4_655 .
N2B N2B C24B N2B 0.0(13) no 4_655 . 4_655
N2B N2B C24B C24A 138(3) no 4_655 . 4_654
N2B N2B C24B C25A 155(3) no 4_655 . 1_554
N2B N2B C24B C25B 10(3) no 4_655 . 4_655
C24B N2B N2B N2A -161(2) no . 4_655 4_654
C24B N2B N2B N2A 34.2(16) no . 4_655 1_554
C24B N2B N2B C24A -87(4) no . 4_655 4_654
C24B N2B N2B C24A -40(4) no . 4_655 1_554
C24B N2B N2B C24B -127.1(15) no . 4_655 4_655
C24B N2B N2B C24B 0.0(11) no . 4_655 .
C24B N2B N2B C25A -109(3) no . 4_655 4_654
C24B N2B N2B C25A -18.5(19) no . 4_655 1_554
C24B N2B N2B C25B -9(2) no . 4_655 4_655
C24B N2B N2B C25B -118.0(18) no . 4_655 .
C24B N2B N2B C26A 123.5(15) no . 4_655 4_654
C24B N2B N2B C26A 109.4(18) no . 4_655 1_554
C24B N2B N2B C26B 100.7(15) no . 4_655 4_655
C24B N2B N2B C26B 132.2(17) no . 4_655 .
N2B N2B C24B N2B 0.0(15) no 4_655 4_655 4_655
N2B N2B C24B C24A -31.8(18) no 4_655 4_655 1_554
N2B N2B C24B C25A -24(3) no 4_655 4_655 4_654
N2B N2B C24B C25B -168(3) no 4_655 4_655 .
C24B N2B N2B N2A -34.2(16) no 4_655 4_655 4_654
C24B N2B N2B N2A 161(2) no 4_655 4_655 1_554
C24B N2B N2B C24A 40(4) no 4_655 4_655 4_654
C24B N2B N2B C24A 87(4) no 4_655 4_655 1_554
C24B N2B N2B C24B 0.0(11) no 4_655 4_655 4_655
C24B N2B N2B C24B 127.1(15) no 4_655 4_655 .
C24B N2B N2B C25A 18.5(19) no 4_655 4_655 4_654
C24B N2B N2B C25A 109(3) no 4_655 4_655 1_554
C24B N2B N2B C25B 118.0(18) no 4_655 4_655 4_655
C24B N2B N2B C25B 9(2) no 4_655 4_655 .
C24B N2B N2B C26A -109.4(18) no 4_655 4_655 4_654
C24B N2B N2B C26A -123.5(15) no 4_655 4_655 1_554
C24B N2B N2B C26B -132.2(17) no 4_655 4_655 4_655
C24B N2B N2B C26B -100.7(15) no 4_655 4_655 .
N2B N2B C25A C24A 122(4) no 4_655 1_554 4_654
N2B N2B C25A C24B -34(4) no 4_655 1_554 .
N2B N2B C25A C25B 107(4) no 4_655 1_554 .
N2B N2B C25A C25B -8(3) no 4_655 1_554 4_655
C25A N2B N2B N2A -143(4) no 1_554 4_655 4_654
C25A N2B N2B N2A 53(3) no 1_554 4_655 1_554
C25A N2B N2B C24A -69(4) no 1_554 4_655 4_654
C25A N2B N2B C24A -21(6) no 1_554 4_655 1_554
C25A N2B N2B C24B -109(3) no 1_554 4_655 4_655
C25A N2B N2B C24B 18(3) no 1_554 4_655 .
C25A N2B N2B C25A -90(4) no 1_554 4_655 4_654
C25A N2B N2B C25A 0.0(17) no 1_554 4_655 1_554
C25A N2B N2B C25B 9(4) no 1_554 4_655 4_655
C25A N2B N2B C25B -100(3) no 1_554 4_655 .
C25A N2B N2B C26A 142(3) no 1_554 4_655 4_654
C25A N2B N2B C26A 128(4) no 1_554 4_655 1_554
C25A N2B N2B C26B 119(3) no 1_554 4_655 4_655
C25A N2B N2B C26B 151(4) no 1_554 4_655 .
N2B N2B C25A C24A -49(4) no 4_655 4_654 1_554
N2B N2B C25A C24B 143(5) no 4_655 4_654 4_655
N2B N2B C25A C25B -62(4) no 4_655 4_654 4_655
N2B N2B C25A C25B 170(4) no 4_655 4_654 .
C25A N2B N2B N2A -53(3) no 4_654 4_655 4_654
C25A N2B N2B N2A 143(4) no 4_654 4_655 1_554
C25A N2B N2B C24A 21(6) no 4_654 4_655 4_654
C25A N2B N2B C24A 69(4) no 4_654 4_655 1_554
C25A N2B N2B C24B -18(3) no 4_654 4_655 4_655
C25A N2B N2B C24B 109(3) no 4_654 4_655 .
C25A N2B N2B C25A 0.0(17) no 4_654 4_655 4_654
C25A N2B N2B C25A 90(4) no 4_654 4_655 1_554
C25A N2B N2B C25B 100(3) no 4_654 4_655 4_655
C25A N2B N2B C25B -9(4) no 4_654 4_655 .
C25A N2B N2B C26A -128(4) no 4_654 4_655 4_654
C25A N2B N2B C26A -142(3) no 4_654 4_655 1_554
C25A N2B N2B C26B -151(4) no 4_654 4_655 4_655
C25A N2B N2B C26B -119(3) no 4_654 4_655 .
N2B N2B C25B N2A 31.3(17) no 4_655 . 4_654
N2B N2B C25B N2B -0.0(14) no 4_655 . 4_655
N2B N2B C25B C24A -150(3) no 4_655 . 4_654
N2B N2B C25B C24B 10(2) no 4_655 . 4_655
N2B N2B C25B C25A -133(3) no 4_655 . 1_554
N2B N2B C25B C25A -5.5(19) no 4_655 . 4_654
C25B N2B N2B N2A -43.3(18) no . 4_655 4_654
C25B N2B N2B N2A 152(3) no . 4_655 1_554
C25B N2B N2B C24A 31(3) no . 4_655 4_654
C25B N2B N2B C24A 78(4) no . 4_655 1_554
C25B N2B N2B C24B -9.0(19) no . 4_655 4_655
C25B N2B N2B C24B 118.0(17) no . 4_655 .
C25B N2B N2B C25A 9(4) no . 4_655 4_654
C25B N2B N2B C25A 100(3) no . 4_655 1_554
C25B N2B N2B C25B 109.0(16) no . 4_655 4_655
C25B N2B N2B C25B 0.0(9) no . 4_655 .
C25B N2B N2B C26A -118.5(14) no . 4_655 4_654
C25B N2B N2B C26A -132.6(18) no . 4_655 1_554
C25B N2B N2B C26B -141.3(14) no . 4_655 4_655
C25B N2B N2B C26B -109.8(16) no . 4_655 .
N2B N2B C25B N2B -0.0(16) no 4_655 4_655 4_655
N2B N2B C25B C24A 24(2) no 4_655 4_655 1_554
N2B N2B C25B C24B -168(3) no 4_655 4_655 .
N2B N2B C25B C25A 37(2) no 4_655 4_655 4_654
N2B N2B C25B C25A 173(3) no 4_655 4_655 1_554
C25B N2B N2B N2A -152(3) no 4_655 4_655 4_654
C25B N2B N2B N2A 43.3(18) no 4_655 4_655 1_554
C25B N2B N2B C24A -78(4) no 4_655 4_655 4_654
C25B N2B N2B C24A -31(3) no 4_655 4_655 1_554
C25B N2B N2B C24B -118.0(17) no 4_655 4_655 4_655
C25B N2B N2B C24B 9.0(19) no 4_655 4_655 .
C25B N2B N2B C25A -100(3) no 4_655 4_655 4_654
C25B N2B N2B C25A -9(4) no 4_655 4_655 1_554
C25B N2B N2B C25B 0.0(9) no 4_655 4_655 4_655
C25B N2B N2B C25B -109.0(16) no 4_655 4_655 .
C25B N2B N2B C26A 132.6(18) no 4_655 4_655 4_654
C25B N2B N2B C26A 118.5(14) no 4_655 4_655 1_554
C25B N2B N2B C26B 109.8(16) no 4_655 4_655 4_655
C25B N2B N2B C26B 141.3(14) no 4_655 4_655 .
N2B N2B C26A O20A 170(3) no 4_655 1_554 1_554
N2B N2B C26A O20B -83(3) no 4_655 1_554 .
N2B N2B C26A O20B 70(3) no 4_655 1_554 4_655
N2B N2B C26A N2A 57(2) no 4_655 1_554 1_554
N2B N2B C26A N2A -45.7(19) no 4_655 1_554 4_654
N2B N2B C26A N2B -0.0(15) no 4_655 1_554 4_655
N2B N2B C26A C26A -25(3) no 4_655 1_554 4_654
N2B N2B C26A C26B -75(3) no 4_655 1_554 .
N2B N2B C26A C26B 23(3) no 4_655 1_554 4_655
N2B N2B C26A C27B 40(4) no 4_655 1_554 .
N2B N2B C26A C27B -74(3) no 4_655 1_554 4_655
N2B N2B C26A C27A -17(3) no 4_655 1_554 1_554
N2B N2B C26A C27A -140(4) no 4_655 1_554 4_654
C26A N2B N2B N2A 89.3(16) no 1_554 4_655 4_654
C26A N2B N2B N2A -75.2(15) no 1_554 4_655 1_554
C26A N2B N2B C24A 163(4) no 1_554 4_655 4_654
C26A N2B N2B C24A -149(3) no 1_554 4_655 1_554
C26A N2B N2B C24B 123.5(12) no 1_554 4_655 4_655
C26A N2B N2B C24B -109.4(15) no 1_554 4_655 .
C26A N2B N2B C25A 142(3) no 1_554 4_655 4_654
C26A N2B N2B C25A -128(3) no 1_554 4_655 1_554
C26A N2B N2B C25B -118.5(12) no 1_554 4_655 4_655
C26A N2B N2B C25B 132.6(17) no 1_554 4_655 .
C26A N2B N2B C26A 14.1(13) no 1_554 4_655 4_654
C26A N2B N2B C26A -0.0(6) no 1_554 4_655 1_554
C26A N2B N2B C26B -8.7(10) no 1_554 4_655 4_655
C26A N2B N2B C26B 22.8(7) no 1_554 4_655 .
N2B N2B C26A O20A -12(3) no 4_655 4_654 4_654
N2B N2B C26A O20B 99(3) no 4_655 4_654 4_655
N2B N2B C26A O20B -117(3) no 4_655 4_654 .
N2B N2B C26A N2A -52(2) no 4_655 4_654 4_654
N2B N2B C26A N2B -0.0(17) no 4_655 4_654 4_655
N2B N2B C26A C26A 152(3) no 4_655 4_654 1_554
N2B N2B C26A C26B 106(3) no 4_655 4_654 4_655
N2B N2B C26A C26B -158(3) no 4_655 4_654 .
N2B N2B C26A C27B -157(3) no 4_655 4_654 4_655
N2B N2B C26A C27B 124(3) no 4_655 4_654 .
N2B N2B C26A C27A 167(3) no 4_655 4_654 4_654
C26A N2B N2B N2A 75.2(15) no 4_654 4_655 4_654
C26A N2B N2B N2A -89.3(16) no 4_654 4_655 1_554
C26A N2B N2B C24A 149(3) no 4_654 4_655 4_654
C26A N2B N2B C24A -163(4) no 4_654 4_655 1_554
C26A N2B N2B C24B 109.4(15) no 4_654 4_655 4_655
C26A N2B N2B C24B -123.5(12) no 4_654 4_655 .
C26A N2B N2B C25A 128(3) no 4_654 4_655 4_654
C26A N2B N2B C25A -142(3) no 4_654 4_655 1_554
C26A N2B N2B C25B -132.6(17) no 4_654 4_655 4_655
C26A N2B N2B C25B 118.5(12) no 4_654 4_655 .
C26A N2B N2B C26A -0.0(6) no 4_654 4_655 4_654
C26A N2B N2B C26A -14.1(13) no 4_654 4_655 1_554
C26A N2B N2B C26B -22.8(7) no 4_654 4_655 4_655
C26A N2B N2B C26B 8.7(10) no 4_654 4_655 .
N2B N2B C26B O20A 149(3) no 4_655 . 1_554
N2B N2B C26B O20A 2(3) no 4_655 . 4_654
N2B N2B C26B O20B -90(3) no 4_655 . .
N2B N2B C26B N2A -44.3(19) no 4_655 . 4_654
N2B N2B C26B N2B -0.0(15) no 4_655 . 4_655
N2B N2B C26B C26A 105(3) no 4_655 . 1_554
N2B N2B C26B C26A 20(3) no 4_655 . 4_654
N2B N2B C26B C26B 63(3) no 4_655 . 4_655
N2B N2B C26B C27B 80(3) no 4_655 . .
N2B N2B C26B C27A 38(3) no 4_655 . 1_554
N2B N2B C26B C27A 130(3) no 4_655 . 4_654
C26B N2B N2B N2A 66.5(15) no . 4_655 4_654
C26B N2B N2B N2A -98.0(16) no . 4_655 1_554
C26B N2B N2B C24A 141(4) no . 4_655 4_654
C26B N2B N2B C24A -172(4) no . 4_655 1_554
C26B N2B N2B C24B 100.7(12) no . 4_655 4_655
C26B N2B N2B C24B -132.2(14) no . 4_655 .
C26B N2B N2B C25A 119(3) no . 4_655 4_654
C26B N2B N2B C25A -151(3) no . 4_655 1_554
C26B N2B N2B C25B -141.3(13) no . 4_655 4_655
C26B N2B N2B C25B 109.8(15) no . 4_655 .
C26B N2B N2B C26A -8.7(11) no . 4_655 4_654
C26B N2B N2B C26A -22.8(8) no . 4_655 1_554
C26B N2B N2B C26B -31.5(9) no . 4_655 4_655
C26B N2B N2B C26B 0.0(7) no . 4_655 .
N2B N2B C26B O20A -32(3) no 4_655 4_655 4_654
N2B N2B C26B O20A -178(3) no 4_655 4_655 1_554
N2B N2B C26B O20B 103(3) no 4_655 4_655 4_655
N2B N2B C26B N2A -46(2) no 4_655 4_655 4_654
N2B N2B C26B N2B -0.0(16) no 4_655 4_655 4_655
N2B N2B C26B C26A -65(3) no 4_655 4_655 4_654
N2B N2B C26B C26A -156(3) no 4_655 4_655 1_554
N2B N2B C26B C26B -110(3) no 4_655 4_655 .
N2B N2B C26B C27B -110(3) no 4_655 4_655 4_655
N2B N2B C26B C27B 178(5) no 4_655 4_655 .
N2B N2B C26B C27A -150(3) no 4_655 4_655 4_654
N2B N2B C26B C27A -73(3) no 4_655 4_655 1_554
C26B N2B N2B N2A 98.0(16) no 4_655 4_655 4_654
C26B N2B N2B N2A -66.5(15) no 4_655 4_655 1_554
C26B N2B N2B C24A 172(4) no 4_655 4_655 4_654
C26B N2B N2B C24A -141(4) no 4_655 4_655 1_554
C26B N2B N2B C24B 132.2(14) no 4_655 4_655 4_655
C26B N2B N2B C24B -100.7(12) no 4_655 4_655 .
C26B N2B N2B C25A 151(3) no 4_655 4_655 4_654
C26B N2B N2B C25A -119(3) no 4_655 4_655 1_554
C26B N2B N2B C25B -109.8(15) no 4_655 4_655 4_655
C26B N2B N2B C25B 141.3(13) no 4_655 4_655 .
C26B N2B N2B C26A 22.8(8) no 4_655 4_655 4_654
C26B N2B N2B C26A 8.7(11) no 4_655 4_655 1_554
C26B N2B N2B C26B 0.0(7) no 4_655 4_655 4_655
C26B N2B N2B C26B 31.5(9) no 4_655 4_655 .
C24A N2B C24A N2A 71(3) no 1_554 4_654 4_654
C24A N2B C24A C24B -75(2) no 1_554 4_654 .
C24A N2B C24A C25A -88(3) no 1_554 4_654 1_554
C24A N2B C24A C25B 69(3) no 1_554 4_654 .
C24A N2B C24A C24B -71(3) no 4_654 1_554 4_655
C24A N2B C24A C25A -77(3) no 4_654 1_554 4_654
C24A N2B C24A C25B 82(3) no 4_654 1_554 4_655
C24A N2B C24B N2B -17.0(15) no 1_554 . 4_655
C24A N2B C24B C24A 120.7(14) no 1_554 . 4_654
C24A N2B C24B C25A 138(2) no 1_554 . 1_554
C24A N2B C24B C25B -7.1(13) no 1_554 . 4_655
C24B N2B C24A C24B -143.5(15) no . 1_554 4_655
C24B N2B C24A C25A -150(2) no . 1_554 4_654
C24B N2B C24A C25B 9.6(18) no . 1_554 4_655
C24A N2B C24B N2B 31.8(16) no 1_554 4_655 4_655
C24A N2B C24B C24A 0.0(12) no 1_554 4_655 1_554
C24A N2B C24B C25A 7.9(18) no 1_554 4_655 4_654
C24A N2B C24B C25B -136.6(18) no 1_554 4_655 .
C24B N2B C24A C24B 0.0(11) no 4_655 1_554 4_655
C24B N2B C24A C25A -6.2(14) no 4_655 1_554 4_654
C24B N2B C24A C25B 153(3) no 4_655 1_554 4_655
C24A N2B C25A C24A 112.5(19) no 1_554 1_554 4_654
C24A N2B C25A C24B -44(3) no 1_554 1_554 .
C24A N2B C25A C25B 97.1(15) no 1_554 1_554 .
C24A N2B C25A C25B -17.8(14) no 1_554 1_554 4_655
C25A N2B C24A C24B -120.8(17) no 1_554 1_554 4_655
C25A N2B C24A C25A -127(2) no 1_554 1_554 4_654
C25A N2B C24A C25B 32(3) no 1_554 1_554 4_655
C24A N2B C25A C24A -0.0(18) no 1_554 4_654 1_554
C24A N2B C25A C24B -168(4) no 1_554 4_654 4_655
C24A N2B C25A C25B -13(2) no 1_554 4_654 4_655
C24A N2B C25A C25B -140(3) no 1_554 4_654 .
C25A N2B C24A C24B 6.2(19) no 4_654 1_554 4_655
C25A N2B C24A C25A 0.0(17) no 4_654 1_554 4_654
C25A N2B C24A C25B 159(4) no 4_654 1_554 4_655
C24A N2B C25B N2A 57.8(16) no 1_554 . 4_654
C24A N2B C25B N2B 26.5(15) no 1_554 . 4_655
C24A N2B C25B C24A -123.5(17) no 1_554 . 4_654
C24A N2B C25B C24B 36.5(15) no 1_554 . 4_655
C24A N2B C25B C25A -106.9(14) no 1_554 . 1_554
C24A N2B C25B C25A 21.0(12) no 1_554 . 4_654
C25B N2B C24A C24B -31.6(12) no . 1_554 4_655
C25B N2B C24A C25A -37.7(19) no . 1_554 4_654
C25B N2B C24A C25B 121.5(18) no . 1_554 4_655
C24A N2B C25B N2B -24(3) no 1_554 4_655 4_655
C24A N2B C25B C24A 0.0(17) no 1_554 4_655 1_554
C24A N2B C25B C24B 167(3) no 1_554 4_655 .
C24A N2B C25B C25A 12.4(19) no 1_554 4_655 4_654
C24A N2B C25B C25A 149(3) no 1_554 4_655 1_554
C25B N2B C24A C24B -153(3) no 4_655 1_554 4_655
C25B N2B C24A C25A -159(3) no 4_655 1_554 4_654
C25B N2B C24A C25B -0.0(13) no 4_655 1_554 4_655
C24A N2B C26A O20A 155.7(16) no 1_554 1_554 1_554
C24A N2B C26A O20B -98.2(17) no 1_554 1_554 .
C24A N2B C26A O20B 56(2) no 1_554 1_554 4_655
C24A N2B C26A N2A 42.6(18) no 1_554 1_554 1_554
C24A N2B C26A N2A -60.4(18) no 1_554 1_554 4_654
C24A N2B C26A N2B -14.7(14) no 1_554 1_554 4_655
C24A N2B C26A C26A -40(2) no 1_554 1_554 4_654
C24A N2B C26A C26B -89(2) no 1_554 1_554 .
C24A N2B C26A C26B 8(3) no 1_554 1_554 4_655
C24A N2B C26A C27B 26(4) no 1_554 1_554 .
C24A N2B C26A C27B -89(2) no 1_554 1_554 4_655
C24A N2B C26A C27A -31(3) no 1_554 1_554 1_554
C24A N2B C26A C27A -154(4) no 1_554 1_554 4_654
C26A N2B C24A C24B 109.6(15) no 1_554 1_554 4_655
C26A N2B C24A C25A 103.4(19) no 1_554 1_554 4_654
C26A N2B C24A C25B -97.4(19) no 1_554 1_554 4_655
C24A N2B C26A O20A -20(2) no 1_554 4_654 4_654
C24A N2B C26A O20B 91.4(14) no 1_554 4_654 4_655
C24A N2B C26A O20B -124.5(14) no 1_554 4_654 .
C24A N2B C26A N2A -59.3(16) no 1_554 4_654 4_654
C24A N2B C26A N2B -7.5(14) no 1_554 4_654 4_655
C24A N2B C26A C26A 144.4(17) no 1_554 4_654 1_554
C24A N2B C26A C26B 98.5(18) no 1_554 4_654 4_655
C24A N2B C26A C26B -165.1(18) no 1_554 4_654 .
C24A N2B C26A C27B -164.3(17) no 1_554 4_654 4_655
C24A N2B C26A C27B 117.0(16) no 1_554 4_654 .
C24A N2B C26A C27A 159.8(14) no 1_554 4_654 4_654
C26A N2B C24A C24B 90.3(11) no 4_654 1_554 4_655
C26A N2B C24A C25A 84.1(17) no 4_654 1_554 4_654
C26A N2B C24A C25B -116.6(17) no 4_654 1_554 4_655
C24A N2B C26B O20A 144.9(16) no 1_554 . 1_554
C24A N2B C26B O20A -2.3(19) no 1_554 . 4_654
C24A N2B C26B O20B -94(2) no 1_554 . .
C24A N2B C26B N2A -48.2(16) no 1_554 . 4_654
C24A N2B C26B N2B -3.9(14) no 1_554 . 4_655
C24A N2B C26B C26A 101(3) no 1_554 . 1_554
C24A N2B C26B C26A 16(3) no 1_554 . 4_654
C24A N2B C26B C26B 59.2(19) no 1_554 . 4_655
C24A N2B C26B C27B 77(2) no 1_554 . .
C24A N2B C26B C27A 34(3) no 1_554 . 1_554
C24A N2B C26B C27A 126(2) no 1_554 . 4_654
C26B N2B C24A C24B 84.0(14) no . 1_554 4_655
C26B N2B C24A C25A 78(2) no . 1_554 4_654
C26B N2B C24A C25B -122.9(18) no . 1_554 4_655
C24A N2B C26B O20A -49.2(16) no 1_554 4_655 4_654
C24A N2B C26B O20A 164.8(14) no 1_554 4_655 1_554
C24A N2B C26B O20B 86.3(18) no 1_554 4_655 4_655
C24A N2B C26B N2A -62.3(17) no 1_554 4_655 4_654
C24A N2B C26B N2B -16.7(14) no 1_554 4_655 4_655
C24A N2B C26B C26A -82(2) no 1_554 4_655 4_654
C24A N2B C26B C26A -173(3) no 1_554 4_655 1_554
C24A N2B C26B C26B -127.0(17) no 1_554 4_655 .
C24A N2B C26B C27B -126.5(16) no 1_554 4_655 4_655
C24A N2B C26B C27B 162(4) no 1_554 4_655 .
C24A N2B C26B C27A -166.9(16) no 1_554 4_655 4_654
C24A N2B C26B C27A -89(3) no 1_554 4_655 1_554
C26B N2B C24A C24B 112.5(12) no 4_655 1_554 4_655
C26B N2B C24A C25A 106.4(17) no 4_655 1_554 4_654
C26B N2B C24A C25B -94.4(17) no 4_655 1_554 4_655
C24A N2B C24B N2B -138(3) no 4_654 . 4_655
C24A N2B C24B C24A 0.0(15) no 4_654 . 4_654
C24A N2B C24B C25A 17(2) no 4_654 . 1_554
C24A N2B C24B C25B -128(2) no 4_654 . 4_655
C24B N2B C24A N2A 145(3) no . 4_654 4_654
C24B N2B C24A C24B -0.0(11) no . 4_654 .
C24B N2B C24A C25A -13.0(16) no . 4_654 1_554
C24B N2B C24A C25B 144(3) no . 4_654 .
C24A N2B C24B N2B 155(3) no 4_654 4_655 4_655
C24A N2B C24B C24A 123.2(18) no 4_654 4_655 1_554
C24A N2B C24B C25A 131(3) no 4_654 4_655 4_654
C24A N2B C24B C25B -13.4(17) no 4_654 4_655 .
C24B N2B C24A N2A 16.3(18) no 4_655 4_654 4_654
C24B N2B C24A C24B -129.1(12) no 4_655 4_654 .
C24B N2B C24A C25A -142.1(17) no 4_655 4_654 1_554
C24B N2B C24A C25B 15.0(19) no 4_655 4_654 .
C24A N2B C25A C24A -0(2) no 4_654 1_554 4_654
C24A N2B C25A C24B -156(4) no 4_654 1_554 .
C24A N2B C25A C25B -15(3) no 4_654 1_554 .
C24A N2B C25A C25B -130(3) no 4_654 1_554 4_655
C25A N2B C24A N2A 158(3) no 1_554 4_654 4_654
C25A N2B C24A C24B 13(2) no 1_554 4_654 .
C25A N2B C24A C25A -0.0(18) no 1_554 4_654 1_554
C25A N2B C24A C25B 157(4) no 1_554 4_654 .
C24A N2B C25A C24A 116(3) no 4_654 4_654 1_554
C24A N2B C25A C24B -52(3) no 4_654 4_654 4_655
C24A N2B C25A C25B 103(2) no 4_654 4_654 4_655
C24A N2B C25A C25B -24.1(18) no 4_654 4_654 .
C25A N2B C24A N2A 36.3(17) no 4_654 4_654 4_654
C25A N2B C24A C24B -109.1(14) no 4_654 4_654 .
C25A N2B C24A C25A -122.1(18) no 4_654 4_654 1_554
C25A N2B C24A C25B 35(3) no 4_654 4_654 .
C24A N2B C25B N2A -179(3) no 4_654 . 4_654
C24A N2B C25B N2B 150(3) no 4_654 . 4_655
C24A N2B C25B C24A -0(2) no 4_654 . 4_654
C24A N2B C25B C24B 160(3) no 4_654 . 4_655
C24A N2B C25B C25A 17(3) no 4_654 . 1_554
C24A N2B C25B C25A 145(3) no 4_654 . 4_654
C25B N2B C24A N2A 1(3) no . 4_654 4_654
C25B N2B C24A C24B -144(3) no . 4_654 .
C25B N2B C24A C25A -157(3) no . 4_654 1_554
C25B N2B C24A C25B -0.0(13) no . 4_654 .
C24A N2B C25B N2B -137(3) no 4_654 4_655 4_655
C24A N2B C25B C24A -113(3) no 4_654 4_655 1_554
C24A N2B C25B C24B 55(2) no 4_654 4_655 .
C24A N2B C25B C25A -100(2) no 4_654 4_655 4_654
C24A N2B C25B C25A 35.9(19) no 4_654 4_655 1_554
C25B N2B C24A N2A 106(3) no 4_655 4_654 4_654
C25B N2B C24A C24B -38.9(13) no 4_655 4_654 .
C25B N2B C24A C25A -52(2) no 4_655 4_654 1_554
C25B N2B C24A C25B 105.1(19) no 4_655 4_654 .
C24A N2B C26A O20A -23(3) no 4_654 1_554 1_554
C24A N2B C26A O20B 83(3) no 4_654 1_554 .
C24A N2B C26A O20B -123(3) no 4_654 1_554 4_655
C24A N2B C26A N2A -137(4) no 4_654 1_554 1_554
C24A N2B C26A N2A 120(4) no 4_654 1_554 4_654
C24A N2B C26A N2B 166(4) no 4_654 1_554 4_655
C24A N2B C26A C26A 141(3) no 4_654 1_554 4_654
C24A N2B C26A C26B 91(3) no 4_654 1_554 .
C24A N2B C26A C26B -171(3) no 4_654 1_554 4_655
C24A N2B C26A C27B -154(3) no 4_654 1_554 .
C24A N2B C26A C27B 92(3) no 4_654 1_554 4_655
C24A N2B C26A C27A 149(3) no 4_654 1_554 1_554
C24A N2B C26A C27A 27(6) no 4_654 1_554 4_654
C26A N2B C24A N2A -110(4) no 1_554 4_654 4_654
C26A N2B C24A C24B 104(3) no 1_554 4_654 .
C26A N2B C24A C25A 91(3) no 1_554 4_654 1_554
C26A N2B C24A C25B -112(3) no 1_554 4_654 .
C24A N2B C26A O20A 129(4) no 4_654 4_654 4_654
C24A N2B C26A O20B -120(4) no 4_654 4_654 4_655
C24A N2B C26A O20B 24(5) no 4_654 4_654 .
C24A N2B C26A N2A 89(5) no 4_654 4_654 4_654
C24A N2B C26A N2B 141(5) no 4_654 4_654 4_655
C24A N2B C26A C26A -67(4) no 4_654 4_654 1_554
C24A N2B C26A C26B -113(5) no 4_654 4_654 4_655
C24A N2B C26A C26B -17(5) no 4_654 4_654 .
C24A N2B C26A C27B -16(5) no 4_654 4_654 4_655
C24A N2B C26A C27B -95(5) no 4_654 4_654 .
C24A N2B C26A C27A -52(5) no 4_654 4_654 4_654
C26A N2B C24A N2A -73(4) no 4_654 4_654 4_654
C26A N2B C24A C24B 142(4) no 4_654 4_654 .
C26A N2B C24A C25A 129(4) no 4_654 4_654 1_554
C26A N2B C24A C25B -74(5) no 4_654 4_654 .
C24A N2B C26B O20A -62(3) no 4_654 . 1_554
C24A N2B C26B O20A 151(3) no 4_654 . 4_654
C24A N2B C26B O20B 59(3) no 4_654 . .
C24A N2B C26B N2A 105(3) no 4_654 . 4_654
C24A N2B C26B N2B 149(4) no 4_654 . 4_655
C24A N2B C26B C26A -106(3) no 4_654 . 1_554
C24A N2B C26B C26A 169(3) no 4_654 . 4_654
C24A N2B C26B C26B -148(3) no 4_654 . 4_655
C24A N2B C26B C27B -130(3) no 4_654 . .
C24A N2B C26B C27A -173(3) no 4_654 . 1_554
C24A N2B C26B C27A -81(4) no 4_654 . 4_654
C26B N2B C24A N2A -81(3) no . 4_654 4_654
C26B N2B C24A C24B 134(2) no . 4_654 .
C26B N2B C24A C25A 121(2) no . 4_654 1_554
C26B N2B C24A C25B -82(3) no . 4_654 .
C24A N2B C26B O20A 137(5) no 4_654 4_655 4_654
C24A N2B C26B O20A -9(5) no 4_654 4_655 1_554
C24A N2B C26B O20B -87(5) no 4_654 4_655 4_655
C24A N2B C26B N2A 124(5) no 4_654 4_655 4_654
C24A N2B C26B N2B 170(6) no 4_654 4_655 4_655
C24A N2B C26B C26A 105(5) no 4_654 4_655 4_654
C24A N2B C26B C26A 14(5) no 4_654 4_655 1_554
C24A N2B C26B C26B 59(5) no 4_654 4_655 .
C24A N2B C26B C27B 60(5) no 4_654 4_655 4_655
C24A N2B C26B C27B -12(7) no 4_654 4_655 .
C24A N2B C26B C27A 19(5) no 4_654 4_655 4_654
C24A N2B C26B C27A 97(5) no 4_654 4_655 1_554
C26B N2B C24A N2A -117(5) no 4_655 4_654 4_654
C26B N2B C24A C24B 98(4) no 4_655 4_654 .
C26B N2B C24A C25A 85(5) no 4_655 4_654 1_554
C26B N2B C24A C25B -118(4) no 4_655 4_654 .
C24B N2B C24B N2B 80(3) no . 4_655 4_655
C24B N2B C24B C24A 48(3) no . 4_655 1_554
C24B N2B C24B C25A 56(3) no . 4_655 4_654
C24B N2B C24B C25B -88(3) no . 4_655 .
C24B N2B C24B N2B -57(2) no 4_655 . 4_655
C24B N2B C24B C24A 80(2) no 4_655 . 4_654
C24B N2B C24B C25A 98(3) no 4_655 . 1_554
C24B N2B C24B C25B -48(3) no 4_655 . 4_655
C24B N2B C25A C24A 156(4) no . 1_554 4_654
C24B N2B C25A C24B -0.0(19) no . 1_554 .
C24B N2B C25A C25B 141(3) no . 1_554 .
C24B N2B C25A C25B 26(3) no . 1_554 4_655
C25A N2B C24B N2B -155(3) no 1_554 . 4_655
C25A N2B C24B C24A -17(3) no 1_554 . 4_654
C25A N2B C24B C25A -0(3) no 1_554 . 1_554
C25A N2B C24B C25B -145(4) no 1_554 . 4_655
C24B N2B C25A C24A 33(3) no . 4_654 1_554
C24B N2B C25A C24B -135(3) no . 4_654 4_655
C24B N2B C25A C25B 20.0(16) no . 4_654 4_655
C24B N2B C25A C25B -107.6(16) no . 4_654 .
C25A N2B C24B N2B -34.5(15) no 4_654 . 4_655
C25A N2B C24B C24A 103.1(15) no 4_654 . 4_654
C25A N2B C24B C25A 120(2) no 4_654 . 1_554
C25A N2B C24B C25B -24.6(18) no 4_654 . 4_655
C24B N2B C25B N2A 143(3) no . . 4_654
C24B N2B C25B N2B 112(3) no . . 4_655
C24B N2B C25B C24A -38.5(19) no . . 4_654
C24B N2B C25B C24B 121.5(17) no . . 4_655
C24B N2B C25B C25A -22.0(14) no . . 1_554
C24B N2B C25B C25A 106.0(16) no . . 4_654
C25B N2B C24B N2B -112(3) no . . 4_655
C25B N2B C24B C24A 25.5(12) no . . 4_654
C25B N2B C24B C25A 43(3) no . . 1_554
C25B N2B C24B C25B -102.3(16) no . . 4_655
C24B N2B C25B N2B 168(3) no . 4_655 4_655
C24B N2B C25B C24A -167(3) no . 4_655 1_554
C24B N2B C25B C24B 0.0(14) no . 4_655 .
C24B N2B C25B C25A -155.0(18) no . 4_655 4_654
C24B N2B C25B C25A -18.8(15) no . 4_655 1_554
C25B N2B C24B N2B -10(2) no 4_655 . 4_655
C25B N2B C24B C24A 127.8(16) no 4_655 . 4_654
C25B N2B C24B C25A 145(3) no 4_655 . 1_554
C25B N2B C24B C25B 0.0(10) no 4_655 . 4_655
C24B N2B C26A O20A 65.8(18) no . 1_554 1_554
C24B N2B C26A O20B 171.9(15) no . 1_554 .
C24B N2B C26A O20B -34.2(19) no . 1_554 4_655
C24B N2B C26A N2A -47(2) no . 1_554 1_554
C24B N2B C26A N2A -150(3) no . 1_554 4_654
C24B N2B C26A N2B -105(3) no . 1_554 4_655
C24B N2B C26A C26A -129.5(17) no . 1_554 4_654
C24B N2B C26A C26B -179.3(19) no . 1_554 .
C24B N2B C26A C26B -82(2) no . 1_554 4_655
C24B N2B C26A C27B -64(4) no . 1_554 .
C24B N2B C26A C27B -179.0(17) no . 1_554 4_655
C24B N2B C26A C27A -121.3(19) no . 1_554 1_554
C24B N2B C26A C27A 116(4) no . 1_554 4_654
C26A N2B C24B N2B 96.1(18) no 1_554 . 4_655
C26A N2B C24B C24A -126.3(15) no 1_554 . 4_654
C26A N2B C24B C25A -109.0(18) no 1_554 . 1_554
C26A N2B C24B C25B 105.9(14) no 1_554 . 4_655
C24B N2B C26A O20A -100(3) no . 4_654 4_654
C24B N2B C26A O20B 11(2) no . 4_654 4_655
C24B N2B C26A O20B 155.4(17) no . 4_654 .
C24B N2B C26A N2A -139(3) no . 4_654 4_654
C24B N2B C26A N2B -88(3) no . 4_654 4_655
C24B N2B C26A C26A 64(2) no . 4_654 1_554
C24B N2B C26A C26B 18(3) no . 4_654 4_655
C24B N2B C26A C26B 115(2) no . 4_654 .
C24B N2B C26A C27B 116(2) no . 4_654 4_655
C24B N2B C26A C27B 37(3) no . 4_654 .
C24B N2B C26A C27A 80(2) no . 4_654 4_654
C26A N2B C24B N2B 66.7(17) no 4_654 . 4_655
C26A N2B C24B C24A -155.7(19) no 4_654 . 4_654
C26A N2B C24B C25A -138.4(18) no 4_654 . 1_554
C26A N2B C24B C25B 76.5(18) no 4_654 . 4_655
C24B N2B C26B O20A 45(3) no . . 1_554
C24B N2B C26B O20A -102(3) no . . 4_654
C24B N2B C26B O20B 166(2) no . . .
C24B N2B C26B N2A -148(3) no . . 4_654
C24B N2B C26B N2B -104(3) no . . 4_655
C24B N2B C26B C26A 1(3) no . . 1_554
C24B N2B C26B C26A -84(3) no . . 4_654
C24B N2B C26B C26B -41(3) no . . 4_655
C24B N2B C26B C27B -23(3) no . . .
C24B N2B C26B C27A -66(3) no . . 1_554
C24B N2B C26B C27A 26(4) no . . 4_654
C26B N2B C24B N2B 96(3) no . . 4_655
C26B N2B C24B C24A -127(2) no . . 4_654
C26B N2B C24B C25A -109(3) no . . 1_554
C26B N2B C24B C25B 105.5(19) no . . 4_655
C24B N2B C26B O20A -132.0(16) no . 4_655 4_654
C24B N2B C26B O20A 82.0(15) no . 4_655 1_554
C24B N2B C26B O20B 3(2) no . 4_655 4_655
C24B N2B C26B N2A -145(3) no . 4_655 4_654
C24B N2B C26B N2B -100(2) no . 4_655 4_655
C24B N2B C26B C26A -165(2) no . 4_655 4_654
C24B N2B C26B C26A 104(3) no . 4_655 1_554
C24B N2B C26B C26B 150.1(17) no . 4_655 .
C24B N2B C26B C27B 150.7(16) no . 4_655 4_655
C24B N2B C26B C27B 79(5) no . 4_655 .
C24B N2B C26B C27A 110.3(17) no . 4_655 4_654
C24B N2B C26B C27A -172(3) no . 4_655 1_554
C26B N2B C24B N2B 73.8(15) no 4_655 . 4_655
C26B N2B C24B C24A -148.6(14) no 4_655 . 4_654
C26B N2B C24B C25A -131.2(17) no 4_655 . 1_554
C26B N2B C24B C25B 83.7(14) no 4_655 . 4_655
C24B N2B C25A C24A 49(3) no 4_655 1_554 4_654
C24B N2B C25A C24B -108(3) no 4_655 1_554 .
C24B N2B C25A C25B 33.2(18) no 4_655 1_554 .
C24B N2B C25A C25B -81.7(19) no 4_655 1_554 4_655
C25A N2B C24B N2B 122(3) no 1_554 4_655 4_655
C25A N2B C24B C24A 90(3) no 1_554 4_655 1_554
C25A N2B C24B C25A 98(3) no 1_554 4_655 4_654
C25A N2B C24B C25B -46(3) no 1_554 4_655 .
C24B N2B C25A C24A 168(4) no 4_655 4_654 1_554
C24B N2B C25A C24B 0(2) no 4_655 4_654 4_655
C24B N2B C25A C25B 155(3) no 4_655 4_654 4_655
C24B N2B C25A C25B 28(3) no 4_655 4_654 .
C25A N2B C24B N2B 24(3) no 4_654 4_655 4_655
C25A N2B C24B C24A -8(3) no 4_654 4_655 1_554
C25A N2B C24B C25A 0(2) no 4_654 4_655 4_654
C25A N2B C24B C25B -144(4) no 4_654 4_655 .
C24B N2B C25B N2A 21.3(17) no 4_655 . 4_654
C24B N2B C25B N2B -10(2) no 4_655 . 4_655
C24B N2B C25B C24A -160(2) no 4_655 . 4_654
C24B N2B C25B C24B 0.0(12) no 4_655 . 4_655
C24B N2B C25B C25A -143.4(16) no 4_655 . 1_554
C24B N2B C25B C25A -15.5(13) no 4_655 . 4_654
C25B N2B C24B N2B 168(3) no . 4_655 4_655
C25B N2B C24B C24A 136.6(18) no . 4_655 1_554
C25B N2B C24B C25A 144(3) no . 4_655 4_654
C25B N2B C24B C25B 0.0(11) no . 4_655 .
C24B N2B C25B N2B -47.2(16) no 4_655 4_655 4_655
C24B N2B C25B C24A -22.9(15) no 4_655 4_655 1_554
C24B N2B C25B C24B 144.5(13) no 4_655 4_655 .
C24B N2B C25B C25A -10.5(11) no 4_655 4_655 4_654
C24B N2B C25B C25A 125.7(13) no 4_655 4_655 1_554
C25B N2B C24B N2B 46.5(14) no 4_655 4_655 4_655
C25B N2B C24B C24A 14.7(10) no 4_655 4_655 1_554
C25B N2B C24B C25A 23(2) no 4_655 4_655 4_654
C25B N2B C24B C25B -121.9(13) no 4_655 4_655 .
C24B N2B C26A O20A -137.7(15) no 4_655 1_554 1_554
C24B N2B C26A O20B -31.6(17) no 4_655 1_554 .
C24B N2B C26A O20B 122.3(16) no 4_655 1_554 4_655
C24B N2B C26A N2A 109(3) no 4_655 1_554 1_554
C24B N2B C26A N2A 6.2(14) no 4_655 1_554 4_654
C24B N2B C26A N2B 51.9(18) no 4_655 1_554 4_655
C24B N2B C26A C26A 26.9(19) no 4_655 1_554 4_654
C24B N2B C26A C26B -23(3) no 4_655 1_554 .
C24B N2B C26A C26B 75(3) no 4_655 1_554 4_655
C24B N2B C26A C27B 92(4) no 4_655 1_554 .
C24B N2B C26A C27B -23(3) no 4_655 1_554 4_655
C24B N2B C26A C27A 35(3) no 4_655 1_554 1_554
C24B N2B C26A C27A -88(4) no 4_655 1_554 4_654
C26A N2B C24B N2B -71.0(17) no 1_554 4_655 4_655
C26A N2B C24B C24A -102.8(14) no 1_554 4_655 1_554
C26A N2B C24B C25A -95(3) no 1_554 4_655 4_654
C26A N2B C24B C25B 120.6(15) no 1_554 4_655 .
C24B N2B C26A O20A 39.2(19) no 4_655 4_654 4_654
C24B N2B C26A O20B 150.5(12) no 4_655 4_654 4_655
C24B N2B C26A O20B -65.4(13) no 4_655 4_654 .
C24B N2B C26A N2A -0.2(14) no 4_655 4_654 4_654
C24B N2B C26A N2B 51.7(16) no 4_655 4_654 4_655
C24B N2B C26A C26A -156.5(15) no 4_655 4_654 1_554
C24B N2B C26A C26B 157.6(17) no 4_655 4_654 4_655
C24B N2B C26A C26B -106.0(17) no 4_655 4_654 .
C24B N2B C26A C27B -105.2(17) no 4_655 4_654 4_655
C24B N2B C26A C27B 176.1(14) no 4_655 4_654 .
C24B N2B C26A C27A -141.1(13) no 4_655 4_654 4_654
C26A N2B C24B N2B -57.5(13) no 4_654 4_655 4_655
C26A N2B C24B C24A -89.3(10) no 4_654 4_655 1_554
C26A N2B C24B C25A -81(2) no 4_654 4_655 4_654
C26A N2B C24B C25B 134.2(12) no 4_654 4_655 .
C24B N2B C26B O20A -155.9(13) no 4_655 . 1_554
C24B N2B C26B O20A 56.8(14) no 4_655 . 4_654
C24B N2B C26B O20B -35.1(19) no 4_655 . .
C24B N2B C26B N2A 11.0(14) no 4_655 . 4_654
C24B N2B C26B N2B 55.3(17) no 4_655 . 4_655
C24B N2B C26B C26A 160(2) no 4_655 . 1_554
C24B N2B C26B C26A 75(2) no 4_655 . 4_654
C24B N2B C26B C26B 118.4(16) no 4_655 . 4_655
C24B N2B C26B C27B 135.7(16) no 4_655 . .
C24B N2B C26B C27A 93(2) no 4_655 . 1_554
C24B N2B C26B C27A -175(2) no 4_655 . 4_654
C26B N2B C24B N2B -80.0(15) no . 4_655 4_655
C26B N2B C24B C24A -111.8(11) no . 4_655 1_554
C26B N2B C24B C25A -104(2) no . 4_655 4_654
C26B N2B C24B C25B 111.6(13) no . 4_655 .
C24B N2B C26B O20A 8.7(17) no 4_655 4_655 4_654
C24B N2B C26B O20A -137.3(14) no 4_655 4_655 1_554
C24B N2B C26B O20B 144.2(16) no 4_655 4_655 4_655
C24B N2B C26B N2A -4.5(13) no 4_655 4_655 4_654
C24B N2B C26B N2B 41.1(15) no 4_655 4_655 4_655
C24B N2B C26B C26A -24(2) no 4_655 4_655 4_654
C24B N2B C26B C26A -115(2) no 4_655 4_655 1_554
C24B N2B C26B C26B -69.2(17) no 4_655 4_655 .
C24B N2B C26B C27B -68.6(17) no 4_655 4_655 4_655
C24B N2B C26B C27B -140(4) no 4_655 4_655 .
C24B N2B C26B C27A -109.0(16) no 4_655 4_655 4_654
C24B N2B C26B C27A -32(3) no 4_655 4_655 1_554
C26B N2B C24B N2B -48.5(14) no 4_655 4_655 4_655
C26B N2B C24B C24A -80.3(12) no 4_655 4_655 1_554
C26B N2B C24B C25A -72(3) no 4_655 4_655 4_654
C26B N2B C24B C25B 143.1(13) no 4_655 4_655 .
C25A N2B C25A C24A 68(3) no 1_554 4_654 1_554
C25A N2B C25A C24B -100(3) no 1_554 4_654 4_655
C25A N2B C25A C25B 55(3) no 1_554 4_654 4_655
C25A N2B C25A C25B -73(2) no 1_554 4_654 .
C25A N2B C25A C24A 80(3) no 4_654 1_554 4_654
C25A N2B C25A C24B -76(3) no 4_654 1_554 .
C25A N2B C25A C25B 64.7(19) no 4_654 1_554 .
C25A N2B C25A C25B -50.3(19) no 4_654 1_554 4_655
C25A N2B C25B N2A 165(3) no 1_554 . 4_654
C25A N2B C25B N2B 133(3) no 1_554 . 4_655
C25A N2B C25B C24A -16.6(16) no 1_554 . 4_654
C25A N2B C25B C24B 143.4(17) no 1_554 . 4_655
C25A N2B C25B C25A 0.0(14) no 1_554 . 1_554
C25A N2B C25B C25A 127.9(15) no 1_554 . 4_654
C25B N2B C25A C24A 15.3(14) no . 1_554 4_654
C25B N2B C25A C24B -141(3) no . 1_554 .
C25B N2B C25A C25B -0.0(9) no . 1_554 .
C25B N2B C25A C25B -114.9(12) no . 1_554 4_655
C25A N2B C25B N2B -173(3) no 1_554 4_655 4_655
C25A N2B C25B C24A -148.6(19) no 1_554 4_655 1_554
C25A N2B C25B C24B 18.8(14) no 1_554 4_655 .
C25A N2B C25B C25A -136.2(15) no 1_554 4_655 4_654
C25A N2B C25B C25A 0.0(13) no 1_554 4_655 1_554
C25B N2B C25A C24A 130.3(17) no 4_655 1_554 4_654
C25B N2B C25A C24B -26.2(18) no 4_655 1_554 .
C25B N2B C25A C25B 114.9(11) no 4_655 1_554 .
C25B N2B C25A C25B 0.0(8) no 4_655 1_554 4_655
C25A N2B C26A O20A 31(3) no 1_554 1_554 1_554
C25A N2B C26A O20B 136.6(19) no 1_554 1_554 .
C25A N2B C26A O20B -69(2) no 1_554 1_554 4_655
C25A N2B C26A N2A -83(3) no 1_554 1_554 1_554
C25A N2B C26A N2A 174(3) no 1_554 1_554 4_654
C25A N2B C26A N2B -140(3) no 1_554 1_554 4_655
C25A N2B C26A C26A -165(2) no 1_554 1_554 4_654
C25A N2B C26A C26B 145(2) no 1_554 1_554 .
C25A N2B C26A C26B -117(3) no 1_554 1_554 4_655
C25A N2B C26A C27B -100(4) no 1_554 1_554 .
C25A N2B C26A C27B 146(2) no 1_554 1_554 4_655
C25A N2B C26A C27A -156.6(19) no 1_554 1_554 1_554
C25A N2B C26A C27A 81(5) no 1_554 1_554 4_654
C26A N2B C25A C24A -118.8(17) no 1_554 1_554 4_654
C26A N2B C25A C24B 85(3) no 1_554 1_554 .
C26A N2B C25A C25B -134.1(16) no 1_554 1_554 .
C26A N2B C25A C25B 110.9(15) no 1_554 1_554 4_655
C25A N2B C26A O20A -140(3) no 1_554 4_654 4_654
C25A N2B C26A O20B -29(4) no 1_554 4_654 4_655
C25A N2B C26A O20B 116(3) no 1_554 4_654 .
C25A N2B C26A N2A -179(4) no 1_554 4_654 4_654
C25A N2B C26A N2B -127(4) no 1_554 4_654 4_655
C25A N2B C26A C26A 24(4) no 1_554 4_654 1_554
C25A N2B C26A C26B -22(4) no 1_554 4_654 4_655
C25A N2B C26A C26B 75(4) no 1_554 4_654 .
C25A N2B C26A C27B 76(4) no 1_554 4_654 4_655
C25A N2B C26A C27B -3(4) no 1_554 4_654 .
C25A N2B C26A C27A 40(4) no 1_554 4_654 4_654
C26A N2B C25A C24A -133(3) no 4_654 1_554 4_654
C26A N2B C25A C24B 71(4) no 4_654 1_554 .
C26A N2B C25A C25B -148(3) no 4_654 1_554 .
C26A N2B C25A C25B 97(3) no 4_654 1_554 4_655
C25A N2B C26B O20A -1(3) no 1_554 . 1_554
C25A N2B C26B O20A -148(3) no 1_554 . 4_654
C25A N2B C26B O20B 120(3) no 1_554 . .
C25A N2B C26B N2A 166(4) no 1_554 . 4_654
C25A N2B C26B N2B -150(4) no 1_554 . 4_655
C25A N2B C26B C26A -45(3) no 1_554 . 1_554
C25A N2B C26B C26A -130(3) no 1_554 . 4_654
C25A N2B C26B C26B -87(3) no 1_554 . 4_655
C25A N2B C26B C27B -69(3) no 1_554 . .
C25A N2B C26B C27A -112(3) no 1_554 . 1_554
C25A N2B C26B C27A -20(4) no 1_554 . 4_654
C26B N2B C25A C24A -100(3) no . 1_554 4_654
C26B N2B C25A C24B 103(3) no . 1_554 .
C26B N2B C25A C25B -116(3) no . 1_554 .
C26B N2B C25A C25B 129(3) no . 1_554 4_655
C25A N2B C26B O20A -162(2) no 1_554 4_655 4_654
C25A N2B C26B O20A 52(2) no 1_554 4_655 1_554
C25A N2B C26B O20B -26(3) no 1_554 4_655 4_655
C25A N2B C26B N2A -175(3) no 1_554 4_655 4_654
C25A N2B C26B N2B -129(3) no 1_554 4_655 4_655
C25A N2B C26B C26A 165(3) no 1_554 4_655 4_654
C25A N2B C26B C26A 75(3) no 1_554 4_655 1_554
C25A N2B C26B C26B 120(3) no 1_554 4_655 .
C25A N2B C26B C27B 121(2) no 1_554 4_655 4_655
C25A N2B C26B C27B 49(5) no 1_554 4_655 .
C25A N2B C26B C27A 80(3) no 1_554 4_655 4_654
C25A N2B C26B C27A 158(3) no 1_554 4_655 1_554
C26B N2B C25A C24A -142.2(17) no 4_655 1_554 4_654
C26B N2B C25A C24B 61(3) no 4_655 1_554 .
C26B N2B C25A C25B -157.6(18) no 4_655 1_554 .
C26B N2B C25A C25B 87.5(16) no 4_655 1_554 4_655
C25A N2B C25B N2A 36.8(15) no 4_654 . 4_654
C25A N2B C25B N2B 5.5(17) no 4_654 . 4_655
C25A N2B C25B C24A -144.5(17) no 4_654 . 4_654
C25A N2B C25B C24B 15.5(11) no 4_654 . 4_655
C25A N2B C25B C25A -127.9(12) no 4_654 . 1_554
C25A N2B C25B C25A 0.0(10) no 4_654 . 4_654
C25B N2B C25A C24A 140(2) no . 4_654 1_554
C25B N2B C25A C24B -27.6(19) no . 4_654 4_655
C25B N2B C25A C25B 127.6(13) no . 4_654 4_655
C25B N2B C25A C25B 0.0(9) no . 4_654 .
C25A N2B C25B N2B -36.7(16) no 4_654 4_655 4_655
C25A N2B C25B C24A -12.4(13) no 4_654 4_655 1_554
C25A N2B C25B C24B 155.0(15) no 4_654 4_655 .
C25A N2B C25B C25A -0.0(11) no 4_654 4_655 4_654
C25A N2B C25B C25A 136.2(13) no 4_654 4_655 1_554
C25B N2B C25A C24A 12.5(13) no 4_655 4_654 1_554
C25B N2B C25A C24B -155(3) no 4_655 4_654 4_655
C25B N2B C25A C25B 0.0(8) no 4_655 4_654 4_655
C25B N2B C25A C25B -127.6(12) no 4_655 4_654 .
C25A N2B C26A O20A -166.9(15) no 4_654 1_554 1_554
C25A N2B C26A O20B -60.8(16) no 4_654 1_554 .
C25A N2B C26A O20B 93.1(17) no 4_654 1_554 4_655
C25A N2B C26A N2A 80(3) no 4_654 1_554 1_554
C25A N2B C26A N2A -23.0(15) no 4_654 1_554 4_654
C25A N2B C26A N2B 22.7(15) no 4_654 1_554 4_655
C25A N2B C26A C26A -2.3(19) no 4_654 1_554 4_654
C25A N2B C26A C26B -52(2) no 4_654 1_554 .
C25A N2B C26A C26B 45(3) no 4_654 1_554 4_655
C25A N2B C26A C27B 63(4) no 4_654 1_554 .
C25A N2B C26A C27B -52(3) no 4_654 1_554 4_655
C25A N2B C26A C27A 6(3) no 4_654 1_554 1_554
C25A N2B C26A C27A -117(4) no 4_654 1_554 4_654
C26A N2B C25A C24A -93.3(18) no 1_554 4_654 1_554
C26A N2B C25A C24B 99(3) no 1_554 4_654 4_655
C26A N2B C25A C25B -105.8(14) no 1_554 4_654 4_655
C26A N2B C25A C25B 126.5(16) no 1_554 4_654 .
C25A N2B C26A O20A 13.6(19) no 4_654 4_654 4_654
C25A N2B C26A O20B 125.0(12) no 4_654 4_654 4_655
C25A N2B C26A O20B -90.9(13) no 4_654 4_654 .
C25A N2B C26A N2A -25.8(15) no 4_654 4_654 4_654
C25A N2B C26A N2B 26.1(15) no 4_654 4_654 4_655
C25A N2B C26A C26A 178.0(16) no 4_654 4_654 1_554
C25A N2B C26A C26B 132.1(17) no 4_654 4_654 4_655
C25A N2B C26A C26B -131.5(17) no 4_654 4_654 .
C25A N2B C26A C27B -130.7(17) no 4_654 4_654 4_655
C25A N2B C26A C27B 150.6(15) no 4_654 4_654 .
C25A N2B C26A C27A -166.6(13) no 4_654 4_654 4_654
C26A N2B C25A C24A -94.5(16) no 4_654 4_654 1_554
C26A N2B C25A C24B 98(2) no 4_654 4_654 4_655
C26A N2B C25A C25B -107.0(10) no 4_654 4_654 4_655
C26A N2B C25A C25B 125.4(11) no 4_654 4_654 .
C25A N2B C26B O20A 178.5(13) no 4_654 . 1_554
C25A N2B C26B O20A 31.3(15) no 4_654 . 4_654
C25A N2B C26B O20B -60.6(19) no 4_654 . .
C25A N2B C26B N2A -14.6(14) no 4_654 . 4_654
C25A N2B C26B N2B 29.7(15) no 4_654 . 4_655
C25A N2B C26B C26A 134(2) no 4_654 . 1_554
C25A N2B C26B C26A 50(2) no 4_654 . 4_654
C25A N2B C26B C26B 92.8(16) no 4_654 . 4_655
C25A N2B C26B C27B 110.2(16) no 4_654 . .
C25A N2B C26B C27A 68(3) no 4_654 . 1_554
C25A N2B C26B C27A 160(2) no 4_654 . 4_654
C26B N2B C25A C24A -112.1(17) no . 4_654 1_554
C26B N2B C25A C24B 80(3) no . 4_654 4_655
C26B N2B C25A C25B -124.6(12) no . 4_654 4_655
C26B N2B C25A C25B 107.7(12) no . 4_654 .
C25A N2B C26B O20A -16.3(16) no 4_654 4_655 4_654
C25A N2B C26B O20A -162.3(13) no 4_654 4_655 1_554
C25A N2B C26B O20B 119.2(17) no 4_654 4_655 4_655
C25A N2B C26B N2A -29.5(14) no 4_654 4_655 4_654
C25A N2B C26B N2B 16.1(14) no 4_654 4_655 4_655
C25A N2B C26B C26A -49(2) no 4_654 4_655 4_654
C25A N2B C26B C26A -140(2) no 4_654 4_655 1_554
C25A N2B C26B C26B -94.2(16) no 4_654 4_655 .
C25A N2B C26B C27B -93.6(15) no 4_654 4_655 4_655
C25A N2B C26B C27B -165(4) no 4_654 4_655 .
C25A N2B C26B C27A -134.0(15) no 4_654 4_655 4_654
C25A N2B C26B C27A -57(3) no 4_654 4_655 1_554
C26B N2B C25A C24A -77.7(17) no 4_655 4_654 1_554
C26B N2B C25A C24B 115(2) no 4_655 4_654 4_655
C26B N2B C25A C25B -90.2(11) no 4_655 4_654 4_655
C26B N2B C25A C25B 142.2(13) no 4_655 4_654 .
C25B N2B C25B N2B -92(2) no . 4_655 4_655
C25B N2B C25B C24A -67.3(18) no . 4_655 1_554
C25B N2B C25B C24B 100.1(15) no . 4_655 .
C25B N2B C25B C25A -54.9(14) no . 4_655 4_654
C25B N2B C25B C25A 81.3(13) no . 4_655 1_554
C25B N2B C25B N2A 89.3(17) no 4_655 . 4_654
C25B N2B C25B N2B 58.0(14) no 4_655 . 4_655
C25B N2B C25B C24A -92.0(16) no 4_655 . 4_654
C25B N2B C25B C24B 68.0(15) no 4_655 . 4_655
C25B N2B C25B C25A -75.5(12) no 4_655 . 1_554
C25B N2B C25B C25A 52.5(12) no 4_655 . 4_654
C25B N2B C26A O20A -79(2) no . 1_554 1_554
C25B N2B C26A O20B 27(2) no . 1_554 .
C25B N2B C26A O20B -179.1(16) no . 1_554 4_655
C25B N2B C26A N2A 168(4) no . 1_554 1_554
C25B N2B C26A N2A 65(3) no . 1_554 4_654
C25B N2B C26A N2B 110(3) no . 1_554 4_655
C25B N2B C26A C26A 86(2) no . 1_554 4_654
C25B N2B C26A C26B 36(3) no . 1_554 .
C25B N2B C26A C26B 133(2) no . 1_554 4_655
C25B N2B C26A C27B 151(3) no . 1_554 .
C25B N2B C26A C27B 36(3) no . 1_554 4_655
C25B N2B C26A C27A 94(3) no . 1_554 1_554
C25B N2B C26A C27A -29(5) no . 1_554 4_654
C26A N2B C25B N2A -73(2) no 1_554 . 4_654
C26A N2B C25B N2B -105(3) no 1_554 . 4_655
C26A N2B C25B C24A 105(2) no 1_554 . 4_654
C26A N2B C25B C24B -94.7(19) no 1_554 . 4_655
C26A N2B C25B C25A 122(2) no 1_554 . 1_554
C26A N2B C25B C25A -110.2(19) no 1_554 . 4_654
C25B N2B C26A O20A 79(2) no . 4_654 4_654
C25B N2B C26A O20B -170.0(14) no . 4_654 4_655
C25B N2B C26A O20B -25.9(17) no . 4_654 .
C25B N2B C26A N2A 39.3(15) no . 4_654 4_654
C25B N2B C26A N2B 91(2) no . 4_654 4_655
C25B N2B C26A C26A -117.0(17) no . 4_654 1_554
C25B N2B C26A C26B -162.9(17) no . 4_654 4_655
C25B N2B C26A C26B -66.5(19) no . 4_654 .
C25B N2B C26A C27B -66(3) no . 4_654 4_655
C25B N2B C26A C27B -144.4(15) no . 4_654 .
C25B N2B C26A C27A -101.6(16) no . 4_654 4_654
C26A N2B C25B N2A -36.1(13) no 4_654 . 4_654
C26A N2B C25B N2B -67.4(18) no 4_654 . 4_655
C26A N2B C25B C24A 142.6(16) no 4_654 . 4_654
C26A N2B C25B C24B -57.4(16) no 4_654 . 4_655
C26A N2B C25B C25A 159.1(16) no 4_654 . 1_554
C26A N2B C25B C25A -72.9(13) no 4_654 . 4_654
C25B N2B C26B O20A -107.5(14) no . . 1_554
C25B N2B C26B O20A 105.3(14) no . . 4_654
C25B N2B C26B O20B 13(3) no . . .
C25B N2B C26B N2A 59.4(17) no . . 4_654
C25B N2B C26B N2B 104(3) no . . 4_655
C25B N2B C26B C26A -151.7(19) no . . 1_554
C25B N2B C26B C26A 124(2) no . . 4_654
C25B N2B C26B C26B 166.8(15) no . . 4_655
C25B N2B C26B C27B -175.8(14) no . . .
C25B N2B C26B C27A 141.8(17) no . . 1_554
C25B N2B C26B C27A -126(2) no . . 4_654
C26B N2B C25B N2A -58.9(15) no . . 4_654
C26B N2B C25B N2B -90(2) no . . 4_655
C26B N2B C25B C24A 119.8(15) no . . 4_654
C26B N2B C25B C24B -80.2(14) no . . 4_655
C26B N2B C25B C25A 136.3(14) no . . 1_554
C26B N2B C25B C25A -95.7(13) no . . 4_654
C25B N2B C26B O20A 57(3) no . 4_655 4_654
C25B N2B C26B O20A -89(3) no . 4_655 1_554
C25B N2B C26B O20B -167(2) no . 4_655 4_655
C25B N2B C26B N2A 44(3) no . 4_655 4_654
C25B N2B C26B N2B 90(3) no . 4_655 4_655
C25B N2B C26B C26A 24(3) no . 4_655 4_654
C25B N2B C26B C26A -66(3) no . 4_655 1_554
C25B N2B C26B C26B -21(3) no . 4_655 .
C25B N2B C26B C27B -20(3) no . 4_655 4_655
C25B N2B C26B C27B -92(5) no . 4_655 .
C25B N2B C26B C27A -61(3) no . 4_655 4_654
C25B N2B C26B C27A 17(4) no . 4_655 1_554
C26B N2B C25B N2A -47(3) no 4_655 . 4_654
C26B N2B C25B N2B -78(3) no 4_655 . 4_655
C26B N2B C25B C24A 132(3) no 4_655 . 4_654
C26B N2B C25B C24B -68(3) no 4_655 . 4_655
C26B N2B C25B C25A 148(3) no 4_655 . 1_554
C26B N2B C25B C25A -84(3) no 4_655 . 4_654
C25B N2B C26A O20A 118.2(13) no 4_655 1_554 1_554
C25B N2B C26A O20B -135.6(12) no 4_655 1_554 .
C25B N2B C26A O20B 18.2(18) no 4_655 1_554 4_655
C25B N2B C26A N2A 5.2(14) no 4_655 1_554 1_554
C25B N2B C26A N2A -97.8(19) no 4_655 1_554 4_654
C25B N2B C26A N2B -52.2(14) no 4_655 1_554 4_655
C25B N2B C26A C26A -77.1(16) no 4_655 1_554 4_654
C25B N2B C26A C26B -126.8(17) no 4_655 1_554 .
C25B N2B C26A C26B -29(3) no 4_655 1_554 4_655
C25B N2B C26A C27B -12(4) no 4_655 1_554 .
C25B N2B C26A C27B -126.5(16) no 4_655 1_554 4_655
C25B N2B C26A C27A -69(2) no 4_655 1_554 1_554
C25B N2B C26A C27A 168(4) no 4_655 1_554 4_654
C26A N2B C25B N2B 74.0(15) no 1_554 4_655 4_655
C26A N2B C25B C24A 98.4(16) no 1_554 4_655 1_554
C26A N2B C25B C24B -94.3(15) no 1_554 4_655 .
C26A N2B C25B C25A 110.7(14) no 1_554 4_655 4_654
C26A N2B C25B C25A -113.1(16) no 1_554 4_655 1_554
C25B N2B C26A O20A -51(2) no 4_655 4_654 4_654
C25B N2B C26A O20B 60.3(12) no 4_655 4_654 4_655
C25B N2B C26A O20B -155.6(11) no 4_655 4_654 .
C25B N2B C26A N2A -90.4(16) no 4_655 4_654 4_654
C25B N2B C26A N2B -38.5(12) no 4_655 4_654 4_655
C25B N2B C26A C26A 113.3(15) no 4_655 4_654 1_554
C25B N2B C26A C26B 67.4(16) no 4_655 4_654 4_655
C25B N2B C26A C26B 163.8(16) no 4_655 4_654 .
C25B N2B C26A C27B 164.6(13) no 4_655 4_654 4_655
C25B N2B C26A C27B 85.9(15) no 4_655 4_654 .
C25B N2B C26A C27A 128.7(12) no 4_655 4_654 4_654
C26A N2B C25B N2B 42.7(12) no 4_654 4_655 4_655
C26A N2B C25B C24A 67.1(15) no 4_654 4_655 1_554
C26A N2B C25B C24B -125.6(13) no 4_654 4_655 .
C26A N2B C25B C25A 79.5(11) no 4_654 4_655 4_654
C26A N2B C25B C25A -144.3(14) no 4_654 4_655 1_554
C25B N2B C26B O20A 109.2(16) no 4_655 . 1_554
C25B N2B C26B O20A -38.0(19) no 4_655 . 4_654
C25B N2B C26B O20B -129.9(17) no 4_655 . .
C25B N2B C26B N2A -83.8(19) no 4_655 . 4_654
C25B N2B C26B N2B -39.6(13) no 4_655 . 4_655
C25B N2B C26B C26A 65(3) no 4_655 . 1_554
C25B N2B C26B C26A -20(3) no 4_655 . 4_654
C25B N2B C26B C26B 24(2) no 4_655 . 4_655
C25B N2B C26B C27B 41(3) no 4_655 . .
C25B N2B C26B C27A -1(3) no 4_655 . 1_554
C25B N2B C26B C27A 91(3) no 4_655 . 4_654
C26B N2B C25B N2B 50.6(16) no . 4_655 4_655
C26B N2B C25B C24A 75(2) no . 4_655 1_554
C26B N2B C25B C24B -117.7(17) no . 4_655 .
C26B N2B C25B C25A 87.3(16) no . 4_655 4_654
C26B N2B C25B C25A -136.5(19) no . 4_655 1_554
C25B N2B C26B O20A -83.3(13) no 4_655 4_655 4_654
C25B N2B C26B O20A 130.7(11) no 4_655 4_655 1_554
C25B N2B C26B O20B 52.2(17) no 4_655 4_655 4_655
C25B N2B C26B N2A -96.4(16) no 4_655 4_655 4_654
C25B N2B C26B N2B -50.8(13) no 4_655 4_655 4_655
C25B N2B C26B C26A -116.0(18) no 4_655 4_655 4_654
C25B N2B C26B C26A 153(2) no 4_655 4_655 1_554
C25B N2B C26B C26B -161.1(14) no 4_655 4_655 .
C25B N2B C26B C27B -160.6(12) no 4_655 4_655 4_655
C25B N2B C26B C27B 128(4) no 4_655 4_655 .
C25B N2B C26B C27A 159.0(13) no 4_655 4_655 4_654
C25B N2B C26B C27A -124(3) no 4_655 4_655 1_554
C26B N2B C25B N2B 63.4(13) no 4_655 4_655 4_655
C26B N2B C25B C24A 87.8(14) no 4_655 4_655 1_554
C26B N2B C25B C24B -104.9(12) no 4_655 4_655 .
C26B N2B C25B C25A 100.2(11) no 4_655 4_655 4_654
C26B N2B C25B C25A -123.6(13) no 4_655 4_655 1_554
C26A N2B C26A O20A -164(3) no 1_554 4_654 4_654
C26A N2B C26A O20B -53.0(14) no 1_554 4_654 4_655
C26A N2B C26A O20B 91.1(16) no 1_554 4_654 .
C26A N2B C26A N2A 156(3) no 1_554 4_654 4_654
C26A N2B C26A N2B -152(3) no 1_554 4_654 4_655
C26A N2B C26A C26A 0.0(11) no 1_554 4_654 1_554
C26A N2B C26A C26B -45.9(15) no 1_554 4_654 4_655
C26A N2B C26A C26B 50.5(15) no 1_554 4_654 .
C26A N2B C26A C27B 51.3(17) no 1_554 4_654 4_655
C26A N2B C26A C27B -27.4(14) no 1_554 4_654 .
C26A N2B C26A C27A 15.4(13) no 1_554 4_654 4_654
C26A N2B C26A O20A -165(2) no 4_654 1_554 1_554
C26A N2B C26A O20B -58.5(13) no 4_654 1_554 .
C26A N2B C26A O20B 95.4(16) no 4_654 1_554 4_655
C26A N2B C26A N2A 82(3) no 4_654 1_554 1_554
C26A N2B C26A N2A -21(2) no 4_654 1_554 4_654
C26A N2B C26A N2B 25(2) no 4_654 1_554 4_655
C26A N2B C26A C26A 0.0(10) no 4_654 1_554 4_654
C26A N2B C26A C26B -49.7(14) no 4_654 1_554 .
C26A N2B C26A C26B 47.6(15) no 4_654 1_554 4_655
C26A N2B C26A C27B 65(3) no 4_654 1_554 .
C26A N2B C26A C27B -49.4(15) no 4_654 1_554 4_655
C26A N2B C26A C27A 8.2(13) no 4_654 1_554 1_554
C26A N2B C26A C27A -115(5) no 4_654 1_554 4_654
C26A N2B C26B O20A 44.2(19) no 1_554 . 1_554
C26A N2B C26B O20A -103(3) no 1_554 . 4_654
C26A N2B C26B O20B 165(4) no 1_554 . .
C26A N2B C26B N2A -149(3) no 1_554 . 4_654
C26A N2B C26B N2B -105(3) no 1_554 . 4_655
C26A N2B C26B C26A -0.0(14) no 1_554 . 1_554
C26A N2B C26B C26A -85(3) no 1_554 . 4_654
C26A N2B C26B C26B -41.5(18) no 1_554 . 4_655
C26A N2B C26B C27B -24.2(17) no 1_554 . .
C26A N2B C26B C27A -67(3) no 1_554 . 1_554
C26A N2B C26B C27A 25.5(18) no 1_554 . 4_654
C26B N2B C26A O20A -115(3) no . 1_554 1_554
C26B N2B C26A O20B -8.8(19) no . 1_554 .
C26B N2B C26A O20B 145(3) no . 1_554 4_655
C26B N2B C26A N2A 132(3) no . 1_554 1_554
C26B N2B C26A N2A 29(3) no . 1_554 4_654
C26B N2B C26A N2B 75(3) no . 1_554 4_655
C26B N2B C26A C26A 50(2) no . 1_554 4_654
C26B N2B C26A C26B -0.0(17) no . 1_554 .
C26B N2B C26A C26B 97(3) no . 1_554 4_655
C26B N2B C26A C27B 115(4) no . 1_554 .
C26B N2B C26A C27B 0.3(18) no . 1_554 4_655
C26B N2B C26A C27A 58(3) no . 1_554 1_554
C26B N2B C26A C27A -65(4) no . 1_554 4_654
C26A N2B C26B O20A 124(3) no 1_554 4_655 4_654
C26A N2B C26B O20A -22(2) no 1_554 4_655 1_554
C26A N2B C26B O20B -101(3) no 1_554 4_655 4_655
C26A N2B C26B N2A 110(3) no 1_554 4_655 4_654
C26A N2B C26B N2B 156(3) no 1_554 4_655 4_655
C26A N2B C26B C26A 91(3) no 1_554 4_655 4_654
C26A N2B C26B C26A 0.0(16) no 1_554 4_655 1_554
C26A N2B C26B C26B 46(2) no 1_554 4_655 .
C26A N2B C26B C27B 46(2) no 1_554 4_655 4_655
C26A N2B C26B C27B -26(4) no 1_554 4_655 .
C26A N2B C26B C27A 5.8(18) no 1_554 4_655 4_654
C26A N2B C26B C27A 83(3) no 1_554 4_655 1_554
C26B N2B C26A O20A 148(3) no 4_655 1_554 1_554
C26B N2B C26A O20B -106(3) no 4_655 1_554 .
C26B N2B C26A O20B 48(2) no 4_655 1_554 4_655
C26B N2B C26A N2A 35(3) no 4_655 1_554 1_554
C26B N2B C26A N2A -68(3) no 4_655 1_554 4_654
C26B N2B C26A N2B -23(3) no 4_655 1_554 4_655
C26B N2B C26A C26A -48(2) no 4_655 1_554 4_654
C26B N2B C26A C26B -97(3) no 4_655 1_554 .
C26B N2B C26A C26B -0.0(18) no 4_655 1_554 4_655
C26B N2B C26A C27B 18(3) no 4_655 1_554 .
C26B N2B C26A C27B -97(3) no 4_655 1_554 4_655
C26B N2B C26A C27A -39(2) no 4_655 1_554 1_554
C26B N2B C26A C27A -162(6) no 4_655 1_554 4_654
C26A N2B C26B O20A 129(3) no 4_654 . 1_554
C26A N2B C26B O20A -18.4(16) no 4_654 . 4_654
C26A N2B C26B O20B -110(3) no 4_654 . .
C26A N2B C26B N2A -64(3) no 4_654 . 4_654
C26A N2B C26B N2B -20(3) no 4_654 . 4_655
C26A N2B C26B C26A 85(3) no 4_654 . 1_554
C26A N2B C26B C26A -0.0(13) no 4_654 . 4_654
C26A N2B C26B C26B 43.1(17) no 4_654 . 4_655
C26A N2B C26B C27B 61(2) no 4_654 . .
C26A N2B C26B C27A 18.2(16) no 4_654 . 1_554
C26A N2B C26B C27A 110(3) no 4_654 . 4_654
C26B N2B C26A O20A 145(3) no . 4_654 4_654
C26B N2B C26A O20B -104(3) no . 4_654 4_655
C26B N2B C26A O20B 40.6(19) no . 4_654 .
C26B N2B C26A N2A 106(3) no . 4_654 4_654
C26B N2B C26A N2B 158(3) no . 4_654 4_655
C26B N2B C26A C26A -50.5(19) no . 4_654 1_554
C26B N2B C26A C26B -96(3) no . 4_654 4_655
C26B N2B C26A C26B -0.0(17) no . 4_654 .
C26B N2B C26A C27B 0.8(18) no . 4_654 4_655
C26B N2B C26A C27B -78(3) no . 4_654 .
C26B N2B C26A C27A -35.1(19) no . 4_654 4_654
C26A N2B C26B O20A 32.7(17) no 4_654 4_655 4_654
C26A N2B C26B O20A -113(3) no 4_654 4_655 1_554
C26A N2B C26B O20B 168(3) no 4_654 4_655 4_655
C26A N2B C26B N2A 20(3) no 4_654 4_655 4_654
C26A N2B C26B N2B 65(3) no 4_654 4_655 4_655
C26A N2B C26B C26A -0.0(13) no 4_654 4_655 4_654
C26A N2B C26B C26A -91(3) no 4_654 4_655 1_554
C26A N2B C26B C26B -45.2(17) no 4_654 4_655 .
C26A N2B C26B C27B -44.6(17) no 4_654 4_655 4_655
C26A N2B C26B C27B -116(5) no 4_654 4_655 .
C26A N2B C26B C27A -85(3) no 4_654 4_655 4_654
C26A N2B C26B C27A -7.6(17) no 4_654 4_655 1_554
C26B N2B C26A O20A -118(3) no 4_655 4_654 4_654
C26B N2B C26A O20B -7.1(18) no 4_655 4_654 4_655
C26B N2B C26A O20B 137(3) no 4_655 4_654 .
C26B N2B C26A N2A -158(3) no 4_655 4_654 4_654
C26B N2B C26A N2B -106(3) no 4_655 4_654 4_655
C26B N2B C26A C26A 45.9(19) no 4_655 4_654 1_554
C26B N2B C26A C26B 0.0(16) no 4_655 4_654 4_655
C26B N2B C26A C26B 96(3) no 4_655 4_654 .
C26B N2B C26A C27B 97(3) no 4_655 4_654 4_655
C26B N2B C26A C27B 18.5(17) no 4_655 4_654 .
C26B N2B C26A C27A 61(2) no 4_655 4_654 4_654
C26B N2B C26B O20A 77.9(17) no . 4_655 4_654
C26B N2B C26B O20A -68.1(15) no . 4_655 1_554
C26B N2B C26B O20B -147(3) no . 4_655 4_655
C26B N2B C26B N2A 65(2) no . 4_655 4_654
C26B N2B C26B N2B 110(3) no . 4_655 4_655
C26B N2B C26B C26A 45.2(17) no . 4_655 4_654
C26B N2B C26B C26A -45.7(17) no . 4_655 1_554
C26B N2B C26B C26B -0.0(12) no . 4_655 .
C26B N2B C26B C27B 0.5(13) no . 4_655 4_655
C26B N2B C26B C27B -71(4) no . 4_655 .
C26B N2B C26B C27A -39.9(15) no . 4_655 4_654
C26B N2B C26B C27A 38(3) no . 4_655 1_554
C26B N2B C26B O20A 85.7(16) no 4_655 . 1_554
C26B N2B C26B O20A -61.5(15) no 4_655 . 4_654
C26B N2B C26B O20B -153(3) no 4_655 . .
C26B N2B C26B N2A -107(2) no 4_655 . 4_654
C26B N2B C26B N2B -63(2) no 4_655 . 4_655
C26B N2B C26B C26A 41.5(16) no 4_655 . 1_554
C26B N2B C26B C26A -43.1(16) no 4_655 . 4_654
C26B N2B C26B C26B -0.0(12) no 4_655 . 4_655
C26B N2B C26B C27B 17.4(13) no 4_655 . .
C26B N2B C26B C27A -25.0(16) no 4_655 . 1_554
C26B N2B C26B C27A 67(2) no 4_655 . 4_654
O1A C1 C2 O2 61.2(4) no . . .
O1A C1 C2 C3 -179.3(3) no . . .
O1B C1 C2 O2 -57.7(10) no . . .
O1B C1 C2 C3 61.8(10) no . . .
O2 C2 C3 O15 -171.2(2) no . . 4_655
O2 C2 C3 C4 -53.6(3) no . . .
C1 C2 C3 O15 71.5(4) no . . 4_655
C1 C2 C3 C4 -171.0(3) no . . .
O15 C3 C4 O3 -66.3(3) no 4_655 . .
O15 C3 C4 C5 170.80(18) no 4_655 . .
C2 C3 C4 O3 174.9(2) no . . .
C2 C3 C4 C5 52.0(3) no . . .
O3 C4 C5 O4 62.0(3) no . . .
O3 C4 C5 C6 -176.2(2) no . . .
C3 C4 C5 O4 -176.0(2) no . . .
C3 C4 C5 C6 -54.2(3) no . . .
O4 C5 C6 O2 -177.7(2) no . . .
O4 C5 C6 O5 62.0(3) no . . .
C4 C5 C6 O2 58.5(3) no . . .
C4 C5 C6 O5 -61.8(3) no . . .
O6A C7 C8 O7 52.0(6) no . . .
O6A C7 C8 C9 173.7(5) no . . .
O6B C7 C8 O7 -48.4(8) no . . .
O6B C7 C8 C9 73.3(8) no . . .
O7 C8 C9 O5 -168.5(3) no . . .
O7 C8 C9 C10 -51.0(4) no . . .
C7 C8 C9 O5 72.2(4) no . . .
C7 C8 C9 C10 -170.4(3) no . . .
O5 C9 C10 O8 -67.8(3) no . . .
O5 C9 C10 C11 168.9(2) no . . .
C8 C9 C10 O8 172.4(3) no . . .
C8 C9 C10 C11 49.1(3) no . . .
O8 C10 C11 O9 66.5(4) no . . .
O8 C10 C11 C12 -173.9(3) no . . .
C9 C10 C11 O9 -172.2(3) no . . .
C9 C10 C11 C12 -52.6(4) no . . .
O9 C11 C12 O7 -179.9(3) no . . .
O9 C11 C12 O10 60.0(3) no . . .
C10 C11 C12 O7 58.5(3) no . . .
C10 C11 C12 O10 -61.6(4) no . . .
O11A C13 C14 O12 64.0(4) no . . .
O11A C13 C14 C15 -174.7(3) no . . .
O11B C13 C14 O12 -61.0(8) no . . .
O11B C13 C14 C15 60.3(9) no . . .
O12 C14 C15 O10 -168.6(2) no . . .
O12 C14 C15 C16 -52.1(3) no . . .
C13 C14 C15 O10 72.4(4) no . . .
C13 C14 C15 C16 -171.1(3) no . . .
O10 C15 C16 O13 -68.4(3) no . . .
O10 C15 C16 C17 169.49(18) no . . .
C14 C15 C16 O13 173.0(2) no . . .
C14 C15 C16 C17 50.9(3) no . . .
O13 C16 C17 O14 64.0(3) no . . .
O13 C16 C17 C18 -175.10(19) no . . .
C15 C16 C17 O14 -173.9(2) no . . .
C15 C16 C17 C18 -53.1(3) no . . .
O14 C17 C18 O12 -179.6(2) no . . .
O14 C17 C18 O15 59.6(3) no . . .
C16 C17 C18 O12 57.2(3) no . . .
C16 C17 C18 O15 -63.6(3) no . . .
C19 C19 C20 O19 173.9(15) no 4_665 . 4_665
C19 C19 C20 C19 0.0(9) no 4_665 . 4_665
C19 C19 C20 C20 -8.3(13) no 4_665 . 4_665
C19 C19 C20 C21 -11.6(18) no 4_665 . .
C20 C19 C19 C20 9.0(14) no . 4_665 4_665
C20 C19 C19 C20 0.0(6) no . 4_665 .
C19 C19 C20 O19 -14(4) no 4_665 4_665 .
C19 C19 C20 C19 0.0(11) no 4_665 4_665 4_665
C19 C19 C20 C20 168.8(17) no 4_665 4_665 .
C19 C19 C20 C21 169.8(16) no 4_665 4_665 4_665
C19 C19 C20 C21 175(2) no 4_665 4_665 .
C20 C19 C19 C20 0.0(6) no 4_665 4_665 4_665
C20 C19 C19 C20 -9.0(14) no 4_665 4_665 .
C20 C19 C20 O19 177(4) no . 4_665 .
C20 C19 C20 C19 -168.8(15) no . 4_665 4_665
C20 C19 C20 C20 0.0(7) no . 4_665 .
C20 C19 C20 C21 1.0(8) no . 4_665 4_665
C20 C19 C20 C21 6.0(15) no . 4_665 .
C20 C19 C20 O19 -177.8(18) no 4_665 . 4_665
C20 C19 C20 C19 8.3(11) no 4_665 . 4_665
C20 C19 C20 C20 0.0(6) no 4_665 . 4_665
C20 C19 C20 C21 -3.3(8) no 4_665 . .
O19 C20 C20 O19 -2(5) no 4_665 4_665 .
O19 C20 C20 C19 -178(3) no 4_665 4_665 4_665
O19 C20 C20 C19 176(3) no 4_665 4_665 .
O19 C20 C20 C21 -2(3) no 4_665 4_665 4_665
O19 C20 C20 C21 1(3) no 4_665 4_665 .
O19 C20 C21 O19 -178.6(10) no 4_665 . .
O19 C20 C21 N1 -0.9(15) no 4_665 . .
O19 C20 C21 N1 -3.2(12) no 4_665 . 4_665
O19 C20 C21 C20 -179.6(13) no 4_665 . 4_665
O19 C20 C21 C21 -4.0(8) no 4_665 . 4_665
O19 C20 C21 O19 -0.0(4) no 4_665 4_665 4_665
O19 C20 C21 N1 171(3) no 4_665 4_665 .
O19 C20 C21 C20 178.9(10) no 4_665 4_665 4_665
O19 C20 C21 C21 176.2(10) no 4_665 4_665 .
C19 C20 C20 O19 -178(3) no . 4_665 .
C19 C20 C20 C19 6.2(9) no . 4_665 4_665
C19 C20 C20 C19 0.0(7) no . 4_665 .
C19 C20 C20 C21 -178.4(13) no . 4_665 4_665
C19 C20 C20 C21 -175.4(11) no . 4_665 .
C19 C20 C21 O19 6.3(16) no . . .
C19 C20 C21 N1 -176.0(11) no . . .
C19 C20 C21 N1 -178.4(11) no . . 4_665
C19 C20 C21 C20 5.2(12) no . . 4_665
C19 C20 C21 C21 -179.1(16) no . . 4_665
C19 C20 C20 O19 176(3) no 4_665 4_665 .
C19 C20 C20 C19 0.0(7) no 4_665 4_665 4_665
C19 C20 C20 C19 -6.2(9) no 4_665 4_665 .
C19 C20 C20 C21 175.4(11) no 4_665 4_665 4_665
C19 C20 C20 C21 178.4(13) no 4_665 4_665 .
C19 C20 C21 O19 -0.1(11) no 4_665 . .
C19 C20 C21 N1 177.6(9) no 4_665 . .
C19 C20 C21 N1 175.3(7) no 4_665 . 4_665
C19 C20 C21 C20 -1.2(7) no 4_665 . 4_665
C19 C20 C21 C21 174.5(11) no 4_665 . 4_665
C19 C20 C21 O19 176.7(17) no 4_665 4_665 4_665
C19 C20 C21 N1 -12(4) no 4_665 4_665 .
C19 C20 C21 C20 -4.5(11) no 4_665 4_665 4_665
C19 C20 C21 C21 -7.2(18) no 4_665 4_665 .
C20 C20 C21 O19 1.1(10) no 4_665 . .
C20 C20 C21 N1 178.8(14) no 4_665 . .
C20 C20 C21 N1 176.5(12) no 4_665 . 4_665
C20 C20 C21 C20 0.0(9) no 4_665 . 4_665
C20 C20 C21 C21 175.7(15) no 4_665 . 4_665
C21 C20 C20 O19 -2(3) no . 4_665 .
C21 C20 C20 C19 -178.4(13) no . 4_665 4_665
C21 C20 C20 C19 175.4(11) no . 4_665 .
C21 C20 C20 C21 -3.1(10) no . 4_665 4_665
C21 C20 C20 C21 0.0(6) no . 4_665 .
C20 C20 C21 O19 -178.9(11) no 4_665 4_665 4_665
C20 C20 C21 N1 -8(3) no 4_665 4_665 .
C20 C20 C21 C20 0.0(6) no 4_665 4_665 4_665
C20 C20 C21 C21 -2.7(9) no 4_665 4_665 .
C21 C20 C20 O19 1(3) no 4_665 4_665 .
C21 C20 C20 C19 -175.4(11) no 4_665 4_665 4_665
C21 C20 C20 C19 178.4(13) no 4_665 4_665 .
C21 C20 C20 C21 0.0(6) no 4_665 4_665 4_665
C21 C20 C20 C21 3.1(10) no 4_665 4_665 .
C21 C20 C21 O19 -176.2(10) no . 4_665 4_665
C21 C20 C21 N1 -5.0(19) no . 4_665 .
C21 C20 C21 C20 2.7(9) no . 4_665 4_665
C21 C20 C21 C21 0.0(6) no . 4_665 .
C21 C20 C21 O19 -174.6(14) no 4_665 . .
C21 C20 C21 N1 3.1(12) no 4_665 . .
C21 C20 C21 N1 0.8(10) no 4_665 . 4_665
C21 C20 C21 C20 -175.7(15) no 4_665 . 4_665
C21 C20 C21 C21 0.0(9) no 4_665 . 4_665
O19 C21 C21 O19 20(5) no . 4_665 4_665
O19 C21 C21 N1 -169(3) no . 4_665 4_665
O19 C21 C21 N1 -171(3) no . 4_665 .
O19 C21 C21 C20 8(3) no . 4_665 4_665
O19 C21 C21 C20 12(3) no . 4_665 .
N1 C21 C21 O19 -169(3) no . 4_665 4_665
N1 C21 C21 N1 1.8(6) no . 4_665 4_665
N1 C21 C21 N1 0.0(5) no . 4_665 .
N1 C21 C21 C20 179.1(11) no . 4_665 4_665
N1 C21 C21 C20 -177.3(9) no . 4_665 .
N1 C21 C21 O19 -171(3) no 4_665 4_665 4_665
N1 C21 C21 N1 0.0(5) no 4_665 4_665 4_665
N1 C21 C21 N1 -1.8(6) no 4_665 4_665 .
N1 C21 C21 C20 177.3(9) no 4_665 4_665 4_665
N1 C21 C21 C20 -179.1(11) no 4_665 4_665 .
C20 C21 C21 O19 8(2) no . 4_665 4_665
C20 C21 C21 N1 179.1(12) no . 4_665 4_665
C20 C21 C21 N1 177.3(11) no . 4_665 .
C20 C21 C21 C20 -3.7(12) no . 4_665 4_665
C20 C21 C21 C20 0.0(7) no . 4_665 .
C20 C21 C21 O19 12(3) no 4_665 4_665 4_665
C20 C21 C21 N1 -177.3(11) no 4_665 4_665 4_665
C20 C21 C21 N1 -179.1(12) no 4_665 4_665 .
C20 C21 C21 C20 0.0(7) no 4_665 4_665 4_665
C20 C21 C21 C20 3.7(12) no 4_665 4_665 .
N2A C24A C24B N2A -9.4(10) no . 4_656 4_655
N2A C24A C24B N2A 0.0(7) no . 4_656 .
N2A C24A C24B N2B -11.7(8) no . 4_656 4_656
N2A C24A C24B N2B 4.4(8) no . 4_656 1_556
N2A C24A C24B C25A -162(4) no . 4_656 4_655
N2A C24A C24B C25B 39.5(18) no . 4_656 1_556
N2A C24A C25A N2A -2.8(14) no . 4_655 4_655
N2A C24A C25A N2A -0.0(7) no . 4_655 .
N2A C24A C25A N2B -7.6(9) no . 4_655 4_656
N2A C24A C25A N2B 5.9(10) no . 4_655 1_556
N2A C24A C25A C24B 18(5) no . 4_655 4_656
N2A C24A C25A C25B 32(2) no . 4_655 1_556
N2A C24A C25B N2A -9.5(13) no . 4_656 4_655
N2A C24A C25B N2A -0.0(7) no . 4_656 .
N2A C24A C25B N2B -0.5(12) no . 4_656 4_656
N2A C24A C25B N2B -11.3(8) no . 4_656 1_556
N2A C24A C25B C24B -24(3) no . 4_656 1_556
N2A C24A C25B C25A -34.2(14) no . 4_656 .
N2A C24A C24B N2A 0.0(9) no 4_655 4_656 4_655
N2A C24A C24B N2A 9.4(11) no 4_655 4_656 .
N2A C24A C24B N2B -2.4(11) no 4_655 4_656 4_656
N2A C24A C24B N2B 13.7(10) no 4_655 4_656 1_556
N2A C24A C24B C25A -152(4) no 4_655 4_656 4_655
N2A C24A C24B C25B 48.9(15) no 4_655 4_656 1_556
N2A C24A C25A N2A 0.0(7) no 4_655 4_655 4_655
N2A C24A C25A N2A 2.8(14) no 4_655 4_655 .
N2A C24A C25A N2B -4.8(10) no 4_655 4_655 4_656
N2A C24A C25A N2B 8.7(9) no 4_655 4_655 1_556
N2A C24A C25A C24B 21(3) no 4_655 4_655 4_656
N2A C24A C25A C25B 34.8(12) no 4_655 4_655 1_556
N2A C24A C25B N2A -0.0(6) no 4_655 4_656 4_655
N2A C24A C25B N2A 9.5(12) no 4_655 4_656 .
N2A C24A C25B N2B 9.0(7) no 4_655 4_656 4_656
N2A C24A C25B N2B -1.7(10) no 4_655 4_656 1_556
N2A C24A C25B C24B -14(3) no 4_655 4_656 1_556
N2A C24A C25B C25A -25(3) no 4_655 4_656 .
N2B C24A C24B N2A -13.7(7) no 1_556 4_656 4_655
N2B C24A C24B N2A -4.4(7) no 1_556 4_656 .
N2B C24A C24B N2B -16.1(8) no 1_556 4_656 4_656
N2B C24A C24B N2B 0.0(5) no 1_556 4_656 1_556
N2B C24A C24B C25A -166(3) no 1_556 4_656 4_655
N2B C24A C24B C25B 35.2(14) no 1_556 4_656 1_556
N2B C24A C25A N2A -8.7(8) no 1_556 4_655 4_655
N2B C24A C25A N2A -5.9(9) no 1_556 4_655 .
N2B C24A C25A N2B -13.5(7) no 1_556 4_655 4_656
N2B C24A C25A N2B 0.0(5) no 1_556 4_655 1_556
N2B C24A C25A C24B 12(4) no 1_556 4_655 4_656
N2B C24A C25A C25B 26.1(14) no 1_556 4_655 1_556
N2B C24A C25B N2A 1.7(9) no 1_556 4_656 4_655
N2B C24A C25B N2A 11.3(6) no 1_556 4_656 .
N2B C24A C25B N2B 10.8(9) no 1_556 4_656 4_656
N2B C24A C25B N2B 0.0(5) no 1_556 4_656 1_556
N2B C24A C25B C24B -12(3) no 1_556 4_656 1_556
N2B C24A C25B C25A -23.0(15) no 1_556 4_656 .
N2B C24A C24B N2A 2.4(10) no 4_656 4_656 4_655
N2B C24A C24B N2A 11.7(9) no 4_656 4_656 .
N2B C24A C24B N2B 0.0(8) no 4_656 4_656 4_656
N2B C24A C24B N2B 16.1(10) no 4_656 4_656 1_556
N2B C24A C24B C25A -150(4) no 4_656 4_656 4_655
N2B C24A C24B C25B 51.3(19) no 4_656 4_656 1_556
N2B C24A C25A N2A 4.8(10) no 4_656 4_655 4_655
N2B C24A C25A N2A 7.6(9) no 4_656 4_655 .
N2B C24A C25A N2B -0.0(7) no 4_656 4_655 4_656
N2B C24A C25A N2B 13.5(8) no 4_656 4_655 1_556
N2B C24A C25A C24B 26(4) no 4_656 4_655 4_656
N2B C24A C25A C25B 39.6(17) no 4_656 4_655 1_556
N2B C24A C25B N2A -9.0(7) no 4_656 4_656 4_655
N2B C24A C25B N2A 0.5(12) no 4_656 4_656 .
N2B C24A C25B N2B -0.0(7) no 4_656 4_656 4_656
N2B C24A C25B N2B -10.8(10) no 4_656 4_656 1_556
N2B C24A C25B C24B -23(3) no 4_656 4_656 1_556
N2B C24A C25B C25A -34(3) no 4_656 4_656 .
C24B C24A C25A N2A -21(4) no 4_656 4_655 4_655
C24B C24A C25A N2A -18(5) no 4_656 4_655 .
C24B C24A C25A N2B -26(5) no 4_656 4_655 4_656
C24B C24A C25A N2B -12(5) no 4_656 4_655 1_556
C24B C24A C25A C24B -0(3) no 4_656 4_655 4_656
C24B C24A C25A C25B 14(4) no 4_656 4_655 1_556
C25A C24A C24B N2A 152(5) no 4_655 4_656 4_655
C25A C24A C24B N2A 162(5) no 4_655 4_656 .
C25A C24A C24B N2B 150(5) no 4_655 4_656 4_656
C25A C24A C24B N2B 166(5) no 4_655 4_656 1_556
C25A C24A C24B C25A -0(4) no 4_655 4_656 4_655
C25A C24A C24B C25B -159(5) no 4_655 4_656 1_556
C24B C24A C25B N2A 35(3) no 4_656 4_656 4_655
C24B C24A C25B N2A 45(4) no 4_656 4_656 .
C24B C24A C25B N2B 44(3) no 4_656 4_656 4_656
C24B C24A C25B N2B 33(3) no 4_656 4_656 1_556
C24B C24A C25B C24B 21(5) no 4_656 4_656 1_556
C24B C24A C25B C25A 11(4) no 4_656 4_656 .
C25B C24A C24B N2A -51(4) no 4_656 4_656 4_655
C25B C24A C24B N2A -42(4) no 4_656 4_656 .
C25B C24A C24B N2B -53(4) no 4_656 4_656 4_656
C25B C24A C24B N2B -37(4) no 4_656 4_656 1_556
C25B C24A C24B C25A 157(5) no 4_656 4_656 4_655
C25B C24A C24B C25B -2(5) no 4_656 4_656 1_556
C25A C24A C25B N2A 60(8) no 4_655 4_656 4_655
C25A C24A C25B N2A 70(9) no 4_655 4_656 .
C25A C24A C25B N2B 69(9) no 4_655 4_656 4_656
C25A C24A C25B N2B 59(9) no 4_655 4_656 1_556
C25A C24A C25B C24B 46(10) no 4_655 4_656 1_556
C25A C24A C25B C25A 36(10) no 4_655 4_656 .
C25B C24A C25A N2A -65(9) no 4_656 4_655 4_655
C25B C24A C25A N2A -63(8) no 4_656 4_655 .
C25B C24A C25A N2B -70(9) no 4_656 4_655 4_656
C25B C24A C25A N2B -57(8) no 4_656 4_655 1_556
C25B C24A C25A C24B -44(11) no 4_656 4_655 4_656
C25B C24A C25A C25B -31(9) no 4_656 4_655 1_556
N2A C24B C25A N2A 0.0(7) no 1_554 1_554 1_554
N2A C24B C25A N2A -10.1(11) no 1_554 1_554 4_654
N2A C24B C25A N2B -3.1(12) no 1_554 1_554 .
N2A C24B C25A N2B -11.5(8) no 1_554 1_554 4_655
N2A C24B C25A C24A -23(4) no 1_554 1_554 4_654
N2A C24B C25A C25B -32(3) no 1_554 1_554 .
N2A C24B C25A C25B -53(4) no 1_554 1_554 4_655
N2A C24B C25B N2A 15.9(9) no 1_554 4_655 4_654
N2A C24B C25B N2A 0.0(8) no 1_554 4_655 1_554
N2A C24B C25B N2B 9.4(10) no 1_554 4_655 4_655
N2A C24B C25B N2B 13.5(9) no 1_554 4_655 .
N2A C24B C25B C24A 28(3) no 1_554 4_655 1_554
N2A C24B C25B C25A 37.6(17) no 1_554 4_655 4_654
N2A C24B C25A N2A 10.1(10) no 4_654 1_554 1_554
N2A C24B C25A N2A 0.0(5) no 4_654 1_554 4_654
N2A C24B C25A N2B 7.0(6) no 4_654 1_554 .
N2A C24B C25A N2B -1.5(8) no 4_654 1_554 4_655
N2A C24B C25A C24A -13(3) no 4_654 1_554 4_654
N2A C24B C25A C25B -21.9(18) no 4_654 1_554 .
N2A C24B C25A C25B -42(4) no 4_654 1_554 4_655
N2A C24B C25B N2A 0.0(5) no 4_654 4_655 4_654
N2A C24B C25B N2A -15.9(7) no 4_654 4_655 1_554
N2A C24B C25B N2B -6.5(6) no 4_654 4_655 4_655
N2A C24B C25B N2B -2.4(7) no 4_654 4_655 .
N2A C24B C25B C24A 12(2) no 4_654 4_655 1_554
N2A C24B C25B C25A 21.6(12) no 4_654 4_655 4_654
N2B C24B C25A N2A 3.1(11) no . 1_554 1_554
N2B C24B C25A N2A -7.0(6) no . 1_554 4_654
N2B C24B C25A N2B -0.0(6) no . 1_554 .
N2B C24B C25A N2B -8.5(10) no . 1_554 4_655
N2B C24B C25A C24A -20(3) no . 1_554 4_654
N2B C24B C25A C25B -28.9(18) no . 1_554 .
N2B C24B C25A C25B -49(4) no . 1_554 4_655
N2B C24B C25B N2A 2.4(7) no . 4_655 4_654
N2B C24B C25B N2A -13.5(6) no . 4_655 1_554
N2B C24B C25B N2B -4.2(9) no . 4_655 4_655
N2B C24B C25B N2B -0.0(6) no . 4_655 .
N2B C24B C25B C24A 14(3) no . 4_655 1_554
N2B C24B C25B C25A 24.0(16) no . 4_655 4_654
N2B C24B C25A N2A 11.5(6) no 4_655 1_554 1_554
N2B C24B C25A N2A 1.5(8) no 4_655 1_554 4_654
N2B C24B C25A N2B 8.5(10) no 4_655 1_554 .
N2B C24B C25A N2B 0.0(5) no 4_655 1_554 4_655
N2B C24B C25A C24A -12(4) no 4_655 1_554 4_654
N2B C24B C25A C25B -20(3) no 4_655 1_554 .
N2B C24B C25A C25B -41(4) no 4_655 1_554 4_655
N2B C24B C25B N2A 6.5(6) no 4_655 4_655 4_654
N2B C24B C25B N2A -9.4(8) no 4_655 4_655 1_554
N2B C24B C25B N2B 0.0(6) no 4_655 4_655 4_655
N2B C24B C25B N2B 4.2(9) no 4_655 4_655 .
N2B C24B C25B C24A 18.1(19) no 4_655 4_655 1_554
N2B C24B C25B C25A 28.2(11) no 4_655 4_655 4_654
C24A C24B C25A N2A 23(4) no 4_654 1_554 1_554
C24A C24B C25A N2A 13(4) no 4_654 1_554 4_654
C24A C24B C25A N2B 20(4) no 4_654 1_554 .
C24A C24B C25A N2B 12(4) no 4_654 1_554 4_655
C24A C24B C25A C24A 0.0(17) no 4_654 1_554 4_654
C24A C24B C25A C25B -9(3) no 4_654 1_554 .
C24A C24B C25A C25B -29(7) no 4_654 1_554 4_655
C24A C24B C25B N2A -29.9(15) no 4_654 4_655 4_654
C24A C24B C25B N2A -45.8(14) no 4_654 4_655 1_554
C24A C24B C25B N2B -36.4(16) no 4_654 4_655 4_655
C24A C24B C25B N2B -32.2(13) no 4_654 4_655 .
C24A C24B C25B C24A -18(3) no 4_654 4_655 1_554
C24A C24B C25B C25A -8(3) no 4_654 4_655 4_654
C25A C24B C25B N2A -46(5) no 1_554 4_655 4_654
C25A C24B C25B N2A -62(5) no 1_554 4_655 1_554
C25A C24B C25B N2B -53(5) no 1_554 4_655 4_655
C25A C24B C25B N2B -49(5) no 1_554 4_655 .
C25A C24B C25B C24A -35(6) no 1_554 4_655 1_554
C25A C24B C25B C25A -25(6) no 1_554 4_655 4_654
C25B C24B C25A N2A 53(4) no 4_655 1_554 1_554
C25B C24B C25A N2A 42(4) no 4_655 1_554 4_654
C25B C24B C25A N2B 49(4) no 4_655 1_554 .
C25B C24B C25A N2B 41(4) no 4_655 1_554 4_655
C25B C24B C25A C24A 29(7) no 4_655 1_554 4_654
C25B C24B C25A C25B 21(6) no 4_655 1_554 .
C25B C24B C25A C25B 0.0(13) no 4_655 1_554 4_655
N2A C25A C25B N2A -0.0(7) no . 1_556 .
N2A C25A C25B N2A 3.8(10) no . 1_556 4_655
N2A C25A C25B N2B 9.8(8) no . 1_556 1_556
N2A C25A C25B N2B -6.8(9) no . 1_556 4_656
N2A C25A C25B C24B -29.2(17) no . 1_556 4_656
N2A C25A C25B C25A -36.6(13) no . 1_556 4_655
N2A C25A C25B N2A 22.9(10) no . 4_656 4_655
N2A C25A C25B N2A 0.0(9) no . 4_656 .
N2A C25A C25B N2B 17.1(10) no . 4_656 4_656
N2A C25A C25B N2B 14.4(9) no . 4_656 1_556
N2A C25A C25B C24A 44.9(17) no . 4_656 .
N2A C25A C25B C25A 52.4(14) no . 4_656 4_655
N2A C25A C25B N2A -3.8(10) no 4_655 1_556 .
N2A C25A C25B N2A -0.0(8) no 4_655 1_556 4_655
N2A C25A C25B N2B 6.0(9) no 4_655 1_556 1_556
N2A C25A C25B N2B -10.5(8) no 4_655 1_556 4_656
N2A C25A C25B C24B -33.0(13) no 4_655 1_556 4_656
N2A C25A C25B C25A -40.3(10) no 4_655 1_556 4_655
N2A C25A C25B N2A -0.0(6) no 4_655 4_656 4_655
N2A C25A C25B N2A -22.9(8) no 4_655 4_656 .
N2A C25A C25B N2B -5.8(6) no 4_655 4_656 4_656
N2A C25A C25B N2B -8.5(7) no 4_655 4_656 1_556
N2A C25A C25B C24A 22.0(15) no 4_655 4_656 .
N2A C25A C25B C25A 29.5(9) no 4_655 4_656 4_655
N2B C25A C25B N2A -9.8(8) no 1_556 1_556 .
N2B C25A C25B N2A -6.0(9) no 1_556 1_556 4_655
N2B C25A C25B N2B 0.0(7) no 1_556 1_556 1_556
N2B C25A C25B N2B -16.6(9) no 1_556 1_556 4_656
N2B C25A C25B C24B -39.0(17) no 1_556 1_556 4_656
N2B C25A C25B C25A -46.4(13) no 1_556 1_556 4_655
N2B C25A C25B N2A 8.5(8) no 1_556 4_656 4_655
N2B C25A C25B N2A -14.4(8) no 1_556 4_656 .
N2B C25A C25B N2B 2.7(9) no 1_556 4_656 4_656
N2B C25A C25B N2B 0.0(7) no 1_556 4_656 1_556
N2B C25A C25B C24A 30.5(18) no 1_556 4_656 .
N2B C25A C25B C25A 38.0(13) no 1_556 4_656 4_655
N2B C25A C25B N2A 6.8(7) no 4_656 1_556 .
N2B C25A C25B N2A 10.5(6) no 4_656 1_556 4_655
N2B C25A C25B N2B 16.6(7) no 4_656 1_556 1_556
N2B C25A C25B N2B 0.0(5) no 4_656 1_556 4_656
N2B C25A C25B C24B -22.4(13) no 4_656 1_556 4_656
N2B C25A C25B C25A -29.8(9) no 4_656 1_556 4_655
N2B C25A C25B N2A 5.8(7) no 4_656 4_656 4_655
N2B C25A C25B N2A -17.1(8) no 4_656 4_656 .
N2B C25A C25B N2B -0.0(6) no 4_656 4_656 4_656
N2B C25A C25B N2B -2.7(8) no 4_656 4_656 1_556
N2B C25A C25B C24A 27.8(13) no 4_656 4_656 .
N2B C25A C25B C25A 35.3(9) no 4_656 4_656 4_655
C24A C25A C25B N2A -27(2) no 4_655 4_656 4_655
C24A C25A C25B N2A -50(2) no 4_655 4_656 .
C24A C25A C25B N2B -33(2) no 4_655 4_656 4_656
C24A C25A C25B N2B -35.4(19) no 4_655 4_656 1_556
C24A C25A C25B C24A -5(3) no 4_655 4_656 .
C24A C25A C25B C25A 3(3) no 4_655 4_656 4_655
C24B C25A C25B N2A 30(3) no 1_556 1_556 .
C24B C25A C25B N2A 34(3) no 1_556 1_556 4_655
C24B C25A C25B N2B 40(3) no 1_556 1_556 1_556
C24B C25A C25B N2B 23(3) no 1_556 1_556 4_656
C24B C25A C25B C24B 1(4) no 1_556 1_556 4_656
C24B C25A C25B C25A -7(4) no 1_556 1_556 4_655
C24B C25A C25B N2A 128(5) no 1_556 4_656 4_655
C24B C25A C25B N2A 105(5) no 1_556 4_656 .
C24B C25A C25B N2B 122(5) no 1_556 4_656 4_656
C24B C25A C25B N2B 119(5) no 1_556 4_656 1_556
C24B C25A C25B C24A 150(5) no 1_556 4_656 .
C24B C25A C25B C25A 157(5) no 1_556 4_656 4_655
C25B C25A C25B N2A -32.8(9) no 1_556 4_656 4_655
C25B C25A C25B N2A -55.7(12) no 1_556 4_656 .
C25B C25A C25B N2B -38.7(10) no 1_556 4_656 4_656
C25B C25A C25B N2B -41.3(10) no 1_556 4_656 1_556
C25B C25A C25B C24A -10.8(19) no 1_556 4_656 .
C25B C25A C25B C25A -3.3(12) no 1_556 4_656 4_655
C25B C25A C25B N2A 39.9(10) no 4_656 1_556 .
C25B C25A C25B N2A 43.7(11) no 4_656 1_556 4_655
C25B C25A C25B N2B 49.7(12) no 4_656 1_556 1_556
C25B C25A C25B N2B 33.2(9) no 4_656 1_556 4_656
C25B C25A C25B C24B 10.7(17) no 4_656 1_556 4_656
C25B C25A C25B C25A 3.3(12) no 4_656 1_556 4_655
O20A C26A C26A O20A -81(8) no . 4_655 4_655
O20A C26A C26A O20B -114(6) no . 4_655 4_656
O20A C26A C26A O20B 33(6) no . 4_655 1_556
O20A C26A C26A N2A 125(5) no . 4_655 4_655
O20A C26A C26A N2A 154(6) no . 4_655 .
O20A C26A C26A N2B 145(5) no . 4_655 4_656
O20A C26A C26A N2B 133(6) no . 4_655 1_556
O20A C26A C26A C26B -115(6) no . 4_655 4_656
O20A C26A C26A C26B 34(5) no . 4_655 1_556
O20A C26A C26A C27B -10(6) no . 4_655 4_656
O20A C26A C26A C27B -71(5) no . 4_655 1_556
O20A C26A C26A C27A -27(5) no . 4_655 4_655
O20A C26A C26A C27A -55(6) no . 4_655 .
O20A C26A C26B O20A 0.0(7) no . 1_556 .
O20A C26A C26B O20A -154.1(12) no . 1_556 4_655
O20A C26A C26B N2A 127(3) no . 1_556 .
O20A C26A C26B N2A 122.7(14) no . 1_556 4_655
O20A C26A C26B N2B 111.5(17) no . 1_556 1_556
O20A C26A C26B N2B 135.8(16) no . 1_556 4_656
O20A C26A C26B C26A -168.1(15) no . 1_556 4_655
O20A C26A C26B C26B -144(3) no . 1_556 4_656
O20A C26A C26B C27B -93.3(15) no . 1_556 1_556
O20A C26A C26B C27B -69(3) no . 1_556 4_656
O20A C26A C26B C27A -111.7(15) no . 1_556 .
O20A C26A C26B C27A -48.9(14) no . 1_556 4_655
O20A C26A C26B O20A 142(2) no . 4_656 4_655
O20A C26A C26B O20A -0.0(10) no . 4_656 .
O20A C26A C26B O20B -26(4) no . 4_656 4_656
O20A C26A C26B N2A -155(3) no . 4_656 4_655
O20A C26A C26B N2A -122(3) no . 4_656 .
O20A C26A C26B N2B -143(3) no . 4_656 4_656
O20A C26A C26B N2B -134(4) no . 4_656 1_556
O20A C26A C26B C26A 154(3) no . 4_656 4_655
O20A C26A C26B C26B 130(4) no . 4_656 1_556
O20A C26A C26B C27B 92(3) no . 4_656 4_656
O20A C26A C26B C27B 36(4) no . 4_656 1_556
O20A C26A C26B C27A 52(3) no . 4_656 4_655
O20A C26A C26B C27A 87(4) no . 4_656 .
O20A C26A C27B O20A 0.0(7) no . 1_556 .
O20A C26A C27B O20B -92.2(12) no . 1_556 4_656
O20A C26A C27B C26A 160.8(16) no . 1_556 4_655
O20A C26A C27B C26B 112.1(17) no . 1_556 1_556
O20A C26A C27B C26B -155.7(19) no . 1_556 4_656
O20A C26A C27B C27B 94.6(10) no . 1_556 4_656
O20A C26A C27B C28B 86(3) no . 1_556 1_556
O20A C26A C27B C28B 71.0(13) no . 1_556 4_656
O20A C26A C27B C28A 91.4(13) no . 1_556 .
O20A C26A C27B C28A 54.1(19) no . 1_556 4_655
O20A C26A C27B C27A 139.8(13) no . 1_556 .
O20A C26A C27B C27A 46.8(10) no . 1_556 4_655
O20A C26A C27B O20A -169.6(10) no . 4_656 4_655
O20A C26A C27B O20B 105.6(12) no . 4_656 1_556
O20A C26A C27B C26A 176.6(16) no . 4_656 4_655
O20A C26A C27B C26B -135.0(18) no . 4_656 4_656
O20A C26A C27B C26B 120(2) no . 4_656 1_556
O20A C26A C27B C27B -88.3(10) no . 4_656 1_556
O20A C26A C27B C28B -52.5(17) no . 4_656 4_656
O20A C26A C27B C28B -83.7(12) no . 4_656 1_556
O20A C26A C27B C28A -63.7(12) no . 4_656 4_655
O20A C26A C27B C28A -83.5(18) no . 4_656 .
O20A C26A C27B C27A -29.4(11) no . 4_656 4_655
O20A C26A C27B C27A -129.9(12) no . 4_656 .
O20A C26A C27A O20A 170.9(13) no . . 4_655
O20A C26A C27A O20B 93.6(13) no . . 1_556
O20A C26A C27A O20B -82.8(13) no . . 4_656
O20A C26A C27A C26A 161.3(19) no . . 4_655
O20A C26A C27A C26B 102.0(18) no . . 1_556
O20A C26A C27A C26B -127(3) no . . 4_656
O20A C26A C27A C27B -47.1(15) no . . 1_556
O20A C26A C27A C27B 60.3(15) no . . 4_656
O20A C26A C27A C28B -13(2) no . . 1_556
O20A C26A C27A C28B 19.2(17) no . . 4_656
O20A C26A C27A C28A 23(2) no . . .
O20A C26A C27A C28A -7.0(16) no . . 4_655
O20A C26A C27A C27A 12.8(12) no . . 4_655
O20A C26A C27A O20A 0.0(8) no . 4_655 .
O20A C26A C27A O20B -94.6(11) no . 4_655 4_656
O20A C26A C27A O20B 117.9(11) no . 4_655 1_556
O20A C26A C27A C26A 169.5(17) no . 4_655 4_655
O20A C26A C27A C26B -139.5(18) no . 4_655 4_656
O20A C26A C27A C26B 125.9(16) no . 4_655 1_556
O20A C26A C27A C27B 145.3(16) no . 4_655 4_656
O20A C26A C27A C27B -122.3(15) no . 4_655 1_556
O20A C26A C27A C28B 179(4) no . 4_655 4_656
O20A C26A C27A C28B -145(2) no . 4_655 1_556
O20A C26A C27A C28A -131(3) no . 4_655 4_655
O20A C26A C27A C28A -176(2) no . 4_655 .
O20A C26A C27A C27A -166.9(14) no . 4_655 .
O20B C26A C26A O20A -114(5) no 1_556 4_655 4_655
O20B C26A C26A O20B -147.2(9) no 1_556 4_655 4_656
O20B C26A C26A O20B 0.0(6) no 1_556 4_655 1_556
O20B C26A C26A N2A 91.9(10) no 1_556 4_655 4_655
O20B C26A C26A N2A 120.9(9) no 1_556 4_655 .
O20B C26A C26A N2B 112.2(11) no 1_556 4_655 4_656
O20B C26A C26A N2B 100.6(10) no 1_556 4_655 1_556
O20B C26A C26A C26B -147.8(15) no 1_556 4_655 4_656
O20B C26A C26A C26B 0.7(10) no 1_556 4_655 1_556
O20B C26A C26A C27B -42.8(7) no 1_556 4_655 4_656
O20B C26A C26A C27B -104.4(9) no 1_556 4_655 1_556
O20B C26A C26A C27A -59.8(13) no 1_556 4_655 4_655
O20B C26A C26A C27A -87.4(12) no 1_556 4_655 .
O20B C26A C26B O20A 17(3) no 1_556 4_656 4_655
O20B C26A C26B O20A -125(3) no 1_556 4_656 .
O20B C26A C26B O20B -150.9(13) no 1_556 4_656 4_656
O20B C26A C26B N2A 79.8(11) no 1_556 4_656 4_655
O20B C26A C26B N2A 112.3(12) no 1_556 4_656 .
O20B C26A C26B N2B 91.2(10) no 1_556 4_656 4_656
O20B C26A C26B N2B 100.8(15) no 1_556 4_656 1_556
O20B C26A C26B C26A 28.2(16) no 1_556 4_656 4_655
O20B C26A C26B C26B 4.3(8) no 1_556 4_656 1_556
O20B C26A C26B C27B -33.8(8) no 1_556 4_656 4_656
O20B C26A C26B C27B -89.6(17) no 1_556 4_656 1_556
O20B C26A C26B C27A -72.8(11) no 1_556 4_656 4_655
O20B C26A C26B C27A -39(3) no 1_556 4_656 .
O20B C26A C27B O20A -103.3(10) no 1_556 1_556 .
O20B C26A C27B O20B 164.5(10) no 1_556 1_556 4_656
O20B C26A C27B C26A 57.5(9) no 1_556 1_556 4_655
O20B C26A C27B C26B 8.9(10) no 1_556 1_556 1_556
O20B C26A C27B C26B 101.1(16) no 1_556 1_556 4_656
O20B C26A C27B C27B -8.7(8) no 1_556 1_556 4_656
O20B C26A C27B C28B -17(3) no 1_556 1_556 1_556
O20B C26A C27B C28B -32.3(13) no 1_556 1_556 4_656
O20B C26A C27B C28A -11.9(14) no 1_556 1_556 .
O20B C26A C27B C28A -49.1(19) no 1_556 1_556 4_655
O20B C26A C27B C27A 36.6(12) no 1_556 1_556 .
O20B C26A C27B C27A -56.5(10) no 1_556 1_556 4_655
O20B C26A C27B O20A 84.8(12) no 1_556 4_656 4_655
O20B C26A C27B O20B -0.0(8) no 1_556 4_656 1_556
O20B C26A C27B C26A 70.9(14) no 1_556 4_656 4_655
O20B C26A C27B C26B 119.3(16) no 1_556 4_656 4_656
O20B C26A C27B C26B 14.2(16) no 1_556 4_656 1_556
O20B C26A C27B C27B 166.1(15) no 1_556 4_656 1_556
O20B C26A C27B C28B -158(3) no 1_556 4_656 4_656
O20B C26A C27B C28B 170.6(18) no 1_556 4_656 1_556
O20B C26A C27B C28A -169.4(17) no 1_556 4_656 4_655
O20B C26A C27B C28A 171(3) no 1_556 4_656 .
O20B C26A C27B C27A -135.1(17) no 1_556 4_656 4_655
O20B C26A C27B C27A 124.5(17) no 1_556 4_656 .
O20B C26A C27A O20A 77.3(11) no 1_556 . 4_655
O20B C26A C27A O20B 0.0(5) no 1_556 . 1_556
O20B C26A C27A O20B -176.4(9) no 1_556 . 4_656
O20B C26A C27A C26A 67.7(11) no 1_556 . 4_655
O20B C26A C27A C26B 8.3(10) no 1_556 . 1_556
O20B C26A C27A C26B 139.4(18) no 1_556 . 4_656
O20B C26A C27A C27B -140.7(12) no 1_556 . 1_556
O20B C26A C27A C27B -33.3(8) no 1_556 . 4_656
O20B C26A C27A C28B -106.2(14) no 1_556 . 1_556
O20B C26A C27A C28B -74.4(10) no 1_556 . 4_656
O20B C26A C27A C28A -70.8(14) no 1_556 . .
O20B C26A C27A C28A -100.6(10) no 1_556 . 4_655
O20B C26A C27A C27A -80.8(8) no 1_556 . 4_655
O20B C26A C27A O20A -117.9(10) no 1_556 4_655 .
O20B C26A C27A O20B 147.4(9) no 1_556 4_655 4_656
O20B C26A C27A O20B -0.0(5) no 1_556 4_655 1_556
O20B C26A C27A C26A 51.6(12) no 1_556 4_655 4_655
O20B C26A C27A C26B 102.5(15) no 1_556 4_655 4_656
O20B C26A C27A C26B 7.9(11) no 1_556 4_655 1_556
O20B C26A C27A C27B 27.4(9) no 1_556 4_655 4_656
O20B C26A C27A C27B 119.8(12) no 1_556 4_655 1_556
O20B C26A C27A C28B 61(3) no 1_556 4_655 4_656
O20B C26A C27A C28B 97.1(16) no 1_556 4_655 1_556
O20B C26A C27A C28A 111(3) no 1_556 4_655 4_655
O20B C26A C27A C28A 66.0(16) no 1_556 4_655 .
O20B C26A C27A C27A 75.1(8) no 1_556 4_655 .
O20B C26A C26A O20A 33(5) no 4_656 4_655 4_655
O20B C26A C26A O20B 0.0(6) no 4_656 4_655 4_656
O20B C26A C26A O20B 147.2(9) no 4_656 4_655 1_556
O20B C26A C26A N2A -120.9(9) no 4_656 4_655 4_655
O20B C26A C26A N2A -91.9(10) no 4_656 4_655 .
O20B C26A C26A N2B -100.6(10) no 4_656 4_655 4_656
O20B C26A C26A N2B -112.2(11) no 4_656 4_655 1_556
O20B C26A C26A C26B -0.7(10) no 4_656 4_655 4_656
O20B C26A C26A C26B 147.8(15) no 4_656 4_655 1_556
O20B C26A C26A C27B 104.4(9) no 4_656 4_655 4_656
O20B C26A C26A C27B 42.8(7) no 4_656 4_655 1_556
O20B C26A C26A C27A 87.4(12) no 4_656 4_655 4_655
O20B C26A C26A C27A 59.8(13) no 4_656 4_655 .
O20B C26A C26B O20A 118(3) no 4_656 1_556 .
O20B C26A C26B O20A -36(4) no 4_656 1_556 4_655
O20B C26A C26B N2A -114(4) no 4_656 1_556 .
O20B C26A C26B N2A -119(3) no 4_656 1_556 4_655
O20B C26A C26B N2B -130(3) no 4_656 1_556 1_556
O20B C26A C26B N2B -106(3) no 4_656 1_556 4_656
O20B C26A C26B C26A -50(3) no 4_656 1_556 4_655
O20B C26A C26B C26B -25.9(19) no 4_656 1_556 4_656
O20B C26A C26B C27B 25(2) no 4_656 1_556 1_556
O20B C26A C26B C27B 49(5) no 4_656 1_556 4_656
O20B C26A C26B C27A 7(3) no 4_656 1_556 .
O20B C26A C26B C27A 69(3) no 4_656 1_556 4_655
O20B C26A C26B O20A 168(4) no 4_656 4_656 4_655
O20B C26A C26B O20A 26(4) no 4_656 4_656 .
O20B C26A C26B O20B 0.0(8) no 4_656 4_656 4_656
O20B C26A C26B N2A -129.3(16) no 4_656 4_656 4_655
O20B C26A C26B N2A -96.8(17) no 4_656 4_656 .
O20B C26A C26B N2B -117.9(18) no 4_656 4_656 4_656
O20B C26A C26B N2B -108.3(18) no 4_656 4_656 1_556
O20B C26A C26B C26A 179(3) no 4_656 4_656 4_655
O20B C26A C26B C26B 155.2(17) no 4_656 4_656 1_556
O20B C26A C26B C27B 117.1(17) no 4_656 4_656 4_656
O20B C26A C26B C27B 61.3(17) no 4_656 4_656 1_556
O20B C26A C26B C27A 78.1(19) no 4_656 4_656 4_655
O20B C26A C26B C27A 112(3) no 4_656 4_656 .
O20B C26A C27B O20A 92.2(12) no 4_656 1_556 .
O20B C26A C27B O20B -0.0(8) no 4_656 1_556 4_656
O20B C26A C27B C26A -107.0(14) no 4_656 1_556 4_655
O20B C26A C27B C26B -155.6(17) no 4_656 1_556 1_556
O20B C26A C27B C26B -63.4(15) no 4_656 1_556 4_656
O20B C26A C27B C27B -173.2(14) no 4_656 1_556 4_656
O20B C26A C27B C28B 178(3) no 4_656 1_556 1_556
O20B C26A C27B C28B 163.2(18) no 4_656 1_556 4_656
O20B C26A C27B C28A -176.4(19) no 4_656 1_556 .
O20B C26A C27B C28A 146(3) no 4_656 1_556 4_655
O20B C26A C27B C27A -127.9(17) no 4_656 1_556 .
O20B C26A C27B C27A 139.0(16) no 4_656 1_556 4_655
O20B C26A C27B O20A -76.3(10) no 4_656 4_656 4_655
O20B C26A C27B O20B -161.1(11) no 4_656 4_656 1_556
O20B C26A C27B C26A -90.2(13) no 4_656 4_656 4_655
O20B C26A C27B C26B -41.7(10) no 4_656 4_656 4_656
O20B C26A C27B C26B -147(2) no 4_656 4_656 1_556
O20B C26A C27B C27B 5.0(9) no 4_656 4_656 1_556
O20B C26A C27B C28B 40.8(18) no 4_656 4_656 4_656
O20B C26A C27B C28B 9.6(14) no 4_656 4_656 1_556
O20B C26A C27B C28A 29.6(13) no 4_656 4_656 4_655
O20B C26A C27B C28A 10(2) no 4_656 4_656 .
O20B C26A C27B C27A 63.8(12) no 4_656 4_656 4_655
O20B C26A C27B C27A -36.6(12) no 4_656 4_656 .
O20B C26A C27A O20A -106.3(12) no 4_656 . 4_655
O20B C26A C27A O20B 176.4(9) no 4_656 . 1_556
O20B C26A C27A O20B -0.0(6) no 4_656 . 4_656
O20B C26A C27A C26A -116.0(14) no 4_656 . 4_655
O20B C26A C27A C26B -175.3(16) no 4_656 . 1_556
O20B C26A C27A C26B -44.2(13) no 4_656 . 4_656
O20B C26A C27A C27B 35.7(9) no 4_656 . 1_556
O20B C26A C27A C27B 143.1(12) no 4_656 . 4_656
O20B C26A C27A C28B 70.2(14) no 4_656 . 1_556
O20B C26A C27A C28B 102.0(11) no 4_656 . 4_656
O20B C26A C27A C28A 105.5(15) no 4_656 . .
O20B C26A C27A C28A 75.8(10) no 4_656 . 4_655
O20B C26A C27A C27A 95.5(10) no 4_656 . 4_655
O20B C26A C27A O20A 94.6(9) no 4_656 4_655 .
O20B C26A C27A O20B -0.0(6) no 4_656 4_655 4_656
O20B C26A C27A O20B -147.4(9) no 4_656 4_655 1_556
O20B C26A C27A C26A -95.8(14) no 4_656 4_655 4_655
O20B C26A C27A C26B -44.9(12) no 4_656 4_655 4_656
O20B C26A C27A C26B -139.5(16) no 4_656 4_655 1_556
O20B C26A C27A C27B -120.0(12) no 4_656 4_655 4_656
O20B C26A C27A C27B -27.6(10) no 4_656 4_655 1_556
O20B C26A C27A C28B -86(3) no 4_656 4_655 4_656
O20B C26A C27A C28B -50.4(16) no 4_656 4_655 1_556
O20B C26A C27A C28A -36(3) no 4_656 4_655 4_655
O20B C26A C27A C28A -81.4(17) no 4_656 4_655 .
O20B C26A C27A C27A -72.3(9) no 4_656 4_655 .
N2A C26A C26A O20A 125(5) no . 4_655 4_655
N2A C26A C26A O20B 91.9(11) no . 4_655 4_656
N2A C26A C26A O20B -120.9(11) no . 4_655 1_556
N2A C26A C26A N2A -29.0(9) no . 4_655 4_655
N2A C26A C26A N2A 0.0(8) no . 4_655 .
N2A C26A C26A N2B -8.7(10) no . 4_655 4_656
N2A C26A C26A N2B -20.3(8) no . 4_655 1_556
N2A C26A C26A C26B 91.3(14) no . 4_655 4_656
N2A C26A C26A C26B -120.3(15) no . 4_655 1_556
N2A C26A C26A C27B -163.7(11) no . 4_655 4_656
N2A C26A C26A C27B 134.7(12) no . 4_655 1_556
N2A C26A C26A C27A 179.3(16) no . 4_655 4_655
N2A C26A C26A C27A 151.7(13) no . 4_655 .
N2A C26A C26B O20A -127(3) no . 1_556 .
N2A C26A C26B O20A 78.6(18) no . 1_556 4_655
N2A C26A C26B N2A 0.0(9) no . 1_556 .
N2A C26A C26B N2A -4.6(15) no . 1_556 4_655
N2A C26A C26B N2B -15.8(10) no . 1_556 1_556
N2A C26A C26B N2B 8.5(12) no . 1_556 4_656
N2A C26A C26B C26A 65(2) no . 1_556 4_655
N2A C26A C26B C26B 88.5(19) no . 1_556 4_656
N2A C26A C26B C27B 139(2) no . 1_556 1_556
N2A C26A C26B C27B 163.9(18) no . 1_556 4_656
N2A C26A C26B C27A 120.9(14) no . 1_556 .
N2A C26A C26B C27A -176.2(16) no . 1_556 4_655
N2A C26A C26B O20A -95(2) no . 4_656 4_655
N2A C26A C26B O20A 122(3) no . 4_656 .
N2A C26A C26B O20B 96.8(17) no . 4_656 4_656
N2A C26A C26B N2A -32.5(8) no . 4_656 4_655
N2A C26A C26B N2A -0.0(7) no . 4_656 .
N2A C26A C26B N2B -21.0(8) no . 4_656 4_656
N2A C26A C26B N2B -11.4(10) no . 4_656 1_556
N2A C26A C26B C26A -84.1(15) no . 4_656 4_655
N2A C26A C26B C26B -108.0(17) no . 4_656 1_556
N2A C26A C26B C27B -146.1(12) no . 4_656 4_656
N2A C26A C26B C27B 158.2(17) no . 4_656 1_556
N2A C26A C26B C27A 174.9(15) no . 4_656 4_655
N2A C26A C26B C27A -150.8(19) no . 4_656 .
N2A C26A C27B O20A 125(2) no . 1_556 .
N2A C26A C27B O20B 33(2) no . 1_556 4_656
N2A C26A C27B C26A -73.9(18) no . 1_556 4_655
N2A C26A C27B C26B -123(3) no . 1_556 1_556
N2A C26A C27B C26B -30.4(17) no . 1_556 4_656
N2A C26A C27B C27B -140.1(19) no . 1_556 4_656
N2A C26A C27B C28B -148.7(19) no . 1_556 1_556
N2A C26A C27B C28B -163.7(15) no . 1_556 4_656
N2A C26A C27B C28A -143.3(16) no . 1_556 .
N2A C26A C27B C28A 179.5(16) no . 1_556 4_655
N2A C26A C27B C27A -95(2) no . 1_556 .
N2A C26A C27B C27A 172.1(19) no . 1_556 4_655
N2A C26A C27B O20A 43(3) no . 4_656 4_655
N2A C26A C27B O20B -42(3) no . 4_656 1_556
N2A C26A C27B C26A 29(3) no . 4_656 4_655
N2A C26A C27B C26B 78(3) no . 4_656 4_656
N2A C26A C27B C26B -28(3) no . 4_656 1_556
N2A C26A C27B C27B 124(3) no . 4_656 1_556
N2A C26A C27B C28B 160(2) no . 4_656 4_656
N2A C26A C27B C28B 129(3) no . 4_656 1_556
N2A C26A C27B C28A 149(3) no . 4_656 4_655
N2A C26A C27B C28A 129(3) no . 4_656 .
N2A C26A C27B C27A -177(3) no . 4_656 4_655
N2A C26A C27B C27A 83(3) no . 4_656 .
N2A C26A C27A O20A -25.5(19) no . . 4_655
N2A C26A C27A O20B -102.9(15) no . . 1_556
N2A C26A C27A O20B 80.8(15) no . . 4_656
N2A C26A C27A C26A -35.2(15) no . . 4_655
N2A C26A C27A C26B -94.5(19) no . . 1_556
N2A C26A C27A C26B 36.6(16) no . . 4_656
N2A C26A C27A C27B 116.5(17) no . . 1_556
N2A C26A C27A C27B -136.2(16) no . . 4_656
N2A C26A C27A C28B 151.0(14) no . . 1_556
N2A C26A C27A C28B -177.2(13) no . . 4_656
N2A C26A C27A C28A -173.7(14) no . . .
N2A C26A C27A C28A 156.5(14) no . . 4_655
N2A C26A C27A C27A 176.3(18) no . . 4_655
N2A C26A C26A O20A 154(5) no 4_655 4_655 4_655
N2A C26A C26A O20B 120.9(11) no 4_655 4_655 4_656
N2A C26A C26A O20B -91.9(11) no 4_655 4_655 1_556
N2A C26A C26A N2A 0.0(8) no 4_655 4_655 4_655
N2A C26A C26A N2A 29.0(9) no 4_655 4_655 .
N2A C26A C26A N2B 20.3(8) no 4_655 4_655 4_656
N2A C26A C26A N2B 8.7(10) no 4_655 4_655 1_556
N2A C26A C26A C26B 120.3(15) no 4_655 4_655 4_656
N2A C26A C26A C26B -91.3(14) no 4_655 4_655 1_556
N2A C26A C26A C27B -134.7(12) no 4_655 4_655 4_656
N2A C26A C26A C27B 163.7(11) no 4_655 4_655 1_556
N2A C26A C26A C27A -151.7(13) no 4_655 4_655 4_655
N2A C26A C26A C27A -179.3(16) no 4_655 4_655 .
N2A C26A C26B O20A -122.7(15) no 4_655 1_556 .
N2A C26A C26B O20A 83.2(13) no 4_655 1_556 4_655
N2A C26A C26B N2A 4.6(15) no 4_655 1_556 .
N2A C26A C26B N2A -0.0(8) no 4_655 1_556 4_655
N2A C26A C26B N2B -11.2(11) no 4_655 1_556 1_556
N2A C26A C26B N2B 13.1(9) no 4_655 1_556 4_656
N2A C26A C26B C26A 69.2(14) no 4_655 1_556 4_655
N2A C26A C26B C26B 93.2(16) no 4_655 1_556 4_656
N2A C26A C26B C27B 144.0(12) no 4_655 1_556 1_556
N2A C26A C26B C27B 169(3) no 4_655 1_556 4_656
N2A C26A C26B C27A 125.6(14) no 4_655 1_556 .
N2A C26A C26B C27A -171.6(13) no 4_655 1_556 4_655
N2A C26A C26B O20A -63(3) no 4_655 4_656 4_655
N2A C26A C26B O20A 155(3) no 4_655 4_656 .
N2A C26A C26B O20B 129.3(15) no 4_655 4_656 4_656
N2A C26A C26B N2A 0.0(7) no 4_655 4_656 4_655
N2A C26A C26B N2A 32.5(8) no 4_655 4_656 .
N2A C26A C26B N2B 11.5(8) no 4_655 4_656 4_656
N2A C26A C26B N2B 21.1(8) no 4_655 4_656 1_556
N2A C26A C26B C26A -51.6(15) no 4_655 4_656 4_655
N2A C26A C26B C26B -75.5(15) no 4_655 4_656 1_556
N2A C26A C26B C27B -113.6(11) no 4_655 4_656 4_656
N2A C26A C26B C27B -169.3(15) no 4_655 4_656 1_556
N2A C26A C26B C27A -152.6(16) no 4_655 4_656 4_655
N2A C26A C26B C27A -118.3(18) no 4_655 4_656 .
N2A C26A C27B O20A 174(3) no 4_655 1_556 .
N2A C26A C27B O20B 82(3) no 4_655 1_556 4_656
N2A C26A C27B C26A -25.3(18) no 4_655 1_556 4_655
N2A C26A C27B C26B -74(3) no 4_655 1_556 1_556
N2A C26A C27B C26B 18(2) no 4_655 1_556 4_656
N2A C26A C27B C27B -92(3) no 4_655 1_556 4_656
N2A C26A C27B C28B -100(3) no 4_655 1_556 1_556
N2A C26A C27B C28B -115(2) no 4_655 1_556 4_656
N2A C26A C27B C28A -95(3) no 4_655 1_556 .
N2A C26A C27B C28A -132(2) no 4_655 1_556 4_655
N2A C26A C27B C27A -46(3) no 4_655 1_556 .
N2A C26A C27B C27A -139(3) no 4_655 1_556 4_655
N2A C26A C27B O20A 58.4(12) no 4_655 4_656 4_655
N2A C26A C27B O20B -26.4(16) no 4_655 4_656 1_556
N2A C26A C27B C26A 44.6(12) no 4_655 4_656 4_655
N2A C26A C27B C26B 93.0(17) no 4_655 4_656 4_656
N2A C26A C27B C26B -12.1(15) no 4_655 4_656 1_556
N2A C26A C27B C27B 139.7(14) no 4_655 4_656 1_556
N2A C26A C27B C28B 175.5(14) no 4_655 4_656 4_656
N2A C26A C27B C28B 144.3(12) no 4_655 4_656 1_556
N2A C26A C27B C28A 164.3(12) no 4_655 4_656 4_655
N2A C26A C27B C28A 144.5(16) no 4_655 4_656 .
N2A C26A C27B C27A -161.4(15) no 4_655 4_656 4_655
N2A C26A C27B C27A 98.1(14) no 4_655 4_656 .
N2A C26A C27A O20A 10.3(16) no 4_655 . 4_655
N2A C26A C27A O20B -67.0(11) no 4_655 . 1_556
N2A C26A C27A O20B 116.6(13) no 4_655 . 4_656
N2A C26A C27A C26A 0.7(12) no 4_655 . 4_655
N2A C26A C27A C26B -58.7(13) no 4_655 . 1_556
N2A C26A C27A C26B 72.4(17) no 4_655 . 4_656
N2A C26A C27A C27B 152.3(14) no 4_655 . 1_556
N2A C26A C27A C27B -100.3(14) no 4_655 . 4_656
N2A C26A C27A C28B -173.2(13) no 4_655 . 1_556
N2A C26A C27A C28B -141.4(12) no 4_655 . 4_656
N2A C26A C27A C28A -137.8(14) no 4_655 . .
N2A C26A C27A C28A -167.6(12) no 4_655 . 4_655
N2A C26A C27A C27A -147.8(14) no 4_655 . 4_655
N2A C26A C27A O20A -109(3) no 4_655 4_655 .
N2A C26A C27A O20B 156(4) no 4_655 4_655 4_656
N2A C26A C27A O20B 9(3) no 4_655 4_655 1_556
N2A C26A C27A C26A 60(3) no 4_655 4_655 4_655
N2A C26A C27A C26B 111(4) no 4_655 4_655 4_656
N2A C26A C27A C26B 17(3) no 4_655 4_655 1_556
N2A C26A C27A C27B 36(4) no 4_655 4_655 4_656
N2A C26A C27A C27B 129(3) no 4_655 4_655 1_556
N2A C26A C27A C28B 70(5) no 4_655 4_655 4_656
N2A C26A C27A C28B 106(3) no 4_655 4_655 1_556
N2A C26A C27A C28A 120(3) no 4_655 4_655 4_655
N2A C26A C27A C28A 75(4) no 4_655 4_655 .
N2A C26A C27A C27A 84(3) no 4_655 4_655 .
N2B C26A C26A O20A 145(5) no 1_556 4_655 4_655
N2B C26A C26A O20B 112.2(11) no 1_556 4_655 4_656
N2B C26A C26A O20B -100.6(10) no 1_556 4_655 1_556
N2B C26A C26A N2A -8.7(9) no 1_556 4_655 4_655
N2B C26A C26A N2A 20.3(7) no 1_556 4_655 .
N2B C26A C26A N2B 11.6(9) no 1_556 4_655 4_656
N2B C26A C26A N2B 0.0(7) no 1_556 4_655 1_556
N2B C26A C26A C26B 111.6(14) no 1_556 4_655 4_656
N2B C26A C26A C26B -99.9(14) no 1_556 4_655 1_556
N2B C26A C26A C27B -143.4(10) no 1_556 4_655 4_656
N2B C26A C26A C27B 155.0(12) no 1_556 4_655 1_556
N2B C26A C26A C27A -160.4(15) no 1_556 4_655 4_655
N2B C26A C26A C27A 172.0(12) no 1_556 4_655 .
N2B C26A C26B O20A -111.5(17) no 1_556 1_556 .
N2B C26A C26B O20A 94.4(13) no 1_556 1_556 4_655
N2B C26A C26B N2A 15.8(8) no 1_556 1_556 .
N2B C26A C26B N2A 11.2(10) no 1_556 1_556 4_655
N2B C26A C26B N2B 0.0(6) no 1_556 1_556 1_556
N2B C26A C26B N2B 24.3(7) no 1_556 1_556 4_656
N2B C26A C26B C26A 80.4(15) no 1_556 1_556 4_655
N2B C26A C26B C26B 104.3(17) no 1_556 1_556 4_656
N2B C26A C26B C27B 155.1(15) no 1_556 1_556 1_556
N2B C26A C26B C27B 180(2) no 1_556 1_556 4_656
N2B C26A C26B C27A 136.7(11) no 1_556 1_556 .
N2B C26A C26B C27A -160.4(12) no 1_556 1_556 4_655
N2B C26A C26B O20A -84(3) no 1_556 4_656 4_655
N2B C26A C26B O20A 134(4) no 1_556 4_656 .
N2B C26A C26B O20B 108.3(18) no 1_556 4_656 4_656
N2B C26A C26B N2A -21.1(9) no 1_556 4_656 4_655
N2B C26A C26B N2A 11.4(10) no 1_556 4_656 .
N2B C26A C26B N2B -9.6(12) no 1_556 4_656 4_656
N2B C26A C26B N2B 0.0(8) no 1_556 4_656 1_556
N2B C26A C26B C26A -72.6(18) no 1_556 4_656 4_655
N2B C26A C26B C26B -96.6(19) no 1_556 4_656 1_556
N2B C26A C26B C27B -134.6(15) no 1_556 4_656 4_656
N2B C26A C26B C27B 169.6(14) no 1_556 4_656 1_556
N2B C26A C26B C27A -174(2) no 1_556 4_656 4_655
N2B C26A C26B C27A -139.4(16) no 1_556 4_656 .
N2B C26A C27B O20A 133(4) no 1_556 1_556 .
N2B C26A C27B O20B 41(4) no 1_556 1_556 4_656
N2B C26A C27B C26A -66(3) no 1_556 1_556 4_655
N2B C26A C27B C26B -115(4) no 1_556 1_556 1_556
N2B C26A C27B C26B -22(3) no 1_556 1_556 4_656
N2B C26A C27B C27B -132(4) no 1_556 1_556 4_656
N2B C26A C27B C28B -141(3) no 1_556 1_556 1_556
N2B C26A C27B C28B -156(3) no 1_556 1_556 4_656
N2B C26A C27B C28A -135(3) no 1_556 1_556 .
N2B C26A C27B C28A -173(3) no 1_556 1_556 4_655
N2B C26A C27B C27A -87(4) no 1_556 1_556 .
N2B C26A C27B C27A -180(4) no 1_556 1_556 4_655
N2B C26A C27B O20A 70.1(17) no 1_556 4_656 4_655
N2B C26A C27B O20B -15(2) no 1_556 4_656 1_556
N2B C26A C27B C26A 56.2(16) no 1_556 4_656 4_655
N2B C26A C27B C26B 105(3) no 1_556 4_656 4_656
N2B C26A C27B C26B -0.5(17) no 1_556 4_656 1_556
N2B C26A C27B C27B 151.4(19) no 1_556 4_656 1_556
N2B C26A C27B C28B -172.8(14) no 1_556 4_656 4_656
N2B C26A C27B C28B 156.0(15) no 1_556 4_656 1_556
N2B C26A C27B C28A 175.9(15) no 1_556 4_656 4_655
N2B C26A C27B C28A 156.2(16) no 1_556 4_656 .
N2B C26A C27B C27A -149.8(19) no 1_556 4_656 4_655
N2B C26A C27B C27A 109.8(18) no 1_556 4_656 .
N2B C26A C27A O20A -1(3) no 1_556 . 4_655
N2B C26A C27A O20B -78.7(17) no 1_556 . 1_556
N2B C26A C27A O20B 104.9(18) no 1_556 . 4_656
N2B C26A C27A C26A -11.0(16) no 1_556 . 4_655
N2B C26A C27A C26B -70.3(18) no 1_556 . 1_556
N2B C26A C27A C26B 60.7(19) no 1_556 . 4_656
N2B C26A C27A C27B 140.6(18) no 1_556 . 1_556
N2B C26A C27A C27B -112.0(18) no 1_556 . 4_656
N2B C26A C27A C28B 175.1(15) no 1_556 . 1_556
N2B C26A C27A C28B -153.1(16) no 1_556 . 4_656
N2B C26A C27A C28A -149.5(16) no 1_556 . .
N2B C26A C27A C28A -179.3(15) no 1_556 . 4_655
N2B C26A C27A C27A -160(2) no 1_556 . 4_655
N2B C26A C27A O20A -58(5) no 1_556 4_655 .
N2B C26A C27A O20B -152(5) no 1_556 4_655 4_656
N2B C26A C27A O20B 60(5) no 1_556 4_655 1_556
N2B C26A C27A C26A 112(5) no 1_556 4_655 4_655
N2B C26A C27A C26B 163(6) no 1_556 4_655 4_656
N2B C26A C27A C26B 68(5) no 1_556 4_655 1_556
N2B C26A C27A C27B 87(5) no 1_556 4_655 4_656
N2B C26A C27A C27B 180(5) no 1_556 4_655 1_556
N2B C26A C27A C28B 121(5) no 1_556 4_655 4_656
N2B C26A C27A C28B 157(4) no 1_556 4_655 1_556
N2B C26A C27A C28A 172(4) no 1_556 4_655 4_655
N2B C26A C27A C28A 126(4) no 1_556 4_655 .
N2B C26A C27A C27A 135(5) no 1_556 4_655 .
N2B C26A C26A O20A 133(5) no 4_656 4_655 4_655
N2B C26A C26A O20B 100.6(10) no 4_656 4_655 4_656
N2B C26A C26A O20B -112.2(11) no 4_656 4_655 1_556
N2B C26A C26A N2A -20.3(7) no 4_656 4_655 4_655
N2B C26A C26A N2A 8.7(9) no 4_656 4_655 .
N2B C26A C26A N2B 0.0(7) no 4_656 4_655 4_656
N2B C26A C26A N2B -11.6(9) no 4_656 4_655 1_556
N2B C26A C26A C26B 99.9(14) no 4_656 4_655 4_656
N2B C26A C26A C26B -111.6(14) no 4_656 4_655 1_556
N2B C26A C26A C27B -155.0(12) no 4_656 4_655 4_656
N2B C26A C26A C27B 143.4(10) no 4_656 4_655 1_556
N2B C26A C26A C27A -172.0(12) no 4_656 4_655 4_655
N2B C26A C26A C27A 160.4(15) no 4_656 4_655 .
N2B C26A C26B O20A -135.8(16) no 4_656 1_556 .
N2B C26A C26B O20A 70.1(12) no 4_656 1_556 4_655
N2B C26A C26B N2A -8.5(10) no 4_656 1_556 .
N2B C26A C26B N2A -13.1(7) no 4_656 1_556 4_655
N2B C26A C26B N2B -24.3(7) no 4_656 1_556 1_556
N2B C26A C26B N2B 0.0(5) no 4_656 1_556 4_656
N2B C26A C26B C26A 56.1(13) no 4_656 1_556 4_655
N2B C26A C26B C26B 80.0(14) no 4_656 1_556 4_656
N2B C26A C26B C27B 130.8(12) no 4_656 1_556 1_556
N2B C26A C26B C27B 155(3) no 4_656 1_556 4_656
N2B C26A C26B C27A 112.4(11) no 4_656 1_556 .
N2B C26A C26B C27A 175.3(11) no 4_656 1_556 4_655
N2B C26A C26B O20A -74(2) no 4_656 4_656 4_655
N2B C26A C26B O20A 143(3) no 4_656 4_656 .
N2B C26A C26B O20B 117.9(17) no 4_656 4_656 4_656
N2B C26A C26B N2A -11.5(9) no 4_656 4_656 4_655
N2B C26A C26B N2A 21.0(8) no 4_656 4_656 .
N2B C26A C26B N2B 0.0(7) no 4_656 4_656 4_656
N2B C26A C26B N2B 9.6(12) no 4_656 4_656 1_556
N2B C26A C26B C26A -63.0(13) no 4_656 4_656 4_655
N2B C26A C26B C26B -87.0(15) no 4_656 4_656 1_556
N2B C26A C26B C27B -125.0(10) no 4_656 4_656 4_656
N2B C26A C26B C27B 179.2(18) no 4_656 4_656 1_556
N2B C26A C26B C27A -164.0(13) no 4_656 4_656 4_655
N2B C26A C26B C27A -130(2) no 4_656 4_656 .
N2B C26A C27B O20A 155(2) no 4_656 1_556 .
N2B C26A C27B O20B 62.4(19) no 4_656 1_556 4_656
N2B C26A C27B C26A -44.6(14) no 4_656 1_556 4_655
N2B C26A C27B C26B -93(2) no 4_656 1_556 1_556
N2B C26A C27B C26B -1.0(16) no 4_656 1_556 4_656
N2B C26A C27B C27B -110.7(17) no 4_656 1_556 4_656
N2B C26A C27B C28B -119(3) no 4_656 1_556 1_556
N2B C26A C27B C28B -134.4(15) no 4_656 1_556 4_656
N2B C26A C27B C28A -114.0(17) no 4_656 1_556 .
N2B C26A C27B C28A -151.2(16) no 4_656 1_556 4_655
N2B C26A C27B C27A -66(2) no 4_656 1_556 .
N2B C26A C27B C27A -158.6(18) no 4_656 1_556 4_655
N2B C26A C27B O20A 40.6(13) no 4_656 4_656 4_655
N2B C26A C27B O20B -44.1(17) no 4_656 4_656 1_556
N2B C26A C27B C26A 26.8(11) no 4_656 4_656 4_655
N2B C26A C27B C26B 75.2(15) no 4_656 4_656 4_656
N2B C26A C27B C26B -29.9(15) no 4_656 4_656 1_556
N2B C26A C27B C27B 121.9(14) no 4_656 4_656 1_556
N2B C26A C27B C28B 157.7(13) no 4_656 4_656 4_656
N2B C26A C27B C28B 126.5(13) no 4_656 4_656 1_556
N2B C26A C27B C28A 146.5(12) no 4_656 4_656 4_655
N2B C26A C27B C28A 126.7(16) no 4_656 4_656 .
N2B C26A C27B C27A -179.2(15) no 4_656 4_656 4_655
N2B C26A C27B C27A 80.3(15) no 4_656 4_656 .
N2B C26A C27A O20A -8.8(15) no 4_656 . 4_655
N2B C26A C27A O20B -86.2(11) no 4_656 . 1_556
N2B C26A C27A O20B 97.5(11) no 4_656 . 4_656
N2B C26A C27A C26A -18.5(11) no 4_656 . 4_655
N2B C26A C27A C26B -77.8(14) no 4_656 . 1_556
N2B C26A C27A C26B 53.3(15) no 4_656 . 4_656
N2B C26A C27A C27B 133.2(13) no 4_656 . 1_556
N2B C26A C27A C27B -119.4(13) no 4_656 . 4_656
N2B C26A C27A C28B 167.7(13) no 4_656 . 1_556
N2B C26A C27A C28B -160.5(11) no 4_656 . 4_656
N2B C26A C27A C28A -157.0(13) no 4_656 . .
N2B C26A C27A C28A 173.2(11) no 4_656 . 4_655
N2B C26A C27A C27A -167.0(14) no 4_656 . 4_655
C26A C26A C26B O20A 168.1(18) no 4_655 1_556 .
C26A C26A C26B O20A 14.0(13) no 4_655 1_556 4_655
C26A C26A C26B N2A -65(2) no 4_655 1_556 .
C26A C26A C26B N2A -69.2(16) no 4_655 1_556 4_655
C26A C26A C26B N2B -80.4(18) no 4_655 1_556 1_556
C26A C26A C26B N2B -56.1(17) no 4_655 1_556 4_656
C26A C26A C26B C26A -0.0(11) no 4_655 1_556 4_655
C26A C26A C26B C26B 24(2) no 4_655 1_556 4_656
C26A C26A C26B C27B 74.7(18) no 4_655 1_556 1_556
C26A C26A C26B C27B 99(3) no 4_655 1_556 4_656
C26A C26A C26B C27A 56.3(16) no 4_655 1_556 .
C26A C26A C26B C27A 119.2(19) no 4_655 1_556 4_655
C26B C26A C26A O20A -115(6) no 1_556 4_655 4_655
C26B C26A C26A O20B -148(3) no 1_556 4_655 4_656
C26B C26A C26A O20B -1(2) no 1_556 4_655 1_556
C26B C26A C26A N2A 91(3) no 1_556 4_655 4_655
C26B C26A C26A N2A 120(3) no 1_556 4_655 .
C26B C26A C26A N2B 112(3) no 1_556 4_655 4_656
C26B C26A C26A N2B 100(3) no 1_556 4_655 1_556
C26B C26A C26A C26B -148(3) no 1_556 4_655 4_656
C26B C26A C26A C26B -0.0(18) no 1_556 4_655 1_556
C26B C26A C26A C27B -43(2) no 1_556 4_655 4_656
C26B C26A C26A C27B -105(3) no 1_556 4_655 1_556
C26B C26A C26A C27A -60(3) no 1_556 4_655 4_655
C26B C26A C26A C27A -88(3) no 1_556 4_655 .
C26A C26A C26B O20A -11.0(16) no 4_655 4_656 4_655
C26A C26A C26B O20A -154(3) no 4_655 4_656 .
C26A C26A C26B O20B -179(3) no 4_655 4_656 4_656
C26A C26A C26B N2A 51.6(18) no 4_655 4_656 4_655
C26A C26A C26B N2A 84.1(17) no 4_655 4_656 .
C26A C26A C26B N2B 63.0(16) no 4_655 4_656 4_656
C26A C26A C26B N2B 73(2) no 4_655 4_656 1_556
C26A C26A C26B C26A 0.0(11) no 4_655 4_656 4_655
C26A C26A C26B C26B -24(2) no 4_655 4_656 1_556
C26A C26A C26B C27B -62.0(17) no 4_655 4_656 4_656
C26A C26A C26B C27B -118(3) no 4_655 4_656 1_556
C26A C26A C26B C27A -101.0(18) no 4_655 4_656 4_655
C26A C26A C26B C27A -67(2) no 4_655 4_656 .
C26B C26A C26A O20A 34(5) no 4_656 4_655 4_655
C26B C26A C26A O20B 1(2) no 4_656 4_655 4_656
C26B C26A C26A O20B 148(3) no 4_656 4_655 1_556
C26B C26A C26A N2A -120(3) no 4_656 4_655 4_655
C26B C26A C26A N2A -91(3) no 4_656 4_655 .
C26B C26A C26A N2B -100(3) no 4_656 4_655 4_656
C26B C26A C26A N2B -112(3) no 4_656 4_655 1_556
C26B C26A C26A C26B 0.0(18) no 4_656 4_655 4_656
C26B C26A C26A C26B 148(3) no 4_656 4_655 1_556
C26B C26A C26A C27B 105(3) no 4_656 4_655 4_656
C26B C26A C26A C27B 43(2) no 4_656 4_655 1_556
C26B C26A C26A C27A 88(3) no 4_656 4_655 4_655
C26B C26A C26A C27A 60(3) no 4_656 4_655 .
C26A C26A C27B O20A -160.8(17) no 4_655 1_556 .
C26A C26A C27B O20B 107.0(15) no 4_655 1_556 4_656
C26A C26A C27B C26A -0.0(10) no 4_655 1_556 4_655
C26A C26A C27B C26B -48.6(14) no 4_655 1_556 1_556
C26A C26A C27B C26B 43.5(14) no 4_655 1_556 4_656
C26A C26A C27B C27B -66.2(13) no 4_655 1_556 4_656
C26A C26A C27B C28B -75(3) no 4_655 1_556 1_556
C26A C26A C27B C28B -89.8(16) no 4_655 1_556 4_656
C26A C26A C27B C28A -69.4(17) no 4_655 1_556 .
C26A C26A C27B C28A -107(2) no 4_655 1_556 4_655
C26A C26A C27B C27A -21.0(15) no 4_655 1_556 .
C26A C26A C27B C27A -114.0(16) no 4_655 1_556 4_655
C27B C26A C26A O20A -10(5) no 1_556 4_655 4_655
C27B C26A C26A O20B -42.8(9) no 1_556 4_655 4_656
C27B C26A C26A O20B 104.4(10) no 1_556 4_655 1_556
C27B C26A C26A N2A -163.7(11) no 1_556 4_655 4_655
C27B C26A C26A N2A -134.7(12) no 1_556 4_655 .
C27B C26A C26A N2B -143.4(11) no 1_556 4_655 4_656
C27B C26A C26A N2B -155.0(12) no 1_556 4_655 1_556
C27B C26A C26A C26B -43.5(11) no 1_556 4_655 4_656
C27B C26A C26A C26B 105.0(14) no 1_556 4_655 1_556
C27B C26A C26A C27B 61.5(9) no 1_556 4_655 4_656
C27B C26A C26A C27B 0.0(8) no 1_556 4_655 1_556
C27B C26A C26A C27A 44.6(10) no 1_556 4_655 4_655
C27B C26A C26A C27A 17.0(13) no 1_556 4_655 .
C26A C26A C27B O20A 13.9(13) no 4_655 4_656 4_655
C26A C26A C27B O20B -70.9(16) no 4_655 4_656 1_556
C26A C26A C27B C26A -0.0(11) no 4_655 4_656 4_655
C26A C26A C27B C26B 48.4(14) no 4_655 4_656 4_656
C26A C26A C27B C26B -56.7(17) no 4_655 4_656 1_556
C26A C26A C27B C27B 95.2(15) no 4_655 4_656 1_556
C26A C26A C27B C28B 131(2) no 4_655 4_656 4_656
C26A C26A C27B C28B 99.7(16) no 4_655 4_656 1_556
C26A C26A C27B C28A 119.7(16) no 4_655 4_656 4_655
C26A C26A C27B C28A 100(2) no 4_655 4_656 .
C26A C26A C27B C27A 154.0(19) no 4_655 4_656 4_655
C26A C26A C27B C27A 53.6(15) no 4_655 4_656 .
C27B C26A C26A O20A -71(5) no 4_656 4_655 4_655
C27B C26A C26A O20B -104.4(10) no 4_656 4_655 4_656
C27B C26A C26A O20B 42.8(9) no 4_656 4_655 1_556
C27B C26A C26A N2A 134.7(12) no 4_656 4_655 4_655
C27B C26A C26A N2A 163.7(11) no 4_656 4_655 .
C27B C26A C26A N2B 155.0(12) no 4_656 4_655 4_656
C27B C26A C26A N2B 143.4(11) no 4_656 4_655 1_556
C27B C26A C26A C26B -105.0(14) no 4_656 4_655 4_656
C27B C26A C26A C26B 43.5(11) no 4_656 4_655 1_556
C27B C26A C26A C27B 0.0(8) no 4_656 4_655 4_656
C27B C26A C26A C27B -61.5(9) no 4_656 4_655 1_556
C27B C26A C26A C27A -17.0(13) no 4_656 4_655 4_655
C27B C26A C26A C27A -44.6(10) no 4_656 4_655 .
C26A C26A C27A O20A 9.6(16) no 4_655 . 4_655
C26A C26A C27A O20B -67.7(17) no 4_655 . 1_556
C26A C26A C27A O20B 116.0(18) no 4_655 . 4_656
C26A C26A C27A C26A 0.0(13) no 4_655 . 4_655
C26A C26A C27A C26B -59.3(17) no 4_655 . 1_556
C26A C26A C27A C26B 71.8(19) no 4_655 . 4_656
C26A C26A C27A C27B 152(3) no 4_655 . 1_556
C26A C26A C27A C27B -101(2) no 4_655 . 4_656
C26A C26A C27A C28B -174(3) no 4_655 . 1_556
C26A C26A C27A C28B -142(2) no 4_655 . 4_656
C26A C26A C27A C28A -139(3) no 4_655 . .
C26A C26A C27A C28A -168(2) no 4_655 . 4_655
C26A C26A C27A C27A -149(2) no 4_655 . 4_655
C27A C26A C26A O20A -27(4) no . 4_655 4_655
C27A C26A C26A O20B -59.8(15) no . 4_655 4_656
C27A C26A C26A O20B 87.4(13) no . 4_655 1_556
C27A C26A C26A N2A 179.3(16) no . 4_655 4_655
C27A C26A C26A N2A -151.7(14) no . 4_655 .
C27A C26A C26A N2B -160.4(16) no . 4_655 4_656
C27A C26A C26A N2B -172.0(13) no . 4_655 1_556
C27A C26A C26A C26B -60.4(15) no . 4_655 4_656
C27A C26A C26A C26B 88.1(16) no . 4_655 1_556
C27A C26A C26A C27B 44.6(11) no . 4_655 4_656
C27A C26A C26A C27B -17.0(13) no . 4_655 1_556
C27A C26A C26A C27A 27.6(18) no . 4_655 4_655
C27A C26A C26A C27A 0.0(9) no . 4_655 .
C26A C26A C27A O20A -169.5(18) no 4_655 4_655 .
C26A C26A C27A O20B 95.8(16) no 4_655 4_655 4_656
C26A C26A C27A O20B -51.6(15) no 4_655 4_655 1_556
C26A C26A C27A C26A -0.0(10) no 4_655 4_655 4_655
C26A C26A C27A C26B 50.9(15) no 4_655 4_655 4_656
C26A C26A C27A C26B -43.6(14) no 4_655 4_655 1_556
C26A C26A C27A C27B -24.2(19) no 4_655 4_655 4_656
C26A C26A C27A C27B 68.2(17) no 4_655 4_655 1_556
C26A C26A C27A C28B 10(4) no 4_655 4_655 4_656
C26A C26A C27A C28B 45(3) no 4_655 4_655 1_556
C26A C26A C27A C28A 60(3) no 4_655 4_655 4_655
C26A C26A C27A C28A 14(3) no 4_655 4_655 .
C26A C26A C27A C27A 23.6(16) no 4_655 4_655 .
C27A C26A C26A O20A -55(6) no 4_655 4_655 4_655
C27A C26A C26A O20B -87.4(13) no 4_655 4_655 4_656
C27A C26A C26A O20B 59.8(15) no 4_655 4_655 1_556
C27A C26A C26A N2A 151.7(14) no 4_655 4_655 4_655
C27A C26A C26A N2A -179.3(16) no 4_655 4_655 .
C27A C26A C26A N2B 172.0(13) no 4_655 4_655 4_656
C27A C26A C26A N2B 160.4(16) no 4_655 4_655 1_556
C27A C26A C26A C26B -88.1(16) no 4_655 4_655 4_656
C27A C26A C26A C26B 60.4(15) no 4_655 4_655 1_556
C27A C26A C26A C27B 17.0(13) no 4_655 4_655 4_656
C27A C26A C26A C27B -44.6(11) no 4_655 4_655 1_556
C27A C26A C26A C27A 0.0(9) no 4_655 4_655 4_655
C27A C26A C26A C27A -27.6(18) no 4_655 4_655 .
C26B C26A C26B O20A 13(3) no 1_556 4_656 4_655
C26B C26A C26B O20A -130(4) no 1_556 4_656 .
C26B C26A C26B O20B -155(2) no 1_556 4_656 4_656
C26B C26A C26B N2A 75.5(19) no 1_556 4_656 4_655
C26B C26A C26B N2A 108(2) no 1_556 4_656 .
C26B C26A C26B N2B 87(2) no 1_556 4_656 4_656
C26B C26A C26B N2B 97(3) no 1_556 4_656 1_556
C26B C26A C26B C26A 24(3) no 1_556 4_656 4_655
C26B C26A C26B C26B 0.0(15) no 1_556 4_656 1_556
C26B C26A C26B C27B -38.1(18) no 1_556 4_656 4_656
C26B C26A C26B C27B -94(3) no 1_556 4_656 1_556
C26B C26A C26B C27A -77.1(19) no 1_556 4_656 4_655
C26B C26A C26B C27A -43(3) no 1_556 4_656 .
C26B C26A C26B O20A 144(3) no 4_656 1_556 .
C26B C26A C26B O20A -10(3) no 4_656 1_556 4_655
C26B C26A C26B N2A -89(3) no 4_656 1_556 .
C26B C26A C26B N2A -93(2) no 4_656 1_556 4_655
C26B C26A C26B N2B -104(2) no 4_656 1_556 1_556
C26B C26A C26B N2B -80.0(19) no 4_656 1_556 4_656
C26B C26A C26B C26A -24(3) no 4_656 1_556 4_655
C26B C26A C26B C26B 0.0(15) no 4_656 1_556 4_656
C26B C26A C26B C27B 50.8(17) no 4_656 1_556 1_556
C26B C26A C26B C27B 75(3) no 4_656 1_556 4_656
C26B C26A C26B C27A 32(2) no 4_656 1_556 .
C26B C26A C26B C27A 95(2) no 4_656 1_556 4_655
C26B C26A C27B O20A -112(3) no 1_556 1_556 .
C26B C26A C27B O20B 156(3) no 1_556 1_556 4_656
C26B C26A C27B C26A 48.6(19) no 1_556 1_556 4_655
C26B C26A C27B C26B -0.0(17) no 1_556 1_556 1_556
C26B C26A C27B C26B 92(3) no 1_556 1_556 4_656
C26B C26A C27B C27B -18(2) no 1_556 1_556 4_656
C26B C26A C27B C28B -26(4) no 1_556 1_556 1_556
C26B C26A C27B C28B -41(3) no 1_556 1_556 4_656
C26B C26A C27B C28A -21(3) no 1_556 1_556 .
C26B C26A C27B C28A -58(3) no 1_556 1_556 4_655
C26B C26A C27B C27A 28(3) no 1_556 1_556 .
C26B C26A C27B C27A -65(3) no 1_556 1_556 4_655
C27B C26A C26B O20A 93.3(15) no 1_556 1_556 .
C27B C26A C26B O20A -60.7(16) no 1_556 1_556 4_655
C27B C26A C26B N2A -139.3(19) no 1_556 1_556 .
C27B C26A C26B N2A -144.0(12) no 1_556 1_556 4_655
C27B C26A C26B N2B -155.1(16) no 1_556 1_556 1_556
C27B C26A C26B N2B -130.8(13) no 1_556 1_556 4_656
C27B C26A C26B C26A -74.7(16) no 1_556 1_556 4_655
C27B C26A C26B C26B -50.8(12) no 1_556 1_556 4_656
C27B C26A C26B C27B -0.0(7) no 1_556 1_556 1_556
C27B C26A C26B C27B 25(3) no 1_556 1_556 4_656
C27B C26A C26B C27A -18.4(14) no 1_556 1_556 .
C27B C26A C26B C27A 44.5(11) no 1_556 1_556 4_655
C26B C26A C27B O20A 71(3) no 1_556 4_656 4_655
C26B C26A C27B O20B -14(3) no 1_556 4_656 1_556
C26B C26A C27B C26A 57(3) no 1_556 4_656 4_655
C26B C26A C27B C26B 105(4) no 1_556 4_656 4_656
C26B C26A C27B C26B 0(3) no 1_556 4_656 1_556
C26B C26A C27B C27B 152(4) no 1_556 4_656 1_556
C26B C26A C27B C28B -172(4) no 1_556 4_656 4_656
C26B C26A C27B C28B 156(4) no 1_556 4_656 1_556
C26B C26A C27B C28A 176(4) no 1_556 4_656 4_655
C26B C26A C27B C28A 157(4) no 1_556 4_656 .
C26B C26A C27B C27A -149(4) no 1_556 4_656 4_655
C26B C26A C27B C27A 110(4) no 1_556 4_656 .
C27B C26A C26B O20A 69(3) no 4_656 1_556 .
C27B C26A C26B O20A -85(3) no 4_656 1_556 4_655
C27B C26A C26B N2A -163.9(19) no 4_656 1_556 .
C27B C26A C26B N2A -169(3) no 4_656 1_556 4_655
C27B C26A C26B N2B -180(3) no 4_656 1_556 1_556
C27B C26A C26B N2B -155(3) no 4_656 1_556 4_656
C27B C26A C26B C26A -99(3) no 4_656 1_556 4_655
C27B C26A C26B C26B -75(3) no 4_656 1_556 4_656
C27B C26A C26B C27B -25(3) no 4_656 1_556 1_556
C27B C26A C26B C27B 0.0(11) no 4_656 1_556 4_656
C27B C26A C26B C27A -42.9(19) no 4_656 1_556 .
C27B C26A C26B C27A 20(3) no 4_656 1_556 4_655
C26B C26A C27A O20A 69(3) no 1_556 . 4_655
C26B C26A C27A O20B -8.3(19) no 1_556 . 1_556
C26B C26A C27A O20B 175(3) no 1_556 . 4_656
C26B C26A C27A C26A 59(2) no 1_556 . 4_655
C26B C26A C27A C26B 0.0(17) no 1_556 . 1_556
C26B C26A C27A C26B 131(3) no 1_556 . 4_656
C26B C26A C27A C27B -149(3) no 1_556 . 1_556
C26B C26A C27A C27B -42(2) no 1_556 . 4_656
C26B C26A C27A C28B -115(3) no 1_556 . 1_556
C26B C26A C27A C28B -83(3) no 1_556 . 4_656
C26B C26A C27A C28A -79(3) no 1_556 . .
C26B C26A C27A C28A -109(3) no 1_556 . 4_655
C26B C26A C27A C27A -89(3) no 1_556 . 4_655
C27A C26A C26B O20A 111.7(15) no . 1_556 .
C27A C26A C26B O20A -42.3(10) no . 1_556 4_655
C27A C26A C26B N2A -120.9(13) no . 1_556 .
C27A C26A C26B N2A -125.6(13) no . 1_556 4_655
C27A C26A C26B N2B -136.7(12) no . 1_556 1_556
C27A C26A C26B N2B -112.4(12) no . 1_556 4_656
C27A C26A C26B C26A -56.3(13) no . 1_556 4_655
C27A C26A C26B C26B -32.4(17) no . 1_556 4_656
C27A C26A C26B C27B 18.4(14) no . 1_556 1_556
C27A C26A C26B C27B 42.9(18) no . 1_556 4_656
C27A C26A C26B C27A 0.0(7) no . 1_556 .
C27A C26A C26B C27A 62.9(10) no . 1_556 4_655
C26B C26A C27A O20A -126(3) no 1_556 4_655 .
C26B C26A C27A O20B 139(3) no 1_556 4_655 4_656
C26B C26A C27A O20B -7.9(19) no 1_556 4_655 1_556
C26B C26A C27A C26A 43.6(19) no 1_556 4_655 4_655
C26B C26A C27A C26B 95(3) no 1_556 4_655 4_656
C26B C26A C27A C26B 0.0(17) no 1_556 4_655 1_556
C26B C26A C27A C27B 19(3) no 1_556 4_655 4_656
C26B C26A C27A C27B 112(3) no 1_556 4_655 1_556
C26B C26A C27A C28B 53(4) no 1_556 4_655 4_656
C26B C26A C27A C28B 89(3) no 1_556 4_655 1_556
C26B C26A C27A C28A 104(3) no 1_556 4_655 4_655
C26B C26A C27A C28A 58(3) no 1_556 4_655 .
C26B C26A C27A C27A 67(2) no 1_556 4_655 .
C27A C26A C26B O20A 48.9(15) no 4_655 1_556 .
C27A C26A C26B O20A -105.2(14) no 4_655 1_556 4_655
C27A C26A C26B N2A 176.2(16) no 4_655 1_556 .
C27A C26A C26B N2A 171.6(13) no 4_655 1_556 4_655
C27A C26A C26B N2B 160.4(14) no 4_655 1_556 1_556
C27A C26A C26B N2B -175.3(13) no 4_655 1_556 4_656
C27A C26A C26B C26A -119.2(17) no 4_655 1_556 4_655
C27A C26A C26B C26B -95.3(16) no 4_655 1_556 4_656
C27A C26A C26B C27B -44.5(11) no 4_655 1_556 1_556
C27A C26A C26B C27B -20(2) no 4_655 1_556 4_656
C27A C26A C26B C27A -62.9(11) no 4_655 1_556 .
C27A C26A C26B C27A -0.0(9) no 4_655 1_556 4_655
C26B C26A C27B O20A 156(3) no 4_656 1_556 .
C26B C26A C27B O20B 63(3) no 4_656 1_556 4_656
C26B C26A C27B C26A -44(3) no 4_656 1_556 4_655
C26B C26A C27B C26B -92(3) no 4_656 1_556 1_556
C26B C26A C27B C26B 0(3) no 4_656 1_556 4_656
C26B C26A C27B C27B -110(3) no 4_656 1_556 4_656
C26B C26A C27B C28B -118(4) no 4_656 1_556 1_556
C26B C26A C27B C28B -133(3) no 4_656 1_556 4_656
C26B C26A C27B C28A -113(3) no 4_656 1_556 .
C26B C26A C27B C28A -150(3) no 4_656 1_556 4_655
C26B C26A C27B C27A -64(3) no 4_656 1_556 .
C26B C26A C27B C27A -158(3) no 4_656 1_556 4_655
C27B C26A C26B O20A 107(3) no 1_556 4_656 4_655
C27B C26A C26B O20A -36(4) no 1_556 4_656 .
C27B C26A C26B O20B -61.3(18) no 1_556 4_656 4_656
C27B C26A C26B N2A 169.3(16) no 1_556 4_656 4_655
C27B C26A C26B N2A -158.2(18) no 1_556 4_656 .
C27B C26A C26B N2B -179.2(19) no 1_556 4_656 4_656
C27B C26A C26B N2B -169.6(15) no 1_556 4_656 1_556
C27B C26A C26B C26A 118(3) no 1_556 4_656 4_655
C27B C26A C26B C26B 94(2) no 1_556 4_656 1_556
C27B C26A C26B C27B 55.8(18) no 1_556 4_656 4_656
C27B C26A C26B C27B 0.0(10) no 1_556 4_656 1_556
C27B C26A C26B C27A 17(3) no 1_556 4_656 4_655
C27B C26A C26B C27A 51.0(16) no 1_556 4_656 .
C26B C26A C27B O20A -35(2) no 4_656 4_656 4_655
C26B C26A C27B O20B -119(3) no 4_656 4_656 1_556
C26B C26A C27B C26A -48.4(19) no 4_656 4_656 4_655
C26B C26A C27B C26B -0.0(16) no 4_656 4_656 4_656
C26B C26A C27B C26B -105(3) no 4_656 4_656 1_556
C26B C26A C27B C27B 46.7(19) no 4_656 4_656 1_556
C26B C26A C27B C28B 83(3) no 4_656 4_656 4_656
C26B C26A C27B C28B 51(3) no 4_656 4_656 1_556
C26B C26A C27B C28A 71(2) no 4_656 4_656 4_655
C26B C26A C27B C28A 52(3) no 4_656 4_656 .
C26B C26A C27B C27A 106(3) no 4_656 4_656 4_655
C26B C26A C27B C27A 5(2) no 4_656 4_656 .
C27B C26A C26B O20A 51(2) no 4_656 4_656 4_655
C27B C26A C26B O20A -92(3) no 4_656 4_656 .
C27B C26A C26B O20B -117.1(17) no 4_656 4_656 4_656
C27B C26A C26B N2A 113.6(12) no 4_656 4_656 4_655
C27B C26A C26B N2A 146.1(12) no 4_656 4_656 .
C27B C26A C26B N2B 125.0(10) no 4_656 4_656 4_656
C27B C26A C26B N2B 134.6(15) no 4_656 4_656 1_556
C27B C26A C26B C26A 62.0(14) no 4_656 4_656 4_655
C27B C26A C26B C26B 38.1(12) no 4_656 4_656 1_556
C27B C26A C26B C27B -0.0(7) no 4_656 4_656 4_656
C27B C26A C26B C27B -55.8(16) no 4_656 4_656 1_556
C27B C26A C26B C27A -39.0(9) no 4_656 4_656 4_655
C27B C26A C26B C27A -4.7(19) no 4_656 4_656 .
C26B C26A C27A O20A -62(3) no 4_656 . 4_655
C26B C26A C27A O20B -139(3) no 4_656 . 1_556
C26B C26A C27A O20B 44(3) no 4_656 . 4_656
C26B C26A C27A C26A -72(3) no 4_656 . 4_655
C26B C26A C27A C26B -131(4) no 4_656 . 1_556
C26B C26A C27A C26B -0(3) no 4_656 . 4_656
C26B C26A C27A C27B 80(3) no 4_656 . 1_556
C26B C26A C27A C27B -173(3) no 4_656 . 4_656
C26B C26A C27A C28B 114(3) no 4_656 . 1_556
C26B C26A C27A C28B 146(3) no 4_656 . 4_656
C26B C26A C27A C28A 150(3) no 4_656 . .
C26B C26A C27A C28A 120(3) no 4_656 . 4_655
C26B C26A C27A C27A 140(3) no 4_656 . 4_655
C27A C26A C26B O20A 56(2) no . 4_656 4_655
C27A C26A C26B O20A -87(4) no . 4_656 .
C27A C26A C26B O20B -112(3) no . 4_656 4_656
C27A C26A C26B N2A 118.3(19) no . 4_656 4_655
C27A C26A C26B N2A 151(2) no . 4_656 .
C27A C26A C26B N2B 130(2) no . 4_656 4_656
C27A C26A C26B N2B 139.4(17) no . 4_656 1_556
C27A C26A C26B C26A 67(2) no . 4_656 4_655
C27A C26A C26B C26B 43(3) no . 4_656 1_556
C27A C26A C26B C27B 5(2) no . 4_656 4_656
C27A C26A C26B C27B -51.0(15) no . 4_656 1_556
C27A C26A C26B C27A -34(3) no . 4_656 4_655
C27A C26A C26B C27A 0.0(10) no . 4_656 .
C26B C26A C27A O20A 140(3) no 4_656 4_655 .
C26B C26A C27A O20B 45(2) no 4_656 4_655 4_656
C26B C26A C27A O20B -103(3) no 4_656 4_655 1_556
C26B C26A C27A C26A -51(2) no 4_656 4_655 4_655
C26B C26A C27A C26B -0.0(17) no 4_656 4_655 4_656
C26B C26A C27A C26B -95(3) no 4_656 4_655 1_556
C26B C26A C27A C27B -75(3) no 4_656 4_655 4_656
C26B C26A C27A C27B 17(3) no 4_656 4_655 1_556
C26B C26A C27A C28B -41(4) no 4_656 4_655 4_656
C26B C26A C27A C28B -5(3) no 4_656 4_655 1_556
C26B C26A C27A C28A 9(4) no 4_656 4_655 4_655
C26B C26A C27A C28A -37(3) no 4_656 4_655 .
C26B C26A C27A C27A -27(3) no 4_656 4_655 .
C27A C26A C26B O20A 90(3) no 4_655 4_656 4_655
C27A C26A C26B O20A -52(3) no 4_655 4_656 .
C27A C26A C26B O20B -78(2) no 4_655 4_656 4_656
C27A C26A C26B N2A 152.6(17) no 4_655 4_656 4_655
C27A C26A C26B N2A -174.9(16) no 4_655 4_656 .
C27A C26A C26B N2B 164.0(15) no 4_655 4_656 4_656
C27A C26A C26B N2B 174(2) no 4_655 4_656 1_556
C27A C26A C26B C26A 101.0(17) no 4_655 4_656 4_655
C27A C26A C26B C26B 77.1(16) no 4_655 4_656 1_556
C27A C26A C26B C27B 39.0(11) no 4_655 4_656 4_656
C27A C26A C26B C27B -17(2) no 4_655 4_656 1_556
C27A C26A C26B C27A 0.0(10) no 4_655 4_656 4_655
C27A C26A C26B C27A 34(3) no 4_655 4_656 .
C27B C26A C27B O20A -81.3(10) no 1_556 4_656 4_655
C27B C26A C27B O20B -166.1(15) no 1_556 4_656 1_556
C27B C26A C27B C26A -95.2(14) no 1_556 4_656 4_655
C27B C26A C27B C26B -46.7(13) no 1_556 4_656 4_656
C27B C26A C27B C26B -152(3) no 1_556 4_656 1_556
C27B C26A C27B C27B 0.0(9) no 1_556 4_656 1_556
C27B C26A C27B C28B 35.8(15) no 1_556 4_656 4_656
C27B C26A C27B C28B 4.5(11) no 1_556 4_656 1_556
C27B C26A C27B C28A 24.5(10) no 1_556 4_656 4_655
C27B C26A C27B C28A 4.8(16) no 1_556 4_656 .
C27B C26A C27B C27A 58.8(11) no 1_556 4_656 4_655
C27B C26A C27B C27A -41.6(11) no 1_556 4_656 .
C27B C26A C27B O20A -94.6(11) no 4_656 1_556 .
C27B C26A C27B O20B 173.2(14) no 4_656 1_556 4_656
C27B C26A C27B C26A 66.2(12) no 4_656 1_556 4_655
C27B C26A C27B C26B 17.5(14) no 4_656 1_556 1_556
C27B C26A C27B C26B 109.7(17) no 4_656 1_556 4_656
C27B C26A C27B C27B 0.0(8) no 4_656 1_556 4_656
C27B C26A C27B C28B -9(2) no 4_656 1_556 1_556
C27B C26A C27B C28B -23.6(10) no 4_656 1_556 4_656
C27B C26A C27B C28A -3.2(11) no 4_656 1_556 .
C27B C26A C27B C28A -40.5(17) no 4_656 1_556 4_655
C27B C26A C27B C27A 45.2(11) no 4_656 1_556 .
C27B C26A C27B C27A -47.8(10) no 4_656 1_556 4_655
C27B C26A C27A O20A -142(2) no 1_556 . 4_655
C27B C26A C27A O20B 140.7(16) no 1_556 . 1_556
C27B C26A C27A O20B -35.7(14) no 1_556 . 4_656
C27B C26A C27A C26A -152(2) no 1_556 . 4_655
C27B C26A C27A C26B 149(2) no 1_556 . 1_556
C27B C26A C27A C26B -80(2) no 1_556 . 4_656
C27B C26A C27A C27B 0.0(12) no 1_556 . 1_556
C27B C26A C27A C27B 107.4(17) no 1_556 . 4_656
C27B C26A C27A C28B 34.5(15) no 1_556 . 1_556
C27B C26A C27A C28B 66.3(15) no 1_556 . 4_656
C27B C26A C27A C28A 69.8(17) no 1_556 . .
C27B C26A C27A C28A 40.1(13) no 1_556 . 4_655
C27B C26A C27A C27A 59.9(14) no 1_556 . 4_655
C27A C26A C27B O20A -139.8(15) no . 1_556 .
C27A C26A C27B O20B 127.9(18) no . 1_556 4_656
C27A C26A C27B C26A 21.0(16) no . 1_556 4_655
C27A C26A C27B C26B -27.7(19) no . 1_556 1_556
C27A C26A C27B C26B 64.5(18) no . 1_556 4_656
C27A C26A C27B C27B -45.2(13) no . 1_556 4_656
C27A C26A C27B C28B -54(2) no . 1_556 1_556
C27A C26A C27B C28B -68.9(15) no . 1_556 4_656
C27A C26A C27B C28A -48.5(14) no . 1_556 .
C27A C26A C27B C28A -86(2) no . 1_556 4_655
C27A C26A C27B C27A 0.0(10) no . 1_556 .
C27A C26A C27B C27A -93.1(16) no . 1_556 4_655
C27B C26A C27A O20A 122.3(16) no 1_556 4_655 .
C27B C26A C27A O20B 27.6(13) no 1_556 4_655 4_656
C27B C26A C27A O20B -119.8(15) no 1_556 4_655 1_556
C27B C26A C27A C26A -68.2(18) no 1_556 4_655 4_655
C27B C26A C27A C26B -17.2(18) no 1_556 4_655 4_656
C27B C26A C27A C26B -111.8(18) no 1_556 4_655 1_556
C27B C26A C27A C27B -92.4(16) no 1_556 4_655 4_656
C27B C26A C27A C27B 0.0(10) no 1_556 4_655 1_556
C27B C26A C27A C28B -58(3) no 1_556 4_655 4_656
C27B C26A C27A C28B -22.7(14) no 1_556 4_655 1_556
C27B C26A C27A C28A -8(2) no 1_556 4_655 4_655
C27B C26A C27A C28A -53.8(16) no 1_556 4_655 .
C27B C26A C27A C27A -44.6(12) no 1_556 4_655 .
C27A C26A C27B O20A -46.8(15) no 4_655 1_556 .
C27A C26A C27B O20B -139.0(19) no 4_655 1_556 4_656
C27A C26A C27B C26A 114.0(18) no 4_655 1_556 4_655
C27A C26A C27B C26B 65.4(19) no 4_655 1_556 1_556
C27A C26A C27B C26B 158(3) no 4_655 1_556 4_656
C27A C26A C27B C27B 47.8(14) no 4_655 1_556 4_656
C27A C26A C27B C28B 39(3) no 4_655 1_556 1_556
C27A C26A C27B C28B 24.2(14) no 4_655 1_556 4_656
C27A C26A C27B C28A 44.6(15) no 4_655 1_556 .
C27A C26A C27B C28A 7.4(17) no 4_655 1_556 4_655
C27A C26A C27B C27A 93.1(18) no 4_655 1_556 .
C27A C26A C27B C27A 0.0(12) no 4_655 1_556 4_655
C27B C26A C27A O20A 110.6(18) no 4_656 . 4_655
C27B C26A C27A O20B 33.3(12) no 4_656 . 1_556
C27B C26A C27A O20B -143.1(15) no 4_656 . 4_656
C27B C26A C27A C26A 101.0(18) no 4_656 . 4_655
C27B C26A C27A C26B 41.6(15) no 4_656 . 1_556
C27B C26A C27A C26B 173(3) no 4_656 . 4_656
C27B C26A C27A C27B -107.4(17) no 4_656 . 1_556
C27B C26A C27A C27B -0.0(11) no 4_656 . 4_656
C27B C26A C27A C28B -72.9(16) no 4_656 . 1_556
C27B C26A C27A C28B -41.1(12) no 4_656 . 4_656
C27B C26A C27A C28A -37.6(14) no 4_656 . .
C27B C26A C27A C28A -67.3(13) no 4_656 . 4_655
C27B C26A C27A C27A -47.5(13) no 4_656 . 4_655
C27A C26A C27B O20A -39.7(12) no . 4_656 4_655
C27A C26A C27B O20B -124.5(18) no . 4_656 1_556
C27A C26A C27B C26A -53.6(14) no . 4_656 4_655
C27A C26A C27B C26B -5.1(16) no . 4_656 4_656
C27A C26A C27B C26B -110(3) no . 4_656 1_556
C27A C26A C27B C27B 41.6(12) no . 4_656 1_556
C27A C26A C27B C28B 77.4(18) no . 4_656 4_656
C27A C26A C27B C28B 46.1(12) no . 4_656 1_556
C27A C26A C27B C28A 66.1(13) no . 4_656 4_655
C27A C26A C27B C28A 46.4(16) no . 4_656 .
C27A C26A C27B C27A 100.4(16) no . 4_656 4_655
C27A C26A C27B C27A 0.0(10) no . 4_656 .
C27B C26A C27A O20A -145.3(18) no 4_656 4_655 .
C27B C26A C27A O20B 120.0(15) no 4_656 4_655 4_656
C27B C26A C27A O20B -27.4(13) no 4_656 4_655 1_556
C27B C26A C27A C26A 24.2(19) no 4_656 4_655 4_655
C27B C26A C27A C26B 75(2) no 4_656 4_655 4_656
C27B C26A C27A C26B -19.5(17) no 4_656 4_655 1_556
C27B C26A C27A C27B 0.0(10) no 4_656 4_655 4_656
C27B C26A C27A C27B 92.4(16) no 4_656 4_655 1_556
C27B C26A C27A C28B 34(3) no 4_656 4_655 4_656
C27B C26A C27A C28B 69.6(17) no 4_656 4_655 1_556
C27B C26A C27A C28A 84(3) no 4_656 4_655 4_655
C27B C26A C27A C28A 38.6(15) no 4_656 4_655 .
C27B C26A C27A C27A 47.7(13) no 4_656 4_655 .
C27A C26A C27B O20A -140.1(17) no 4_655 4_656 4_655
C27A C26A C27B O20B 135(2) no 4_655 4_656 1_556
C27A C26A C27B C26A -154(2) no 4_655 4_656 4_655
C27A C26A C27B C26B -106(2) no 4_655 4_656 4_656
C27A C26A C27B C26B 149(3) no 4_655 4_656 1_556
C27A C26A C27B C27B -58.8(15) no 4_655 4_656 1_556
C27A C26A C27B C28B -23.1(16) no 4_655 4_656 4_656
C27A C26A C27B C28B -54.3(15) no 4_655 4_656 1_556
C27A C26A C27B C28A -34.3(14) no 4_655 4_656 4_655
C27A C26A C27B C28A -54.0(19) no 4_655 4_656 .
C27A C26A C27B C27A 0.0(13) no 4_655 4_656 4_655
C27A C26A C27B C27A -100.4(18) no 4_655 4_656 .
C27A C26A C27A O20A 166.9(14) no . 4_655 .
C27A C26A C27A O20B 72.3(10) no . 4_655 4_656
C27A C26A C27A O20B -75.1(10) no . 4_655 1_556
C27A C26A C27A C26A -23.6(15) no . 4_655 4_655
C27A C26A C27A C26B 27.4(16) no . 4_655 4_656
C27A C26A C27A C26B -67.2(14) no . 4_655 1_556
C27A C26A C27A C27B -47.7(11) no . 4_655 4_656
C27A C26A C27A C27B 44.6(10) no . 4_655 1_556
C27A C26A C27A C28B -14(3) no . 4_655 4_656
C27A C26A C27A C28B 21.9(13) no . 4_655 1_556
C27A C26A C27A C28A 36(2) no . 4_655 4_655
C27A C26A C27A C28A -9.1(14) no . 4_655 .
C27A C26A C27A C27A 0.0(8) no . 4_655 .
C27A C26A C27A O20A 158.1(17) no 4_655 . 4_655
C27A C26A C27A O20B 80.8(12) no 4_655 . 1_556
C27A C26A C27A O20B -95.5(13) no 4_655 . 4_656
C27A C26A C27A C26A 148.5(19) no 4_655 . 4_655
C27A C26A C27A C26B 89.2(17) no 4_655 . 1_556
C27A C26A C27A C26B -140(3) no 4_655 . 4_656
C27A C26A C27A C27B -59.9(13) no 4_655 . 1_556
C27A C26A C27A C27B 47.5(12) no 4_655 . 4_656
C27A C26A C27A C28B -25.4(15) no 4_655 . 1_556
C27A C26A C27A C28B 6.5(13) no 4_655 . 4_656
C27A C26A C27A C28A 10.0(16) no 4_655 . .
C27A C26A C27A C28A -19.8(12) no 4_655 . 4_655
C27A C26A C27A C27A 0.0(11) no 4_655 . 4_655
O20A C26B C26B O20A 164.4(9) no 1_554 4_655 4_654
O20A C26B C26B O20A -0.0(6) no 1_554 4_655 1_554
O20A C26B C26B O20B 22(4) no 1_554 4_655 4_655
O20A C26B C26B N2A -107.3(10) no 1_554 4_655 4_654
O20A C26B C26B N2A -88.3(10) no 1_554 4_655 1_554
O20A C26B C26B N2B -109.0(9) no 1_554 4_655 4_655
O20A C26B C26B N2B -86.6(9) no 1_554 4_655 .
O20A C26B C26B C26A -170(2) no 1_554 4_655 4_654
O20A C26B C26B C26A -26.1(14) no 1_554 4_655 1_554
O20A C26B C26B C27B 94.1(15) no 1_554 4_655 4_655
O20A C26B C26B C27B 70.2(15) no 1_554 4_655 .
O20A C26B C26B C27A 49.3(8) no 1_554 4_655 4_654
O20A C26B C26B C27A 115.1(10) no 1_554 4_655 1_554
O20A C26B C27B O20A -0.0(6) no 1_554 . 1_554
O20A C26B C27B O20B -75.9(12) no 1_554 . 4_655
O20A C26B C27B C26A -51.3(15) no 1_554 . 1_554
O20A C26B C27B C26A -139.0(19) no 1_554 . 4_654
O20A C26B C27B C26B -101.4(15) no 1_554 . 4_655
O20A C26B C27B C27B 104.9(12) no 1_554 . 4_655
O20A C26B C27B C28B 109.8(14) no 1_554 . .
O20A C26B C27B C28B 89.9(9) no 1_554 . 4_655
O20A C26B C27B C28A 109.9(10) no 1_554 . 1_554
O20A C26B C27B C28A 81.9(13) no 1_554 . 4_654
O20A C26B C27B C27A 159.9(13) no 1_554 . 1_554
O20A C26B C27B C27A 47.4(9) no 1_554 . 4_654
O20A C26B C27B O20A -147.1(12) no 1_554 4_655 4_654
O20A C26B C27B O20B 120.6(12) no 1_554 4_655 .
O20A C26B C27B C26A -129(3) no 1_554 4_655 4_654
O20A C26B C27B C26A -44(2) no 1_554 4_655 1_554
O20A C26B C27B C26B -85.9(16) no 1_554 4_655 4_655
O20A C26B C27B C27B -68.1(10) no 1_554 4_655 .
O20A C26B C27B C28B -33(4) no 1_554 4_655 4_655
O20A C26B C27B C28B -72.2(18) no 1_554 4_655 .
O20A C26B C27B C28A -48.5(18) no 1_554 4_655 4_654
O20A C26B C27B C28A -80(4) no 1_554 4_655 1_554
O20A C26B C27B C27A -18.7(11) no 1_554 4_655 4_654
O20A C26B C27B C27A -110.0(12) no 1_554 4_655 1_554
O20A C26B C27A O20A -158.3(12) no 1_554 1_554 4_654
O20A C26B C27A O20B 121.7(15) no 1_554 1_554 .
O20A C26B C27A O20B -50.9(11) no 1_554 1_554 4_655
O20A C26B C27A C26A -46.9(14) no 1_554 1_554 1_554
O20A C26B C27A C26A -122(3) no 1_554 1_554 4_654
O20A C26B C27A C26B -71.8(13) no 1_554 1_554 4_655
O20A C26B C27A C27B -20.2(14) no 1_554 1_554 .
O20A C26B C27A C27B 80.3(13) no 1_554 1_554 4_655
O20A C26B C27A C28B 32(3) no 1_554 1_554 .
O20A C26B C27A C28B 53.6(14) no 1_554 1_554 4_655
O20A C26B C27A C28A 64.7(18) no 1_554 1_554 1_554
O20A C26B C27A C28A 28.5(16) no 1_554 1_554 4_654
O20A C26B C27A C27A 23.7(9) no 1_554 1_554 4_654
O20A C26B C27A O20A 0.0(7) no 1_554 4_654 1_554
O20A C26B C27A O20B -81.6(11) no 1_554 4_654 4_655
O20A C26B C27A O20B 120.7(14) no 1_554 4_654 .
O20A C26B C27A C26A -118(3) no 1_554 4_654 4_654
O20A C26B C27A C26A -48.2(17) no 1_554 4_654 1_554
O20A C26B C27A C26B -90.5(14) no 1_554 4_654 4_655
O20A C26B C27A C27B 155.0(17) no 1_554 4_654 4_655
O20A C26B C27A C27B -111.3(16) no 1_554 4_654 .
O20A C26B C27A C28B 165(3) no 1_554 4_654 4_655
O20A C26B C27A C28B -156(2) no 1_554 4_654 .
O20A C26B C27A C28A -158(3) no 1_554 4_654 4_654
O20A C26B C27A C28A 177.8(18) no 1_554 4_654 1_554
O20A C26B C27A C27A -149.6(14) no 1_554 4_654 1_554
O20A C26B C26B O20A 0.0(6) no 4_654 4_655 4_654
O20A C26B C26B O20A -164.4(9) no 4_654 4_655 1_554
O20A C26B C26B O20B -142(4) no 4_654 4_655 4_655
O20A C26B C26B N2A 88.3(10) no 4_654 4_655 4_654
O20A C26B C26B N2A 107.3(10) no 4_654 4_655 1_554
O20A C26B C26B N2B 86.6(9) no 4_654 4_655 4_655
O20A C26B C26B N2B 109.0(9) no 4_654 4_655 .
O20A C26B C26B C26A 26.1(14) no 4_654 4_655 4_654
O20A C26B C26B C26A 170(2) no 4_654 4_655 1_554
O20A C26B C26B C27B -70.2(15) no 4_654 4_655 4_655
O20A C26B C26B C27B -94.1(15) no 4_654 4_655 .
O20A C26B C26B C27A -115.1(10) no 4_654 4_655 4_654
O20A C26B C26B C27A -49.3(8) no 4_654 4_655 1_554
O20A C26B C27B O20A 171.5(10) no 4_654 . 1_554
O20A C26B C27B O20B 95.6(12) no 4_654 . 4_655
O20A C26B C27B C26A 120.2(18) no 4_654 . 1_554
O20A C26B C27B C26A 32.5(13) no 4_654 . 4_654
O20A C26B C27B C26B 70.1(12) no 4_654 . 4_655
O20A C26B C27B C27B -83.6(10) no 4_654 . 4_655
O20A C26B C27B C28B -78.7(14) no 4_654 . .
O20A C26B C27B C28B -98.6(9) no 4_654 . 4_655
O20A C26B C27B C28A -78.7(9) no 4_654 . 1_554
O20A C26B C27B C28A -106.6(13) no 4_654 . 4_654
O20A C26B C27B C27A -28.6(9) no 4_654 . 1_554
O20A C26B C27B C27A -141.1(13) no 4_654 . 4_654
O20A C26B C27B O20A 0.0(5) no 4_654 4_655 4_654
O20A C26B C27B O20B -92.3(10) no 4_654 4_655 .
O20A C26B C27B C26A 18.1(17) no 4_654 4_655 4_654
O20A C26B C27B C26A 103(3) no 4_654 4_655 1_554
O20A C26B C27B C26B 61.2(14) no 4_654 4_655 4_655
O20A C26B C27B C27B 79.1(8) no 4_654 4_655 .
O20A C26B C27B C28B 114(3) no 4_654 4_655 4_655
O20A C26B C27B C28B 74.9(16) no 4_654 4_655 .
O20A C26B C27B C28A 98.6(15) no 4_654 4_655 4_654
O20A C26B C27B C28A 67(4) no 4_654 4_655 1_554
O20A C26B C27B C27A 128.4(12) no 4_654 4_655 4_654
O20A C26B C27B C27A 37.1(9) no 4_654 4_655 1_554
O20A C26B C27A O20A 0.0(7) no 4_654 1_554 4_654
O20A C26B C27A O20B -80.1(13) no 4_654 1_554 .
O20A C26B C27A O20B 107.4(12) no 4_654 1_554 4_655
O20A C26B C27A C26A 111.3(19) no 4_654 1_554 1_554
O20A C26B C27A C26A 36.5(17) no 4_654 1_554 4_654
O20A C26B C27A C26B 86.5(14) no 4_654 1_554 4_655
O20A C26B C27A C27B 138.0(17) no 4_654 1_554 .
O20A C26B C27A C27B -121.4(16) no 4_654 1_554 4_655
O20A C26B C27A C28B -170(3) no 4_654 1_554 .
O20A C26B C27A C28B -148.1(16) no 4_654 1_554 4_655
O20A C26B C27A C28A -137(2) no 4_654 1_554 1_554
O20A C26B C27A C28A -173.2(18) no 4_654 1_554 4_654
O20A C26B C27A C27A -178.0(15) no 4_654 1_554 4_654
O20A C26B C27A O20A 151.1(12) no 4_654 4_654 1_554
O20A C26B C27A O20B 69.5(11) no 4_654 4_654 4_655
O20A C26B C27A O20B -88.3(14) no 4_654 4_654 .
O20A C26B C27A C26A 33.2(16) no 4_654 4_654 4_654
O20A C26B C27A C26A 103(2) no 4_654 4_654 1_554
O20A C26B C27A C26B 60.5(12) no 4_654 4_654 4_655
O20A C26B C27A C27B -54.0(13) no 4_654 4_654 4_655
O20A C26B C27A C27B 39.8(15) no 4_654 4_654 .
O20A C26B C27A C28B -44(3) no 4_654 4_654 4_655
O20A C26B C27A C28B -5(2) no 4_654 4_654 .
O20A C26B C27A C28A -7(3) no 4_654 4_654 4_654
O20A C26B C27A C28A -31.1(17) no 4_654 4_654 1_554
O20A C26B C27A C27A 1.5(10) no 4_654 4_654 1_554
O20B C26B C26B O20A 22(4) no . 4_655 4_654
O20B C26B C26B O20A -142(4) no . 4_655 1_554
O20B C26B C26B O20B -120(5) no . 4_655 4_655
O20B C26B C26B N2A 111(4) no . 4_655 4_654
O20B C26B C26B N2A 130(4) no . 4_655 1_554
O20B C26B C26B N2B 109(4) no . 4_655 4_655
O20B C26B C26B N2B 131(4) no . 4_655 .
O20B C26B C26B C26A 48(4) no . 4_655 4_654
O20B C26B C26B C26A -168(5) no . 4_655 1_554
O20B C26B C26B C27B -48(3) no . 4_655 4_655
O20B C26B C26B C27B -72(5) no . 4_655 .
O20B C26B C26B C27A -93(4) no . 4_655 4_654
O20B C26B C26B C27A -27(4) no . 4_655 1_554
O20B C26B C27B O20A -113.5(18) no . . 1_554
O20B C26B C27B O20B 170.5(16) no . . 4_655
O20B C26B C27B C26A -165(3) no . . 1_554
O20B C26B C27B C26A 107(3) no . . 4_654
O20B C26B C27B C26B 145(3) no . . 4_655
O20B C26B C27B C27B -8.7(12) no . . 4_655
O20B C26B C27B C28B -4(3) no . . .
O20B C26B C27B C28B -23.6(18) no . . 4_655
O20B C26B C27B C28A -3.7(19) no . . 1_554
O20B C26B C27B C28A -32(3) no . . 4_654
O20B C26B C27B C27A 46.4(18) no . . 1_554
O20B C26B C27B C27A -66.2(17) no . . 4_654
O20B C26B C27B O20A 92.3(11) no . 4_655 4_654
O20B C26B C27B O20B 0.0(8) no . 4_655 .
O20B C26B C27B C26A 110(3) no . 4_655 4_654
O20B C26B C27B C26A -165(3) no . 4_655 1_554
O20B C26B C27B C26B 153.6(19) no . 4_655 4_655
O20B C26B C27B C27B 171.4(14) no . 4_655 .
O20B C26B C27B C28B -154(4) no . 4_655 4_655
O20B C26B C27B C28B 167(2) no . 4_655 .
O20B C26B C27B C28A -169(2) no . 4_655 4_654
O20B C26B C27B C28A 159(4) no . 4_655 1_554
O20B C26B C27B C27A -139.3(16) no . 4_655 4_654
O20B C26B C27B C27A 129.5(16) no . 4_655 1_554
O20B C26B C27A O20A 80.1(13) no . 1_554 4_654
O20B C26B C27A O20B -0.0(7) no . 1_554 .
O20B C26B C27A O20B -172.6(12) no . 1_554 4_655
O20B C26B C27A C26A -169(3) no . 1_554 1_554
O20B C26B C27A C26A 117(3) no . 1_554 4_654
O20B C26B C27A C26B 166.5(18) no . 1_554 4_655
O20B C26B C27A C27B -141.9(14) no . 1_554 .
O20B C26B C27A C27B -41.3(12) no . 1_554 4_655
O20B C26B C27A C28B -89.9(19) no . 1_554 .
O20B C26B C27A C28B -68.1(13) no . 1_554 4_655
O20B C26B C27A C28A -56.9(17) no . 1_554 1_554
O20B C26B C27A C28A -93.1(14) no . 1_554 4_654
O20B C26B C27A C27A -97.9(13) no . 1_554 4_654
O20B C26B C27A O20A -120.7(14) no . 4_654 1_554
O20B C26B C27A O20B 157.8(13) no . 4_654 4_655
O20B C26B C27A O20B 0.0(7) no . 4_654 .
O20B C26B C27A C26A 121(3) no . 4_654 4_654
O20B C26B C27A C26A -169(3) no . 4_654 1_554
O20B C26B C27A C26B 148.8(19) no . 4_654 4_655
O20B C26B C27A C27B 34.3(12) no . 4_654 4_655
O20B C26B C27A C27B 128.0(15) no . 4_654 .
O20B C26B C27A C28B 44(3) no . 4_654 4_655
O20B C26B C27A C28B 83.5(17) no . 4_654 .
O20B C26B C27A C28A 82(3) no . 4_654 4_654
O20B C26B C27A C28A 57.2(16) no . 4_654 1_554
O20B C26B C27A C27A 89.7(13) no . 4_654 1_554
N2A C26B C26B O20A -107.3(11) no 1_554 4_655 4_654
N2A C26B C26B O20A 88.3(11) no 1_554 4_655 1_554
N2A C26B C26B O20B 111(4) no 1_554 4_655 4_655
N2A C26B C26B N2A -19.0(10) no 1_554 4_655 4_654
N2A C26B C26B N2A -0.0(7) no 1_554 4_655 1_554
N2A C26B C26B N2B -20.7(8) no 1_554 4_655 4_655
N2A C26B C26B N2B 1.7(9) no 1_554 4_655 .
N2A C26B C26B C26A -81.3(17) no 1_554 4_655 4_654
N2A C26B C26B C26A 62.3(16) no 1_554 4_655 1_554
N2A C26B C26B C27B -177.5(16) no 1_554 4_655 4_655
N2A C26B C26B C27B 159(2) no 1_554 4_655 .
N2A C26B C26B C27A 137.6(13) no 1_554 4_655 4_654
N2A C26B C26B C27A -156.6(15) no 1_554 4_655 1_554
N2A C26B C27B O20A 82.3(11) no 1_554 . 1_554
N2A C26B C27B O20B 6.4(16) no 1_554 . 4_655
N2A C26B C27B C26A 31.0(12) no 1_554 . 1_554
N2A C26B C27B C26A -56.7(14) no 1_554 . 4_654
N2A C26B C27B C26B -19.1(11) no 1_554 . 4_655
N2A C26B C27B C27B -172.8(17) no 1_554 . 4_655
N2A C26B C27B C28B -167.9(13) no 1_554 . .
N2A C26B C27B C28B 172.2(11) no 1_554 . 4_655
N2A C26B C27B C28A -167.9(11) no 1_554 . 1_554
N2A C26B C27B C28A 164.2(13) no 1_554 . 4_654
N2A C26B C27B C27A -117.8(14) no 1_554 . 1_554
N2A C26B C27B C27A 129.6(15) no 1_554 . 4_654
N2A C26B C27A O20A -63.8(16) no 1_554 1_554 4_654
N2A C26B C27A O20B -143.8(19) no 1_554 1_554 .
N2A C26B C27A O20B 43.6(14) no 1_554 1_554 4_655
N2A C26B C27A C26A 47.6(14) no 1_554 1_554 1_554
N2A C26B C27A C26A -27.2(13) no 1_554 1_554 4_654
N2A C26B C27A C26B 22.7(11) no 1_554 1_554 4_655
N2A C26B C27A C27B 74.3(16) no 1_554 1_554 .
N2A C26B C27A C27B 174.8(18) no 1_554 1_554 4_655
N2A C26B C27A C28B 126.3(16) no 1_554 1_554 .
N2A C26B C27A C28B 148.1(13) no 1_554 1_554 4_655
N2A C26B C27A C28A 159.2(13) no 1_554 1_554 1_554
N2A C26B C27A C28A 123.0(13) no 1_554 1_554 4_654
N2A C26B C27A C27A 118.2(16) no 1_554 1_554 4_654
N2A C26B C27A O20A 44.6(19) no 1_554 4_654 1_554
N2A C26B C27A O20B -37.0(17) no 1_554 4_654 4_655
N2A C26B C27A O20B 165(3) no 1_554 4_654 .
N2A C26B C27A C26A -73(3) no 1_554 4_654 4_654
N2A C26B C27A C26A -3.6(12) no 1_554 4_654 1_554
N2A C26B C27A C26B -45.9(14) no 1_554 4_654 4_655
N2A C26B C27A C27B -160(2) no 1_554 4_654 4_655
N2A C26B C27A C27B -67(2) no 1_554 4_654 .
N2A C26B C27A C28B -150.8(15) no 1_554 4_654 4_655
N2A C26B C27A C28B -111.3(18) no 1_554 4_654 .
N2A C26B C27A C28A -113(3) no 1_554 4_654 4_654
N2A C26B C27A C28A -137.6(16) no 1_554 4_654 1_554
N2A C26B C27A C27A -105.0(18) no 1_554 4_654 1_554
N2A C26B C26B O20A -88.3(11) no 4_654 4_655 4_654
N2A C26B C26B O20A 107.3(11) no 4_654 4_655 1_554
N2A C26B C26B O20B 130(4) no 4_654 4_655 4_655
N2A C26B C26B N2A -0.0(7) no 4_654 4_655 4_654
N2A C26B C26B N2A 19.0(10) no 4_654 4_655 1_554
N2A C26B C26B N2B -1.7(9) no 4_654 4_655 4_655
N2A C26B C26B N2B 20.7(8) no 4_654 4_655 .
N2A C26B C26B C26A -62.3(16) no 4_654 4_655 4_654
N2A C26B C26B C26A 81.3(17) no 4_654 4_655 1_554
N2A C26B C26B C27B -159(2) no 4_654 4_655 4_655
N2A C26B C26B C27B 177.5(16) no 4_654 4_655 .
N2A C26B C26B C27A 156.6(15) no 4_654 4_655 4_654
N2A C26B C26B C27A -137.6(13) no 4_654 4_655 1_554
N2A C26B C27B O20A 98.3(18) no 4_654 . 1_554
N2A C26B C27B O20B 22(3) no 4_654 . 4_655
N2A C26B C27B C26A 47.0(16) no 4_654 . 1_554
N2A C26B C27B C26A -40.7(15) no 4_654 . 4_654
N2A C26B C27B C26B -3.1(16) no 4_654 . 4_655
N2A C26B C27B C27B -157(3) no 4_654 . 4_655
N2A C26B C27B C28B -151.9(16) no 4_654 . .
N2A C26B C27B C28B -171.8(17) no 4_654 . 4_655
N2A C26B C27B C28A -151.9(17) no 4_654 . 1_554
N2A C26B C27B C28A -179.8(16) no 4_654 . 4_654
N2A C26B C27B C27A -102(2) no 4_654 . 1_554
N2A C26B C27B C27A 146(2) no 4_654 . 4_654
N2A C26B C27B O20A 46(5) no 4_654 4_655 4_654
N2A C26B C27B O20B -46(5) no 4_654 4_655 .
N2A C26B C27B C26A 64(5) no 4_654 4_655 4_654
N2A C26B C27B C26A 149(7) no 4_654 4_655 1_554
N2A C26B C27B C26B 108(6) no 4_654 4_655 4_655
N2A C26B C27B C27B 125(5) no 4_654 4_655 .
N2A C26B C27B C28B 160(4) no 4_654 4_655 4_655
N2A C26B C27B C28B 121(5) no 4_654 4_655 .
N2A C26B C27B C28A 145(5) no 4_654 4_655 4_654
N2A C26B C27B C28A 113(6) no 4_654 4_655 1_554
N2A C26B C27B C27A 175(5) no 4_654 4_655 4_654
N2A C26B C27B C27A 83(6) no 4_654 4_655 1_554
N2A C26B C27A O20A -31(2) no 4_654 1_554 4_654
N2A C26B C27A O20B -111(2) no 4_654 1_554 .
N2A C26B C27A O20B 76.6(18) no 4_654 1_554 4_655
N2A C26B C27A C26A 81(3) no 4_654 1_554 1_554
N2A C26B C27A C26A 5.8(13) no 4_654 1_554 4_654
N2A C26B C27A C26B 55.7(17) no 4_654 1_554 4_655
N2A C26B C27A C27B 107.3(19) no 4_654 1_554 .
N2A C26B C27A C27B -152(3) no 4_654 1_554 4_655
N2A C26B C27A C28B 159.3(16) no 4_654 1_554 .
N2A C26B C27A C28B -178.9(16) no 4_654 1_554 4_655
N2A C26B C27A C28A -167.8(15) no 4_654 1_554 1_554
N2A C26B C27A C28A 156.0(15) no 4_654 1_554 4_654
N2A C26B C27A C27A 151(2) no 4_654 1_554 4_654
N2A C26B C27A O20A 29(5) no 4_654 4_654 1_554
N2A C26B C27A O20B -52(4) no 4_654 4_654 4_655
N2A C26B C27A O20B 150(5) no 4_654 4_654 .
N2A C26B C27A C26A -88(5) no 4_654 4_654 4_654
N2A C26B C27A C26A -19(3) no 4_654 4_654 1_554
N2A C26B C27A C26B -61(4) no 4_654 4_654 4_655
N2A C26B C27A C27B -176(5) no 4_654 4_654 4_655
N2A C26B C27A C27B -82(4) no 4_654 4_654 .
N2A C26B C27A C28B -166(4) no 4_654 4_654 4_655
N2A C26B C27A C28B -126(4) no 4_654 4_654 .
N2A C26B C27A C28A -128(4) no 4_654 4_654 4_654
N2A C26B C27A C28A -153(4) no 4_654 4_654 1_554
N2A C26B C27A C27A -120(4) no 4_654 4_654 1_554
N2B C26B C26B O20A -109.0(10) no . 4_655 4_654
N2B C26B C26B O20A 86.6(9) no . 4_655 1_554
N2B C26B C26B O20B 109(4) no . 4_655 4_655
N2B C26B C26B N2A -20.7(7) no . 4_655 4_654
N2B C26B C26B N2A -1.7(8) no . 4_655 1_554
N2B C26B C26B N2B -22.5(7) no . 4_655 4_655
N2B C26B C26B N2B -0.0(7) no . 4_655 .
N2B C26B C26B C26A -83.0(16) no . 4_655 4_654
N2B C26B C26B C26A 60.5(15) no . 4_655 1_554
N2B C26B C26B C27B -179.3(18) no . 4_655 4_655
N2B C26B C26B C27B 156.8(16) no . 4_655 .
N2B C26B C26B C27A 135.9(13) no . 4_655 4_654
N2B C26B C26B C27A -158.3(13) no . 4_655 1_554
N2B C26B C27B O20A 75.8(13) no . . 1_554
N2B C26B C27B O20B -0.2(19) no . . 4_655
N2B C26B C27B C26A 24.5(12) no . . 1_554
N2B C26B C27B C26A -63.2(15) no . . 4_654
N2B C26B C27B C26B -25.6(13) no . . 4_655
N2B C26B C27B C27B -179(2) no . . 4_655
N2B C26B C27B C28B -174.4(13) no . . .
N2B C26B C27B C28B 165.7(13) no . . 4_655
N2B C26B C27B C28A -174.4(13) no . . 1_554
N2B C26B C27B C28A 157.7(13) no . . 4_654
N2B C26B C27B C27A -124.3(16) no . . 1_554
N2B C26B C27B C27A 123.1(17) no . . 4_654
N2B C26B C27A O20A -58(3) no . 1_554 4_654
N2B C26B C27A O20B -138(3) no . 1_554 .
N2B C26B C27A O20B 50(2) no . 1_554 4_655
N2B C26B C27A C26A 53.8(18) no . 1_554 1_554
N2B C26B C27A C26A -21.0(16) no . 1_554 4_654
N2B C26B C27A C26B 28.9(17) no . 1_554 4_655
N2B C26B C27A C27B 81(2) no . 1_554 .
N2B C26B C27A C27B -179(3) no . 1_554 4_655
N2B C26B C27A C28B 132.5(18) no . 1_554 .
N2B C26B C27A C28B 154.3(18) no . 1_554 4_655
N2B C26B C27A C28A 165.5(16) no . 1_554 1_554
N2B C26B C27A C28A 129.3(18) no . 1_554 4_654
N2B C26B C27A C27A 124(3) no . 1_554 4_654
N2B C26B C27A O20A 25(3) no . 4_654 1_554
N2B C26B C27A O20B -57(2) no . 4_654 4_655
N2B C26B C27A O20B 146(3) no . 4_654 .
N2B C26B C27A C26A -93(3) no . 4_654 4_654
N2B C26B C27A C26A -23.2(14) no . 4_654 1_554
N2B C26B C27A C26B -65.5(19) no . 4_654 4_655
N2B C26B C27A C27B 180(3) no . 4_654 4_655
N2B C26B C27A C27B -86(2) no . 4_654 .
N2B C26B C27A C28B -170.4(15) no . 4_654 4_655
N2B C26B C27A C28B -130.9(18) no . 4_654 .
N2B C26B C27A C28A -133(2) no . 4_654 4_654
N2B C26B C27A C28A -157.2(16) no . 4_654 1_554
N2B C26B C27A C27A -125(2) no . 4_654 1_554
N2B C26B C26B O20A -86.6(9) no 4_655 4_655 4_654
N2B C26B C26B O20A 109.0(10) no 4_655 4_655 1_554
N2B C26B C26B O20B 131(4) no 4_655 4_655 4_655
N2B C26B C26B N2A 1.7(8) no 4_655 4_655 4_654
N2B C26B C26B N2A 20.7(7) no 4_655 4_655 1_554
N2B C26B C26B N2B -0.0(7) no 4_655 4_655 4_655
N2B C26B C26B N2B 22.5(7) no 4_655 4_655 .
N2B C26B C26B C26A -60.5(15) no 4_655 4_655 4_654
N2B C26B C26B C26A 83.0(16) no 4_655 4_655 1_554
N2B C26B C26B C27B -156.8(16) no 4_655 4_655 4_655
N2B C26B C26B C27B 179.3(18) no 4_655 4_655 .
N2B C26B C26B C27A 158.3(13) no 4_655 4_655 4_654
N2B C26B C26B C27A -135.9(13) no 4_655 4_655 1_554
N2B C26B C27B O20A 100.6(13) no 4_655 . 1_554
N2B C26B C27B O20B 24.7(18) no 4_655 . 4_655
N2B C26B C27B C26A 49.4(14) no 4_655 . 1_554
N2B C26B C27B C26A -38.4(12) no 4_655 . 4_654
N2B C26B C27B C26B -0.7(12) no 4_655 . 4_655
N2B C26B C27B C27B -154.5(18) no 4_655 . 4_655
N2B C26B C27B C28B -149.6(13) no 4_655 . .
N2B C26B C27B C28B -169.4(12) no 4_655 . 4_655
N2B C26B C27B C28A -149.5(12) no 4_655 . 1_554
N2B C26B C27B C28A -177.4(13) no 4_655 . 4_654
N2B C26B C27B C27A -99.5(15) no 4_655 . 1_554
N2B C26B C27B C27A 148.0(16) no 4_655 . 4_654
N2B C26B C27B O20A 3(5) no 4_655 4_655 4_654
N2B C26B C27B O20B -89(5) no 4_655 4_655 .
N2B C26B C27B C26A 21(4) no 4_655 4_655 4_654
N2B C26B C27B C26A 106(6) no 4_655 4_655 1_554
N2B C26B C27B C26B 64(5) no 4_655 4_655 4_655
N2B C26B C27B C27B 82(5) no 4_655 4_655 .
N2B C26B C27B C28B 117(5) no 4_655 4_655 4_655
N2B C26B C27B C28B 78(5) no 4_655 4_655 .
N2B C26B C27B C28A 102(5) no 4_655 4_655 4_654
N2B C26B C27B C28A 70(7) no 4_655 4_655 1_554
N2B C26B C27B C27A 132(5) no 4_655 4_655 4_654
N2B C26B C27B C27A 40(5) no 4_655 4_655 1_554
N2B C26B C27A O20A -42.1(16) no 4_655 1_554 4_654
N2B C26B C27A O20B -122.2(18) no 4_655 1_554 .
N2B C26B C27A O20B 65.2(13) no 4_655 1_554 4_655
N2B C26B C27A C26A 69.2(17) no 4_655 1_554 1_554
N2B C26B C27A C26A -5.6(12) no 4_655 1_554 4_654
N2B C26B C27A C26B 44.3(12) no 4_655 1_554 4_655
N2B C26B C27A C27B 95.9(15) no 4_655 1_554 .
N2B C26B C27A C27B -163.5(18) no 4_655 1_554 4_655
N2B C26B C27A C28B 147.9(15) no 4_655 1_554 .
N2B C26B C27A C28B 169.7(12) no 4_655 1_554 4_655
N2B C26B C27A C28A -179.1(13) no 4_655 1_554 1_554
N2B C26B C27A C28A 144.7(13) no 4_655 1_554 4_654
N2B C26B C27A C27A 139.9(17) no 4_655 1_554 4_654
N2B C26B C27A O20A 56(3) no 4_655 4_654 1_554
N2B C26B C27A O20B -26(3) no 4_655 4_654 4_655
N2B C26B C27A O20B 176(4) no 4_655 4_654 .
N2B C26B C27A C26A -62(3) no 4_655 4_654 4_654
N2B C26B C27A C26A 7.4(17) no 4_655 4_654 1_554
N2B C26B C27A C26B -35(2) no 4_655 4_654 4_655
N2B C26B C27A C27B -150(3) no 4_655 4_654 4_655
N2B C26B C27A C27B -56(3) no 4_655 4_654 .
N2B C26B C27A C28B -140(3) no 4_655 4_654 4_655
N2B C26B C27A C28B -100(3) no 4_655 4_654 .
N2B C26B C27A C28A -102(3) no 4_655 4_654 4_654
N2B C26B C27A C28A -127(3) no 4_655 4_654 1_554
N2B C26B C27A C27A -94(3) no 4_655 4_654 1_554
C26A C26B C26B O20A -170(3) no 1_554 4_655 4_654
C26A C26B C26B O20A 26(2) no 1_554 4_655 1_554
C26A C26B C26B O20B 48(4) no 1_554 4_655 4_655
C26A C26B C26B N2A -81(3) no 1_554 4_655 4_654
C26A C26B C26B N2A -62(3) no 1_554 4_655 1_554
C26A C26B C26B N2B -83(3) no 1_554 4_655 4_655
C26A C26B C26B N2B -61(2) no 1_554 4_655 .
C26A C26B C26B C26A -144(4) no 1_554 4_655 4_654
C26A C26B C26B C26A 0.0(17) no 1_554 4_655 1_554
C26A C26B C26B C27B 120(3) no 1_554 4_655 4_655
C26A C26B C26B C27B 96(3) no 1_554 4_655 .
C26A C26B C26B C27A 75(3) no 1_554 4_655 4_654
C26A C26B C26B C27A 141(3) no 1_554 4_655 1_554
C26A C26B C27B O20A 51(2) no 1_554 . 1_554
C26A C26B C27B O20B -25(3) no 1_554 . 4_655
C26A C26B C27B C26A -0.0(14) no 1_554 . 1_554
C26A C26B C27B C26A -88(3) no 1_554 . 4_654
C26A C26B C27B C26B -50.1(19) no 1_554 . 4_655
C26A C26B C27B C27B 156(3) no 1_554 . 4_655
C26A C26B C27B C28B 161(3) no 1_554 . .
C26A C26B C27B C28B 141(3) no 1_554 . 4_655
C26A C26B C27B C28A 161(3) no 1_554 . 1_554
C26A C26B C27B C28A 133(3) no 1_554 . 4_654
C26A C26B C27B C27A -149(3) no 1_554 . 1_554
C26A C26B C27B C27A 99(3) no 1_554 . 4_654
C26A C26B C27B O20A -103(3) no 1_554 4_655 4_654
C26A C26B C27B O20B 165(3) no 1_554 4_655 .
C26A C26B C27B C26A -85(4) no 1_554 4_655 4_654
C26A C26B C27B C26A 0.0(14) no 1_554 4_655 1_554
C26A C26B C27B C26B -42(3) no 1_554 4_655 4_655
C26A C26B C27B C27B -24(3) no 1_554 4_655 .
C26A C26B C27B C28B 11(5) no 1_554 4_655 4_655
C26A C26B C27B C28B -28(4) no 1_554 4_655 .
C26A C26B C27B C28A -4(4) no 1_554 4_655 4_654
C26A C26B C27B C28A -36(6) no 1_554 4_655 1_554
C26A C26B C27B C27A 26(3) no 1_554 4_655 4_654
C26A C26B C27B C27A -66(3) no 1_554 4_655 1_554
C26A C26B C27A O20A -111(2) no 1_554 1_554 4_654
C26A C26B C27A O20B 169(3) no 1_554 1_554 .
C26A C26B C27A O20B -4.0(19) no 1_554 1_554 4_655
C26A C26B C27A C26A 0.0(12) no 1_554 1_554 1_554
C26A C26B C27A C26A -75(3) no 1_554 1_554 4_654
C26A C26B C27A C26B -24.9(16) no 1_554 1_554 4_655
C26A C26B C27A C27B 27(2) no 1_554 1_554 .
C26A C26B C27A C27B 127(3) no 1_554 1_554 4_655
C26A C26B C27A C28B 79(3) no 1_554 1_554 .
C26A C26B C27A C28B 101(2) no 1_554 1_554 4_655
C26A C26B C27A C28A 112(3) no 1_554 1_554 1_554
C26A C26B C27A C28A 75(3) no 1_554 1_554 4_654
C26A C26B C27A C27A 71(2) no 1_554 1_554 4_654
C26A C26B C27A O20A 48(2) no 1_554 4_654 1_554
C26A C26B C27A O20B -33.4(19) no 1_554 4_654 4_655
C26A C26B C27A O20B 169(3) no 1_554 4_654 .
C26A C26B C27A C26A -70(3) no 1_554 4_654 4_654
C26A C26B C27A C26A 0.0(13) no 1_554 4_654 1_554
C26A C26B C27A C26B -42.4(17) no 1_554 4_654 4_655
C26A C26B C27A C27B -157(3) no 1_554 4_654 4_655
C26A C26B C27A C27B -63(2) no 1_554 4_654 .
C26A C26B C27A C28B -147(3) no 1_554 4_654 4_655
C26A C26B C27A C28B -108(3) no 1_554 4_654 .
C26A C26B C27A C28A -109(3) no 1_554 4_654 4_654
C26A C26B C27A C28A -134(2) no 1_554 4_654 1_554
C26A C26B C27A C27A -101(2) no 1_554 4_654 1_554
C26A C26B C26B O20A -26(2) no 4_654 4_655 4_654
C26A C26B C26B O20A 170(3) no 4_654 4_655 1_554
C26A C26B C26B O20B -168(5) no 4_654 4_655 4_655
C26A C26B C26B N2A 62(3) no 4_654 4_655 4_654
C26A C26B C26B N2A 81(3) no 4_654 4_655 1_554
C26A C26B C26B N2B 61(2) no 4_654 4_655 4_655
C26A C26B C26B N2B 83(3) no 4_654 4_655 .
C26A C26B C26B C26A 0.0(17) no 4_654 4_655 4_654
C26A C26B C26B C26A 144(4) no 4_654 4_655 1_554
C26A C26B C26B C27B -96(3) no 4_654 4_655 4_655
C26A C26B C26B C27B -120(3) no 4_654 4_655 .
C26A C26B C26B C27A -141(3) no 4_654 4_655 4_654
C26A C26B C26B C27A -75(3) no 4_654 4_655 1_554
C26A C26B C27B O20A 139(3) no 4_654 . 1_554
C26A C26B C27B O20B 63(3) no 4_654 . 4_655
C26A C26B C27B C26A 88(3) no 4_654 . 1_554
C26A C26B C27B C26A -0.0(13) no 4_654 . 4_654
C26A C26B C27B C26B 37.6(17) no 4_654 . 4_655
C26A C26B C27B C27B -116(3) no 4_654 . 4_655
C26A C26B C27B C28B -111(3) no 4_654 . .
C26A C26B C27B C28B -131(2) no 4_654 . 4_655
C26A C26B C27B C28A -111(2) no 4_654 . 1_554
C26A C26B C27B C28A -139(3) no 4_654 . 4_654
C26A C26B C27B C27A -61(2) no 4_654 . 1_554
C26A C26B C27B C27A -174(3) no 4_654 . 4_654
C26A C26B C27B O20A -18(2) no 4_654 4_655 4_654
C26A C26B C27B O20B -110(3) no 4_654 4_655 .
C26A C26B C27B C26A 0.0(13) no 4_654 4_655 4_654
C26A C26B C27B C26A 85(4) no 4_654 4_655 1_554
C26A C26B C27B C26B 43.2(19) no 4_654 4_655 4_655
C26A C26B C27B C27B 61(3) no 4_654 4_655 .
C26A C26B C27B C28B 96(4) no 4_654 4_655 4_655
C26A C26B C27B C28B 57(3) no 4_654 4_655 .
C26A C26B C27B C28A 81(3) no 4_654 4_655 4_654
C26A C26B C27B C28A 49(5) no 4_654 4_655 1_554
C26A C26B C27B C27A 110(3) no 4_654 4_655 4_654
C26A C26B C27B C27A 19(3) no 4_654 4_655 1_554
C26A C26B C27A O20A -37(3) no 4_654 1_554 4_654
C26A C26B C27A O20B -117(3) no 4_654 1_554 .
C26A C26B C27A O20B 71(3) no 4_654 1_554 4_655
C26A C26B C27A C26A 75(3) no 4_654 1_554 1_554
C26A C26B C27A C26A -0.0(15) no 4_654 1_554 4_654
C26A C26B C27A C26B 49.9(19) no 4_654 1_554 4_655
C26A C26B C27A C27B 102(3) no 4_654 1_554 .
C26A C26B C27A C27B -158(3) no 4_654 1_554 4_655
C26A C26B C27A C28B 154(3) no 4_654 1_554 .
C26A C26B C27A C28B 175(3) no 4_654 1_554 4_655
C26A C26B C27A C28A -174(3) no 4_654 1_554 1_554
C26A C26B C27A C28A 150(3) no 4_654 1_554 4_654
C26A C26B C27A C27A 145(3) no 4_654 1_554 4_654
C26A C26B C27A O20A 118(3) no 4_654 4_654 1_554
C26A C26B C27A O20B 36(3) no 4_654 4_654 4_655
C26A C26B C27A O20B -121(3) no 4_654 4_654 .
C26A C26B C27A C26A -0.0(14) no 4_654 4_654 4_654
C26A C26B C27A C26A 70(3) no 4_654 4_654 1_554
C26A C26B C27A C26B 27(2) no 4_654 4_654 4_655
C26A C26B C27A C27B -87(3) no 4_654 4_654 4_655
C26A C26B C27A C27B 7(3) no 4_654 4_654 .
C26A C26B C27A C28B -78(3) no 4_654 4_654 4_655
C26A C26B C27A C28B -38(4) no 4_654 4_654 .
C26A C26B C27A C28A -40(4) no 4_654 4_654 4_654
C26A C26B C27A C28A -64(3) no 4_654 4_654 1_554
C26A C26B C27A C27A -32(3) no 4_654 4_654 1_554
C26B C26B C27B O20A 101(2) no 4_655 . 1_554
C26B C26B C27B O20B 25(2) no 4_655 . 4_655
C26B C26B C27B C26A 50(2) no 4_655 . 1_554
C26B C26B C27B C26A -38(2) no 4_655 . 4_654
C26B C26B C27B C26B 0.0(17) no 4_655 . 4_655
C26B C26B C27B C27B -154(3) no 4_655 . 4_655
C26B C26B C27B C28B -149(3) no 4_655 . .
C26B C26B C27B C28B -169(3) no 4_655 . 4_655
C26B C26B C27B C28A -149(3) no 4_655 . 1_554
C26B C26B C27B C28A -177(3) no 4_655 . 4_654
C26B C26B C27B C27A -99(3) no 4_655 . 1_554
C26B C26B C27B C27A 149(3) no 4_655 . 4_654
C27B C26B C26B O20A 94.1(17) no . 4_655 4_654
C27B C26B C26B O20A -70.2(17) no . 4_655 1_554
C27B C26B C26B O20B -48(3) no . 4_655 4_655
C27B C26B C26B N2A -177.5(17) no . 4_655 4_654
C27B C26B C26B N2A -159(2) no . 4_655 1_554
C27B C26B C26B N2B -179.3(19) no . 4_655 4_655
C27B C26B C26B N2B -156.8(18) no . 4_655 .
C27B C26B C26B C26A 120(3) no . 4_655 4_654
C27B C26B C26B C26A -96(3) no . 4_655 1_554
C27B C26B C26B C27B 24(3) no . 4_655 4_655
C27B C26B C26B C27B -0.0(10) no . 4_655 .
C27B C26B C26B C27A -20.9(17) no . 4_655 4_654
C27B C26B C26B C27A 44.9(13) no . 4_655 1_554
C26B C26B C27B O20A -61.2(17) no 4_655 4_655 4_654
C26B C26B C27B O20B -154(2) no 4_655 4_655 .
C26B C26B C27B C26A -43.2(18) no 4_655 4_655 4_654
C26B C26B C27B C26A 42(2) no 4_655 4_655 1_554
C26B C26B C27B C26B 0.0(12) no 4_655 4_655 4_655
C26B C26B C27B C27B 17.8(17) no 4_655 4_655 .
C26B C26B C27B C28B 53(4) no 4_655 4_655 4_655
C26B C26B C27B C28B 14(3) no 4_655 4_655 .
C26B C26B C27B C28A 37(3) no 4_655 4_655 4_654
C26B C26B C27B C28A 6(5) no 4_655 4_655 1_554
C26B C26B C27B C27A 67.2(19) no 4_655 4_655 4_654
C26B C26B C27B C27A -24(2) no 4_655 4_655 1_554
C27B C26B C26B O20A 70.2(17) no 4_655 4_655 4_654
C27B C26B C26B O20A -94.1(17) no 4_655 4_655 1_554
C27B C26B C26B O20B -72(4) no 4_655 4_655 4_655
C27B C26B C26B N2A 159(2) no 4_655 4_655 4_654
C27B C26B C26B N2A 177.5(17) no 4_655 4_655 1_554
C27B C26B C26B N2B 156.8(18) no 4_655 4_655 4_655
C27B C26B C26B N2B 179.3(19) no 4_655 4_655 .
C27B C26B C26B C26A 96(3) no 4_655 4_655 4_654
C27B C26B C26B C26A -120(3) no 4_655 4_655 1_554
C27B C26B C26B C27B -0.0(10) no 4_655 4_655 4_655
C27B C26B C26B C27B -24(3) no 4_655 4_655 .
C27B C26B C26B C27A -44.9(13) no 4_655 4_655 4_654
C27B C26B C26B C27A 20.9(17) no 4_655 4_655 1_554
C26B C26B C27A O20A -86.5(17) no 4_655 1_554 4_654
C26B C26B C27A O20B -167(2) no 4_655 1_554 .
C26B C26B C27A O20B 20.9(15) no 4_655 1_554 4_655
C26B C26B C27A C26A 24.9(17) no 4_655 1_554 1_554
C26B C26B C27A C26A -49.9(18) no 4_655 1_554 4_654
C26B C26B C27A C26B -0.0(13) no 4_655 1_554 4_655
C26B C26B C27A C27B 51.6(17) no 4_655 1_554 .
C26B C26B C27A C27B 152(3) no 4_655 1_554 4_655
C26B C26B C27A C28B 104(3) no 4_655 1_554 .
C26B C26B C27A C28B 125.4(19) no 4_655 1_554 4_655
C26B C26B C27A C28A 137(2) no 4_655 1_554 1_554
C26B C26B C27A C28A 100.3(19) no 4_655 1_554 4_654
C26B C26B C27A C27A 95.5(18) no 4_655 1_554 4_654
C27A C26B C26B O20A 49.3(10) no 1_554 4_655 4_654
C27A C26B C26B O20A -115.1(12) no 1_554 4_655 1_554
C27A C26B C26B O20B -93(4) no 1_554 4_655 4_655
C27A C26B C26B N2A 137.6(14) no 1_554 4_655 4_654
C27A C26B C26B N2A 156.6(16) no 1_554 4_655 1_554
C27A C26B C26B N2B 135.9(14) no 1_554 4_655 4_655
C27A C26B C26B N2B 158.3(14) no 1_554 4_655 .
C27A C26B C26B C26A 75.3(18) no 1_554 4_655 4_654
C27A C26B C26B C26A -141(3) no 1_554 4_655 1_554
C27A C26B C26B C27B -20.9(17) no 1_554 4_655 4_655
C27A C26B C26B C27B -44.9(13) no 1_554 4_655 .
C27A C26B C26B C27A -65.8(12) no 1_554 4_655 4_654
C27A C26B C26B C27A 0.0(9) no 1_554 4_655 1_554
C26B C26B C27A O20A 90.5(17) no 4_655 4_654 1_554
C26B C26B C27A O20B 9.0(14) no 4_655 4_654 4_655
C26B C26B C27A O20B -149(2) no 4_655 4_654 .
C26B C26B C27A C26A -27.4(18) no 4_655 4_654 4_654
C26B C26B C27A C26A 42.4(15) no 4_655 4_654 1_554
C26B C26B C27A C26B 0.0(11) no 4_655 4_654 4_655
C26B C26B C27A C27B -114.5(19) no 4_655 4_654 4_655
C26B C26B C27A C27B -20.8(17) no 4_655 4_654 .
C26B C26B C27A C28B -105(2) no 4_655 4_654 4_655
C26B C26B C27A C28B -65(2) no 4_655 4_654 .
C26B C26B C27A C28A -67(3) no 4_655 4_654 4_654
C26B C26B C27A C28A -91.7(18) no 4_655 4_654 1_554
C26B C26B C27A C27A -59.1(14) no 4_655 4_654 1_554
C27A C26B C26B O20A 115.1(12) no 4_654 4_655 4_654
C27A C26B C26B O20A -49.3(10) no 4_654 4_655 1_554
C27A C26B C26B O20B -27(4) no 4_654 4_655 4_655
C27A C26B C26B N2A -156.6(16) no 4_654 4_655 4_654
C27A C26B C26B N2A -137.6(14) no 4_654 4_655 1_554
C27A C26B C26B N2B -158.3(14) no 4_654 4_655 4_655
C27A C26B C26B N2B -135.9(14) no 4_654 4_655 .
C27A C26B C26B C26A 141(3) no 4_654 4_655 4_654
C27A C26B C26B C26A -75.3(18) no 4_654 4_655 1_554
C27A C26B C26B C27B 44.9(13) no 4_654 4_655 4_655
C27A C26B C26B C27B 20.9(17) no 4_654 4_655 .
C27A C26B C26B C27A 0.0(9) no 4_654 4_655 4_654
C27A C26B C26B C27A 65.8(12) no 4_654 4_655 1_554
C27B C26B C27B O20A -79.1(10) no . 4_655 4_654
C27B C26B C27B O20B -171.4(14) no . 4_655 .
C27B C26B C27B C26A -61(2) no . 4_655 4_654
C27B C26B C27B C26A 24(3) no . 4_655 1_554
C27B C26B C27B C26B -17.8(15) no . 4_655 4_655
C27B C26B C27B C27B 0.0(7) no . 4_655 .
C27B C26B C27B C28B 35(3) no . 4_655 4_655
C27B C26B C27B C28B -4.1(15) no . 4_655 .
C27B C26B C27B C28A 19.6(14) no . 4_655 4_654
C27B C26B C27B C28A -12(4) no . 4_655 1_554
C27B C26B C27B C27A 49.4(10) no . 4_655 4_654
C27B C26B C27B C27A -41.9(10) no . 4_655 1_554
C27B C26B C27B O20A -104.9(15) no 4_655 . 1_554
C27B C26B C27B O20B 179.2(18) no 4_655 . 4_655
C27B C26B C27B C26A -156(3) no 4_655 . 1_554
C27B C26B C27B C26A 116(3) no 4_655 . 4_654
C27B C26B C27B C26B 154(3) no 4_655 . 4_655
C27B C26B C27B C27B 0.0(11) no 4_655 . 4_655
C27B C26B C27B C28B 4.9(17) no 4_655 . .
C27B C26B C27B C28B -15.0(13) no 4_655 . 4_655
C27B C26B C27B C28A 5.0(13) no 4_655 . 1_554
C27B C26B C27B C28A -23.0(17) no 4_655 . 4_654
C27B C26B C27B C27A 55.0(14) no 4_655 . 1_554
C27B C26B C27B C27A -57.5(13) no 4_655 . 4_654
C27B C26B C27A O20A -138.0(19) no . 1_554 4_654
C27B C26B C27A O20B 141.9(16) no . 1_554 .
C27B C26B C27A O20B -30.7(12) no . 1_554 4_655
C27B C26B C27A C26A -27(2) no . 1_554 1_554
C27B C26B C27A C26A -102(3) no . 1_554 4_654
C27B C26B C27A C26B -51.6(15) no . 1_554 4_655
C27B C26B C27A C27B -0.0(10) no . 1_554 .
C27B C26B C27A C27B 100.5(17) no . 1_554 4_655
C27B C26B C27A C28B 52.0(17) no . 1_554 .
C27B C26B C27A C28B 73.8(14) no . 1_554 4_655
C27B C26B C27A C28A 85.0(17) no . 1_554 1_554
C27B C26B C27A C28A 48.7(13) no . 1_554 4_654
C27B C26B C27A C27A 43.9(13) no . 1_554 4_654
C27A C26B C27B O20A -159.9(17) no 1_554 . 1_554
C27A C26B C27B O20B 124(2) no 1_554 . 4_655
C27A C26B C27B C26A 149(3) no 1_554 . 1_554
C27A C26B C27B C26A 61.1(19) no 1_554 . 4_654
C27A C26B C27B C26B 98.7(19) no 1_554 . 4_655
C27A C26B C27B C27B -55.0(15) no 1_554 . 4_655
C27A C26B C27B C28B -50.1(16) no 1_554 . .
C27A C26B C27B C28B -70.0(14) no 1_554 . 4_655
C27A C26B C27B C28A -50.1(13) no 1_554 . 1_554
C27A C26B C27B C28A -78.0(17) no 1_554 . 4_654
C27A C26B C27B C27A -0.0(11) no 1_554 . 1_554
C27A C26B C27B C27A -112.5(18) no 1_554 . 4_654
C27B C26B C27A O20A 111.3(17) no . 4_654 1_554
C27B C26B C27A O20B 29.7(12) no . 4_654 4_655
C27B C26B C27A O20B -128.0(16) no . 4_654 .
C27B C26B C27A C26A -7(3) no . 4_654 4_654
C27B C26B C27A C26A 63.1(19) no . 4_654 1_554
C27B C26B C27A C26B 20.8(16) no . 4_654 4_655
C27B C26B C27A C27B -93.7(16) no . 4_654 4_655
C27B C26B C27A C27B 0.0(10) no . 4_654 .
C27B C26B C27A C28B -84.1(19) no . 4_654 4_655
C27B C26B C27A C28B -44.5(13) no . 4_654 .
C27B C26B C27A C28A -46(2) no . 4_654 4_654
C27B C26B C27A C28A -70.9(14) no . 4_654 1_554
C27B C26B C27A C27A -38.3(12) no . 4_654 1_554
C27A C26B C27B O20A -47.4(15) no 4_654 . 1_554
C27A C26B C27B O20B -123(2) no 4_654 . 4_655
C27A C26B C27B C26A -99(3) no 4_654 . 1_554
C27A C26B C27B C26A 174(3) no 4_654 . 4_654
C27A C26B C27B C26B -149(3) no 4_654 . 4_655
C27A C26B C27B C27B 57.5(15) no 4_654 . 4_655
C27A C26B C27B C28B 62.4(18) no 4_654 . .
C27A C26B C27B C28B 42.6(15) no 4_654 . 4_655
C27A C26B C27B C28A 62.5(15) no 4_654 . 1_554
C27A C26B C27B C28A 34.6(16) no 4_654 . 4_654
C27A C26B C27B C27A 112.5(19) no 4_654 . 1_554
C27A C26B C27B C27A 0.0(13) no 4_654 . 4_654
C27B C26B C27A O20A 121(2) no 4_655 1_554 4_654
C27B C26B C27A O20B 41.3(16) no 4_655 1_554 .
C27B C26B C27A O20B -131.2(18) no 4_655 1_554 4_655
C27B C26B C27A C26A -127(3) no 4_655 1_554 1_554
C27B C26B C27A C26A 158(3) no 4_655 1_554 4_654
C27B C26B C27A C26B -152(3) no 4_655 1_554 4_655
C27B C26B C27A C27B -100.5(19) no 4_655 1_554 .
C27B C26B C27A C27B -0.0(13) no 4_655 1_554 4_655
C27B C26B C27A C28B -49(2) no 4_655 1_554 .
C27B C26B C27A C28B -26.7(15) no 4_655 1_554 4_655
C27B C26B C27A C28A -15.6(17) no 4_655 1_554 1_554
C27B C26B C27A C28A -51.8(16) no 4_655 1_554 4_654
C27B C26B C27A C27A -56.6(15) no 4_655 1_554 4_654
C27A C26B C27B O20A -37.1(13) no 1_554 4_655 4_654
C27A C26B C27B O20B -129.5(17) no 1_554 4_655 .
C27A C26B C27B C26A -19(3) no 1_554 4_655 4_654
C27A C26B C27B C26A 66(3) no 1_554 4_655 1_554
C27A C26B C27B C26B 24.1(19) no 1_554 4_655 4_655
C27A C26B C27B C27B 41.9(12) no 1_554 4_655 .
C27A C26B C27B C28B 77(3) no 1_554 4_655 4_655
C27A C26B C27B C28B 37.8(15) no 1_554 4_655 .
C27A C26B C27B C28A 61.5(17) no 1_554 4_655 4_654
C27A C26B C27B C28A 30(3) no 1_554 4_655 1_554
C27A C26B C27B C27A 91.3(16) no 1_554 4_655 4_654
C27A C26B C27B C27A -0.0(11) no 1_554 4_655 1_554
C27B C26B C27A O20A -155.0(19) no 4_655 4_654 1_554
C27B C26B C27A O20B 123.5(17) no 4_655 4_654 4_655
C27B C26B C27A O20B -34.3(16) no 4_655 4_654 .
C27B C26B C27A C26A 87(3) no 4_655 4_654 4_654
C27B C26B C27A C26A 157(3) no 4_655 4_654 1_554
C27B C26B C27A C26B 114.5(19) no 4_655 4_654 4_655
C27B C26B C27A C27B -0.0(12) no 4_655 4_654 4_655
C27B C26B C27A C27B 93.7(18) no 4_655 4_654 .
C27B C26B C27A C28B 9.6(18) no 4_655 4_654 4_655
C27B C26B C27A C28B 49.2(17) no 4_655 4_654 .
C27B C26B C27A C28A 47(3) no 4_655 4_654 4_654
C27B C26B C27A C28A 22.9(15) no 4_655 4_654 1_554
C27B C26B C27A C27A 55.4(14) no 4_655 4_654 1_554
C27A C26B C27B O20A -128.4(16) no 4_654 4_655 4_654
C27A C26B C27B O20B 139.3(18) no 4_654 4_655 .
C27A C26B C27B C26A -110(3) no 4_654 4_655 4_654
C27A C26B C27B C26A -26(3) no 4_654 4_655 1_554
C27A C26B C27B C26B -67.2(19) no 4_654 4_655 4_655
C27A C26B C27B C27B -49.4(13) no 4_654 4_655 .
C27A C26B C27B C28B -15(3) no 4_654 4_655 4_655
C27A C26B C27B C28B -53.5(18) no 4_654 4_655 .
C27A C26B C27B C28A -29.8(16) no 4_654 4_655 4_654
C27A C26B C27B C28A -61(4) no 4_654 4_655 1_554
C27A C26B C27B C27A -0.0(11) no 4_654 4_655 4_654
C27A C26B C27B C27A -91.3(17) no 4_654 4_655 1_554
C27A C26B C27A O20A 149.6(15) no 1_554 4_654 1_554
C27A C26B C27A O20B 68.1(10) no 1_554 4_654 4_655
C27A C26B C27A O20B -89.7(14) no 1_554 4_654 .
C27A C26B C27A C26A 32(2) no 1_554 4_654 4_654
C27A C26B C27A C26A 101.4(19) no 1_554 4_654 1_554
C27A C26B C27A C26B 59.1(13) no 1_554 4_654 4_655
C27A C26B C27A C27B -55.4(11) no 1_554 4_654 4_655
C27A C26B C27A C27B 38.3(11) no 1_554 4_654 .
C27A C26B C27A C28B -45.8(17) no 1_554 4_654 4_655
C27A C26B C27A C28B -6.2(14) no 1_554 4_654 .
C27A C26B C27A C28A -8(3) no 1_554 4_654 4_654
C27A C26B C27A C28A -32.6(12) no 1_554 4_654 1_554
C27A C26B C27A C27A 0.0(9) no 1_554 4_654 1_554
C27A C26B C27A O20A 178.0(16) no 4_654 1_554 4_654
C27A C26B C27A O20B 97.9(15) no 4_654 1_554 .
C27A C26B C27A O20B -74.6(12) no 4_654 1_554 4_655
C27A C26B C27A C26A -70.7(19) no 4_654 1_554 1_554
C27A C26B C27A C26A -145(3) no 4_654 1_554 4_654
C27A C26B C27A C26B -95.5(16) no 4_654 1_554 4_655
C27A C26B C27A C27B -43.9(13) no 4_654 1_554 .
C27A C26B C27A C27B 56.6(12) no 4_654 1_554 4_655
C27A C26B C27A C28B 8.1(18) no 4_654 1_554 .
C27A C26B C27A C28B 29.9(13) no 4_654 1_554 4_655
C27A C26B C27A C28A 41.0(16) no 4_654 1_554 1_554
C27A C26B C27A C28A 4.8(14) no 4_654 1_554 4_654
C27A C26B C27A C27A -0.0(10) no 4_654 1_554 4_654
O20A C27B C27B O20A 129.1(8) no 1_554 4_655 4_654
O20A C27B C27B O20B 71(3) no 1_554 4_655 .
O20A C27B C27B C26A 82.4(8) no 1_554 4_655 4_654
O20A C27B C27B C26A 46.7(7) no 1_554 4_655 1_554
O20A C27B C27B C26B 72.2(9) no 1_554 4_655 4_655
O20A C27B C27B C26B 56.9(9) no 1_554 4_655 .
O20A C27B C27B C28B -103.4(9) no 1_554 4_655 4_655
O20A C27B C27B C28B -127.6(10) no 1_554 4_655 .
O20A C27B C27B C28A -101.4(9) no 1_554 4_655 4_654
O20A C27B C27B C28A -129.5(10) no 1_554 4_655 1_554
O20A C27B C27B C27A -23.9(8) no 1_554 4_655 4_654
O20A C27B C27B C27A 153.0(14) no 1_554 4_655 1_554
O20A C27B C28B C27B 62.5(13) no 1_554 . 4_655
O20A C27B C28B C28B 28(3) no 1_554 . 4_655
O20A C27B C28B C28A 66(3) no 1_554 . 1_554
O20A C27B C28B C28A -21(3) no 1_554 . 4_654
O20A C27B C28B C27A 111.6(18) no 1_554 . 1_554
O20A C27B C28B C27A 22.2(9) no 1_554 . 4_654
O20A C27B C28B C27B 69.7(9) no 1_554 4_655 4_655
O20A C27B C28B C28B -155.9(16) no 1_554 4_655 .
O20A C27B C28B C28A -105.8(18) no 1_554 4_655 4_654
O20A C27B C28B C28A 153(2) no 1_554 4_655 1_554
O20A C27B C28B C27A 16.6(8) no 1_554 4_655 4_654
O20A C27B C28B C27A 118.3(13) no 1_554 4_655 1_554
O20A C27B C28A C27B 51.4(11) no 1_554 1_554 4_655
O20A C27B C28A C28B -124.3(19) no 1_554 1_554 .
O20A C27B C28A C28B -28(2) no 1_554 1_554 4_655
O20A C27B C28A C28A -75.3(15) no 1_554 1_554 4_654
O20A C27B C28A C27A 110.8(15) no 1_554 1_554 1_554
O20A C27B C28A C27A 8.4(7) no 1_554 1_554 4_654
O20A C27B C28A C27B 72.0(9) no 1_554 4_654 4_655
O20A C27B C28A C28B 76(3) no 1_554 4_654 4_655
O20A C27B C28A C28B 162(2) no 1_554 4_654 .
O20A C27B C28A C28A 112.0(16) no 1_554 4_654 1_554
O20A C27B C28A C27A 28.4(7) no 1_554 4_654 4_654
O20A C27B C28A C27A 117.1(15) no 1_554 4_654 1_554
O20A C27B C27A O20A 92(3) no 1_554 1_554 4_654
O20A C27B C27A O20B -7(2) no 1_554 1_554 .
O20A C27B C27A O20B 104(3) no 1_554 1_554 4_655
O20A C27B C27A C26A 30.6(10) no 1_554 1_554 1_554
O20A C27B C27A C26A 44.0(16) no 1_554 1_554 4_654
O20A C27B C27A C26B 18.8(14) no 1_554 1_554 .
O20A C27B C27A C26B 55.1(13) no 1_554 1_554 4_655
O20A C27B C27A C27B -29.3(18) no 1_554 1_554 4_655
O20A C27B C27A C28B -116.2(15) no 1_554 1_554 .
O20A C27B C27A C28B -80.6(13) no 1_554 1_554 4_655
O20A C27B C27A C28A -94.3(14) no 1_554 1_554 1_554
O20A C27B C27A C28A -97.8(16) no 1_554 1_554 4_654
O20A C27B C27A C27A -27.3(9) no 1_554 1_554 4_654
O20A C27B C27A O20A 0.0(8) no 1_554 4_654 1_554
O20A C27B C27A O20B 5(3) no 1_554 4_654 4_655
O20A C27B C27A O20B 118.0(19) no 1_554 4_654 .
O20A C27B C27A C26A 85.8(15) no 1_554 4_654 4_654
O20A C27B C27A C26A 55.9(13) no 1_554 4_654 1_554
O20A C27B C27A C26B 65.7(17) no 1_554 4_654 4_655
O20A C27B C27A C26B 83.2(15) no 1_554 4_654 .
O20A C27B C27A C27B 141(2) no 1_554 4_654 4_655
O20A C27B C27A C28B -153(2) no 1_554 4_654 4_655
O20A C27B C27A C28B -148.4(15) no 1_554 4_654 .
O20A C27B C27A C28A -130.2(17) no 1_554 4_654 4_654
O20A C27B C27A C28A -167.0(17) no 1_554 4_654 1_554
O20A C27B C27A C27A 138.6(16) no 1_554 4_654 1_554
O20B C27B C27B O20A 71(3) no 4_655 4_655 4_654
O20B C27B C27B O20B 13(5) no 4_655 4_655 .
O20B C27B C27B C26A 24(3) no 4_655 4_655 4_654
O20B C27B C27B C26A -12(3) no 4_655 4_655 1_554
O20B C27B C27B C26B 14(3) no 4_655 4_655 4_655
O20B C27B C27B C26B -1(3) no 4_655 4_655 .
O20B C27B C27B C28B -162(3) no 4_655 4_655 4_655
O20B C27B C27B C28B 174(4) no 4_655 4_655 .
O20B C27B C27B C28A -160(4) no 4_655 4_655 4_654
O20B C27B C27B C28A 172(3) no 4_655 4_655 1_554
O20B C27B C27B C27A -82(3) no 4_655 4_655 4_654
O20B C27B C27B C27A 95(3) no 4_655 4_655 1_554
O20B C27B C28B C27B -175(3) no 4_655 . 4_655
O20B C27B C28B C28B 151(3) no 4_655 . 4_655
O20B C27B C28B C28A -171(3) no 4_655 . 1_554
O20B C27B C28B C28A 102(3) no 4_655 . 4_654
O20B C27B C28B C27A -126(3) no 4_655 . 1_554
O20B C27B C28B C27A 145(4) no 4_655 . 4_654
O20B C27B C28A C27B 162(3) no 4_655 4_654 4_655
O20B C27B C28A C28B 166(3) no 4_655 4_654 4_655
O20B C27B C28A C28B -108(3) no 4_655 4_654 .
O20B C27B C28A C28A -158(3) no 4_655 4_654 1_554
O20B C27B C28A C27A 119(3) no 4_655 4_654 4_654
O20B C27B C28A C27A -153(4) no 4_655 4_654 1_554
O20B C27B C27A O20A -12(4) no 4_655 1_554 4_654
O20B C27B C27A O20B -112(2) no 4_655 1_554 .
O20B C27B C27A O20B -0.0(10) no 4_655 1_554 4_655
O20B C27B C27A C26A -74(2) no 4_655 1_554 1_554
O20B C27B C27A C26A -60(3) no 4_655 1_554 4_654
O20B C27B C27A C26B -86(3) no 4_655 1_554 .
O20B C27B C27A C26B -49.3(19) no 4_655 1_554 4_655
O20B C27B C27A C27B -134(2) no 4_655 1_554 4_655
O20B C27B C27A C28B 139(3) no 4_655 1_554 .
O20B C27B C27A C28B 175(3) no 4_655 1_554 4_655
O20B C27B C27A C28A 161(2) no 4_655 1_554 1_554
O20B C27B C27A C28A 158(3) no 4_655 1_554 4_654
O20B C27B C27A C27A -132(3) no 4_655 1_554 4_654
O20B C27B C27A O20A -5(3) no 4_655 4_654 1_554
O20B C27B C27A O20B 0.0(10) no 4_655 4_654 4_655
O20B C27B C27A O20B 113(2) no 4_655 4_654 .
O20B C27B C27A C26A 81(2) no 4_655 4_654 4_654
O20B C27B C27A C26A 51(2) no 4_655 4_654 1_554
O20B C27B C27A C26B 60.7(18) no 4_655 4_654 4_655
O20B C27B C27A C26B 78(3) no 4_655 4_654 .
O20B C27B C27A C27B 136(2) no 4_655 4_654 4_655
O20B C27B C27A C28B -157.6(19) no 4_655 4_654 4_655
O20B C27B C27A C28B -153(3) no 4_655 4_654 .
O20B C27B C27A C28A -135(3) no 4_655 4_654 4_654
O20B C27B C27A C28A -172(2) no 4_655 4_654 1_554
O20B C27B C27A C27A 134(3) no 4_655 4_654 1_554
C26A C27B C27B O20A 82.4(9) no 1_554 4_655 4_654
C26A C27B C27B O20B 24(3) no 1_554 4_655 .
C26A C27B C27B C26A 35.7(8) no 1_554 4_655 4_654
C26A C27B C27B C26A 0.0(7) no 1_554 4_655 1_554
C26A C27B C27B C26B 25.5(8) no 1_554 4_655 4_655
C26A C27B C27B C26B 10.2(8) no 1_554 4_655 .
C26A C27B C27B C28B -150.0(13) no 1_554 4_655 4_655
C26A C27B C27B C28B -174.3(13) no 1_554 4_655 .
C26A C27B C27B C28A -148.1(13) no 1_554 4_655 4_654
C26A C27B C27B C28A -176.2(13) no 1_554 4_655 1_554
C26A C27B C27B C27A -70.6(12) no 1_554 4_655 4_654
C26A C27B C27B C27A 106.3(14) no 1_554 4_655 1_554
C26A C27B C28B C27B 8(2) no 1_554 . 4_655
C26A C27B C28B C28B -26(4) no 1_554 . 4_655
C26A C27B C28B C28A 11(4) no 1_554 . 1_554
C26A C27B C28B C28A -76(4) no 1_554 . 4_654
C26A C27B C28B C27A 57(3) no 1_554 . 1_554
C26A C27B C28B C27A -32.4(19) no 1_554 . 4_654
C26A C27B C28B C27B 28.0(12) no 1_554 4_655 4_655
C26A C27B C28B C28B 162.4(18) no 1_554 4_655 .
C26A C27B C28B C28A -148(2) no 1_554 4_655 4_654
C26A C27B C28B C28A 112(2) no 1_554 4_655 1_554
C26A C27B C28B C27A -25.1(11) no 1_554 4_655 4_654
C26A C27B C28B C27A 76.6(14) no 1_554 4_655 1_554
C26A C27B C28A C27B 3.7(13) no 1_554 1_554 4_655
C26A C27B C28A C28B -172(2) no 1_554 1_554 .
C26A C27B C28A C28B -76(3) no 1_554 1_554 4_655
C26A C27B C28A C28A -122.9(17) no 1_554 1_554 4_654
C26A C27B C28A C27A 63.2(14) no 1_554 1_554 1_554
C26A C27B C28A C27A -39.2(11) no 1_554 1_554 4_654
C26A C27B C28A C27B 37.0(17) no 1_554 4_654 4_655
C26A C27B C28A C28B 41(3) no 1_554 4_654 4_655
C26A C27B C28A C28B 127(3) no 1_554 4_654 .
C26A C27B C28A C28A 77(3) no 1_554 4_654 1_554
C26A C27B C28A C27A -6.6(15) no 1_554 4_654 4_654
C26A C27B C28A C27A 82(2) no 1_554 4_654 1_554
C26A C27B C27A O20A 62(3) no 1_554 1_554 4_654
C26A C27B C27A O20B -37.8(14) no 1_554 1_554 .
C26A C27B C27A O20B 73.9(19) no 1_554 1_554 4_655
C26A C27B C27A C26A -0.0(6) no 1_554 1_554 1_554
C26A C27B C27A C26A 13.4(10) no 1_554 1_554 4_654
C26A C27B C27A C26B -11.8(8) no 1_554 1_554 .
C26A C27B C27A C26B 24.6(7) no 1_554 1_554 4_655
C26A C27B C27A C27B -59.9(12) no 1_554 1_554 4_655
C26A C27B C27A C28B -146.7(12) no 1_554 1_554 .
C26A C27B C27A C28B -111.2(10) no 1_554 1_554 4_655
C26A C27B C27A C28A -124.9(11) no 1_554 1_554 1_554
C26A C27B C27A C28A -128.4(13) no 1_554 1_554 4_654
C26A C27B C27A C27A -57.9(10) no 1_554 1_554 4_654
C26A C27B C27A O20A -55.9(13) no 1_554 4_654 1_554
C26A C27B C27A O20B -51(2) no 1_554 4_654 4_655
C26A C27B C27A O20B 62.0(12) no 1_554 4_654 .
C26A C27B C27A C26A 29.9(9) no 1_554 4_654 4_654
C26A C27B C27A C26A -0.0(7) no 1_554 4_654 1_554
C26A C27B C27A C26B 9.8(10) no 1_554 4_654 4_655
C26A C27B C27A C26B 27.3(8) no 1_554 4_654 .
C26A C27B C27A C27B 84.9(13) no 1_554 4_654 4_655
C26A C27B C27A C28B 151.5(15) no 1_554 4_654 4_655
C26A C27B C27A C28B 155.7(14) no 1_554 4_654 .
C26A C27B C27A C28A 173.9(14) no 1_554 4_654 4_654
C26A C27B C27A C28A 137.1(13) no 1_554 4_654 1_554
C26A C27B C27A C27A 82.7(14) no 1_554 4_654 1_554
C26A C27B C27B O20A 46.7(8) no 4_654 4_655 4_654
C26A C27B C27B O20B -12(3) no 4_654 4_655 .
C26A C27B C27B C26A 0.0(7) no 4_654 4_655 4_654
C26A C27B C27B C26A -35.7(8) no 4_654 4_655 1_554
C26A C27B C27B C26B -10.2(8) no 4_654 4_655 4_655
C26A C27B C27B C26B -25.5(8) no 4_654 4_655 .
C26A C27B C27B C28B 174.3(13) no 4_654 4_655 4_655
C26A C27B C27B C28B 150.0(13) no 4_654 4_655 .
C26A C27B C27B C28A 176.2(13) no 4_654 4_655 4_654
C26A C27B C27B C28A 148.1(13) no 4_654 4_655 1_554
C26A C27B C27B C27A -106.3(14) no 4_654 4_655 4_654
C26A C27B C27B C27A 70.6(12) no 4_654 4_655 1_554
C26A C27B C28B C27B -29.7(13) no 4_654 . 4_655
C26A C27B C28B C28B -64(3) no 4_654 . 4_655
C26A C27B C28B C28A -26(3) no 4_654 . 1_554
C26A C27B C28B C28A -113(3) no 4_654 . 4_654
C26A C27B C28B C27A 19.4(12) no 4_654 . 1_554
C26A C27B C28B C27A -70.0(16) no 4_654 . 4_654
C26A C27B C28B C27B -4.9(11) no 4_654 4_655 4_655
C26A C27B C28B C28B 129.5(17) no 4_654 4_655 .
C26A C27B C28B C28A 179.5(19) no 4_654 4_655 4_654
C26A C27B C28B C28A 79(2) no 4_654 4_655 1_554
C26A C27B C28B C27A -58.0(12) no 4_654 4_655 4_654
C26A C27B C28B C27A 43.7(10) no 4_654 4_655 1_554
C26A C27B C28A C27B -26.2(10) no 4_654 1_554 4_655
C26A C27B C28A C28B 158(2) no 4_654 1_554 .
C26A C27B C28A C28B -105.6(19) no 4_654 1_554 4_655
C26A C27B C28A C28A -152.9(16) no 4_654 1_554 4_654
C26A C27B C28A C27A 33.2(10) no 4_654 1_554 1_554
C26A C27B C28A C27A -69.1(11) no 4_654 1_554 4_654
C26A C27B C28A C27B -4.1(16) no 4_654 4_654 4_655
C26A C27B C28A C28B -1(4) no 4_654 4_654 4_655
C26A C27B C28A C28B 86(3) no 4_654 4_654 .
C26A C27B C28A C28A 36(3) no 4_654 4_654 1_554
C26A C27B C28A C27A -47.7(17) no 4_654 4_654 4_654
C26A C27B C28A C27A 41.0(15) no 4_654 4_654 1_554
C26A C27B C27A O20A 49(2) no 4_654 1_554 4_654
C26A C27B C27A O20B -51.2(11) no 4_654 1_554 .
C26A C27B C27A O20B 60(3) no 4_654 1_554 4_655
C26A C27B C27A C26A -13.4(11) no 4_654 1_554 1_554
C26A C27B C27A C26A -0.0(7) no 4_654 1_554 4_654
C26A C27B C27A C26B -25.2(8) no 4_654 1_554 .
C26A C27B C27A C26B 11.2(10) no 4_654 1_554 4_655
C26A C27B C27A C27B -73.3(12) no 4_654 1_554 4_655
C26A C27B C27A C28B -160.1(13) no 4_654 1_554 .
C26A C27B C27A C28B -124.6(12) no 4_654 1_554 4_655
C26A C27B C27A C28A -138.3(15) no 4_654 1_554 1_554
C26A C27B C27A C28A -141.7(13) no 4_654 1_554 4_654
C26A C27B C27A C27A -71.3(13) no 4_654 1_554 4_654
C26A C27B C27A O20A -85.8(14) no 4_654 4_654 1_554
C26A C27B C27A O20B -80.7(18) no 4_654 4_654 4_655
C26A C27B C27A O20B 32.2(11) no 4_654 4_654 .
C26A C27B C27A C26A -0.0(6) no 4_654 4_654 4_654
C26A C27B C27A C26A -29.9(7) no 4_654 4_654 1_554
C26A C27B C27A C26B -20.1(7) no 4_654 4_654 4_655
C26A C27B C27A C26B -2.6(8) no 4_654 4_654 .
C26A C27B C27A C27B 55.1(11) no 4_654 4_654 4_655
C26A C27B C27A C28B 121.7(12) no 4_654 4_654 4_655
C26A C27B C27A C28B 125.9(12) no 4_654 4_654 .
C26A C27B C27A C28A 144.0(12) no 4_654 4_654 4_654
C26A C27B C27A C28A 107.3(10) no 4_654 4_654 1_554
C26A C27B C27A C27A 52.8(10) no 4_654 4_654 1_554
C26B C27B C27B O20A 72.2(13) no . 4_655 4_654
C26B C27B C27B O20B 14(3) no . 4_655 .
C26B C27B C27B C26A 25.5(11) no . 4_655 4_654
C26B C27B C27B C26A -10.2(11) no . 4_655 1_554
C26B C27B C27B C26B 15.3(13) no . 4_655 4_655
C26B C27B C27B C26B 0.0(10) no . 4_655 .
C26B C27B C27B C28B -160.3(17) no . 4_655 4_655
C26B C27B C27B C28B 175.5(16) no . 4_655 .
C26B C27B C27B C28A -158.3(16) no . 4_655 4_654
C26B C27B C27B C28A 173.6(17) no . 4_655 1_554
C26B C27B C27B C27A -80.9(15) no . 4_655 4_654
C26B C27B C27B C27A 96.1(16) no . 4_655 1_554
C26B C27B C28B C27B -3.4(12) no . . 4_655
C26B C27B C28B C28B -38(3) no . . 4_655
C26B C27B C28B C28A 0(3) no . . 1_554
C26B C27B C28B C28A -87(3) no . . 4_654
C26B C27B C28B C27A 45.7(13) no . . 1_554
C26B C27B C28B C27A -43.7(12) no . . 4_654
C26B C27B C28B C27B 13.0(10) no . 4_655 4_655
C26B C27B C28B C28B 147.4(17) no . 4_655 .
C26B C27B C28B C28A -163(2) no . 4_655 4_654
C26B C27B C28B C28A 97(2) no . 4_655 1_554
C26B C27B C28B C27A -40.1(10) no . 4_655 4_654
C26B C27B C28B C27A 61.6(11) no . 4_655 1_554
C26B C27B C28A C27B -4.3(10) no . 1_554 4_655
C26B C27B C28A C28B -180(2) no . 1_554 .
C26B C27B C28A C28B -84(2) no . 1_554 4_655
C26B C27B C28A C28A -130.9(16) no . 1_554 4_654
C26B C27B C28A C27A 55.2(11) no . 1_554 1_554
C26B C27B C28A C27A -47.2(9) no . 1_554 4_654
C26B C27B C28A C27B 15.6(11) no . 4_654 4_655
C26B C27B C28A C28B 19(3) no . 4_654 4_655
C26B C27B C28A C28B 105(3) no . 4_654 .
C26B C27B C28A C28A 56(2) no . 4_654 1_554
C26B C27B C28A C27A -28.0(11) no . 4_654 4_654
C26B C27B C28A C27A 60.7(14) no . 4_654 1_554
C26B C27B C27A O20A 74(3) no . 1_554 4_654
C26B C27B C27A O20B -26.0(10) no . 1_554 .
C26B C27B C27A O20B 86(2) no . 1_554 4_655
C26B C27B C27A C26A 11.8(9) no . 1_554 1_554
C26B C27B C27A C26A 25.2(8) no . 1_554 4_654
C26B C27B C27A C26B -0.0(7) no . 1_554 .
C26B C27B C27A C26B 36.4(9) no . 1_554 4_655
C26B C27B C27A C27B -48.1(10) no . 1_554 4_655
C26B C27B C27A C28B -134.9(12) no . 1_554 .
C26B C27B C27A C28B -99.4(10) no . 1_554 4_655
C26B C27B C27A C28A -113.1(13) no . 1_554 1_554
C26B C27B C27A C28A -116.5(12) no . 1_554 4_654
C26B C27B C27A C27A -46.1(12) no . 1_554 4_654
C26B C27B C27A O20A -83.2(15) no . 4_654 1_554
C26B C27B C27A O20B -78(3) no . 4_654 4_655
C26B C27B C27A O20B 34.8(11) no . 4_654 .
C26B C27B C27A C26A 2.6(11) no . 4_654 4_654
C26B C27B C27A C26A -27.3(9) no . 4_654 1_554
C26B C27B C27A C26B -17.5(13) no . 4_654 4_655
C26B C27B C27A C26B 0.0(8) no . 4_654 .
C26B C27B C27A C27B 57.7(12) no . 4_654 4_655
C26B C27B C27A C28B 124.3(16) no . 4_654 4_655
C26B C27B C27A C28B 128.5(14) no . 4_654 .
C26B C27B C27A C28A 146.6(15) no . 4_654 4_654
C26B C27B C27A C28A 109.9(14) no . 4_654 1_554
C26B C27B C27A C27A 55.4(15) no . 4_654 1_554
C26B C27B C27B O20A 56.9(13) no 4_655 4_655 4_654
C26B C27B C27B O20B -1(3) no 4_655 4_655 .
C26B C27B C27B C26A 10.2(11) no 4_655 4_655 4_654
C26B C27B C27B C26A -25.5(11) no 4_655 4_655 1_554
C26B C27B C27B C26B 0.0(10) no 4_655 4_655 4_655
C26B C27B C27B C26B -15.3(13) no 4_655 4_655 .
C26B C27B C27B C28B -175.5(16) no 4_655 4_655 4_655
C26B C27B C27B C28B 160.3(17) no 4_655 4_655 .
C26B C27B C27B C28A -173.6(17) no 4_655 4_655 4_654
C26B C27B C27B C28A 158.3(16) no 4_655 4_655 1_554
C26B C27B C27B C27A -96.1(16) no 4_655 4_655 4_654
C26B C27B C27B C27A 80.9(15) no 4_655 4_655 1_554
C26B C27B C28B C27B -34(3) no 4_655 . 4_655
C26B C27B C28B C28B -69(4) no 4_655 . 4_655
C26B C27B C28B C28A -31(5) no 4_655 . 1_554
C26B C27B C28B C28A -118(4) no 4_655 . 4_654
C26B C27B C28B C27A 15(3) no 4_655 . 1_554
C26B C27B C28B C27A -75(4) no 4_655 . 4_654
C26B C27B C28B C27B 5.2(19) no 4_655 4_655 4_655
C26B C27B C28B C28B 140(3) no 4_655 4_655 .
C26B C27B C28B C28A -170(3) no 4_655 4_655 4_654
C26B C27B C28B C28A 89(3) no 4_655 4_655 1_554
C26B C27B C28B C27A -47.9(19) no 4_655 4_655 4_654
C26B C27B C28B C27A 53.8(18) no 4_655 4_655 1_554
C26B C27B C28A C27B -24.7(19) no 4_655 1_554 4_655
C26B C27B C28A C28B 160(3) no 4_655 1_554 .
C26B C27B C28A C28B -104(3) no 4_655 1_554 4_655
C26B C27B C28A C28A -151(3) no 4_655 1_554 4_654
C26B C27B C28A C27A 34.8(17) no 4_655 1_554 1_554
C26B C27B C28A C27A -67.6(18) no 4_655 1_554 4_654
C26B C27B C28A C27B 12(4) no 4_655 4_654 4_655
C26B C27B C28A C28B 16(5) no 4_655 4_654 4_655
C26B C27B C28A C28B 102(5) no 4_655 4_654 .
C26B C27B C28A C28A 52(5) no 4_655 4_654 1_554
C26B C27B C28A C27A -32(4) no 4_655 4_654 4_654
C26B C27B C28A C27A 57(4) no 4_655 4_654 1_554
C26B C27B C27A O20A 37(3) no 4_655 1_554 4_654
C26B C27B C27A O20B -62.4(16) no 4_655 1_554 .
C26B C27B C27A O20B 49(2) no 4_655 1_554 4_655
C26B C27B C27A C26A -24.6(11) no 4_655 1_554 1_554
C26B C27B C27A C26A -11.2(12) no 4_655 1_554 4_654
C26B C27B C27A C26B -36.4(12) no 4_655 1_554 .
C26B C27B C27A C26B -0.0(10) no 4_655 1_554 4_655
C26B C27B C27A C27B -84.5(15) no 4_655 1_554 4_655
C26B C27B C27A C28B -171.3(16) no 4_655 1_554 .
C26B C27B C27A C28B -135.7(15) no 4_655 1_554 4_655
C26B C27B C27A C28A -149.5(15) no 4_655 1_554 1_554
C26B C27B C27A C28A -152.9(17) no 4_655 1_554 4_654
C26B C27B C27A C27A -82.5(15) no 4_655 1_554 4_654
C26B C27B C27A O20A -65.7(18) no 4_655 4_654 1_554
C26B C27B C27A O20B -60.7(18) no 4_655 4_654 4_655
C26B C27B C27A O20B 52.3(17) no 4_655 4_654 .
C26B C27B C27A C26A 20.1(11) no 4_655 4_654 4_654
C26B C27B C27A C26A -9.8(12) no 4_655 4_654 1_554
C26B C27B C27A C26B -0.0(10) no 4_655 4_654 4_655
C26B C27B C27A C26B 17.5(14) no 4_655 4_654 .
C26B C27B C27A C27B 75.1(16) no 4_655 4_654 4_655
C26B C27B C27A C28B 141.8(16) no 4_655 4_654 4_655
C26B C27B C27A C28B 146.0(18) no 4_655 4_654 .
C26B C27B C27A C28A 164.1(17) no 4_655 4_654 4_654
C26B C27B C27A C28A 127.4(15) no 4_655 4_654 1_554
C26B C27B C27A C27A 72.9(15) no 4_655 4_654 1_554
C27B C27B C28B C27B 0.0(7) no 4_655 . 4_655
C27B C27B C28B C28B -34.2(16) no 4_655 . 4_655
C27B C27B C28B C28A 3.5(19) no 4_655 . 1_554
C27B C27B C28B C28A -84(3) no 4_655 . 4_654
C27B C27B C28B C27A 49.0(10) no 4_655 . 1_554
C27B C27B C28B C27A -40.4(10) no 4_655 . 4_654
C28B C27B C27B O20A -103.4(12) no . 4_655 4_654
C28B C27B C27B O20B -162(3) no . 4_655 .
C28B C27B C27B C26A -150.0(14) no . 4_655 4_654
C28B C27B C27B C26A 174.3(15) no . 4_655 1_554
C28B C27B C27B C26B -160.3(17) no . 4_655 4_655
C28B C27B C27B C26B -175.5(15) no . 4_655 .
C28B C27B C27B C28B 24.2(11) no . 4_655 4_655
C28B C27B C27B C28B -0.0(10) no . 4_655 .
C28B C27B C27B C28A 26.2(10) no . 4_655 4_654
C28B C27B C27B C28A -1.9(11) no . 4_655 1_554
C28B C27B C27B C27A 103.6(15) no . 4_655 4_654
C28B C27B C27B C27A -79.4(14) no . 4_655 1_554
C27B C27B C28B C27B 0.0(9) no 4_655 4_655 4_655
C27B C27B C28B C28B 134(2) no 4_655 4_655 .
C27B C27B C28B C28A -176(3) no 4_655 4_655 4_654
C27B C27B C28B C28A 84(3) no 4_655 4_655 1_554
C27B C27B C28B C27A -53.1(12) no 4_655 4_655 4_654
C27B C27B C28B C27A 48.6(13) no 4_655 4_655 1_554
C28B C27B C27B O20A -127.6(13) no 4_655 4_655 4_654
C28B C27B C27B O20B 174(4) no 4_655 4_655 .
C28B C27B C27B C26A -174.3(15) no 4_655 4_655 4_654
C28B C27B C27B C26A 150.0(14) no 4_655 4_655 1_554
C28B C27B C27B C26B 175.5(15) no 4_655 4_655 4_655
C28B C27B C27B C26B 160.3(17) no 4_655 4_655 .
C28B C27B C27B C28B -0.0(10) no 4_655 4_655 4_655
C28B C27B C27B C28B -24.2(11) no 4_655 4_655 .
C28B C27B C27B C28A 1.9(11) no 4_655 4_655 4_654
C28B C27B C27B C28A -26.2(10) no 4_655 4_655 1_554
C28B C27B C27B C27A 79.4(14) no 4_655 4_655 4_654
C28B C27B C27B C27A -103.6(15) no 4_655 4_655 1_554
C27B C27B C28A C27B -0.0(9) no 4_655 1_554 4_655
C27B C27B C28A C28B -176(3) no 4_655 1_554 .
C27B C27B C28A C28B -79(2) no 4_655 1_554 4_655
C27B C27B C28A C28A -127(2) no 4_655 1_554 4_654
C27B C27B C28A C27A 59.5(13) no 4_655 1_554 1_554
C27B C27B C28A C27A -42.9(12) no 4_655 1_554 4_654
C28A C27B C27B O20A -101.4(13) no 1_554 4_655 4_654
C28A C27B C27B O20B -160(3) no 1_554 4_655 .
C28A C27B C27B C26A -148.1(15) no 1_554 4_655 4_654
C28A C27B C27B C26A 176.2(15) no 1_554 4_655 1_554
C28A C27B C27B C26B -158.3(16) no 1_554 4_655 4_655
C28A C27B C27B C26B -173.6(17) no 1_554 4_655 .
C28A C27B C27B C28B 26.2(10) no 1_554 4_655 4_655
C28A C27B C27B C28B 1.9(11) no 1_554 4_655 .
C28A C27B C27B C28A 28.1(11) no 1_554 4_655 4_654
C28A C27B C27B C28A 0.0(10) no 1_554 4_655 1_554
C28A C27B C27B C27A 105.6(16) no 1_554 4_655 4_654
C28A C27B C27B C27A -77.5(14) no 1_554 4_655 1_554
C27B C27B C28A C27B 0.0(7) no 4_655 4_654 4_655
C27B C27B C28A C28B 4(2) no 4_655 4_654 4_655
C27B C27B C28A C28B 90(2) no 4_655 4_654 .
C27B C27B C28A C28A 40.0(15) no 4_655 4_654 1_554
C27B C27B C28A C27A -43.6(9) no 4_655 4_654 4_654
C27B C27B C28A C27A 45.1(11) no 4_655 4_654 1_554
C28A C27B C27B O20A -129.5(13) no 4_654 4_655 4_654
C28A C27B C27B O20B 172(3) no 4_654 4_655 .
C28A C27B C27B C26A -176.2(15) no 4_654 4_655 4_654
C28A C27B C27B C26A 148.1(15) no 4_654 4_655 1_554
C28A C27B C27B C26B 173.6(17) no 4_654 4_655 4_655
C28A C27B C27B C26B 158.3(16) no 4_654 4_655 .
C28A C27B C27B C28B -1.9(11) no 4_654 4_655 4_655
C28A C27B C27B C28B -26.2(10) no 4_654 4_655 .
C28A C27B C27B C28A 0.0(10) no 4_654 4_655 4_654
C28A C27B C27B C28A -28.1(11) no 4_654 4_655 1_554
C28A C27B C27B C27A 77.5(14) no 4_654 4_655 4_654
C28A C27B C27B C27A -105.6(16) no 4_654 4_655 1_554
C27B C27B C27A O20A 122(3) no 4_655 1_554 4_654
C27B C27B C27A O20B 22.1(11) no 4_655 1_554 .
C27B C27B C27A O20B 134(2) no 4_655 1_554 4_655
C27B C27B C27A C26A 59.9(14) no 4_655 1_554 1_554
C27B C27B C27A C26A 73.3(13) no 4_655 1_554 4_654
C27B C27B C27A C26B 48.1(12) no 4_655 1_554 .
C27B C27B C27A C26B 84.5(14) no 4_655 1_554 4_655
C27B C27B C27A C27B 0.0(9) no 4_655 1_554 4_655
C27B C27B C27A C28B -86.8(14) no 4_655 1_554 .
C27B C27B C27A C28B -51.3(12) no 4_655 1_554 4_655
C27B C27B C27A C28A -65.0(13) no 4_655 1_554 1_554
C27B C27B C27A C28A -68.5(15) no 4_655 1_554 4_654
C27B C27B C27A C27A 2.0(15) no 4_655 1_554 4_654
C27A C27B C27B O20A -23.9(14) no 1_554 4_655 4_654
C27A C27B C27B O20B -82(3) no 1_554 4_655 .
C27A C27B C27B C26A -70.6(16) no 1_554 4_655 4_654
C27A C27B C27B C26A -106.3(18) no 1_554 4_655 1_554
C27A C27B C27B C26B -80.9(17) no 1_554 4_655 4_655
C27A C27B C27B C26B -96.1(18) no 1_554 4_655 .
C27A C27B C27B C28B 103.6(18) no 1_554 4_655 4_655
C27A C27B C27B C28B 79.4(16) no 1_554 4_655 .
C27A C27B C27B C28A 105.6(18) no 1_554 4_655 4_654
C27A C27B C27B C28A 77.5(16) no 1_554 4_655 1_554
C27A C27B C27B C27A -177(3) no 1_554 4_655 4_654
C27A C27B C27B C27A 0.0(13) no 1_554 4_655 1_554
C27B C27B C27A O20A -141(3) no 4_655 4_654 1_554
C27B C27B C27A O20B -136(2) no 4_655 4_654 4_655
C27B C27B C27A O20B -22.9(12) no 4_655 4_654 .
C27B C27B C27A C26A -55.1(14) no 4_655 4_654 4_654
C27B C27B C27A C26A -84.9(15) no 4_655 4_654 1_554
C27B C27B C27A C26B -75.1(16) no 4_655 4_654 4_655
C27B C27B C27A C26B -57.7(14) no 4_655 4_654 .
C27B C27B C27A C27B 0.0(10) no 4_655 4_654 4_655
C27B C27B C27A C28B 66.6(14) no 4_655 4_654 4_655
C27B C27B C27A C28B 70.8(16) no 4_655 4_654 .
C27B C27B C27A C28A 89.0(15) no 4_655 4_654 4_654
C27B C27B C27A C28A 52.2(13) no 4_655 4_654 1_554
C27B C27B C27A C27A -2.2(17) no 4_655 4_654 1_554
C27A C27B C27B O20A 153.0(18) no 4_654 4_655 4_654
C27A C27B C27B O20B 95(3) no 4_654 4_655 .
C27A C27B C27B C26A 106.3(18) no 4_654 4_655 4_654
C27A C27B C27B C26A 70.6(16) no 4_654 4_655 1_554
C27A C27B C27B C26B 96.1(18) no 4_654 4_655 4_655
C27A C27B C27B C26B 80.9(17) no 4_654 4_655 .
C27A C27B C27B C28B -79.4(16) no 4_654 4_655 4_655
C27A C27B C27B C28B -103.6(18) no 4_654 4_655 .
C27A C27B C27B C28A -77.5(16) no 4_654 4_655 4_654
C27A C27B C27B C28A -105.6(18) no 4_654 4_655 1_554
C27A C27B C27B C27A 0.0(13) no 4_654 4_655 4_654
C27A C27B C27B C27A 177(3) no 4_654 4_655 1_554
C28B C27B C28B C27B -134(3) no . 4_655 4_655
C28B C27B C28B C28B 0.0(18) no . 4_655 .
C28B C27B C28B C28A 50(2) no . 4_655 4_654
C28B C27B C28B C28A -51(3) no . 4_655 1_554
C28B C27B C28B C27A 172(3) no . 4_655 4_654
C28B C27B C28B C27A -86(3) no . 4_655 1_554
C28B C27B C28B C27B 34(2) no 4_655 . 4_655
C28B C27B C28B C28B 0.0(14) no 4_655 . 4_655
C28B C27B C28B C28A 37.7(18) no 4_655 . 1_554
C28B C27B C28B C28A -49(2) no 4_655 . 4_654
C28B C27B C28B C27A 83(3) no 4_655 . 1_554
C28B C27B C28B C27A -6(3) no 4_655 . 4_654
C28B C27B C28A C27B 176(3) no . 1_554 4_655
C28B C27B C28A C28B 0(2) no . 1_554 .
C28B C27B C28A C28B 96(3) no . 1_554 4_655
C28B C27B C28A C28A 49(3) no . 1_554 4_654
C28B C27B C28A C27A -125(3) no . 1_554 1_554
C28B C27B C28A C27A 133(3) no . 1_554 4_654
C28A C27B C28B C27B -3(3) no 1_554 . 4_655
C28A C27B C28B C28B -38(2) no 1_554 . 4_655
C28A C27B C28B C28A 0.0(17) no 1_554 . 1_554
C28A C27B C28B C28A -87(3) no 1_554 . 4_654
C28A C27B C28B C27A 46(3) no 1_554 . 1_554
C28A C27B C28B C27A -44(3) no 1_554 . 4_654
C28B C27B C28A C27B -90(3) no . 4_654 4_655
C28B C27B C28A C28B -86(4) no . 4_654 4_655
C28B C27B C28A C28B 0(3) no . 4_654 .
C28B C27B C28A C28A -50(3) no . 4_654 1_554
C28B C27B C28A C27A -133(4) no . 4_654 4_654
C28B C27B C28A C27A -45(3) no . 4_654 1_554
C28A C27B C28B C27B 84(3) no 4_654 . 4_655
C28A C27B C28B C28B 49(3) no 4_654 . 4_655
C28A C27B C28B C28A 87(4) no 4_654 . 1_554
C28A C27B C28B C28A -0(2) no 4_654 . 4_654
C28A C27B C28B C27A 133(4) no 4_654 . 1_554
C28A C27B C28B C27A 43(3) no 4_654 . 4_654
C28B C27B C27A O20A -151(3) no . 1_554 4_654
C28B C27B C27A O20B 108.9(15) no . 1_554 .
C28B C27B C27A O20B -139(3) no . 1_554 4_655
C28B C27B C27A C26A 146.7(14) no . 1_554 1_554
C28B C27B C27A C26A 160.1(15) no . 1_554 4_654
C28B C27B C27A C26B 134.9(13) no . 1_554 .
C28B C27B C27A C26B 171.3(15) no . 1_554 4_655
C28B C27B C27A C27B 86.8(14) no . 1_554 4_655
C28B C27B C27A C28B -0.0(9) no . 1_554 .
C28B C27B C27A C28B 35.6(10) no . 1_554 4_655
C28B C27B C27A C28A 21.8(11) no . 1_554 1_554
C28B C27B C27A C28A 18.4(10) no . 1_554 4_654
C28B C27B C27A C27A 88.9(14) no . 1_554 4_654
C27A C27B C28B C27B -49.0(13) no 1_554 . 4_655
C27A C27B C28B C28B -83(2) no 1_554 . 4_655
C27A C27B C28B C28A -46(3) no 1_554 . 1_554
C27A C27B C28B C28A -133(3) no 1_554 . 4_654
C27A C27B C28B C27A 0.0(11) no 1_554 . 1_554
C27A C27B C28B C27A -89.4(17) no 1_554 . 4_654
C28B C27B C27A O20A 148.4(16) no . 4_654 1_554
C28B C27B C27A O20B 153(3) no . 4_654 4_655
C28B C27B C27A O20B -93.7(15) no . 4_654 .
C28B C27B C27A C26A -125.9(15) no . 4_654 4_654
C28B C27B C27A C26A -155.7(16) no . 4_654 1_554
C28B C27B C27A C26B -146.0(18) no . 4_654 4_655
C28B C27B C27A C26B -128.5(15) no . 4_654 .
C28B C27B C27A C27B -70.8(16) no . 4_654 4_655
C28B C27B C27A C28B -4.2(14) no . 4_654 4_655
C28B C27B C27A C28B 0.0(10) no . 4_654 .
C28B C27B C27A C28A 18.1(11) no . 4_654 4_654
C28B C27B C27A C28A -18.6(12) no . 4_654 1_554
C28B C27B C27A C27A -73.1(15) no . 4_654 1_554
C27A C27B C28B C27B 40.4(12) no 4_654 . 4_655
C27A C27B C28B C28B 6(2) no 4_654 . 4_655
C27A C27B C28B C28A 44(3) no 4_654 . 1_554
C27A C27B C28B C28A -43(3) no 4_654 . 4_654
C27A C27B C28B C27A 89.4(17) no 4_654 . 1_554
C27A C27B C28B C27A 0.0(10) no 4_654 . 4_654
C28B C27B C28A C27B 79(3) no 4_655 1_554 4_655
C28B C27B C28A C28B -96(3) no 4_655 1_554 .
C28B C27B C28A C28B -0(2) no 4_655 1_554 4_655
C28B C27B C28A C28A -47(3) no 4_655 1_554 4_654
C28B C27B C28A C27A 139(3) no 4_655 1_554 1_554
C28B C27B C28A C27A 36(3) no 4_655 1_554 4_654
C28A C27B C28B C27B -84(3) no 1_554 4_655 4_655
C28A C27B C28B C28B 51(3) no 1_554 4_655 .
C28A C27B C28B C28A 101(3) no 1_554 4_655 4_654
C28A C27B C28B C28A -0.0(19) no 1_554 4_655 1_554
C28A C27B C28B C27A -137(3) no 1_554 4_655 4_654
C28A C27B C28B C27A -35(3) no 1_554 4_655 1_554
C28B C27B C28A C27B -4(3) no 4_655 4_654 4_655
C28B C27B C28A C28B -0.0(17) no 4_655 4_654 4_655
C28B C27B C28A C28B 86(3) no 4_655 4_654 .
C28B C27B C28A C28A 36(2) no 4_655 4_654 1_554
C28B C27B C28A C27A -47(3) no 4_655 4_654 4_654
C28B C27B C28A C27A 42(3) no 4_655 4_654 1_554
C28A C27B C28B C27B 176(3) no 4_654 4_655 4_655
C28A C27B C28B C28B -50(3) no 4_654 4_655 .
C28A C27B C28B C28A 0(3) no 4_654 4_655 4_654
C28A C27B C28B C28A -101(4) no 4_654 4_655 1_554
C28A C27B C28B C27A 122(3) no 4_654 4_655 4_654
C28A C27B C28B C27A -136(3) no 4_654 4_655 1_554
C28B C27B C27A O20A 173(3) no 4_655 1_554 4_654
C28B C27B C27A O20B 73.3(12) no 4_655 1_554 .
C28B C27B C27A O20B -175(2) no 4_655 1_554 4_655
C28B C27B C27A C26A 111.2(11) no 4_655 1_554 1_554
C28B C27B C27A C26A 124.6(12) no 4_655 1_554 4_654
C28B C27B C27A C26B 99.4(10) no 4_655 1_554 .
C28B C27B C27A C26B 135.7(12) no 4_655 1_554 4_655
C28B C27B C27A C27B 51.3(10) no 4_655 1_554 4_655
C28B C27B C27A C28B -35.6(8) no 4_655 1_554 .
C28B C27B C27A C28B 0.0(7) no 4_655 1_554 4_655
C28B C27B C27A C28A -13.7(8) no 4_655 1_554 1_554
C28B C27B C27A C28A -17.2(9) no 4_655 1_554 4_654
C28B C27B C27A C27A 53.3(11) no 4_655 1_554 4_654
C27A C27B C28B C27B -48.6(14) no 1_554 4_655 4_655
C27A C27B C28B C28B 85.8(18) no 1_554 4_655 .
C27A C27B C28B C28A 136(3) no 1_554 4_655 4_654
C27A C27B C28B C28A 35(3) no 1_554 4_655 1_554
C27A C27B C28B C27A -101.7(18) no 1_554 4_655 4_654
C27A C27B C28B C27A 0.0(11) no 1_554 4_655 1_554
C28B C27B C27A O20A 153(2) no 4_655 4_654 1_554
C28B C27B C27A O20B 157.6(19) no 4_655 4_654 4_655
C28B C27B C27A O20B -89.5(16) no 4_655 4_654 .
C28B C27B C27A C26A -121.7(14) no 4_655 4_654 4_654
C28B C27B C27A C26A -151.5(17) no 4_655 4_654 1_554
C28B C27B C27A C26B -141.8(15) no 4_655 4_654 4_655
C28B C27B C27A C26B -124.3(17) no 4_655 4_654 .
C28B C27B C27A C27B -66.6(14) no 4_655 4_654 4_655
C28B C27B C27A C28B -0.0(10) no 4_655 4_654 4_655
C28B C27B C27A C28B 4.2(14) no 4_655 4_654 .
C28B C27B C27A C28A 22.3(11) no 4_655 4_654 4_654
C28B C27B C27A C28A -14.4(11) no 4_655 4_654 1_554
C28B C27B C27A C27A -68.9(15) no 4_655 4_654 1_554
C27A C27B C28B C27B 53.1(15) no 4_654 4_655 4_655
C27A C27B C28B C28B -172(3) no 4_654 4_655 .
C27A C27B C28B C28A -122(3) no 4_654 4_655 4_654
C27A C27B C28B C28A 137(3) no 4_654 4_655 1_554
C27A C27B C28B C27A -0.0(13) no 4_654 4_655 4_654
C27A C27B C28B C27A 101.7(19) no 4_654 4_655 1_554
C28A C27B C28A C27B -40.0(19) no 1_554 4_654 4_655
C28A C27B C28A C28B -36.5(18) no 1_554 4_654 4_655
C28A C27B C28A C28B 49.9(19) no 1_554 4_654 .
C28A C27B C28A C28A -0.0(13) no 1_554 4_654 1_554
C28A C27B C28A C27A -84(2) no 1_554 4_654 4_654
C28A C27B C28A C27A 5(3) no 1_554 4_654 1_554
C28A C27B C28A C27B 127(3) no 4_654 1_554 4_655
C28A C27B C28A C28B -49(2) no 4_654 1_554 .
C28A C27B C28A C28B 47(2) no 4_654 1_554 4_655
C28A C27B C28A C28A -0.0(17) no 4_654 1_554 4_654
C28A C27B C28A C27A -174(3) no 4_654 1_554 1_554
C28A C27B C28A C27A 84(3) no 4_654 1_554 4_654
C28A C27B C27A O20A -173(3) no 1_554 1_554 4_654
C28A C27B C27A O20B 87.0(15) no 1_554 1_554 .
C28A C27B C27A O20B -161(2) no 1_554 1_554 4_655
C28A C27B C27A C26A 124.9(13) no 1_554 1_554 1_554
C28A C27B C27A C26A 138.3(16) no 1_554 1_554 4_654
C28A C27B C27A C26B 113.1(14) no 1_554 1_554 .
C28A C27B C27A C26B 149.5(15) no 1_554 1_554 4_655
C28A C27B C27A C27B 65.0(13) no 1_554 1_554 4_655
C28A C27B C27A C28B -21.8(11) no 1_554 1_554 .
C28A C27B C27A C28B 13.7(10) no 1_554 1_554 4_655
C28A C27B C27A C28A 0.0(9) no 1_554 1_554 1_554
C28A C27B C27A C28A -3.5(13) no 1_554 1_554 4_654
C28A C27B C27A C27A 67.0(14) no 1_554 1_554 4_654
C27A C27B C28A C27B -59.5(15) no 1_554 1_554 4_655
C27A C27B C28A C28B 125(3) no 1_554 1_554 .
C27A C27B C28A C28B -139(3) no 1_554 1_554 4_655
C27A C27B C28A C28A 174(3) no 1_554 1_554 4_654
C27A C27B C28A C27A 0.0(12) no 1_554 1_554 1_554
C27A C27B C28A C27A -102.4(19) no 1_554 1_554 4_654
C28A C27B C27A O20A 167.0(17) no 1_554 4_654 1_554
C28A C27B C27A O20B 172(2) no 1_554 4_654 4_655
C28A C27B C27A O20B -75.1(12) no 1_554 4_654 .
C28A C27B C27A C26A -107.3(11) no 1_554 4_654 4_654
C28A C27B C27A C26A -137.1(13) no 1_554 4_654 1_554
C28A C27B C27A C26B -127.4(13) no 1_554 4_654 4_655
C28A C27B C27A C26B -109.9(13) no 1_554 4_654 .
C28A C27B C27A C27B -52.2(11) no 1_554 4_654 4_655
C28A C27B C27A C28B 14.4(8) no 1_554 4_654 4_655
C28A C27B C27A C28B 18.6(9) no 1_554 4_654 .
C28A C27B C27A C28A 36.7(8) no 1_554 4_654 4_654
C28A C27B C27A C28A 0.0(7) no 1_554 4_654 1_554
C28A C27B C27A C27A -54.4(12) no 1_554 4_654 1_554
C27A C27B C28A C27B 42.9(13) no 4_654 1_554 4_655
C27A C27B C28A C28B -133(3) no 4_654 1_554 .
C27A C27B C28A C28B -36(2) no 4_654 1_554 4_655
C27A C27B C28A C28A -83.7(18) no 4_654 1_554 4_654
C27A C27B C28A C27A 102.4(17) no 4_654 1_554 1_554
C27A C27B C28A C27A -0.0(11) no 4_654 1_554 4_654
C28A C27B C27A O20A -170(3) no 4_654 1_554 4_654
C28A C27B C27A O20B 90.5(15) no 4_654 1_554 .
C28A C27B C27A O20B -158(3) no 4_654 1_554 4_655
C28A C27B C27A C26A 128.4(15) no 4_654 1_554 1_554
C28A C27B C27A C26A 141.7(14) no 4_654 1_554 4_654
C28A C27B C27A C26B 116.5(14) no 4_654 1_554 .
C28A C27B C27A C26B 152.9(17) no 4_654 1_554 4_655
C28A C27B C27A C27B 68.5(15) no 4_654 1_554 4_655
C28A C27B C27A C28B -18.4(11) no 4_654 1_554 .
C28A C27B C27A C28B 17.2(11) no 4_654 1_554 4_655
C28A C27B C27A C28A 3.5(14) no 4_654 1_554 1_554
C28A C27B C27A C28A 0.0(10) no 4_654 1_554 4_654
C28A C27B C27A C27A 70.5(13) no 4_654 1_554 4_654
C27A C27B C28A C27B -45.1(13) no 1_554 4_654 4_655
C27A C27B C28A C28B -42(3) no 1_554 4_654 4_655
C27A C27B C28A C28B 45(3) no 1_554 4_654 .
C27A C27B C28A C28A -5(2) no 1_554 4_654 1_554
C27A C27B C28A C27A -88.7(17) no 1_554 4_654 4_654
C27A C27B C28A C27A 0.0(10) no 1_554 4_654 1_554
C28A C27B C27A O20A 130.2(18) no 4_654 4_654 1_554
C28A C27B C27A O20B 135(3) no 4_654 4_654 4_655
C28A C27B C27A O20B -111.8(15) no 4_654 4_654 .
C28A C27B C27A C26A -144.0(14) no 4_654 4_654 4_654
C28A C27B C27A C26A -173.9(16) no 4_654 4_654 1_554
C28A C27B C27A C26B -164.1(17) no 4_654 4_654 4_655
C28A C27B C27A C26B -146.6(16) no 4_654 4_654 .
C28A C27B C27A C27B -89.0(14) no 4_654 4_654 4_655
C28A C27B C27A C28B -22.3(11) no 4_654 4_654 4_655
C28A C27B C27A C28B -18.1(10) no 4_654 4_654 .
C28A C27B C27A C28A 0.0(9) no 4_654 4_654 4_654
C28A C27B C27A C28A -36.7(10) no 4_654 4_654 1_554
C28A C27B C27A C27A -91.2(15) no 4_654 4_654 1_554
C27A C27B C28A C27B 43.6(13) no 4_654 4_654 4_655
C27A C27B C28A C28B 47(3) no 4_654 4_654 4_655
C27A C27B C28A C28B 133(3) no 4_654 4_654 .
C27A C27B C28A C28A 83.6(19) no 4_654 4_654 1_554
C27A C27B C28A C27A 0.0(11) no 4_654 4_654 4_654
C27A C27B C28A C27A 88.7(17) no 4_654 4_654 1_554
C27A C27B C27A O20A -138.6(17) no 1_554 4_654 1_554
C27A C27B C27A O20B -134(3) no 1_554 4_654 4_655
C27A C27B C27A O20B -20.6(18) no 1_554 4_654 .
C27A C27B C27A C26A -52.8(13) no 1_554 4_654 4_654
C27A C27B C27A C26A -82.7(15) no 1_554 4_654 1_554
C27A C27B C27A C26B -72.9(15) no 1_554 4_654 4_655
C27A C27B C27A C26B -55.4(15) no 1_554 4_654 .
C27A C27B C27A C27B 2.2(16) no 1_554 4_654 4_655
C27A C27B C27A C28B 68.9(15) no 1_554 4_654 4_655
C27A C27B C27A C28B 73.1(14) no 1_554 4_654 .
C27A C27B C27A C28A 91.2(15) no 1_554 4_654 4_654
C27A C27B C27A C28A 54.4(13) no 1_554 4_654 1_554
C27A C27B C27A C27A 0.0(9) no 1_554 4_654 1_554
C27A C27B C27A O20A 120(3) no 4_654 1_554 4_654
C27A C27B C27A O20B 20.0(17) no 4_654 1_554 .
C27A C27B C27A O20B 132(3) no 4_654 1_554 4_655
C27A C27B C27A C26A 57.9(12) no 4_654 1_554 1_554
C27A C27B C27A C26A 71.3(14) no 4_654 1_554 4_654
C27A C27B C27A C26B 46.1(13) no 4_654 1_554 .
C27A C27B C27A C26B 82.5(14) no 4_654 1_554 4_655
C27A C27B C27A C27B -2.0(15) no 4_654 1_554 4_655
C27A C27B C27A C28B -88.9(13) no 4_654 1_554 .
C27A C27B C27A C28B -53.3(12) no 4_654 1_554 4_655
C27A C27B C27A C28A -67.0(14) no 4_654 1_554 1_554
C27A C27B C27A C28A -70.5(13) no 4_654 1_554 4_654
C27A C27B C27A C27A -0.0(9) no 4_654 1_554 4_654
C27B C28B C28B C27B 35.3(19) no . 4_655 4_655
C27B C28B C28B C27B 0.0(8) no . 4_655 .
C27B C28B C28B C28A -70.7(18) no . 4_655 4_654
C27B C28B C28B C28A 106(2) no . 4_655 1_554
C27B C28B C28B C27A -4.6(17) no . 4_655 4_654
C27B C28B C28B C27A 39.9(9) no . 4_655 1_554
C27B C28B C28A C27B 0.0(8) no . 1_554 .
C27B C28B C28A C27B -4(3) no . 1_554 4_655
C27B C28B C28A C28B -80(2) no . 1_554 4_655
C27B C28B C28A C28A -77(2) no . 1_554 4_654
C27B C28B C28A C27A 28.6(15) no . 1_554 1_554
C27B C28B C28A C27A -26.4(15) no . 1_554 4_654
C27B C28B C28A C27B 55.2(9) no . 4_654 4_655
C27B C28B C28A C27B 0.0(8) no . 4_654 .
C27B C28B C28A C28B 105.7(16) no . 4_654 4_655
C27B C28B C28A C28A 103.7(16) no . 4_654 1_554
C27B C28B C28A C27A 32.3(18) no . 4_654 4_654
C27B C28B C28A C27A 29.6(17) no . 4_654 1_554
C27B C28B C27A O20A 141(4) no . 1_554 4_654
C27B C28B C27A O20B -104.3(18) no . 1_554 .
C27B C28B C27A O20B 19.1(12) no . 1_554 4_655
C27B C28B C27A C26A -32.0(15) no . 1_554 1_554
C27B C28B C27A C26A -37(3) no . 1_554 4_654
C27B C28B C27A C26B -57.5(19) no . 1_554 .
C27B C28B C27A C26B -8.9(16) no . 1_554 4_655
C27B C28B C27A C27B -0.0(11) no . 1_554 .
C27B C28B C27A C27B -92.1(17) no . 1_554 4_655
C27B C28B C27A C28B -98(2) no . 1_554 4_655
C27B C28B C27A C28A -134(3) no . 1_554 1_554
C27B C28B C27A C28A -48(3) no . 1_554 4_654
C27B C28B C27A C27A -51.0(13) no . 1_554 4_654
C27B C28B C27A O20A -68(3) no . 4_654 1_554
C27B C28B C27A O20B -13.1(14) no . 4_654 4_655
C27B C28B C27A O20B 105.2(18) no . 4_654 .
C27B C28B C27A C26A 48.2(15) no . 4_654 4_654
C27B C28B C27A C26A 27.6(18) no . 4_654 1_554
C27B C28B C27A C26B 25.2(14) no . 4_654 4_655
C27B C28B C27A C26B 61.1(18) no . 4_654 .
C27B C28B C27A C27B 102.6(19) no . 4_654 4_655
C27B C28B C27A C27B 0.0(12) no . 4_654 .
C27B C28B C27A C28B 173(3) no . 4_654 4_655
C27B C28B C27A C28A 136(3) no . 4_654 1_554
C27B C28B C27A C27A 54.1(14) no . 4_654 1_554
C27B C28B C28B C27B 0.0(8) no 4_655 4_655 4_655
C27B C28B C28B C27B -35.3(19) no 4_655 4_655 .
C27B C28B C28B C28A -106(2) no 4_655 4_655 4_654
C27B C28B C28B C28A 70.7(18) no 4_655 4_655 1_554
C27B C28B C28B C27A -39.9(9) no 4_655 4_655 4_654
C27B C28B C28B C27A 4.6(17) no 4_655 4_655 1_554
C27B C28B C28A C27B 4(3) no 4_655 1_554 .
C27B C28B C28A C27B 0.0(8) no 4_655 1_554 4_655
C27B C28B C28A C28B -76(2) no 4_655 1_554 4_655
C27B C28B C28A C28A -74(3) no 4_655 1_554 4_654
C27B C28B C28A C27A 32.3(15) no 4_655 1_554 1_554
C27B C28B C28A C27A -22.7(15) no 4_655 1_554 4_654
C27B C28B C28A C27B -0.0(6) no 4_655 4_654 4_655
C27B C28B C28A C27B -55.2(8) no 4_655 4_654 .
C27B C28B C28A C28B 50.5(12) no 4_655 4_654 4_655
C27B C28B C28A C28A 48.5(13) no 4_655 4_654 1_554
C27B C28B C28A C27A -22.9(16) no 4_655 4_654 4_654
C27B C28B C28A C27A -25.6(17) no 4_655 4_654 1_554
C27B C28B C27A O20A -126(4) no 4_655 1_554 4_654
C27B C28B C27A O20B -12.1(11) no 4_655 1_554 .
C27B C28B C27A O20B 111.2(16) no 4_655 1_554 4_655
C27B C28B C27A C26A 60.1(15) no 4_655 1_554 1_554
C27B C28B C27A C26A 55(3) no 4_655 1_554 4_654
C27B C28B C27A C26B 34.6(14) no 4_655 1_554 .
C27B C28B C27A C26B 83(2) no 4_655 1_554 4_655
C27B C28B C27A C27B 92.1(16) no 4_655 1_554 .
C27B C28B C27A C27B -0.0(10) no 4_655 1_554 4_655
C27B C28B C27A C28B -5.9(19) no 4_655 1_554 4_655
C27B C28B C27A C28A -41.8(19) no 4_655 1_554 1_554
C27B C28B C27A C28A 44(3) no 4_655 1_554 4_654
C27B C28B C27A C27A 41.1(12) no 4_655 1_554 4_654
C27B C28B C27A O20A -171(4) no 4_655 4_654 1_554
C27B C28B C27A O20B -115.7(15) no 4_655 4_654 4_655
C27B C28B C27A O20B 2.6(11) no 4_655 4_654 .
C27B C28B C27A C26A -54.4(13) no 4_655 4_654 4_654
C27B C28B C27A C26A -75.0(19) no 4_655 4_654 1_554
C27B C28B C27A C26B -77.4(15) no 4_655 4_654 4_655
C27B C28B C27A C26B -41.5(15) no 4_655 4_654 .
C27B C28B C27A C27B -0.0(11) no 4_655 4_654 4_655
C27B C28B C27A C27B -102.6(18) no 4_655 4_654 .
C27B C28B C27A C28B 70.0(18) no 4_655 4_654 4_655
C27B C28B C27A C28A 33.3(18) no 4_655 4_654 1_554
C27B C28B C27A C27A -48.5(14) no 4_655 4_654 1_554
C28B C28B C28A C27B 80(3) no 4_655 1_554 .
C28B C28B C28A C27B 76(3) no 4_655 1_554 4_655
C28B C28B C28A C28B 0.0(15) no 4_655 1_554 4_655
C28B C28B C28A C28A 3(3) no 4_655 1_554 4_654
C28B C28B C28A C27A 109(3) no 4_655 1_554 1_554
C28B C28B C28A C27A 54(2) no 4_655 1_554 4_654
C28A C28B C28B C27B -71(3) no 1_554 4_655 4_655
C28A C28B C28B C27B -106(3) no 1_554 4_655 .
C28A C28B C28B C28A -177(4) no 1_554 4_655 4_654
C28A C28B C28B C28A 0.0(18) no 1_554 4_655 1_554
C28A C28B C28B C27A -111(3) no 1_554 4_655 4_654
C28A C28B C28B C27A -66(3) no 1_554 4_655 1_554
C28B C28B C28A C27B -50.5(16) no 4_655 4_654 4_655
C28B C28B C28A C27B -105.7(18) no 4_655 4_654 .
C28B C28B C28A C28B 0.0(12) no 4_655 4_654 4_655
C28B C28B C28A C28A -2(2) no 4_655 4_654 1_554
C28B C28B C28A C27A -73(3) no 4_655 4_654 4_654
C28B C28B C28A C27A -76(3) no 4_655 4_654 1_554
C28A C28B C28B C27B 106(3) no 4_654 4_655 4_655
C28A C28B C28B C27B 71(3) no 4_654 4_655 .
C28A C28B C28B C28A 0.0(18) no 4_654 4_655 4_654
C28A C28B C28B C28A 177(4) no 4_654 4_655 1_554
C28A C28B C28B C27A 66(3) no 4_654 4_655 4_654
C28A C28B C28B C27A 111(3) no 4_654 4_655 1_554
C28B C28B C27A O20A -120(4) no 4_655 1_554 4_654
C28B C28B C27A O20B -6(3) no 4_655 1_554 .
C28B C28B C27A O20B 117(2) no 4_655 1_554 4_655
C28B C28B C27A C26A 66(3) no 4_655 1_554 1_554
C28B C28B C27A C26A 61(4) no 4_655 1_554 4_654
C28B C28B C27A C26B 41(3) no 4_655 1_554 .
C28B C28B C27A C26B 89(3) no 4_655 1_554 4_655
C28B C28B C27A C27B 98(2) no 4_655 1_554 .
C28B C28B C27A C27B 6(2) no 4_655 1_554 4_655
C28B C28B C27A C28B 0.0(14) no 4_655 1_554 4_655
C28B C28B C27A C28A -35.9(16) no 4_655 1_554 1_554
C28B C28B C27A C28A 50(3) no 4_655 1_554 4_654
C28B C28B C27A C27A 47.0(19) no 4_655 1_554 4_654
C27A C28B C28B C27B -4.6(17) no 1_554 4_655 4_655
C27A C28B C28B C27B -39.9(9) no 1_554 4_655 .
C27A C28B C28B C28A -111(2) no 1_554 4_655 4_654
C27A C28B C28B C28A 66.1(17) no 1_554 4_655 1_554
C27A C28B C28B C27A -44.5(15) no 1_554 4_655 4_654
C27A C28B C28B C27A -0.0(8) no 1_554 4_655 1_554
C28B C28B C27A O20A 119(4) no 4_655 4_654 1_554
C28B C28B C27A O20B 174(3) no 4_655 4_654 4_655
C28B C28B C27A O20B -67(2) no 4_655 4_654 .
C28B C28B C27A C26A -124(3) no 4_655 4_654 4_654
C28B C28B C27A C26A -145(3) no 4_655 4_654 1_554
C28B C28B C27A C26B -147(3) no 4_655 4_654 4_655
C28B C28B C27A C26B -112(3) no 4_655 4_654 .
C28B C28B C27A C27B -70(3) no 4_655 4_654 4_655
C28B C28B C27A C27B -173(3) no 4_655 4_654 .
C28B C28B C27A C28B 0.0(17) no 4_655 4_654 4_655
C28B C28B C27A C28A -36.8(19) no 4_655 4_654 1_554
C28B C28B C27A C27A -119(3) no 4_655 4_654 1_554
C27A C28B C28B C27B 39.9(9) no 4_654 4_655 4_655
C27A C28B C28B C27B 4.6(17) no 4_654 4_655 .
C27A C28B C28B C28A -66.1(17) no 4_654 4_655 4_654
C27A C28B C28B C28A 111(2) no 4_654 4_655 1_554
C27A C28B C28B C27A -0.0(8) no 4_654 4_655 4_654
C27A C28B C28B C27A 44.5(15) no 4_654 4_655 1_554
C28A C28B C28A C27B -48.5(16) no 1_554 4_654 4_655
C28A C28B C28A C27B -103.7(18) no 1_554 4_654 .
C28A C28B C28A C28B 2(2) no 1_554 4_654 4_655
C28A C28B C28A C28A 0.0(12) no 1_554 4_654 1_554
C28A C28B C28A C27A -71(3) no 1_554 4_654 4_654
C28A C28B C28A C27A -74(3) no 1_554 4_654 1_554
C28A C28B C28A C27B 77(3) no 4_654 1_554 .
C28A C28B C28A C27B 74(3) no 4_654 1_554 4_655
C28A C28B C28A C28B -3(3) no 4_654 1_554 4_655
C28A C28B C28A C28A 0.0(15) no 4_654 1_554 4_654
C28A C28B C28A C27A 106(3) no 4_654 1_554 1_554
C28A C28B C28A C27A 51(2) no 4_654 1_554 4_654
C28A C28B C27A O20A -85(4) no 1_554 1_554 4_654
C28A C28B C27A O20B 30(3) no 1_554 1_554 .
C28A C28B C27A O20B 153(3) no 1_554 1_554 4_655
C28A C28B C27A C26A 102(3) no 1_554 1_554 1_554
C28A C28B C27A C26A 97(4) no 1_554 1_554 4_654
C28A C28B C27A C26B 76(3) no 1_554 1_554 .
C28A C28B C27A C26B 125(3) no 1_554 1_554 4_655
C28A C28B C27A C27B 134(3) no 1_554 1_554 .
C28A C28B C27A C27B 42(3) no 1_554 1_554 4_655
C28A C28B C27A C28B 35.9(19) no 1_554 1_554 4_655
C28A C28B C27A C28A 0.0(17) no 1_554 1_554 1_554
C28A C28B C27A C28A 86(4) no 1_554 1_554 4_654
C28A C28B C27A C27A 83(3) no 1_554 1_554 4_654
C27A C28B C28A C27B -28.6(14) no 1_554 1_554 .
C27A C28B C28A C27B -32.3(15) no 1_554 1_554 4_655
C27A C28B C28A C28B -108.6(18) no 1_554 1_554 4_655
C27A C28B C28A C28A -106.0(19) no 1_554 1_554 4_654
C27A C28B C28A C27A 0.0(8) no 1_554 1_554 1_554
C27A C28B C28A C27A -55.0(9) no 1_554 1_554 4_654
C28A C28B C27A O20A 156(3) no 1_554 4_654 1_554
C28A C28B C27A O20B -149(3) no 1_554 4_654 4_655
C28A C28B C27A O20B -31(3) no 1_554 4_654 .
C28A C28B C27A C26A -88(3) no 1_554 4_654 4_654
C28A C28B C27A C26A -108(3) no 1_554 4_654 1_554
C28A C28B C27A C26B -111(3) no 1_554 4_654 4_655
C28A C28B C27A C26B -75(3) no 1_554 4_654 .
C28A C28B C27A C27B -33(2) no 1_554 4_654 4_655
C28A C28B C27A C27B -136(3) no 1_554 4_654 .
C28A C28B C27A C28B 36.8(18) no 1_554 4_654 4_655
C28A C28B C27A C28A 0.0(16) no 1_554 4_654 1_554
C28A C28B C27A C27A -82(3) no 1_554 4_654 1_554
C27A C28B C28A C27B 26.4(14) no 4_654 1_554 .
C27A C28B C28A C27B 22.7(14) no 4_654 1_554 4_655
C27A C28B C28A C28B -53.7(15) no 4_654 1_554 4_655
C27A C28B C28A C28A -51.1(16) no 4_654 1_554 4_654
C27A C28B C28A C27A 55.0(8) no 4_654 1_554 1_554
C27A C28B C28A C27A 0.0(6) no 4_654 1_554 4_654
C28A C28B C27A O20A -170(4) no 4_654 1_554 4_654
C28A C28B C27A O20B -56(4) no 4_654 1_554 .
C28A C28B C27A O20B 67(4) no 4_654 1_554 4_655
C28A C28B C27A C26A 16(4) no 4_654 1_554 1_554
C28A C28B C27A C26A 11(6) no 4_654 1_554 4_654
C28A C28B C27A C26B -9(4) no 4_654 1_554 .
C28A C28B C27A C26B 39(4) no 4_654 1_554 4_655
C28A C28B C27A C27B 48(4) no 4_654 1_554 .
C28A C28B C27A C27B -44(4) no 4_654 1_554 4_655
C28A C28B C27A C28B -50(3) no 4_654 1_554 4_655
C28A C28B C27A C28A -86(4) no 4_654 1_554 1_554
C28A C28B C27A C28A -0(2) no 4_654 1_554 4_654
C28A C28B C27A C27A -3(4) no 4_654 1_554 4_654
C27A C28B C28A C27B 25.6(18) no 1_554 4_654 4_655
C27A C28B C28A C27B -29.6(17) no 1_554 4_654 .
C27A C28B C28A C28B 76(3) no 1_554 4_654 4_655
C27A C28B C28A C28A 74(2) no 1_554 4_654 1_554
C27A C28B C28A C27A 3(4) no 1_554 4_654 4_654
C27A C28B C28A C27A -0.0(8) no 1_554 4_654 1_554
C28A C28B C27A O20A 54(5) no 4_654 4_654 1_554
C28A C28B C27A O20B 109(4) no 4_654 4_654 4_655
C28A C28B C27A O20B -132(4) no 4_654 4_654 .
C28A C28B C27A C26A 171(4) no 4_654 4_654 4_654
C28A C28B C27A C26A 150(4) no 4_654 4_654 1_554
C28A C28B C27A C26B 148(4) no 4_654 4_654 4_655
C28A C28B C27A C26B -176(4) no 4_654 4_654 .
C28A C28B C27A C27B -135(4) no 4_654 4_654 4_655
C28A C28B C27A C27B 123(4) no 4_654 4_654 .
C28A C28B C27A C28B -65(3) no 4_654 4_654 4_655
C28A C28B C27A C28A -102(4) no 4_654 4_654 1_554
C28A C28B C27A C27A 177(4) no 4_654 4_654 1_554
C27A C28B C28A C27B 22.9(17) no 4_654 4_654 4_655
C27A C28B C28A C27B -32.3(18) no 4_654 4_654 .
C27A C28B C28A C28B 73(2) no 4_654 4_654 4_655
C27A C28B C28A C28A 71(3) no 4_654 4_654 1_554
C27A C28B C28A C27A -0.0(8) no 4_654 4_654 4_654
C27A C28B C28A C27A -3(4) no 4_654 4_654 1_554
C27A C28B C27A O20A -122(3) no 1_554 4_654 1_554
C27A C28B C27A O20B -67.2(12) no 1_554 4_654 4_655
C27A C28B C27A O20B 51.1(13) no 1_554 4_654 .
C27A C28B C27A C26A -5.9(13) no 1_554 4_654 4_654
C27A C28B C27A C26A -26.5(18) no 1_554 4_654 1_554
C27A C28B C27A C26B -28.9(13) no 1_554 4_654 4_655
C27A C28B C27A C26B 7.0(16) no 1_554 4_654 .
C27A C28B C27A C27B 48.5(13) no 1_554 4_654 4_655
C27A C28B C27A C27B -54.1(12) no 1_554 4_654 .
C27A C28B C27A C28B 119(2) no 1_554 4_654 4_655
C27A C28B C27A C28A 81.7(19) no 1_554 4_654 1_554
C27A C28B C27A C27A 0.0(10) no 1_554 4_654 1_554
C27A C28B C27A O20A -167(4) no 4_654 1_554 4_654
C27A C28B C27A O20B -53.2(13) no 4_654 1_554 .
C27A C28B C27A O20B 70.1(11) no 4_654 1_554 4_655
C27A C28B C27A C26A 19.0(13) no 4_654 1_554 1_554
C27A C28B C27A C26A 14(3) no 4_654 1_554 4_654
C27A C28B C27A C26B -6.5(15) no 4_654 1_554 .
C27A C28B C27A C26B 42.2(16) no 4_654 1_554 4_655
C27A C28B C27A C27B 51.0(11) no 4_654 1_554 .
C27A C28B C27A C27B -41.1(11) no 4_654 1_554 4_655
C27A C28B C27A C28B -47.0(15) no 4_654 1_554 4_655
C27A C28B C27A C28A -82.9(17) no 4_654 1_554 1_554
C27A C28B C27A C28A 3(3) no 4_654 1_554 4_654
C27A C28B C27A C27A 0.0(8) no 4_654 1_554 4_654
C27B C28A C28A C27B 40.8(17) no 1_556 4_655 4_656
C27B C28A C28A C27B -0.0(7) no 1_556 4_655 1_556
C27B C28A C28A C28B 112.1(19) no 1_556 4_655 4_656
C27B C28A C28A C28B -71.3(17) no 1_556 4_655 1_556
C27B C28A C28A C27A 44.2(9) no 1_556 4_655 4_655
C27B C28A C28A C27A -3.4(15) no 1_556 4_655 .
C27B C28A C27A O20A 173(3) no 1_556 . 4_655
C27B C28A C27A O20B -111.9(16) no 1_556 . 1_556
C27B C28A C27A O20B 10.5(12) no 1_556 . 4_656
C27B C28A C27A C26A -53.7(15) no 1_556 . .
C27B C28A C27A C26A -82(3) no 1_556 . 4_655
C27B C28A C27A C26B -78.3(17) no 1_556 . 1_556
C27B C28A C27A C26B -39(2) no 1_556 . 4_656
C27B C28A C27A C27B 0.0(10) no 1_556 . 1_556
C27B C28A C27A C27B -91.3(17) no 1_556 . 4_656
C27B C28A C27A C28B 41(2) no 1_556 . 1_556
C27B C28A C27A C28A 4.9(19) no 1_556 . 4_655
C27B C28A C27A C27A -46.1(13) no 1_556 . 4_655
C27B C28A C27A O20B -4.1(11) no 1_556 4_655 4_656
C27B C28A C27A O20B 114.8(15) no 1_556 4_655 1_556
C27B C28A C27A C26A 60.9(13) no 1_556 4_655 4_655
C27B C28A C27A C26A 53.9(17) no 1_556 4_655 .
C27B C28A C27A C26B 38.4(12) no 1_556 4_655 4_656
C27B C28A C27A C26B 79.9(16) no 1_556 4_655 1_556
C27B C28A C27A C27B 103.7(17) no 1_556 4_655 4_656
C27B C28A C27A C27B 0.0(10) no 1_556 4_655 1_556
C27B C28A C27A C28B -134(3) no 1_556 4_655 4_656
C27B C28A C27A C28B -35.6(18) no 1_556 4_655 1_556
C27B C28A C27A C28A -70.3(17) no 1_556 4_655 4_655
C27B C28A C27A C27A 43.0(12) no 1_556 4_655 .
C27B C28A C28A C27B -0.0(7) no 4_656 4_655 4_656
C27B C28A C28A C27B -40.8(17) no 4_656 4_655 1_556
C27B C28A C28A C28B 71.3(17) no 4_656 4_655 4_656
C27B C28A C28A C28B -112.1(19) no 4_656 4_655 1_556
C27B C28A C28A C27A 3.4(15) no 4_656 4_655 4_655
C27B C28A C28A C27A -44.2(9) no 4_656 4_655 .
C27B C28A C27A O20A -95(3) no 4_656 . 4_655
C27B C28A C27A O20B -20.6(12) no 4_656 . 1_556
C27B C28A C27A O20B 101.8(18) no 4_656 . 4_656
C27B C28A C27A C26A 37.6(15) no 4_656 . .
C27B C28A C27A C26A 9(3) no 4_656 . 4_655
C27B C28A C27A C26B 13.0(14) no 4_656 . 1_556
C27B C28A C27A C26B 53(3) no 4_656 . 4_656
C27B C28A C27A C27B 91.3(17) no 4_656 . 1_556
C27B C28A C27A C27B 0.0(11) no 4_656 . 4_656
C27B C28A C27A C28B 133(3) no 4_656 . 1_556
C27B C28A C27A C28A 96.2(19) no 4_656 . 4_655
C27B C28A C27A C27A 45.2(13) no 4_656 . 4_655
C27B C28A C27A O20B -107.8(18) no 4_656 4_655 4_656
C27B C28A C27A O20B 11.0(14) no 4_656 4_655 1_556
C27B C28A C27A C26A -42.8(15) no 4_656 4_655 4_655
C27B C28A C27A C26A -50(2) no 4_656 4_655 .
C27B C28A C27A C26B -65.3(17) no 4_656 4_655 4_656
C27B C28A C27A C26B -23.9(16) no 4_656 4_655 1_556
C27B C28A C27A C27B 0.0(13) no 4_656 4_655 4_656
C27B C28A C27A C27B -103.7(19) no 4_656 4_655 1_556
C27B C28A C27A C28B 123(3) no 4_656 4_655 4_656
C27B C28A C27A C28B -139(3) no 4_656 4_655 1_556
C27B C28A C27A C28A -174(3) no 4_656 4_655 4_655
C27B C28A C27A C27A -60.7(15) no 4_656 4_655 .
C28B C28A C28A C27B 112(3) no 1_556 4_655 4_656
C28B C28A C28A C27B 71(3) no 1_556 4_655 1_556
C28B C28A C28A C28B -177(4) no 1_556 4_655 4_656
C28B C28A C28A C28B 0.0(19) no 1_556 4_655 1_556
C28B C28A C28A C27A 115(3) no 1_556 4_655 4_655
C28B C28A C28A C27A 68(3) no 1_556 4_655 .
C28B C28A C27A O20A 132(3) no 1_556 . 4_655
C28B C28A C27A O20B -153(3) no 1_556 . 1_556
C28B C28A C27A O20B -31(3) no 1_556 . 4_656
C28B C28A C27A C26A -95(3) no 1_556 . .
C28B C28A C27A C26A -124(3) no 1_556 . 4_655
C28B C28A C27A C26B -120(3) no 1_556 . 1_556
C28B C28A C27A C26B -80(4) no 1_556 . 4_656
C28B C28A C27A C27B -41(3) no 1_556 . 1_556
C28B C28A C27A C27B -133(3) no 1_556 . 4_656
C28B C28A C27A C28B 0.0(17) no 1_556 . 1_556
C28B C28A C27A C28A -36.5(18) no 1_556 . 4_655
C28B C28A C27A C27A -88(3) no 1_556 . 4_655
C28B C28A C27A O20B 31(3) no 1_556 4_655 4_656
C28B C28A C27A O20B 150(3) no 1_556 4_655 1_556
C28B C28A C27A C26A 96(3) no 1_556 4_655 4_655
C28B C28A C27A C26A 89(3) no 1_556 4_655 .
C28B C28A C27A C26B 74(3) no 1_556 4_655 4_656
C28B C28A C27A C26B 115(3) no 1_556 4_655 1_556
C28B C28A C27A C27B 139(3) no 1_556 4_655 4_656
C28B C28A C27A C27B 36(2) no 1_556 4_655 1_556
C28B C28A C27A C28B -98(3) no 1_556 4_655 4_656
C28B C28A C27A C28B 0.0(15) no 1_556 4_655 1_556
C28B C28A C27A C28A -34.7(17) no 1_556 4_655 4_655
C28B C28A C27A C27A 79(3) no 1_556 4_655 .
C28B C28A C28A C27B -71(3) no 4_656 4_655 4_656
C28B C28A C28A C27B -112(3) no 4_656 4_655 1_556
C28B C28A C28A C28B 0.0(19) no 4_656 4_655 4_656
C28B C28A C28A C28B 177(4) no 4_656 4_655 1_556
C28B C28A C28A C27A -68(3) no 4_656 4_655 4_655
C28B C28A C28A C27A -115(3) no 4_656 4_655 .
C28B C28A C27A O20A -143(4) no 4_656 . 4_655
C28B C28A C27A O20B -69(4) no 4_656 . 1_556
C28B C28A C27A O20B 54(4) no 4_656 . 4_656
C28B C28A C27A C26A -10(4) no 4_656 . .
C28B C28A C27A C26A -39(5) no 4_656 . 4_655
C28B C28A C27A C26B -35(4) no 4_656 . 1_556
C28B C28A C27A C26B 5(5) no 4_656 . 4_656
C28B C28A C27A C27B 43(4) no 4_656 . 1_556
C28B C28A C27A C27B -48(4) no 4_656 . 4_656
C28B C28A C27A C28B 85(4) no 4_656 . 1_556
C28B C28A C27A C28A 48(3) no 4_656 . 4_655
C28B C28A C27A C27A -3(4) no 4_656 . 4_655
C28B C28A C27A O20B 130(4) no 4_656 4_655 4_656
C28B C28A C27A O20B -112(4) no 4_656 4_655 1_556
C28B C28A C27A C26A -165(4) no 4_656 4_655 4_655
C28B C28A C27A C26A -172(4) no 4_656 4_655 .
C28B C28A C27A C26B 172(4) no 4_656 4_655 4_656
C28B C28A C27A C26B -146(4) no 4_656 4_655 1_556
C28B C28A C27A C27B -123(4) no 4_656 4_655 4_656
C28B C28A C27A C27B 134(4) no 4_656 4_655 1_556
C28B C28A C27A C28B -0(3) no 4_656 4_655 4_656
C28B C28A C27A C28B 98(4) no 4_656 4_655 1_556
C28B C28A C27A C28A 63(4) no 4_656 4_655 4_655
C28B C28A C27A C27A 177(4) no 4_656 4_655 .
C28A C28A C27A O20A 169(3) no 4_655 . 4_655
C28A C28A C27A O20B -116.8(19) no 4_655 . 1_556
C28A C28A C27A O20B 6(3) no 4_655 . 4_656
C28A C28A C27A C26A -59(3) no 4_655 . .
C28A C28A C27A C26A -87(3) no 4_655 . 4_655
C28A C28A C27A C26B -83(3) no 4_655 . 1_556
C28A C28A C27A C26B -43(3) no 4_655 . 4_656
C28A C28A C27A C27B -5(2) no 4_655 . 1_556
C28A C28A C27A C27B -96(2) no 4_655 . 4_656
C28A C28A C27A C28B 36.5(16) no 4_655 . 1_556
C28A C28A C27A C28A 0.0(13) no 4_655 . 4_655
C28A C28A C27A C27A -51.0(18) no 4_655 . 4_655
C27A C28A C28A C27B 44.2(9) no . 4_655 4_656
C27A C28A C28A C27B 3.4(15) no . 4_655 1_556
C27A C28A C28A C28B 115.5(19) no . 4_655 4_656
C27A C28A C28A C28B -67.8(16) no . 4_655 1_556
C27A C28A C28A C27A 47.7(13) no . 4_655 4_655
C27A C28A C28A C27A -0.0(7) no . 4_655 .
C28A C28A C27A O20B 66(2) no 4_655 4_655 4_656
C28A C28A C27A O20B -175(2) no 4_655 4_655 1_556
C28A C28A C27A C26A 131(2) no 4_655 4_655 4_655
C28A C28A C27A C26A 124(3) no 4_655 4_655 .
C28A C28A C27A C26B 109(3) no 4_655 4_655 4_656
C28A C28A C27A C26B 150(3) no 4_655 4_655 1_556
C28A C28A C27A C27B 174(3) no 4_655 4_655 4_656
C28A C28A C27A C27B 70(2) no 4_655 4_655 1_556
C28A C28A C27A C28B -63(3) no 4_655 4_655 4_656
C28A C28A C27A C28B 34.7(18) no 4_655 4_655 1_556
C28A C28A C27A C28A 0.0(16) no 4_655 4_655 4_655
C28A C28A C27A C27A 113(3) no 4_655 4_655 .
C27A C28A C28A C27B -3.4(15) no 4_655 4_655 4_656
C27A C28A C28A C27B -44.2(9) no 4_655 4_655 1_556
C27A C28A C28A C28B 67.8(16) no 4_655 4_655 4_656
C27A C28A C28A C28B -115.5(19) no 4_655 4_655 1_556
C27A C28A C28A C27A -0.0(7) no 4_655 4_655 4_655
C27A C28A C28A C27A -47.7(13) no 4_655 4_655 .
C27A C28A C27A O20B -47.1(12) no . 4_655 4_656
C27A C28A C27A O20B 71.7(12) no . 4_655 1_556
C27A C28A C27A C26A 17.9(12) no . 4_655 4_655
C27A C28A C27A C26A 10.8(18) no . 4_655 .
C27A C28A C27A C26B -4.6(13) no . 4_655 4_656
C27A C28A C27A C26B 36.8(14) no . 4_655 1_556
C27A C28A C27A C27B 60.7(13) no . 4_655 4_656
C27A C28A C27A C27B -43.0(12) no . 4_655 1_556
C27A C28A C27A C28B -177(3) no . 4_655 4_656
C27A C28A C27A C28B -78.6(18) no . 4_655 1_556
C27A C28A C27A C28A -113.3(18) no . 4_655 4_655
C27A C28A C27A C27A 0.0(10) no . 4_655 .
C27A C28A C27A O20A -140(3) no 4_655 . 4_655
C27A C28A C27A O20B -65.8(10) no 4_655 . 1_556
C27A C28A C27A O20B 56.6(13) no 4_655 . 4_656
C27A C28A C27A C26A -7.6(13) no 4_655 . .
C27A C28A C27A C26A -36(3) no 4_655 . 4_655
C27A C28A C27A C26B -32.2(12) no 4_655 . 1_556
C27A C28A C27A C26B 8(2) no 4_655 . 4_656
C27A C28A C27A C27B 46.1(11) no 4_655 . 1_556
C27A C28A C27A C27B -45.2(10) no 4_655 . 4_656
C27A C28A C27A C28B 87.5(18) no 4_655 . 1_556
C27A C28A C27A C28A 51.0(15) no 4_655 . 4_655
C27A C28A C27A C27A 0.0(8) no 4_655 . 4_655
O20A C27A C27A O20A -51(4) no 4_655 4_655 .
O20A C27A C27A O20B -94(3) no 4_655 4_655 4_656
O20A C27A C27A O20B 43(3) no 4_655 4_655 1_556
O20A C27A C27A C26A -18(2) no 4_655 4_655 4_655
O20A C27A C27A C26A -33(3) no 4_655 4_655 .
O20A C27A C27A C26B -48(3) no 4_655 4_655 4_656
O20A C27A C27A C26B -3(3) no 4_655 4_655 1_556
O20A C27A C27A C27B 66(3) no 4_655 4_655 4_656
O20A C27A C27A C27B -117(3) no 4_655 4_655 1_556
O20A C27A C27A C28B 139(3) no 4_655 4_655 4_656
O20A C27A C27A C28B 170(3) no 4_655 4_655 1_556
O20A C27A C27A C28A 171(3) no 4_655 4_655 4_655
O20A C27A C27A C28A 138(3) no 4_655 4_655 .
O20B C27A C27A O20A -94(3) no 1_556 4_655 .
O20B C27A C27A O20B -136.3(9) no 1_556 4_655 4_656
O20B C27A C27A O20B -0.0(6) no 1_556 4_655 1_556
O20B C27A C27A C26A -60.5(9) no 1_556 4_655 4_655
O20B C27A C27A C26A -75.9(9) no 1_556 4_655 .
O20B C27A C27A C26B -90.8(9) no 1_556 4_655 4_656
O20B C27A C27A C26B -45.6(8) no 1_556 4_655 1_556
O20B C27A C27A C27B 23.3(8) no 1_556 4_655 4_656
O20B C27A C27A C27B -159.7(13) no 1_556 4_655 1_556
O20B C27A C27A C28B 96.2(10) no 1_556 4_655 4_656
O20B C27A C27A C28B 127.5(10) no 1_556 4_655 1_556
O20B C27A C27A C28A 128.7(10) no 1_556 4_655 4_655
O20B C27A C27A C28A 95.0(9) no 1_556 4_655 .
O20B C27A C27A O20A 43(3) no 4_656 4_655 .
O20B C27A C27A O20B -0.0(6) no 4_656 4_655 4_656
O20B C27A C27A O20B 136.3(9) no 4_656 4_655 1_556
O20B C27A C27A C26A 75.9(9) no 4_656 4_655 4_655
O20B C27A C27A C26A 60.5(9) no 4_656 4_655 .
O20B C27A C27A C26B 45.6(8) no 4_656 4_655 4_656
O20B C27A C27A C26B 90.8(9) no 4_656 4_655 1_556
O20B C27A C27A C27B 159.7(13) no 4_656 4_655 4_656
O20B C27A C27A C27B -23.3(8) no 4_656 4_655 1_556
O20B C27A C27A C28B -127.5(10) no 4_656 4_655 4_656
O20B C27A C27A C28B -96.2(10) no 4_656 4_655 1_556
O20B C27A C27A C28A -95.0(9) no 4_656 4_655 4_655
O20B C27A C27A C28A -128.7(10) no 4_656 4_655 .
C26A C27A C27A O20A -17.8(18) no . 4_655 .
C26A C27A C27A O20B -60.5(10) no . 4_655 4_656
C26A C27A C27A O20B 75.9(10) no . 4_655 1_556
C26A C27A C27A C26A 15.4(10) no . 4_655 4_655
C26A C27A C27A C26A -0.0(7) no . 4_655 .
C26A C27A C27A C26B -14.9(9) no . 4_655 4_656
C26A C27A C27A C26B 30.3(8) no . 4_655 1_556
C26A C27A C27A C27B 99.2(14) no . 4_655 4_656
C26A C27A C27A C27B -83.8(13) no . 4_655 1_556
C26A C27A C27A C28B 172.0(15) no . 4_655 4_656
C26A C27A C27A C28B -156.6(14) no . 4_655 1_556
C26A C27A C27A C28A -155.5(15) no . 4_655 4_655
C26A C27A C27A C28A 170.9(14) no . 4_655 .
C26A C27A C27A O20A -33(3) no 4_655 4_655 .
C26A C27A C27A O20B -75.9(10) no 4_655 4_655 4_656
C26A C27A C27A O20B 60.5(10) no 4_655 4_655 1_556
C26A C27A C27A C26A -0.0(7) no 4_655 4_655 4_655
C26A C27A C27A C26A -15.4(10) no 4_655 4_655 .
C26A C27A C27A C26B -30.3(8) no 4_655 4_655 4_656
C26A C27A C27A C26B 14.9(9) no 4_655 4_655 1_556
C26A C27A C27A C27B 83.8(13) no 4_655 4_655 4_656
C26A C27A C27A C27B -99.2(14) no 4_655 4_655 1_556
C26A C27A C27A C28B 156.6(14) no 4_655 4_655 4_656
C26A C27A C27A C28B -172.0(15) no 4_655 4_655 1_556
C26A C27A C27A C28A -170.9(14) no 4_655 4_655 4_655
C26A C27A C27A C28A 155.5(15) no 4_655 4_655 .
C26B C27A C27A O20A -48(3) no 1_556 4_655 .
C26B C27A C27A O20B -90.8(12) no 1_556 4_655 4_656
C26B C27A C27A O20B 45.6(11) no 1_556 4_655 1_556
C26B C27A C27A C26A -14.9(11) no 1_556 4_655 4_655
C26B C27A C27A C26A -30.3(10) no 1_556 4_655 .
C26B C27A C27A C26B -45.2(11) no 1_556 4_655 4_656
C26B C27A C27A C26B 0.0(10) no 1_556 4_655 1_556
C26B C27A C27A C27B 68.9(14) no 1_556 4_655 4_656
C26B C27A C27A C27B -114.1(16) no 1_556 4_655 1_556
C26B C27A C27A C28B 141.8(16) no 1_556 4_655 4_656
C26B C27A C27A C28B 173.1(16) no 1_556 4_655 1_556
C26B C27A C27A C28A 174.2(16) no 1_556 4_655 4_655
C26B C27A C27A C28A 140.6(15) no 1_556 4_655 .
C26B C27A C27A O20A -3(3) no 4_656 4_655 .
C26B C27A C27A O20B -45.6(11) no 4_656 4_655 4_656
C26B C27A C27A O20B 90.8(12) no 4_656 4_655 1_556
C26B C27A C27A C26A 30.3(10) no 4_656 4_655 4_655
C26B C27A C27A C26A 14.9(11) no 4_656 4_655 .
C26B C27A C27A C26B -0.0(10) no 4_656 4_655 4_656
C26B C27A C27A C26B 45.2(11) no 4_656 4_655 1_556
C26B C27A C27A C27B 114.1(16) no 4_656 4_655 4_656
C26B C27A C27A C27B -68.9(14) no 4_656 4_655 1_556
C26B C27A C27A C28B -173.1(16) no 4_656 4_655 4_656
C26B C27A C27A C28B -141.8(16) no 4_656 4_655 1_556
C26B C27A C27A C28A -140.6(15) no 4_656 4_655 4_655
C26B C27A C27A C28A -174.2(16) no 4_656 4_655 .
C27B C27A C27A O20A 66(3) no 1_556 4_655 .
C27B C27A C27A O20B 23.3(15) no 1_556 4_655 4_656
C27B C27A C27A O20B 159.7(18) no 1_556 4_655 1_556
C27B C27A C27A C26A 99.2(18) no 1_556 4_655 4_655
C27B C27A C27A C26A 83.8(17) no 1_556 4_655 .
C27B C27A C27A C26B 68.9(16) no 1_556 4_655 4_656
C27B C27A C27A C26B 114.1(19) no 1_556 4_655 1_556
C27B C27A C27A C27B -177(3) no 1_556 4_655 4_656
C27B C27A C27A C27B -0.0(13) no 1_556 4_655 1_556
C27B C27A C27A C28B -104.2(18) no 1_556 4_655 4_656
C27B C27A C27A C28B -72.9(16) no 1_556 4_655 1_556
C27B C27A C27A C28A -71.7(16) no 1_556 4_655 4_655
C27B C27A C27A C28A -105.3(18) no 1_556 4_655 .
C27B C27A C27A O20A -117(3) no 4_656 4_655 .
C27B C27A C27A O20B -159.7(18) no 4_656 4_655 4_656
C27B C27A C27A O20B -23.3(15) no 4_656 4_655 1_556
C27B C27A C27A C26A -83.8(17) no 4_656 4_655 4_655
C27B C27A C27A C26A -99.2(18) no 4_656 4_655 .
C27B C27A C27A C26B -114.1(19) no 4_656 4_655 4_656
C27B C27A C27A C26B -68.9(16) no 4_656 4_655 1_556
C27B C27A C27A C27B -0.0(13) no 4_656 4_655 4_656
C27B C27A C27A C27B 177(3) no 4_656 4_655 1_556
C27B C27A C27A C28B 72.9(16) no 4_656 4_655 4_656
C27B C27A C27A C28B 104.2(18) no 4_656 4_655 1_556
C27B C27A C27A C28A 105.3(18) no 4_656 4_655 4_655
C27B C27A C27A C28A 71.7(16) no 4_656 4_655 .
C28B C27A C27A O20A 139(3) no 1_556 4_655 .
C28B C27A C27A O20B 96.2(13) no 1_556 4_655 4_656
C28B C27A C27A O20B -127.5(13) no 1_556 4_655 1_556
C28B C27A C27A C26A 172.0(17) no 1_556 4_655 4_655
C28B C27A C27A C26A 156.6(16) no 1_556 4_655 .
C28B C27A C27A C26B 141.8(16) no 1_556 4_655 4_656
C28B C27A C27A C26B -173.1(16) no 1_556 4_655 1_556
C28B C27A C27A C27B -104.2(15) no 1_556 4_655 4_656
C28B C27A C27A C27B 72.9(14) no 1_556 4_655 1_556
C28B C27A C27A C28B -31.3(11) no 1_556 4_655 4_656
C28B C27A C27A C28B 0.0(10) no 1_556 4_655 1_556
C28B C27A C27A C28A 1.2(11) no 1_556 4_655 4_655
C28B C27A C27A C28A -32.5(10) no 1_556 4_655 .
C28B C27A C27A O20A 170(3) no 4_656 4_655 .
C28B C27A C27A O20B 127.5(13) no 4_656 4_655 4_656
C28B C27A C27A O20B -96.2(13) no 4_656 4_655 1_556
C28B C27A C27A C26A -156.6(16) no 4_656 4_655 4_655
C28B C27A C27A C26A -172.0(17) no 4_656 4_655 .
C28B C27A C27A C26B 173.1(16) no 4_656 4_655 4_656
C28B C27A C27A C26B -141.8(16) no 4_656 4_655 1_556
C28B C27A C27A C27B -72.9(14) no 4_656 4_655 4_656
C28B C27A C27A C27B 104.2(15) no 4_656 4_655 1_556
C28B C27A C27A C28B 0.0(10) no 4_656 4_655 4_656
C28B C27A C27A C28B 31.3(11) no 4_656 4_655 1_556
C28B C27A C27A C28A 32.5(10) no 4_656 4_655 4_655
C28B C27A C27A C28A -1.2(11) no 4_656 4_655 .
C28A C27A C27A O20A 171(3) no . 4_655 .
C28A C27A C27A O20B 128.7(12) no . 4_655 4_656
C28A C27A C27A O20B -95.0(12) no . 4_655 1_556
C28A C27A C27A C26A -155.5(16) no . 4_655 4_655
C28A C27A C27A C26A -170.9(15) no . 4_655 .
C28A C27A C27A C26B 174.2(16) no . 4_655 4_656
C28A C27A C27A C26B -140.6(15) no . 4_655 1_556
C28A C27A C27A C27B -71.7(13) no . 4_655 4_656
C28A C27A C27A C27B 105.3(15) no . 4_655 1_556
C28A C27A C27A C28B 1.2(10) no . 4_655 4_656
C28A C27A C27A C28B 32.5(9) no . 4_655 1_556
C28A C27A C27A C28A 33.7(10) no . 4_655 4_655
C28A C27A C27A C28A 0.0(9) no . 4_655 .
C28A C27A C27A O20A 138(3) no 4_655 4_655 .
C28A C27A C27A O20B 95.0(12) no 4_655 4_655 4_656
C28A C27A C27A O20B -128.7(12) no 4_655 4_655 1_556
C28A C27A C27A C26A 170.9(15) no 4_655 4_655 4_655
C28A C27A C27A C26A 155.5(16) no 4_655 4_655 .
C28A C27A C27A C26B 140.6(15) no 4_655 4_655 4_656
C28A C27A C27A C26B -174.2(16) no 4_655 4_655 1_556
C28A C27A C27A C27B -105.3(15) no 4_655 4_655 4_656
C28A C27A C27A C27B 71.7(13) no 4_655 4_655 1_556
C28A C27A C27A C28B -32.5(9) no 4_655 4_655 4_656
C28A C27A C27A C28B -1.2(10) no 4_655 4_655 1_556
C28A C27A C27A C28A 0.0(9) no 4_655 4_655 4_655
C28A C27A C27A C28A -33.7(10) no 4_655 4_655 .
